data_2103517
loop_
_publ_author_name
'Pavlovska, A.'
'Werner, S.'
'Maximov, B.'
'Mill, B.'

_publ_section_title
;
 Pressure-induced phase transitions of piezoelectric single crystals
 from the langasite family: La~3~Nb~0.5~Ga~5.5~O~14~ and
 La~3~Ta~0.5~Ga~5.5~O~14~
;
_journal_issue 6
_journal_name_full 'Acta Crystallographica Section B'
_journal_page_first 939
_journal_page_last 947
_journal_paper_doi 10.1107/S0108768102010273
_journal_volume 58
_journal_year 2002
_chemical_formula_sum 'Ga11 La6 O28 Ta'
_chemical_formula_weight 2229.33
_space_group_IT_number 5
_symmetry_space_group_name_Hall 'A 2y'
_symmetry_space_group_name_H-M 'A 1 2 1'
_atom_sites_solution_hydrogens geom
_atom_sites_solution_primary direct
_atom_sites_solution_secondary difmap
_audit_creation_method SHELXL-97
_cell_angle_alpha 90.00
_cell_angle_beta 90.00
_cell_angle_gamma 90.00
_cell_formula_units_Z 1
_cell_length_a 4.999
_cell_length_b 7.872
_cell_length_c 13.635
_cell_measurement_temperature 293(2)
_cell_volume 536.6
_computing_structure_refinement 'SHELXL-97 (Sheldrick, 1997)'
_computing_structure_solution 'SHELXS-97 (Sheldrick, 1990)'
_diffrn_ambient_pressure 16.7E+6
_diffrn_ambient_temperature 293(2)
_diffrn_measured_fraction_theta_full 0.248
_diffrn_measured_fraction_theta_max 0.248
_diffrn_radiation_source synchrotron
_diffrn_radiation_wavelength 0.56000
_diffrn_reflns_av_R_equivalents 0.0406
_diffrn_reflns_av_sigmaI/netI 0.0542
_diffrn_reflns_limit_h_max 8
_diffrn_reflns_limit_h_min -8
_diffrn_reflns_limit_k_max 15
_diffrn_reflns_limit_k_min -15
_diffrn_reflns_limit_l_max 22
_diffrn_reflns_limit_l_min -21
_diffrn_reflns_number 1659
_diffrn_reflns_theta_full 37.28
_diffrn_reflns_theta_max 37.28
_diffrn_reflns_theta_min 2.35
_exptl_absorpt_coefficient_mu 16.048
_exptl_crystal_density_diffrn 6.899
_exptl_crystal_density_method 'not measured'
_exptl_crystal_F_000 980
_refine_diff_density_max 2.410
_refine_diff_density_min -2.241
_refine_diff_density_rms 0.419
_refine_ls_abs_structure_details 'Flack H D (1983), Acta Cryst. A39, 876-881'
_refine_ls_abs_structure_Flack -0.17(13)
_refine_ls_extinction_coef 0.0015(13)
_refine_ls_extinction_expression Fc^*^=kFc[1+0.001xFc^2^\l^3^/sin(2\q)]^-1/4^
_refine_ls_extinction_method SHELXL
_refine_ls_goodness_of_fit_ref 1.502
_refine_ls_hydrogen_treatment mixed
_refine_ls_matrix_type full
_refine_ls_number_parameters 75
_refine_ls_number_reflns 1265
_refine_ls_number_restraints 1
_refine_ls_restrained_S_all 1.502
_refine_ls_R_factor_all 0.0733
_refine_ls_R_factor_gt 0.0712
_refine_ls_shift/su_max 0.530
_refine_ls_shift/su_mean 0.139
_refine_ls_structure_factor_coef Fsqd
_refine_ls_weighting_details 'calc w=1/[\s^2^(Fo^2^)+(0.1000P)^2^+0.0000P] where P=(Fo^2^+2Fc^2^)/3'
_refine_ls_weighting_scheme calc
_refine_ls_wR_factor_gt 0.2072
_refine_ls_wR_factor_ref 0.2123
_reflns_number_gt 1207
_reflns_number_total 1265
_reflns_threshold_expression >2sigma(I)
_cod_data_source_file sn0021-16.7d3a2zw.cif
_cod_data_source_block 16.7d3a2zw
_cod_depositor_comments
;
The _diffrn_ambient_pressure was taken from the original data block
header, after comparison with the paper text and supplementary
material.

When more than one structure was present in the sn0021.cif file for a
given pressure, the structure with the minimal _refine_ls_R_factor_all
value was taken as the best one, and all others marked with the
'_cod_suboptimal_structure yes' tag.

Changing (with the help of Perl) all _diffrn_radiation_source values in
the files that were reportedly colected on the HASYLAB D3 beamline
(Hamburg) from 'fine-focus sealed tube' to synchrotron.

The command was:

perl -i -ne \
    "s/'fine-focus sealed tube'/synchrotron/; \
    print unless /_diffrn_radiation_type|_diffrn_radiation_monochromator/" \
    *d3*.cif \
    11.57split.cif \
    21.85split.cif \
    22.85split.cif

Saulius Gra\<zulis
;
_cod_database_code 2103517

loop_
_symmetry_equiv_pos_as_xyz
'x, y, z'
'-x, y, -z'
'x, y+1/2, z+1/2'
'-x, y+1/2, -z+1/2'

loop_
_atom_site_label
_atom_site_type_symbol
_atom_site_fract_x
_atom_site_fract_y
_atom_site_fract_z
_atom_site_U_iso_or_equiv
_atom_site_adp_type
_atom_site_occupancy
_atom_site_symmetry_multiplicity
_atom_site_calc_flag
_atom_site_refinement_flags
La1 La -0.0046(12) 0.2188(3) 0.7798(3) 0.0321(9) Uani 1 1 d .
La2 La 0.0000 0.5633(6) 0.0000 0.0283(11) Uani 1 2 d S
Ga1 Ga 0.0000 0.0046(11) 0.0000 0.0351(11) Uani 0.50 2 d SP
Ta Ta 0.0000 0.0046(11) 0.0000 0.0351(11) Uani 0.50 2 d SP
Ga2 Ga 0.5128(8) 0.4999(9) 0.1655(7) 0.0312(12) Uani 1 1 d .
Ga3 Ga 0.5000 0.2305(12) 0.0000 0.027(2) Uani 1 2 d S
Ga4 Ga 0.500(2) 0.3840(11) 0.6185(7) 0.0261(14) Uani 1 1 d .
O1 O 0.169(4) 0.510(6) 0.164(4) 0.020(4) Uiso 1 1 d .
O2 O 0.385(8) 0.842(4) 0.244(3) 0.028(5) Uiso 1 1 d .
O3 O 0.648(14) 0.356(9) 0.078(6) 0.060(17) Uiso 1 1 d .
O4 O 0.716(15) 0.692(6) 0.138(5) 0.041(12) Uiso 1 1 d .
O5 O 0.226(10) 0.153(5) 0.081(4) 0.034(8) Uiso 1 1 d .
O6 O 0.810(14) 0.009(7) 0.129(4) 0.048(11) Uiso 1 1 d .
O7 O 0.270(10) 0.825(5) 0.025(3) 0.033(7) Uiso 1 1 d .

loop_
_atom_site_aniso_label
_atom_site_aniso_U_11
_atom_site_aniso_U_22
_atom_site_aniso_U_33
_atom_site_aniso_U_23
_atom_site_aniso_U_13
_atom_site_aniso_U_12
La1 0.0280(18) 0.0182(11) 0.050(3) -0.0070(10) 0.0085(18) 0.0019(10)
La2 0.016(3) 0.040(2) 0.029(3) 0.000 0.002(2) 0.000
Ga1 0.0154(17) 0.030(2) 0.061(5) 0.000 0.003(3) 0.000
Ta 0.0154(17) 0.030(2) 0.061(5) 0.000 0.003(3) 0.000
Ga2 0.027(2) 0.017(2) 0.049(5) 0.009(3) -0.002(3) -0.006(2)
Ga3 0.038(6) 0.020(3) 0.024(5) 0.000 -0.016(4) 0.000
Ga4 0.010(3) 0.031(3) 0.038(4) 0.001(2) -0.006(3) -0.0087(19)

loop_
_atom_type_symbol
_atom_type_description
_atom_type_scat_dispersion_real
_atom_type_scat_dispersion_imag
_atom_type_scat_source
La La -0.9400 1.6200 'International Tables Vol C Tables 4.2.6.8 and 6.1.1.4'
Ta Ta -0.9400 4.4000 'International Tables Vol C Tables 4.2.6.8 and 6.1.1.4'
Ga Ga 0.2490 1.0600 'International Tables Vol C Tables 4.2.6.8 and 6.1.1.4'
O O 0.0028 0.0036 'International Tables Vol C Tables 4.2.6.8 and 6.1.1.4'

loop_
_geom_angle_atom_site_label_1
_geom_angle_atom_site_label_2
_geom_angle_atom_site_label_3
_geom_angle
_geom_angle_site_symmetry_1
_geom_angle_site_symmetry_3
O6 La1 O5 65.5(15) 2_656 2_556
O6 La1 O4 128.6(18) 2_656 3_445
O5 La1 O4 112(2) 2_556 3_445
O6 La1 O1 73.3(18) 2_656 3_545
O5 La1 O1 124.3(15) 2_556 3_545
O4 La1 O1 68.0(17) 3_445 3_545
O6 La1 O1 128.5(19) 2_656 2_556
O5 La1 O1 78.1(16) 2_556 2_556
O4 La1 O1 97.7(17) 3_445 2_556
O1 La1 O1 156.1(13) 3_545 2_556
O6 La1 O2 93.6(18) 2_656 3_545
O5 La1 O2 135.4(16) 2_556 3_545
O4 La1 O2 111.8(18) 3_445 3_545
O1 La1 O2 80.9(11) 3_545 3_545
O1 La1 O2 87.5(11) 2_556 3_545
O6 La1 O3 69(2) 2_656 2_656
O5 La1 O3 80(2) 2_556 2_656
O4 La1 O3 161(3) 3_445 2_656
O1 La1 O3 118.3(16) 3_545 2_656
O1 La1 O3 69.8(16) 2_556 2_656
O2 La1 O3 55.7(18) 3_545 2_656
O6 La1 O2 70.8(17) 2_656 2_546
O5 La1 O2 67.7(13) 2_556 2_546
O4 La1 O2 62.5(15) 3_445 2_546
O1 La1 O2 64.3(10) 3_545 2_546
O1 La1 O2 127.4(9) 2_556 2_546
O2 La1 O2 144.5(9) 3_545 2_546
O3 La1 O2 135.9(16) 2_656 2_546
O6 La1 Ga2 100.7(16) 2_656 3_445
O5 La1 Ga2 85.4(13) 2_556 3_445
O4 La1 Ga2 32.8(14) 3_445 3_445
O1 La1 Ga2 66.9(8) 3_545 3_445
O1 La1 Ga2 111.8(7) 2_556 3_445
O2 La1 Ga2 138.7(10) 3_545 3_445
O3 La1 Ga2 164.5(16) 2_656 3_445
O2 La1 Ga2 30.5(6) 2_546 3_445
O6 La1 Ga2 92.6(16) 2_656 2_656
O5 La1 Ga2 108.7(12) 2_556 2_656
O4 La1 Ga2 131.1(14) 3_445 2_656
O1 La1 Ga2 109.0(8) 3_545 2_656
O1 La1 Ga2 65.2(6) 2_556 2_656
O2 La1 Ga2 29.6(9) 3_545 2_656
O3 La1 Ga2 31.6(16) 2_656 2_656
O2 La1 Ga2 163.2(6) 2_546 2_656
Ga2 La1 Ga2 163.79(18) 3_445 2_656
O6 La1 Ta 33.8(14) 2_656 1_556
O5 La1 Ta 32.6(13) 2_556 1_556
O4 La1 Ta 131.7(15) 3_445 1_556
O1 La1 Ta 103.5(12) 3_545 1_556
O1 La1 Ta 100.3(14) 2_556 1_556
O2 La1 Ta 113.5(9) 3_545 1_556
O3 La1 Ta 65.7(15) 2_656 1_556
O2 La1 Ta 70.9(6) 2_546 1_556
Ga2 La1 Ta 99.1(2) 3_445 1_556
Ga2 La1 Ta 97.1(2) 2_656 1_556
O6 La1 Ga1 33.8(14) 2_656 1_556
O5 La1 Ga1 32.6(13) 2_556 1_556
O4 La1 Ga1 131.7(15) 3_445 1_556
O1 La1 Ga1 103.5(12) 3_545 1_556
O1 La1 Ga1 100.3(14) 2_556 1_556
O2 La1 Ga1 113.5(9) 3_545 1_556
O3 La1 Ga1 65.7(15) 2_656 1_556
O2 La1 Ga1 70.9(6) 2_546 1_556
Ga2 La1 Ga1 99.1(2) 3_445 1_556
Ga2 La1 Ga1 97.1(2) 2_656 1_556
Ta La1 Ga1 0.0(2) 1_556 1_556
O7 La2 O7 68(2) . 2
O7 La2 O3 101.8(19) . 2_655
O7 La2 O3 145.5(19) 2 2_655
O7 La2 O3 145.5(19) . 1_455
O7 La2 O3 101.8(19) 2 1_455
O3 La2 O3 103(3) 2_655 1_455
O7 La2 O1 80.3(15) . .
O7 La2 O1 117.3(16) 2 .
O3 La2 O1 91.8(19) 2_655 .
O3 La2 O1 75.6(18) 1_455 .
O7 La2 O1 117.3(16) . 2
O7 La2 O1 80.3(15) 2 2
O3 La2 O1 75.6(18) 2_655 2
O3 La2 O1 91.8(19) 1_455 2
O1 La2 O1 160(3) . 2
O7 La2 O4 58.1(18) . 2_655
O7 La2 O4 82.7(18) 2 2_655
O3 La2 O4 65.0(13) 2_655 2_655
O3 La2 O4 156(2) 1_455 2_655
O1 La2 O4 123.6(19) . 2_655
O1 La2 O4 65.5(19) 2 2_655
O7 La2 O4 82.7(18) . 1_455
O7 La2 O4 58.1(18) 2 1_455
O3 La2 O4 156(2) 2_655 1_455
O3 La2 O4 65.0(13) 1_455 1_455
O1 La2 O4 65.5(19) . 1_455
O1 La2 O4 123.6(19) 2 1_455
O4 La2 O4 133(2) 2_655 1_455
O7 La2 Ga2 79.6(10) . 2_655
O7 La2 Ga2 115.2(10) 2 2_655
O3 La2 Ga2 31.6(17) 2_655 2_655
O3 La2 Ga2 131.8(17) 1_455 2_655
O1 La2 Ga2 109.9(7) . 2_655
O1 La2 Ga2 66.9(6) 2 2_655
O4 La2 Ga2 33.4(13) 2_655 2_655
O4 La2 Ga2 162.3(15) 1_455 2_655
O7 La2 Ga2 115.2(10) . 1_455
O7 La2 Ga2 79.6(10) 2 1_455
O3 La2 Ga2 131.8(17) 2_655 1_455
O3 La2 Ga2 31.6(17) 1_455 1_455
O1 La2 Ga2 66.9(6) . 1_455
O1 La2 Ga2 109.9(7) 2 1_455
O4 La2 Ga2 162.3(15) 2_655 1_455
O4 La2 Ga2 33.4(13) 1_455 1_455
Ga2 La2 Ga2 162.9(3) 2_655 1_455
O7 La2 Ta 34.1(11) . 1_565
O7 La2 Ta 34.1(11) 2 1_565
O3 La2 Ta 128.4(17) 2_655 1_565
O3 La2 Ta 128.4(17) 1_455 1_565
O1 La2 Ta 100.1(13) . 1_565
O1 La2 Ta 100.1(13) 2 1_565
O4 La2 Ta 66.7(12) 2_655 1_565
O4 La2 Ta 66.7(12) 1_455 1_565
Ga2 La2 Ta 98.55(16) 2_655 1_565
Ga2 La2 Ta 98.55(16) 1_455 1_565
O7 La2 Ga1 34.1(11) . 1_565
O7 La2 Ga1 34.1(11) 2 1_565
O3 La2 Ga1 128.4(17) 2_655 1_565
O3 La2 Ga1 128.4(17) 1_455 1_565
O1 La2 Ga1 100.1(13) . 1_565
O1 La2 Ga1 100.1(13) 2 1_565
O4 La2 Ga1 66.7(12) 2_655 1_565
O4 La2 Ga1 66.7(12) 1_455 1_565
Ga2 La2 Ga1 98.55(16) 2_655 1_565
Ga2 La2 Ga1 98.55(16) 1_455 1_565
Ta La2 Ga1 0.000(1) 1_565 1_565
O6 Ga1 O6 178(3) 2_655 1_455
O6 Ga1 O7 81(2) 2_655 1_545
O6 Ga1 O7 101(2) 1_455 1_545
O6 Ga1 O7 101(2) 2_655 2_545
O6 Ga1 O7 81(2) 1_455 2_545
O7 Ga1 O7 89(3) 1_545 2_545
O6 Ga1 O5 102(2) 2_655 .
O6 Ga1 O5 76.4(18) 1_455 .
O7 Ga1 O5 86.4(18) 1_545 .
O7 Ga1 O5 155.4(16) 2_545 .
O6 Ga1 O5 76.4(18) 2_655 2
O6 Ga1 O5 102(2) 1_455 2
O7 Ga1 O5 155.4(16) 1_545 2
O7 Ga1 O5 86.4(18) 2_545 2
O5 Ga1 O5 107(3) . 2
O6 Ga1 La2 90.9(16) 2_655 1_545
O6 Ga1 La2 90.9(16) 1_455 1_545
O7 Ga1 La2 44.5(13) 1_545 1_545
O7 Ga1 La2 44.5(13) 2_545 1_545
O5 Ga1 La2 126.4(13) . 1_545
O5 Ga1 La2 126.4(13) 2 1_545
O6 Ga1 La1 139.2(17) 2_655 2_556
O6 Ga1 La1 39.4(19) 1_455 2_556
O7 Ga1 La1 101.3(13) 1_545 2_556
O7 Ga1 La1 120.1(12) 2_545 2_556
O5 Ga1 La1 38.1(14) . 2_556
O5 Ga1 La1 101.8(13) 2 2_556
La2 Ga1 La1 119.32(13) 1_545 2_556
O6 Ga1 La1 39.4(19) 2_655 1_554
O6 Ga1 La1 139.2(17) 1_455 1_554
O7 Ga1 La1 120.1(12) 1_545 1_554
O7 Ga1 La1 101.3(13) 2_545 1_554
O5 Ga1 La1 101.8(13) . 1_554
O5 Ga1 La1 38.1(14) 2 1_554
La2 Ga1 La1 119.32(13) 1_545 1_554
La1 Ga1 La1 121.4(3) 2_556 1_554
O6 Ga1 O3 58(2) 2_655 2_655
O6 Ga1 O3 120(2) 1_455 2_655
O7 Ga1 O3 106.1(14) 1_545 2_655
O7 Ga1 O3 150.1(17) 2_545 2_655
O5 Ga1 O3 53.5(18) . 2_655
O5 Ga1 O3 69.0(15) 2 2_655
La2 Ga1 O3 143.3(12) 1_545 2_655
La1 Ga1 O3 82.7(13) 2_556 2_655
La1 Ga1 O3 48.8(13) 1_554 2_655
O6 Ga1 O3 120(2) 2_655 1_455
O6 Ga1 O3 58(2) 1_455 1_455
O7 Ga1 O3 150.1(17) 1_545 1_455
O7 Ga1 O3 106.1(14) 2_545 1_455
O5 Ga1 O3 69.0(15) . 1_455
O5 Ga1 O3 53.5(18) 2 1_455
La2 Ga1 O3 143.3(12) 1_545 1_455
La1 Ga1 O3 48.8(13) 2_556 1_455
La1 Ga1 O3 82.7(13) 1_554 1_455
O3 Ga1 O3 73(2) 2_655 1_455
O6 Ga1 O2 120(2) 2_655 1_545
O6 Ga1 O2 60(2) 1_455 1_545
O7 Ga1 O2 46.5(13) 1_545 1_545
O7 Ga1 O2 103.7(14) 2_545 1_545
O5 Ga1 O2 56.8(14) . 1_545
O5 Ga1 O2 157.4(14) 2 1_545
La2 Ga1 O2 71.6(4) 1_545 1_545
La1 Ga1 O2 55.6(5) 2_556 1_545
La1 Ga1 O2 150.9(5) 1_554 1_545
O3 Ga1 O2 105.4(13) 2_655 1_545
O3 Ga1 O2 104.0(14) 1_455 1_545
O6 Ta O6 178(3) 2_655 1_455
O6 Ta O7 81(2) 2_655 1_545
O6 Ta O7 101(2) 1_455 1_545
O6 Ta O7 101(2) 2_655 2_545
O6 Ta O7 81(2) 1_455 2_545
O7 Ta O7 89(3) 1_545 2_545
O6 Ta O5 102(2) 2_655 .
O6 Ta O5 76.4(18) 1_455 .
O7 Ta O5 86.4(18) 1_545 .
O7 Ta O5 155.4(16) 2_545 .
O6 Ta O5 76.4(18) 2_655 2
O6 Ta O5 102(2) 1_455 2
O7 Ta O5 155.4(16) 1_545 2
O7 Ta O5 86.4(18) 2_545 2
O5 Ta O5 107(3) . 2
O6 Ta Ga4 95(2) 2_655 3_544
O6 Ta Ga4 85.9(19) 1_455 3_544
O7 Ta Ga4 31.9(13) 1_545 3_544
O7 Ta Ga4 114.6(14) 2_545 3_544
O5 Ta Ga4 55.2(13) . 3_544
O5 Ta Ga4 158.6(13) 2 3_544
O6 Ta Ga4 85.9(19) 2_655 4_545
O6 Ta Ga4 95(2) 1_455 4_545
O7 Ta Ga4 114.6(14) 1_545 4_545
O7 Ta Ga4 31.9(13) 2_545 4_545
O5 Ta Ga4 158.6(13) . 4_545
O5 Ta Ga4 55.2(13) 2 4_545
Ga4 Ta Ga4 144.6(4) 3_544 4_545
O6 Ta Ga3 66.7(18) 2_655 .
O6 Ta Ga3 112.1(19) 1_455 .
O7 Ta Ga3 81.9(13) 1_545 .
O7 Ta Ga3 165.4(13) 2_545 .
O5 Ta Ga3 35.7(14) . .
O5 Ta Ga3 97.1(13) 2 .
Ga4 Ta Ga3 61.60(13) 3_544 .
Ga4 Ta Ga3 145.9(3) 4_545 .
O6 Ta Ga3 112.1(19) 2_655 1_455
O6 Ta Ga3 66.7(18) 1_455 1_455
O7 Ta Ga3 165.4(13) 1_545 1_455
O7 Ta Ga3 81.9(13) 2_545 1_455
O5 Ta Ga3 97.1(13) . 1_455
O5 Ta Ga3 35.7(14) 2 1_455
Ga4 Ta Ga3 145.9(3) 3_544 1_455
Ga4 Ta Ga3 61.60(13) 4_545 1_455
Ga3 Ta Ga3 109.1(4) . 1_455
O6 Ta Ga4 34.0(19) 2_655 4_645
O6 Ta Ga4 147.0(18) 1_455 4_645
O7 Ta Ga4 47.7(13) 1_545 4_645
O7 Ta Ga4 103.9(13) 2_545 4_645
O5 Ta Ga4 90.7(13) . 4_645
O5 Ta Ga4 110.4(14) 2 4_645
Ga4 Ta Ga4 62.3(3) 3_544 4_645
Ga4 Ta Ga4 106.3(3) 4_545 4_645
Ga3 Ta Ga4 61.56(18) . 4_645
Ga3 Ta Ga4 145.9(2) 1_455 4_645
O6 Ta Ga4 147.0(18) 2_655 3_444
O6 Ta Ga4 34.0(19) 1_455 3_444
O7 Ta Ga4 103.9(13) 1_545 3_444
O7 Ta Ga4 47.7(13) 2_545 3_444
O5 Ta Ga4 110.4(14) . 3_444
O5 Ta Ga4 90.7(13) 2 3_444
Ga4 Ta Ga4 106.3(3) 3_544 3_444
Ga4 Ta Ga4 62.3(3) 4_545 3_444
Ga3 Ta Ga4 145.9(2) . 3_444
Ga3 Ta Ga4 61.56(18) 1_455 3_444
Ga4 Ta Ga4 144.6(5) 4_645 3_444
O1 Ga2 O4 120(3) . .
O1 Ga2 O3 113(3) . .
O4 Ga2 O3 100(3) . .
O1 Ga2 O2 109(2) . 4_645
O4 Ga2 O2 122(3) . 4_645
O3 Ga2 O2 85(3) . 4_645
O1 Ga2 O1 176(2) . 1_655
O4 Ga2 O1 55(2) . 1_655
O3 Ga2 O1 68(2) . 1_655
O2 Ga2 O1 75.0(16) 4_645 1_655
O1 Ga2 La2 135.0(18) . 1_655
O4 Ga2 La2 49.4(17) . 1_655
O3 Ga2 La2 51(2) . 1_655
O2 Ga2 La2 110.7(12) 4_645 1_655
O1 Ga2 La2 42.8(10) 1_655 1_655
O1 Ga2 La1 135(2) . 3_654
O4 Ga2 La1 44(2) . 3_654
O3 Ga2 La1 111(2) . 3_654
O2 Ga2 La1 80.5(12) 4_645 3_654
O1 Ga2 La1 43.3(10) 1_655 3_654
La2 Ga2 La1 73.37(15) 1_655 3_654
O1 Ga2 La1 139.2(16) . 2_656
O4 Ga2 La1 100(2) . 2_656
O3 Ga2 La1 57(2) . 2_656
O2 Ga2 La1 37.2(12) 4_645 2_656
O1 Ga2 La1 44.9(8) 1_655 2_656
La2 Ga2 La1 73.67(18) 1_655 2_656
La1 Ga2 La1 73.22(12) 3_654 2_656
O1 Ga2 O2 76(2) . .
O4 Ga2 O2 56.6(19) . .
O3 Ga2 O2 154(2) . .
O2 Ga2 O2 115.8(7) 4_645 .
O1 Ga2 O2 101.3(13) 1_655 .
La2 Ga2 O2 105.3(7) 1_655 .
La1 Ga2 O2 61.3(8) 3_654 .
La1 Ga2 O2 132.0(8) 2_656 .
O1 Ga2 La2 40.7(18) . .
O4 Ga2 La2 99(2) . .
O3 Ga2 La2 86(2) . .
O2 Ga2 La2 138.5(12) 4_645 .
O1 Ga2 La2 137.2(10) 1_655 .
La2 Ga2 La2 94.4(2) 1_655 .
La1 Ga2 La2 139.9(3) 3_654 .
La1 Ga2 La2 140.9(3) 2_656 .
O2 Ga2 La2 86.8(8) . .
O1 Ga2 La1 45.3(16) . 2_556
O4 Ga2 La1 165.2(19) . 2_556
O3 Ga2 La1 91(2) . 2_556
O2 Ga2 La1 67.9(13) 4_645 2_556
O1 Ga2 La1 138.8(8) 1_655 2_556
La2 Ga2 La1 140.8(3) 1_655 2_556
La1 Ga2 La1 139.5(3) 3_654 2_556
La1 Ga2 La1 93.90(18) 2_656 2_556
O2 Ga2 La1 110.2(8) . 2_556
La2 Ga2 La1 71.76(15) . 2_556
O1 Ga2 La1 41(2) . 3_554
O4 Ga2 La1 95.3(18) . 3_554
O3 Ga2 La1 154(2) . 3_554
O2 Ga2 La1 104.1(12) 4_645 3_554
O1 Ga2 La1 137.4(11) 1_655 3_554
La2 Ga2 La1 140.1(3) 1_655 3_554
La1 Ga2 La1 94.1(2) 3_654 3_554
La1 Ga2 La1 139.9(3) 2_656 3_554
O2 Ga2 La1 39.5(8) . 3_554
La2 Ga2 La1 70.67(15) . 3_554
La1 Ga2 La1 70.94(10) 2_556 3_554
O5 Ga3 O5 142(3) 2_655 .
O5 Ga3 O3 105(3) 2_655 .
O5 Ga3 O3 98(3) . .
O5 Ga3 O3 98(3) 2_655 2_655
O5 Ga3 O3 105(3) . 2_655
O3 Ga3 O3 105(6) . 2_655
O5 Ga3 Ta 38.0(16) 2_655 1_655
O5 Ga3 Ta 114.2(14) . 1_655
O3 Ga3 Ta 89(3) . 1_655
O3 Ga3 Ta 136(3) 2_655 1_655
O5 Ga3 Ta 114.2(14) 2_655 .
O5 Ga3 Ta 38.0(16) . .
O3 Ga3 Ta 136(3) . .
O3 Ga3 Ta 89(3) 2_655 .
Ta Ga3 Ta 109.1(4) 1_655 .
O5 Ga3 O1 157.0(14) 2_655 .
O5 Ga3 O1 59.0(15) . .
O3 Ga3 O1 55(3) . .
O3 Ga3 O1 80(3) 2_655 .
Ta Ga3 O1 137.8(7) 1_655 .
Ta Ga3 O1 88.8(6) . .
O5 Ga3 O1 59.0(15) 2_655 2_655
O5 Ga3 O1 157.0(14) . 2_655
O3 Ga3 O1 80(3) . 2_655
O3 Ga3 O1 55(3) 2_655 2_655
Ta Ga3 O1 88.8(6) 1_655 2_655
Ta Ga3 O1 137.8(7) . 2_655
O1 Ga3 O1 103.3(14) . 2_655
O5 Ga3 La2 74.3(13) 2_655 1_655
O5 Ga3 La2 138.0(15) . 1_655
O3 Ga3 La2 41(3) . 1_655
O3 Ga3 La2 83(3) 2_655 1_655
Ta Ga3 La2 81.78(15) 1_655 1_655
Ta Ga3 La2 169.1(3) . 1_655
O1 Ga3 La2 82.8(6) . 1_655
O1 Ga3 La2 39.5(8) 2_655 1_655
O5 Ga3 La2 138.0(15) 2_655 .
O5 Ga3 La2 74.3(13) . .
O3 Ga3 La2 83(3) . .
O3 Ga3 La2 41(3) 2_655 .
Ta Ga3 La2 169.1(3) 1_655 .
Ta Ga3 La2 81.78(15) . .
O1 Ga3 La2 39.5(8) . .
O1 Ga3 La2 82.8(6) 2_655 .
La2 Ga3 La2 87.3(2) 1_655 .
O5 Ga3 O2 41.8(15) 2_655 2_645
O5 Ga3 O2 107.9(15) . 2_645
O3 Ga3 O2 146(3) . 2_645
O3 Ga3 O2 89(3) 2_655 2_645
Ta Ga3 O2 60.5(5) 1_655 2_645
Ta Ga3 O2 73.4(5) . 2_645
O1 Ga3 O2 159.3(8) . 2_645
O1 Ga3 O2 84.1(9) 2_655 2_645
La2 Ga3 O2 113.5(5) 1_655 2_645
La2 Ga3 O2 124.9(5) . 2_645
O5 Ga3 O2 107.9(15) 2_655 1_545
O5 Ga3 O2 41.8(15) . 1_545
O3 Ga3 O2 89(3) . 1_545
O3 Ga3 O2 146(3) 2_655 1_545
Ta Ga3 O2 73.4(5) 1_655 1_545
Ta Ga3 O2 60.5(5) . 1_545
O1 Ga3 O2 84.1(9) . 1_545
O1 Ga3 O2 159.3(8) 2_655 1_545
La2 Ga3 O2 124.9(5) 1_655 1_545
La2 Ga3 O2 113.5(5) . 1_545
O2 Ga3 O2 95.7(8) 2_645 1_545
O2 Ga4 O7 115.0(18) 3_545 3_545
O2 Ga4 O4 84(2) 3_545 3_545
O7 Ga4 O4 105(2) 3_545 3_545
O2 Ga4 O6 107(2) 3_545 3
O7 Ga4 O6 138(2) 3_545 3
O4 Ga4 O6 86(3) 3_545 3
O2 Ga4 Ta 106.8(14) 3_545 3
O7 Ga4 Ta 36.1(13) 3_545 3
O4 Ga4 Ta 141(2) 3_545 3
O6 Ga4 Ta 123.6(19) 3 3
O2 Ga4 Ta 141.9(14) 3_545 3_655
O7 Ga4 Ta 102.9(15) 3_545 3_655
O4 Ga4 Ta 82(2) 3_545 3_655
O6 Ga4 Ta 37.3(17) 3 3_655
Ta Ga4 Ta 106.3(3) 3 3_655
O2 Ga4 O1 61.9(13) 3_545 3_545
O7 Ga4 O1 66.0(15) 3_545 3_545
O4 Ga4 O1 64(2) 3_545 3_545
O6 Ga4 O1 148(2) 3 3_545
Ta Ga4 O1 88.2(7) 3 3_545
Ta Ga4 O1 137.6(8) 3_655 3_545
O2 Ga4 O1 54.1(14) 3_545 2_656
O7 Ga4 O1 167.7(17) 3_545 2_656
O4 Ga4 O1 80(2) 3_545 2_656
O6 Ga4 O1 52.4(18) 3 2_656
Ta Ga4 O1 136.3(8) 3 2_656
Ta Ga4 O1 88.5(7) 3_655 2_656
O1 Ga4 O1 108.3(8) 3_545 2_656
O2 Ga4 La1 31.1(13) 3_545 .
O7 Ga4 La1 83.9(15) 3_545 .
O4 Ga4 La1 91(2) 3_545 .
O6 Ga4 La1 137.4(18) 3 .
Ta Ga4 La1 82.3(2) 3 .
Ta Ga4 La1 171.4(3) 3_655 .
O1 Ga4 La1 40.7(9) 3_545 .
O1 Ga4 La1 85.2(7) 2_656 .
O2 Ga4 La1 64.8(13) 3_545 1_655
O7 Ga4 La1 142.8(14) 3_545 1_655
O4 Ga4 La1 38(2) 3_545 1_655
O6 Ga4 La1 63.8(19) 3 1_655
Ta Ga4 La1 171.0(3) 3 1_655
Ta Ga4 La1 82.7(3) 3_655 1_655
O1 Ga4 La1 84.9(7) 3_545 1_655
O1 Ga4 La1 42.1(7) 2_656 1_655
La1 Ga4 La1 88.72(19) . 1_655
O2 Ga4 O3 111.6(15) 3_545 3
O7 Ga4 O3 106.0(16) 3_545 3
O4 Ga4 O3 134(2) 3_545 3
O6 Ga4 O3 48(2) 3 3
Ta Ga4 O3 77.6(11) 3 3
Ta Ga4 O3 58.4(12) 3_655 3
O1 Ga4 O3 162.1(12) 3_545 3
O1 Ga4 O3 76.1(14) 2_656 3
La1 Ga4 O3 125.1(11) . 3
La1 Ga4 O3 108.0(11) 1_655 3
O2 Ga4 O3 89.9(14) 3_545 3_545
O7 Ga4 O3 76.3(16) 3_545 3_545
O4 Ga4 O3 30(2) 3_545 3_545
O6 Ga4 O3 113(2) 3 3_545
Ta Ga4 O3 111.7(10) 3 3_545
Ta Ga4 O3 95.2(10) 3_655 3_545
O1 Ga4 O3 43.0(12) 3_545 3_545
O1 Ga4 O3 107.4(13) 2_656 3_545
La1 Ga4 O3 81.2(10) . 3_545
La1 Ga4 O3 66.5(10) 1_655 3_545
O3 Ga4 O3 154(2) 3 3_545
Ga2 O1 La2 112(2) . .
Ga2 O1 La1 112(3) . 3_554
La2 O1 La1 110.9(15) . 3_554
Ga2 O1 La1 106(2) . 2_556
La2 O1 La1 109(2) . 2_556
La1 O1 La1 107.1(16) 3_554 2_556
Ga2 O1 O4 149(3) . 1_455
La2 O1 O4 59.9(17) . 1_455
La1 O1 O4 55.0(16) 3_554 1_455
La1 O1 O4 104.3(15) 2_556 1_455
Ga2 O1 O3 146(3) . 1_455
La2 O1 O3 55.2(18) . 1_455
La1 O1 O3 102.0(18) 3_554 1_455
La1 O1 O3 59.5(17) 2_556 1_455
O4 O1 O3 57.1(19) 1_455 1_455
Ga2 O1 O7 83.3(18) . .
La2 O1 O7 50.8(12) . .
La1 O1 O7 85.2(16) 3_554 .
La1 O1 O7 160(2) 2_556 .
O4 O1 O7 68.9(18) 1_455 .
O3 O1 O7 102(2) 1_455 .
Ga2 O1 O2 36.8(11) . 4_645
La2 O1 O2 139(2) . 4_645
La1 O1 O2 107(2) 3_554 4_645
La1 O1 O2 72.9(14) 2_556 4_645
O4 O1 O2 161(3) 1_455 4_645
O3 O1 O2 130(2) 1_455 4_645
O7 O1 O2 119.8(15) . 4_645
Ga2 O1 O6 87(3) . 4_655
La2 O1 O6 159.0(19) . 4_655
La1 O1 O6 50.7(16) 3_554 4_655
La1 O1 O6 73.0(17) 2_556 4_655
O4 O1 O6 99(2) 1_455 4_655
O3 O1 O6 114(2) 1_455 4_655
O7 O1 O6 126(2) . 4_655
O2 O1 O6 62.2(19) 4_645 4_655
Ga2 O1 O5 83(2) . .
La2 O1 O5 82(2) . .
La1 O1 O5 153.6(18) 3_554 .
La1 O1 O5 46.5(13) 2_556 .
O4 O1 O5 122(2) 1_455 .
O3 O1 O5 65(2) 1_455 .
O7 O1 O5 119(2) . .
O2 O1 O5 70.5(15) 4_645 .
O6 O1 O5 111(2) 4_655 .
Ga2 O1 O2 144(2) . 4_545
La2 O1 O2 97.4(13) . 4_545
La1 O1 O2 74.1(10) 3_554 4_545
La1 O1 O2 42.2(7) 2_556 4_545
O4 O1 O2 64.0(14) 1_455 4_545
O3 O1 O2 44.4(16) 1_455 4_545
O7 O1 O2 132.3(15) . 4_545
O2 O1 O2 107.4(18) 4_645 4_545
O6 O1 O2 69.5(17) 4_655 4_545
O5 O1 O2 81.4(14) . 4_545
Ga2 O1 O4 31.1(14) . .
La2 O1 O4 97.1(19) . .
La1 O1 O4 94.1(18) 3_554 .
La1 O1 O4 137.0(18) 2_556 .
O4 O1 O4 118(2) 1_455 .
O3 O1 O4 151(3) 1_455 .
O7 O1 O4 55.2(16) . .
O2 O1 O4 65.1(15) 4_645 .
O6 O1 O4 95(2) 4_655 .
O5 O1 O4 107.7(16) . .
O2 O1 O4 164(3) 4_545 .
Ga2 O1 O3 33.9(17) . .
La2 O1 O3 89(2) . .
La1 O1 O3 146(2) 3_554 .
La1 O1 O3 91(2) 2_556 .
O4 O1 O3 149(3) 1_455 .
O3 O1 O3 112(3) 1_455 .
O7 O1 O3 87.4(19) . .
O2 O1 O3 49.5(17) 4_645 .
O6 O1 O3 112(2) 4_655 .
O5 O1 O3 52.7(17) . .
O2 O1 O3 132(2) 4_545 .
O4 O1 O3 55.1(17) . .
Ga2 O1 Ga2 176(2) . 1_455
La2 O1 Ga2 70.3(8) . 1_455
La1 O1 Ga2 69.9(7) 3_554 1_455
La1 O1 Ga2 69.8(7) 2_556 1_455
O4 O1 Ga2 34.6(13) 1_455 1_455
O3 O1 Ga2 32.2(15) 1_455 1_455
O7 O1 Ga2 100.6(14) . 1_455
O2 O1 Ga2 139.4(17) 4_645 1_455
O6 O1 Ga2 91.6(17) 4_655 1_455
O5 O1 Ga2 94.3(15) . 1_455
O2 O1 Ga2 32.1(7) 4_545 1_455
O4 O1 Ga2 153.0(19) . 1_455
O3 O1 Ga2 144(2) . 1_455
Ga2 O1 O2 71.1(18) . .
La2 O1 O2 107.8(18) . .
La1 O1 O2 46.5(12) 3_554 .
La1 O1 O2 141(2) 2_556 .
O4 O1 O2 83(2) 1_455 .
O3 O1 O2 140(2) 1_455 .
O7 O1 O2 58.9(13) . .
O2 O1 O2 87.8(12) 4_645 .
O6 O1 O2 68.2(18) 4_655 .
O5 O1 O2 153.7(14) . .
O2 O1 O2 120.2(18) 4_545 .
O4 O1 O2 47.8(14) . .
O3 O1 O2 102.0(15) . .
Ga2 O1 O2 111.9(16) 1_455 .
Ga2 O1 Ga4 63.9(13) . 3_554
La2 O1 Ga4 81.5(12) . 3_554
La1 O1 Ga4 73.1(13) 3_554 3_554
La1 O1 Ga4 168.2(16) 2_556 3_554
O4 O1 Ga4 85.6(17) 1_455 3_554
O3 O1 Ga4 132(2) 1_455 3_554
O7 O1 Ga4 30.9(10) . 3_554
O2 O1 Ga4 95.6(11) 4_645 3_554
O6 O1 Ga4 99(2) 4_655 3_554
O5 O1 Ga4 133.0(15) . 3_554
O2 O1 Ga4 144.2(15) 4_545 3_554
O4 O1 Ga4 32.8(11) . 3_554
O3 O1 Ga4 83.6(15) . 3_554
Ga2 O1 Ga4 120.2(13) 1_455 3_554
O2 O1 Ga4 32.2(8) . 3_554
Ga2 O1 Ga3 61.0(15) . .
La2 O1 Ga3 72.0(14) . .
La1 O1 Ga3 172.8(13) 3_554 .
La1 O1 Ga3 77.5(13) 2_556 .
O4 O1 Ga3 130(2) 1_455 .
O3 O1 Ga3 85(2) 1_455 .
O7 O1 Ga3 92.0(14) . .
O2 O1 Ga3 68.2(11) 4_645 .
O6 O1 Ga3 127.6(18) 4_655 .
O5 O1 Ga3 31.8(10) . .
O2 O1 Ga3 112.5(15) 4_545 .
O4 O1 Ga3 78.8(12) . .
O3 O1 Ga3 27.1(13) . .
Ga2 O1 Ga3 117.3(16) 1_455 .
O2 O1 Ga3 126.5(11) . .
Ga4 O1 Ga3 101.2(9) 3_554 .
Ga2 O1 O3 75.3(18) . 2_655
La2 O1 O3 46.3(15) . 2_655
La1 O1 O3 155(2) 3_554 2_655
La1 O1 O3 93(2) 2_556 2_655
O4 O1 O3 106(3) 1_455 2_655
O3 O1 O3 75(3) 1_455 2_655
O7 O1 O3 71.1(16) . 2_655
O2 O1 O3 92.8(15) 4_645 2_655
O6 O1 O3 154(2) 4_655 2_655
O5 O1 O3 48.2(18) . 2_655
O2 O1 O3 115(2) 4_545 2_655
O4 O1 O3 80.3(19) . 2_655
O3 O1 O3 45(2) . 2_655
Ga2 O1 O3 105(2) 1_455 2_655
O2 O1 O3 121.7(16) . 2_655
Ga4 O1 O3 90.1(14) 3_554 2_655
Ga3 O1 O3 26.3(10) . 2_655
Ga2 O1 Ga4 60.5(14) . 2_656
La2 O1 Ga4 169.7(17) . 2_656
La1 O1 Ga4 79.0(15) 3_554 2_656
La1 O1 Ga4 69.3(11) 2_556 2_656
O4 O1 Ga4 130(2) 1_455 2_656
O3 O1 Ga4 127(2) 1_455 2_656
O7 O1 Ga4 130.2(16) . 2_656
O2 O1 Ga4 31.1(9) 4_645 2_656
O6 O1 Ga4 31.1(15) 4_655 2_656
O5 O1 Ga4 90.5(14) . 2_656
O2 O1 Ga4 87.8(14) 4_545 2_656
O4 O1 Ga4 79.0(16) . 2_656
O3 O1 Ga4 80.5(17) . 2_656
Ga2 O1 Ga4 117.0(14) 1_455 2_656
O2 O1 Ga4 76.7(14) . 2_656
Ga4 O1 Ga4 99.4(12) 3_554 2_656
Ga3 O1 Ga4 97.8(9) . 2_656
O3 O1 Ga4 123.4(14) 2_655 2_656
Ga2 O1 O4 78.7(17) . 4_645
La2 O1 O4 147(2) . 4_645
La1 O1 O4 92.1(19) 3_554 4_645
La1 O1 O4 39.5(13) 2_556 4_645
O4 O1 O4 125.3(16) 1_455 4_645
O3 O1 O4 98(2) 1_455 4_645
O7 O1 O4 159.4(17) . 4_645
O2 O1 O4 41.9(14) 4_645 4_645
O6 O1 O4 42.9(17) 4_655 4_645
O5 O1 O4 68.5(16) . 4_645
O2 O1 O4 65.6(16) 4_545 4_645
O4 O1 O4 104.7(14) . 4_645
O3 O1 O4 83(2) . 4_645
Ga2 O1 O4 97.6(15) 1_455 4_645
O2 O1 O4 105.1(19) . 4_645
Ga4 O1 O4 129.1(16) 3_554 4_645
Ga3 O1 O4 88.2(13) . 4_645
O3 O1 O4 113(2) 2_655 4_645
Ga4 O1 O4 29.8(11) 2_656 4_645
Ga2 O1 O6 112(2) . 1_455
La2 O1 O6 85.2(16) . 1_455
La1 O1 O6 122.3(13) 3_554 1_455
La1 O1 O6 24.2(10) 2_556 1_455
O4 O1 O6 97.1(18) 1_455 1_455
O3 O1 O6 42.3(17) 1_455 1_455
O7 O1 O6 135(2) . 1_455
O2 O1 O6 87.2(16) 4_645 1_455
O6 O1 O6 96.9(18) 4_655 1_455
O5 O1 O6 33.1(12) . 1_455
O2 O1 O6 48.5(10) 4_545 1_455
O4 O1 O6 140.2(18) . 1_455
O3 O1 O6 85(2) . 1_455
Ga2 O1 O6 64.5(10) 1_455 1_455
O2 O1 O6 164.9(19) . 1_455
Ga4 O1 O6 162.8(19) 3_554 1_455
Ga3 O1 O6 64.1(12) . 1_455
O3 O1 O6 72.8(18) 2_655 1_455
Ga4 O1 O6 91.7(12) 2_656 1_455
O4 O1 O6 62.2(14) 4_645 1_455
Ga2 O1 O7 124(2) . 2
La2 O1 O7 31.8(8) . 2
La1 O1 O7 79.2(11) 3_554 2
La1 O1 O7 123.2(13) 2_556 2
O4 O1 O7 33.8(16) 1_455 2
O3 O1 O7 64.0(17) 1_455 2
O7 O1 O7 41.6(16) . 2
O2 O1 O7 160.8(15) 4_645 2
O6 O1 O7 129.2(19) 4_655 2
O5 O1 O7 112(2) . 2
O2 O1 O7 91.8(10) 4_545 2
O4 O1 O7 96.8(18) . 2
O3 O1 O7 115(2) . 2
Ga2 O1 O7 59.7(9) 1_455 2
O2 O1 O7 84.1(14) . 2
Ga4 O1 O7 68.5(10) 3_554 2
Ga3 O1 O7 103.1(15) . 2
O3 O1 O7 76.9(15) 2_655 2
Ga4 O1 O7 157.5(18) 2_656 2
O4 O1 O7 157.3(15) 4_645 2
O6 O1 O7 104.8(14) 1_455 2
Ga2 O1 O5 118(3) . 4
La2 O1 O5 123.9(12) . 4
La1 O1 O5 26.6(8) 3_554 4
La1 O1 O5 80.7(13) 2_556 4
O4 O1 O5 64.2(18) 1_455 4
O3 O1 O5 91.2(18) 1_455 4
O7 O1 O5 111.4(17) . 4
O2 O1 O5 97.2(18) 4_645 4
O6 O1 O5 35.1(16) 4_655 4
O5 O1 O5 127.2(16) . 4
O2 O1 O5 52.7(11) 4_545 4
O4 O1 O5 113(2) . 4
O3 O1 O5 147(2) . 4
Ga2 O1 O5 61.6(10) 1_455 4
O2 O1 O5 68.4(14) . 4
Ga4 O1 O5 98.3(14) 3_554 4
Ga3 O1 O5 156.6(15) . 4
O3 O1 O5 166.2(17) 2_655 4
Ga4 O1 O5 66.2(12) 2_656 4
O4 O1 O5 69.4(16) 4_645 4
O6 O1 O5 98.1(12) 1_455 4
O7 O1 O5 95.9(12) 2 4
Ga2 O1 O4 84(2) . 2_655
La2 O1 O4 29.1(11) . 2_655
La1 O1 O4 115.6(15) 3_554 2_655
La1 O1 O4 128(2) 2_556 2_655
O4 O1 O4 79(2) 1_455 2_655
O3 O1 O4 83.5(18) 1_455 2_655
O7 O1 O4 33.1(12) . 2_655
O2 O1 O4 117.2(16) 4_645 2_655
O6 O1 O4 159(2) 4_655 2_655
O5 O1 O4 86.8(18) . 2_655
O2 O1 O4 126.5(16) 4_545 2_655
O4 O1 O4 68(2) . 2_655
O3 O1 O4 70(2) . 2_655
Ga2 O1 O4 98.4(13) 1_455 2_655
O2 O1 O4 90.6(14) . 2_655
Ga4 O1 O4 59.3(11) 3_554 2_655
Ga3 O1 O4 63.4(12) . 2_655
O3 O1 O4 39.3(10) 2_655 2_655
Ga4 O1 O4 144.6(11) 2_656 2_655
O4 O1 O4 151(2) 4_645 2_655
O6 O1 O4 104.4(16) 1_455 2_655
O7 O1 O4 45.7(12) 2 2_655
O5 O1 O4 139.2(14) 4 2_655
Ga2 O1 Ga4 141(2) . 3_454
La2 O1 Ga4 60.1(7) . 3_454
La1 O1 Ga4 52.0(7) 3_554 3_454
La1 O1 Ga4 112.9(6) 2_556 3_454
O4 O1 Ga4 8.9(13) 1_455 3_454
O3 O1 Ga4 65.1(15) 1_455 3_454
O7 O1 Ga4 61.5(11) . 3_454
O2 O1 Ga4 159(2) 4_645 3_454
O6 O1 Ga4 99.5(17) 4_655 3_454
O5 O1 Ga4 128.7(16) . 3_454
O2 O1 Ga4 72.0(7) 4_545 3_454
O4 O1 Ga4 109.6(16) . 3_454
O3 O1 Ga4 146(2) . 3_454
Ga2 O1 Ga4 43.4(5) 1_455 3_454
O2 O1 Ga4 75.5(12) . 3_454
Ga4 O1 Ga4 76.8(8) 3_554 3_454
Ga3 O1 Ga4 131.9(15) . 3_454
O3 O1 Ga4 106.4(16) 2_655 3_454
Ga4 O1 Ga4 130.2(15) 2_656 3_454
O4 O1 Ga4 130.8(16) 4_645 3_454
O6 O1 Ga4 105.8(10) 1_455 3_454
O7 O1 Ga4 30.6(6) 2 3_454
O5 O1 Ga4 65.4(9) 4 3_454
O4 O1 Ga4 75.8(10) 2_655 3_454
Ga2 O1 Ga3 136(3) . 1_455
La2 O1 Ga3 51.8(9) . 1_455
La1 O1 Ga3 112.3(7) 3_554 1_455
La1 O1 Ga3 58.8(9) 2_556 1_455
O4 O1 Ga3 65.4(16) 1_455 1_455
O3 O1 Ga3 10.4(16) 1_455 1_455
O7 O1 Ga3 101.6(15) . 1_455
O2 O1 Ga3 123.9(16) 4_645 1_455
O6 O1 Ga3 120.8(16) 4_655 1_455
O5 O1 Ga3 56.3(12) . 1_455
O2 O1 Ga3 52.0(9) 4_545 1_455
O4 O1 Ga3 144(2) . 1_455
O3 O1 Ga3 101.9(19) . 1_455
Ga2 O1 Ga3 42.5(6) 1_455 1_455
O2 O1 Ga3 148.1(14) . 1_455
Ga4 O1 Ga3 132.5(14) 3_554 1_455
Ga3 O1 Ga3 74.8(10) . 1_455
O3 O1 Ga3 65.3(16) 2_655 1_455
Ga4 O1 Ga3 128.0(11) 2_656 1_455
O4 O1 Ga3 98.3(14) 4_645 1_455
O6 O1 Ga3 38.1(9) 1_455 1_455
O7 O1 Ga3 66.6(9) 2 1_455
O5 O1 Ga3 101.1(8) 4 1_455
O4 O1 Ga3 78.3(12) 2_655 1_455
Ga4 O1 Ga3 72.9(5) 3_454 1_455
Ga2 O1 Ga4 135(2) . 2_556
La2 O1 Ga4 112.4(7) . 2_556
La1 O1 Ga4 57.7(8) 3_554 2_556
La1 O1 Ga4 51.4(7) 2_556 2_556
O4 O1 Ga4 65.6(14) 1_455 2_556
O3 O1 Ga4 63.0(16) 1_455 2_556
O7 O1 Ga4 132.4(13) . 2_556
O2 O1 Ga4 100.5(15) 4_645 2_556
O6 O1 Ga4 51.5(15) 4_655 2_556
O5 O1 Ga4 96.2(12) . 2_556
O2 O1 Ga4 19.7(7) 4_545 2_556
O4 O1 Ga4 144(2) . 2_556
O3 O1 Ga4 140(2) . 2_556
Ga2 O1 Ga4 42.3(5) 1_455 2_556
O2 O1 Ga4 102.2(15) . 2_556
Ga4 O1 Ga4 130.7(15) 3_554 2_556
Ga3 O1 Ga4 128.0(12) . 2_556
O3 O1 Ga4 134.6(18) 2_655 2_556
Ga4 O1 Ga4 74.8(9) 2_656 2_556
O4 O1 Ga4 59.8(13) 4_645 2_556
O6 O1 Ga4 64.8(8) 1_455 2_556
O7 O1 Ga4 98.2(8) 2 2_556
O5 O1 Ga4 33.8(7) 4 2_556
O4 O1 Ga4 140.6(11) 2_655 2_556
Ga4 O1 Ga4 71.8(5) 3_454 2_556
Ga3 O1 Ga4 71.3(4) 1_455 2_556
Ga2 O1 Ga1 103.3(17) . 1_565
La2 O1 Ga1 48.5(9) . 1_565
La1 O1 Ga1 71.1(10) 3_554 1_565
La1 O1 Ga1 148.6(11) 2_556 1_565
O4 O1 Ga1 47.9(14) 1_455 1_565
O3 O1 Ga1 89.7(17) 1_455 1_565
O7 O1 Ga1 21.2(9) . 1_565
O2 O1 Ga1 138.3(13) 4_645 1_565
O6 O1 Ga1 119.8(19) 4_655 1_565
O5 O1 Ga1 128.7(19) . 1_565
O2 O1 Ga1 111.7(9) 4_545 1_565
O4 O1 Ga1 73.4(14) . 1_565
O3 O1 Ga1 108.0(19) . 1_565
Ga2 O1 Ga1 80.7(8) 1_455 1_565
O2 O1 Ga1 60.5(11) . 1_565
Ga4 O1 Ga1 43.1(5) 3_554 1_565
Ga3 O1 Ga1 107.9(12) . 1_565
O3 O1 Ga1 83.5(14) 2_655 1_565
Ga4 O1 Ga1 137.2(15) 2_656 1_565
O4 O1 Ga1 162.7(19) 4_645 1_565
O6 O1 Ga1 130.1(13) 1_455 1_565
O7 O1 Ga1 25.7(6) 2 1_565
O5 O1 Ga1 95.1(11) 4 1_565
O4 O1 Ga1 44.6(8) 2_655 1_565
Ga4 O1 Ga1 40.3(4) 3_454 1_565
Ga3 O1 Ga1 92.1(8) 1_455 1_565
Ga4 O1 Ga1 111.5(7) 2_556 1_565
Ga2 O1 Ta 103.3(17) . 1_565
La2 O1 Ta 48.5(9) . 1_565
La1 O1 Ta 71.1(10) 3_554 1_565
La1 O1 Ta 148.6(11) 2_556 1_565
O4 O1 Ta 47.9(14) 1_455 1_565
O3 O1 Ta 89.7(17) 1_455 1_565
O7 O1 Ta 21.2(9) . 1_565
O2 O1 Ta 138.3(13) 4_645 1_565
O6 O1 Ta 119.8(19) 4_655 1_565
O5 O1 Ta 128.7(19) . 1_565
O2 O1 Ta 111.7(9) 4_545 1_565
O4 O1 Ta 73.4(14) . 1_565
O3 O1 Ta 108.0(19) . 1_565
Ga2 O1 Ta 80.7(8) 1_455 1_565
O2 O1 Ta 60.5(11) . 1_565
Ga4 O1 Ta 43.1(5) 3_554 1_565
Ga3 O1 Ta 107.9(12) . 1_565
O3 O1 Ta 83.5(14) 2_655 1_565
Ga4 O1 Ta 137.2(15) 2_656 1_565
O4 O1 Ta 162.7(19) 4_645 1_565
O6 O1 Ta 130.1(13) 1_455 1_565
O7 O1 Ta 25.7(6) 2 1_565
O5 O1 Ta 95.1(11) 4 1_565
O4 O1 Ta 44.6(8) 2_655 1_565
Ga4 O1 Ta 40.3(4) 3_454 1_565
Ga3 O1 Ta 92.1(8) 1_455 1_565
Ga4 O1 Ta 111.5(7) 2_556 1_565
Ga1 O1 Ta 0.00(11) 1_565 1_565
Ga2 O1 Ta 99(2) . .
La2 O1 Ta 69.1(13) . .
La1 O1 Ta 145.6(10) 3_554 .
La1 O1 Ta 47.0(10) 2_556 .
O4 O1 Ta 104.1(19) 1_455 .
O3 O1 Ta 48.1(17) 1_455 .
O7 O1 Ta 114.5(17) . .
O2 O1 Ta 87.6(13) 4_645 .
O6 O1 Ta 119.0(18) 4_655 .
O5 O1 Ta 17.5(10) . .
O2 O1 Ta 71.9(10) 4_545 .
O4 O1 Ta 120.3(16) . .
O3 O1 Ta 66.6(16) . .
Ga2 O1 Ta 78.6(9) 1_455 .
O2 O1 Ta 167.9(13) . .
Ga4 O1 Ta 137.5(14) 3_554 .
Ga3 O1 Ta 41.4(6) . .
O3 O1 Ta 47.4(15) 2_655 .
Ga4 O1 Ta 104.4(11) 2_656 .
O4 O1 Ta 78.6(13) 4_645 .
O6 O1 Ta 25.5(8) 1_455 .
O7 O1 Ta 96.8(13) 2 .
O5 O1 Ta 123.3(10) 4 .
O4 O1 Ta 81.6(12) 2_655 .
Ga4 O1 Ta 111.1(9) 3_454 .
Ga3 O1 Ta 38.9(5) 1_455 .
Ga4 O1 Ta 89.7(7) 2_556 .
Ga1 O1 Ta 117.6(12) 1_565 .
Ta O1 Ta 117.6(12) 1_565 .
Ga2 O1 Ga1 99(2) . .
La2 O1 Ga1 69.1(13) . .
La1 O1 Ga1 145.6(10) 3_554 .
La1 O1 Ga1 47.0(10) 2_556 .
O4 O1 Ga1 104.1(19) 1_455 .
O3 O1 Ga1 48.1(17) 1_455 .
O7 O1 Ga1 114.5(17) . .
O2 O1 Ga1 87.6(13) 4_645 .
O6 O1 Ga1 119.0(18) 4_655 .
O5 O1 Ga1 17.5(10) . .
O2 O1 Ga1 71.9(10) 4_545 .
O4 O1 Ga1 120.3(16) . .
O3 O1 Ga1 66.6(16) . .
Ga2 O1 Ga1 78.6(9) 1_455 .
O2 O1 Ga1 167.9(13) . .
Ga4 O1 Ga1 137.5(14) 3_554 .
Ga3 O1 Ga1 41.4(6) . .
O3 O1 Ga1 47.4(15) 2_655 .
Ga4 O1 Ga1 104.4(11) 2_656 .
O4 O1 Ga1 78.6(13) 4_645 .
O6 O1 Ga1 25.5(8) 1_455 .
O7 O1 Ga1 96.8(13) 2 .
O5 O1 Ga1 123.3(10) 4 .
O4 O1 Ga1 81.6(12) 2_655 .
Ga4 O1 Ga1 111.1(9) 3_454 .
Ga3 O1 Ga1 38.9(5) 1_455 .
Ga4 O1 Ga1 89.7(7) 2_556 .
Ga1 O1 Ga1 117.6(12) 1_565 .
Ta O1 Ga1 117.6(12) 1_565 .
Ta O1 Ga1 0.00(11) . .
Ga2 O1 O3 79(2) . 4_655
La2 O1 O3 132.7(18) . 4_655
La1 O1 O3 33.4(11) 3_554 4_655
La1 O1 O3 111.7(18) 2_556 4_655
O4 O1 O3 87.0(19) 1_455 4_655
O3 O1 O3 134.0(15) 1_455 4_655
O7 O1 O3 87.7(17) . 4_655
O2 O1 O3 77.3(16) 4_645 4_655
O6 O1 O3 38.8(17) 4_655 4_655
O5 O1 O3 145.3(18) . 4_655
O2 O1 O3 96.5(15) 4_545 4_655
O4 O1 O3 68.3(19) . 4_655
O3 O1 O3 113.0(16) . 4_655
Ga2 O1 O3 102.1(13) 1_455 4_655
O2 O1 O3 29.7(14) . 4_655
Ga4 O1 O3 61.8(14) 3_554 4_655
Ga3 O1 O3 139.9(12) . 4_655
O3 O1 O3 148(2) 2_655 4_655
Ga4 O1 O3 54.8(11) 2_656 4_655
O4 O1 O3 79.0(14) 4_645 4_655
O6 O1 O3 135.2(15) 1_455 4_655
O7 O1 O3 103.0(15) 2 4_655
O5 O1 O3 44.3(12) 4 4_655
O4 O1 O3 120.1(17) 2_655 4_655
Ga4 O1 O3 82.1(11) 3_454 4_655
Ga3 O1 O3 144.3(11) 1_455 4_655
Ga4 O1 O3 77.0(12) 2_556 4_655
Ga1 O1 O3 84.5(12) 1_565 4_655
Ta O1 O3 84.5(12) 1_565 4_655
Ta O1 O3 157.5(14) . 4_655
Ga1 O1 O3 157.5(14) . 4_655
Ga2 O1 Ta 99(2) . 3
La2 O1 Ta 147.6(9) . 3
La1 O1 Ta 45.9(10) 3_554 3
La1 O1 Ta 68.7(11) 2_556 3
O4 O1 Ta 88.7(18) 1_455 3
O3 O1 Ta 102.4(18) 1_455 3
O7 O1 Ta 128.6(18) . 3
O2 O1 Ta 72.9(14) 4_645 3
O6 O1 Ta 12.5(14) 4_655 3
O5 O1 Ta 111.9(15) . 3
O2 O1 Ta 58.1(10) 4_545 3
O4 O1 Ta 105.7(19) . 3
O3 O1 Ta 122(2) . 3
Ga2 O1 Ta 79.1(9) 1_455 3
O2 O1 Ta 73.5(13) . 3
Ga4 O1 Ta 105.7(14) 3_554 3
Ga3 O1 Ta 134.3(11) . 3
O3 O1 Ta 159.4(16) 2_655 3
Ga4 O1 Ta 42.1(7) 2_656 3
O4 O1 Ta 46.3(12) 4_645 3
O6 O1 Ta 91.4(10) 1_455 3
O7 O1 Ta 120.8(11) 2 3
O5 O1 Ta 24.9(8) 4 3
O4 O1 Ta 161.2(14) 2_655 3
Ga4 O1 Ta 90.3(8) 3_454 3
Ga3 O1 Ta 110.1(6) 1_455 3
Ga4 O1 Ta 39.5(4) 2_556 3
Ga1 O1 Ta 117.0(11) 1_565 3
Ta O1 Ta 117.0(11) 1_565 3
Ta O1 Ta 115.7(9) . 3
Ga1 O1 Ta 115.7(9) . 3
O3 O1 Ta 44.0(11) 4_655 3
Ga2 O1 Ga1 99(2) . 3
La2 O1 Ga1 147.6(9) . 3
La1 O1 Ga1 45.9(10) 3_554 3
La1 O1 Ga1 68.7(11) 2_556 3
O4 O1 Ga1 88.7(18) 1_455 3
O3 O1 Ga1 102.4(18) 1_455 3
O7 O1 Ga1 128.6(18) . 3
O2 O1 Ga1 72.9(14) 4_645 3
O6 O1 Ga1 12.5(14) 4_655 3
O5 O1 Ga1 111.9(15) . 3
O2 O1 Ga1 58.1(10) 4_545 3
O4 O1 Ga1 105.7(19) . 3
O3 O1 Ga1 122(2) . 3
Ga2 O1 Ga1 79.1(9) 1_455 3
O2 O1 Ga1 73.5(13) . 3
Ga4 O1 Ga1 105.7(14) 3_554 3
Ga3 O1 Ga1 134.3(11) . 3
O3 O1 Ga1 159.4(16) 2_655 3
Ga4 O1 Ga1 42.1(7) 2_656 3
O4 O1 Ga1 46.3(12) 4_645 3
O6 O1 Ga1 91.4(10) 1_455 3
O7 O1 Ga1 120.8(11) 2 3
O5 O1 Ga1 24.9(8) 4 3
O4 O1 Ga1 161.2(14) 2_655 3
Ga4 O1 Ga1 90.3(8) 3_454 3
Ga3 O1 Ga1 110.1(6) 1_455 3
Ga4 O1 Ga1 39.5(4) 2_556 3
Ga1 O1 Ga1 117.0(11) 1_565 3
Ta O1 Ga1 117.0(11) 1_565 3
Ta O1 Ga1 115.7(9) . 3
Ga1 O1 Ga1 115.7(9) . 3
O3 O1 Ga1 44.0(11) 4_655 3
Ta O1 Ga1 0.0(2) 3 3
Ga2 O1 O6 117(2) . 1_465
La2 O1 O6 66.4(12) . 1_465
La1 O1 O6 46.7(11) 3_554 1_465
La1 O1 O6 135.4(12) 2_556 1_465
O4 O1 O6 32.8(17) 1_455 1_465
O3 O1 O6 88.0(19) 1_455 1_465
O7 O1 O6 44.9(12) . 1_465
O2 O1 O6 141(2) 4_645 1_465
O6 O1 O6 97(2) 4_655 1_465
O5 O1 O6 146.6(18) . 1_465
O2 O1 O6 93.2(12) 4_545 1_465
O4 O1 O6 86.1(16) . 1_465
O3 O1 O6 132(2) . 1_465
Ga2 O1 O6 67.0(11) 1_455 1_465
O2 O1 O6 53.6(14) . 1_465
Ga4 O1 O6 53.3(11) 3_554 1_465
Ga3 O1 O6 133.3(15) . 1_465
O3 O1 O6 107.9(16) 2_655 1_465
Ga4 O1 O6 122.4(18) 2_656 1_465
O4 O1 O6 138(2) 4_645 1_465
O6 O1 O6 129.6(17) 1_455 1_465
O7 O1 O6 35.2(10) 2 1_465
O5 O1 O6 69.4(11) 4 1_465
O4 O1 O6 69.9(11) 2_655 1_465
Ga4 O1 O6 24.0(9) 3_454 1_465
Ga3 O1 O6 94.6(11) 1_455 1_465
Ga4 O1 O6 88.0(10) 2_556 1_465
Ga1 O1 O6 25.8(7) 1_565 1_465
Ta O1 O6 25.8(7) 1_565 1_465
Ta O1 O6 130.5(13) . 1_465
Ga1 O1 O6 130.5(13) . 1_465
O3 O1 O6 67.9(14) 4_655 1_465
Ta O1 O6 92.2(13) 3 1_465
Ga1 O1 O6 92.2(13) 3 1_465
Ga2 O1 O7 114(2) . 4_545
La2 O1 O7 132.9(9) . 4_545
La1 O1 O7 59.3(11) 3_554 4_545
La1 O1 O7 48.8(9) 2_556 4_545
O4 O1 O7 84.0(16) 1_455 4_545
O3 O1 O7 80.6(17) 1_455 4_545
O7 O1 O7 143.9(17) . 4_545
O2 O1 O7 80.5(15) 4_645 4_545
O6 O1 O7 33.5(14) 4_655 4_545
O5 O1 O7 94.9(13) . 4_545
O2 O1 O7 36.4(10) 4_545 4_545
O4 O1 O7 128(2) . 4_545
O3 O1 O7 125(2) . 4_545
Ga2 O1 O7 63.1(9) 1_455 4_545
O2 O1 O7 95.7(16) . 4_545
Ga4 O1 O7 127.8(17) 3_554 4_545
Ga3 O1 O7 124.1(12) . 4_545
O3 O1 O7 141.8(18) 2_655 4_545
Ga4 O1 O7 53.9(9) 2_656 4_545
O4 O1 O7 41.9(13) 4_645 4_545
O6 O1 O7 69.4(9) 1_455 4_545
O7 O1 O7 117.6(12) 2 4_545
O5 O1 O7 32.8(8) 4 4_545
O4 O1 O7 161.5(13) 2_655 4_545
Ga4 O1 O7 88.9(8) 3_454 4_545
Ga3 O1 O7 87.4(7) 1_455 4_545
Ga4 O1 O7 20.8(6) 2_556 4_545
Ga1 O1 O7 125.6(11) 1_565 4_545
Ta O1 O7 125.6(11) 1_565 4_545
Ta O1 O7 94.6(8) . 4_545
Ga1 O1 O7 94.6(8) . 4_545
O3 O1 O7 66.7(13) 4_655 4_545
Ta O1 O7 23.4(6) 3 4_545
Ga1 O1 O7 23.4(6) 3 4_545
O6 O1 O7 100.0(13) 1_465 4_545
Ga2 O1 O5 50.4(17) . 4_655
La2 O1 O5 148.8(15) . 4_655
La1 O1 O5 65.8(13) 3_554 4_655
La1 O1 O5 101.4(15) 2_556 4_655
O4 O1 O5 120(2) 1_455 4_655
O3 O1 O5 155(2) 1_455 4_655
O7 O1 O5 98.6(15) . 4_655
O2 O1 O5 45.2(11) 4_645 4_655
O6 O1 O5 41.0(15) 4_655 4_655
O5 O1 O5 115.5(14) . 4_655
O2 O1 O5 110.4(17) 4_545 4_655
O4 O1 O5 53.8(17) . 4_655
O3 O1 O5 82.4(16) . 4_655
Ga2 O1 O5 129.6(16) 1_455 4_655
O2 O1 O5 45.8(11) . 4_655
Ga4 O1 O5 67.7(10) 3_554 4_655
Ga3 O1 O5 108.1(9) . 4_655
O3 O1 O5 125.7(14) 2_655 4_655
Ga4 O1 O5 32.2(7) 2_656 4_655
O4 O1 O5 61.9(13) 4_645 4_655
O6 O1 O5 123.8(14) 1_455 4_655
O7 O1 O5 129.9(15) 2 4_655
O5 O1 O5 68.0(12) 4 4_655
O4 O1 O5 121.6(12) 2_655 4_655
Ga4 O1 O5 114.7(13) 3_454 4_655
Ga3 O1 O5 159.4(12) 1_455 4_655
Ga4 O1 O5 92.4(12) 2_556 4_655
Ga1 O1 O5 105.8(11) 1_565 4_655
Ta O1 O5 105.8(11) 1_565 4_655
Ta O1 O5 132.3(10) . 4_655
Ga1 O1 O5 132.3(10) . 4_655
O3 O1 O5 33.0(11) 4_655 4_655
Ta O1 O5 52.9(9) 3 4_655
Ga1 O1 O5 52.9(9) 3 4_655
O6 O1 O5 97.3(15) 1_465 4_655
O7 O1 O5 74.1(12) 4_545 4_655
Ga2 O1 O5 113(2) . 2
La2 O1 O5 46.9(12) . 2
La1 O1 O5 134.5(10) 3_554 2
La1 O1 O5 63.4(13) 2_556 2
O4 O1 O5 83(2) 1_455 2
O3 O1 O5 33.2(18) 1_455 2
O7 O1 O5 96.2(17) . 2
O2 O1 O5 110.8(17) 4_645 2
O6 O1 O5 135.3(18) 4_655 2
O5 O1 O5 40.4(16) . 2
O2 O1 O5 71.8(12) 4_545 2
O4 O1 O5 123.8(19) . 2
O3 O1 O5 79.5(18) . 2
Ga2 O1 O5 65.2(10) 1_455 2
O2 O1 O5 154.7(17) . 2
Ga4 O1 O5 125.2(15) 3_554 2
Ga3 O1 O5 52.4(10) . 2
O3 O1 O5 43.5(15) 2_655 2
Ga4 O1 O5 127.9(13) 2_656 2
O4 O1 O5 100.2(15) 4_645 2
O6 O1 O5 39.2(9) 1_455 2
O7 O1 O5 72.8(11) 2 2
O5 O1 O5 123.2(12) 4 2
O4 O1 O5 66.0(12) 2_655 2
Ga4 O1 O5 89.0(10) 3_454 2
Ga3 O1 O5 22.8(6) 1_455 2
Ga4 O1 O5 91.5(9) 2_556 2
Ga1 O1 O5 94.8(11) 1_565 2
Ta O1 O5 94.8(11) 1_565 2
Ta O1 O5 24.0(6) . 2
Ga1 O1 O5 24.0(6) . 2
O3 O1 O5 167.1(12) 4_655 2
Ta O1 O5 127.3(10) 3 2
Ga1 O1 O5 127.3(10) 3 2
O6 O1 O5 106.6(14) 1_465 2
O7 O1 O5 104.0(10) 4_545 2
O5 O1 O5 155.9(14) 4_655 2
Ga2 O1 O1 112(2) . 2
La2 O1 O1 10.1(13) . 2
La1 O1 O1 118.8(10) 3_554 2
La1 O1 O1 99.7(12) 2_556 2
O4 O1 O1 65.5(18) 1_455 2
O3 O1 O1 49.6(17) 1_455 2
O7 O1 O1 59.8(14) . 2
O2 O1 O1 133.1(17) 4_645 2
O6 O1 O1 161.4(17) 4_655 2
O5 O1 O1 71.8(14) . 2
O2 O1 O1 93.4(11) 4_545 2
O4 O1 O1 102.0(19) . 2
O3 O1 O1 85(2) . 2
Ga2 O1 O1 69.8(8) 1_455 2
O2 O1 O1 117.6(12) . 2
Ga4 O1 O1 90.2(12) 3_554 2
Ga3 O1 O1 64.9(10) . 2
O3 O1 O1 40.5(14) 2_655 2
Ga4 O1 O1 161.8(10) 2_656 2
O4 O1 O1 137.1(12) 4_645 2
O6 O1 O1 75.8(10) 1_455 2
O7 O1 O1 40.7(9) 2 2
O5 O1 O1 128.0(10) 4 2
O4 O1 O1 34.0(11) 2_655 2
Ga4 O1 O1 67.0(6) 3_454 2
Ga3 O1 O1 44.5(5) 1_455 2
Ga4 O1 O1 110.4(7) 2_556 2
Ga1 O1 O1 58.5(8) 1_565 2
Ta O1 O1 58.5(8) 1_565 2
Ta O1 O1 59.0(6) . 2
Ga1 O1 O1 59.0(6) . 2
O3 O1 O1 142.7(10) 4_655 2
Ta O1 O1 148.9(8) 3 2
Ga1 O1 O1 148.9(8) 3 2
O6 O1 O1 75.7(10) 1_465 2
O7 O1 O1 129.8(8) 4_545 2
O5 O1 O1 155.6(11) 4_655 2
O5 O1 O1 37.0(8) 2 2
Ga2 O1 La2 30.1(12) . 1_655
La2 O1 La2 81.7(11) . 1_655
La1 O1 La2 123.8(14) 3_554 1_655
La1 O1 La2 120.3(13) 2_556 1_655
O4 O1 La2 128.8(18) 1_455 1_655
O3 O1 La2 127(2) 1_455 1_655
O7 O1 La2 60.5(10) . 1_655
O2 O1 La2 64.4(9) 4_645 1_655
O6 O1 La2 116.0(17) 4_655 1_655
O5 O1 La2 80.0(12) . 1_655
O2 O1 La2 161.3(16) 4_545 1_655
O4 O1 La2 30.1(11) . 1_655
O3 O1 La2 29.6(14) . 1_655
Ga2 O1 La2 152.0(16) 1_455 1_655
O2 O1 La2 77.3(9) . 1_655
Ga4 O1 La2 54.3(5) 3_554 1_655
Ga3 O1 La2 49.3(4) . 1_655
O3 O1 La2 51.7(11) 2_655 1_655
Ga4 O1 La2 90.5(5) 2_656 1_655
O4 O1 La2 105.4(12) 4_645 1_655
O6 O1 La2 113.0(14) 1_455 1_655
O7 O1 La2 96.8(11) 2 1_655
O5 O1 La2 141.9(14) 4 1_655
O4 O1 La2 54.2(12) 2_655 1_655
Ga4 O1 La2 122.0(10) 3_454 1_655
Ga3 O1 La2 117.0(13) 1_455 1_655
Ga4 O1 La2 164.9(11) 2_556 1_655
Ga1 O1 La2 81.7(7) 1_565 1_655
Ta O1 La2 81.7(7) 1_565 1_655
Ta O1 La2 90.6(9) . 1_655
Ga1 O1 La2 90.6(9) . 1_655
O3 O1 La2 97.7(12) 4_655 1_655
Ta O1 La2 128.5(9) 3 1_655
Ga1 O1 La2 128.5(9) 3 1_655
O6 O1 La2 103.3(11) 1_465 1_655
O7 O1 La2 144.3(11) 4_545 1_655
O5 O1 La2 76.4(7) 4_655 1_655
O5 O1 La2 94.9(12) 2 1_655
O1 O1 La2 82.5(11) 2 1_655
Ga2 O1 La1 30.2(14) . 3_654
La2 O1 La1 123.6(12) . 3_654
La1 O1 La1 81.8(13) 3_554 3_654
La1 O1 La1 119.5(13) 2_556 3_654
O4 O1 La1 126(2) 1_455 3_654
O3 O1 La1 176(2) 1_455 3_654
O7 O1 La1 77.7(12) . 3_654
O2 O1 La1 48.4(9) 4_645 3_654
O6 O1 La1 68.5(16) 4_655 3_654
O5 O1 La1 111.4(11) . 3_654
O2 O1 La1 137.9(18) 4_545 3_654
O4 O1 La1 26.6(14) . 3_654
O3 O1 La1 64.0(13) . 3_654
Ga2 O1 La1 151.7(17) 1_455 3_654
O2 O1 La1 42.8(9) . 3_654
Ga4 O1 La1 48.7(5) 3_554 3_654
Ga3 O1 La1 91.1(5) . 3_654
O3 O1 La1 101.5(11) 2_655 3_654
Ga4 O1 La1 53.6(5) 2_656 3_654
O4 O1 La1 81.7(12) 4_645 3_654
O6 O1 La1 135.4(12) 1_455 3_654
O7 O1 La1 117.2(11) 2 3_654
O5 O1 La1 92.3(13) 4 3_654
O4 O1 La1 94.9(11) 2_655 3_654
Ga4 O1 La1 117.9(11) 3_454 3_654
Ga3 O1 La1 165.8(12) 1_455 3_654
Ga4 O1 La1 119.7(13) 2_556 3_654
Ga1 O1 La1 91.6(8) 1_565 3_654
Ta O1 La1 91.6(8) 1_565 3_654
Ta O1 La1 128.3(8) . 3_654
Ga1 O1 La1 128.3(8) . 3_654
O3 O1 La1 49.8(11) 4_655 3_654
Ta O1 La1 80.3(9) 3 3_654
Ga1 O1 La1 80.3(9) 3 3_654
O6 O1 La1 94.7(13) 1_465 3_654
O7 O1 La1 101.5(12) 4_545 3_654
O5 O1 La1 27.5(6) 4_655 3_654
O5 O1 La1 143.0(11) 2 3_654
O1 O1 La1 128.6(11) 2 3_654
La2 O1 La1 50.1(3) 1_655 3_654
Ga2 O1 O2 75.9(16) . 1_545
La2 O1 O2 114.9(17) . 1_545
La1 O1 O2 125.9(16) 3_554 1_545
La1 O1 O2 30.9(7) 2_556 1_545
O4 O1 O2 134.6(16) 1_455 1_545
O3 O1 O2 82.4(18) 1_455 1_545
O7 O1 O2 147.3(15) . 1_545
O2 O1 O2 47.2(12) 4_645 1_545
O6 O1 O2 77.9(16) 4_655 1_545
O5 O1 O2 33.7(11) . 1_545
O2 O1 O2 73.0(11) 4_545 1_545
O4 O1 O2 107.0(14) . 1_545
O3 O1 O2 61.4(18) . 1_545
Ga2 O1 O2 100.0(10) 1_455 1_545
O2 O1 O2 133.2(16) . 1_545
Ga4 O1 O2 139.8(8) 3_554 1_545
Ga3 O1 O2 55.8(7) . 1_545
O3 O1 O2 79.2(15) 2_655 1_545
Ga4 O1 O2 58.1(8) 2_656 1_545
O4 O1 O2 35.0(11) 4_645 1_545
O6 O1 O2 40.0(10) 1_455 1_545
O7 O1 O2 142.6(14) 2 1_545
O5 O1 O2 100.8(11) 4 1_545
O4 O1 O2 118.4(14) 2_655 1_545
Ga4 O1 O2 143.4(8) 3_454 1_545
Ga3 O1 O2 77.4(8) 1_455 1_545
Ga4 O1 O2 78.9(7) 2_556 1_545
Ga1 O1 O2 162.3(14) 1_565 1_545
Ta O1 O2 162.3(14) 1_565 1_545
Ta O1 O2 46.3(6) . 1_545
Ga1 O1 O2 46.3(6) . 1_545
O3 O1 O2 112.4(13) 4_655 1_545
Ta O1 O2 80.2(8) 3 1_545
Ga1 O1 O2 80.2(8) 3 1_545
O6 O1 O2 166.2(11) 1_465 1_545
O7 O1 O2 68.7(8) 4_545 1_545
O5 O1 O2 87.4(9) 4_655 1_545
O5 O1 O2 70.0(9) 2 1_545
O1 O1 O2 104.9(7) 2 1_545
La2 O1 O2 90.4(8) 1_655 1_545
La1 O1 O2 95.4(7) 3_654 1_545
Ga2 O1 Ga2 71.3(17) . 2_655
La2 O1 Ga2 41.5(8) . 2_655
La1 O1 Ga2 137.8(15) 3_554 2_655
La1 O1 Ga2 112.2(18) 2_556 2_655
O4 O1 Ga2 99.7(19) 1_455 2_655
O3 O1 Ga2 85(2) 1_455 2_655
O7 O1 Ga2 52.8(11) . 2_655
O2 O1 Ga2 98.4(12) 4_645 2_655
O6 O1 Ga2 158.3(16) 4_655 2_655
O5 O1 Ga2 66.8(13) . 2_655
O2 O1 Ga2 129.1(16) 4_545 2_655
O4 O1 Ga2 67.0(15) . 2_655
O3 O1 Ga2 49.1(17) . 2_655
Ga2 O1 Ga2 110.0(13) 1_455 2_655
O2 O1 Ga2 103.6(12) . 2_655
Ga4 O1 Ga2 71.6(8) 3_554 2_655
Ga3 O1 Ga2 40.6(6) . 2_655
O3 O1 Ga2 18.9(12) 2_655 2_655
Ga4 O1 Ga2 129.0(7) 2_656 2_655
O4 O1 Ga2 128.4(15) 4_645 2_655
O6 O1 Ga2 91.2(13) 1_455 2_655
O7 O1 Ga2 66.9(10) 2 2_655
O5 O1 Ga2 162.2(13) 4 2_655
O4 O1 Ga2 23.0(9) 2_655 2_655
Ga4 O1 Ga2 97.5(9) 3_454 2_655
Ga3 O1 Ga2 77.1(9) 1_455 2_655
Ga4 O1 Ga2 148.4(11) 2_556 2_655
Ga1 O1 Ga2 67.4(7) 1_565 2_655
Ta O1 Ga2 67.4(7) 1_565 2_655
Ta O1 Ga2 66.0(8) . 2_655
Ga1 O1 Ga2 66.0(8) . 2_655
O3 O1 Ga2 132.2(12) 4_655 2_655
Ta O1 Ga2 170.8(7) 3 2_655
Ga1 O1 Ga2 170.8(7) 3 2_655
O6 O1 Ga2 92.9(11) 1_465 2_655
O7 O1 Ga2 160.6(13) 4_545 2_655
O5 O1 Ga2 118.8(8) 4_655 2_655
O5 O1 Ga2 58.1(9) 2 2_655
O1 O1 Ga2 40.3(7) 2 2_655
La2 O1 Ga2 42.6(4) 1_655 2_655
La1 O1 Ga2 91.7(5) 3_654 2_655
O2 O1 Ga2 96.2(9) 1_545 2_655
Ga2 O1 La1 27.3(11) . 2_656
La2 O1 La1 122.1(15) . 2_656
La1 O1 La1 121.5(16) 3_554 2_656
La1 O1 La1 78.7(9) 2_556 2_656
O4 O1 La1 176(2) 1_455 2_656
O3 O1 La1 127(2) 1_455 2_656
O7 O1 La1 109.2(11) . 2_656
O2 O1 La1 16.8(8) 4_645 2_656
O6 O1 La1 78.9(16) 4_655 2_656
O5 O1 La1 62.6(11) . 2_656
O2 O1 La1 118.3(13) 4_545 2_656
O4 O1 La1 58.4(12) . 2_656
O3 O1 La1 32.7(16) . 2_656
Ga2 O1 La1 148.6(13) 1_455 2_656
O2 O1 La1 92.4(11) . 2_656
Ga4 O1 La1 91.1(5) 3_554 2_656
Ga3 O1 La1 53.2(4) . 2_656
O3 O1 La1 76.6(11) 2_655 2_656
Ga4 O1 La1 47.8(4) 2_656 2_656
O4 O1 La1 55.4(11) 4_645 2_656
O6 O1 La1 86.8(12) 1_455 2_656
O7 O1 La1 146.3(13) 2 2_656
O5 O1 La1 114.0(14) 4 2_656
O4 O1 La1 101.0(12) 2_655 2_656
Ga4 O1 La1 167.4(11) 3_454 2_656
Ga3 O1 La1 118.8(11) 1_455 2_656
Ga4 O1 La1 115.2(10) 2_556 2_656
Ga1 O1 La1 130.0(7) 1_565 2_656
Ta O1 La1 130.0(7) 1_565 2_656
Ta O1 La1 80.1(7) . 2_656
Ga1 O1 La1 80.1(7) . 2_656
O3 O1 La1 89.2(12) 4_655 2_656
Ta O1 La1 89.7(8) 3 2_656
Ga1 O1 La1 89.7(8) 3 2_656
O6 O1 La1 143.4(13) 1_465 2_656
O7 O1 La1 96.1(10) 4_545 2_656
O5 O1 La1 56.2(7) 4_655 2_656
O5 O1 La1 100.9(11) 2 2_656
O1 O1 La1 117.1(11) 2 2_656
La2 O1 La1 50.1(3) 1_655 2_656
La1 O1 La1 49.8(3) 3_654 2_656
O2 O1 La1 48.8(6) 1_545 2_656
Ga2 O1 La1 81.6(6) 2_655 2_656
Ga2 O1 O7 54.3(13) . 2_655
La2 O1 O7 66.4(12) . 2_655
La1 O1 O7 102.6(14) 3_554 2_655
La1 O1 O7 149.3(17) 2_556 2_655
O4 O1 O7 98.9(18) 1_455 2_655
O3 O1 O7 121(2) 1_455 2_655
O7 O1 O7 29.9(14) . 2_655
O2 O1 O7 91.1(11) 4_645 2_655
O6 O1 O7 123(2) 4_655 2_655
O5 O1 O7 103.8(16) . 2_655
O2 O1 O7 161.4(15) 4_545 2_655
O4 O1 O7 30.8(16) . 2_655
O3 O1 O7 59.7(16) . 2_655
Ga2 O1 O7 129.4(14) 1_455 2_655
O2 O1 O7 60.9(10) . 2_655
Ga4 O1 O7 29.8(6) 3_554 2_655
Ga3 O1 O7 72.2(9) . 2_655
O3 O1 O7 60.8(14) 2_655 2_655
Ga4 O1 O7 109.7(9) 2_656 2_655
O4 O1 O7 133.0(14) 4_645 2_655
O6 O1 O7 133.5(17) 1_455 2_655
O7 O1 O7 69.7(9) 2 2_655
O5 O1 O7 128.2(15) 4 2_655
O4 O1 O7 37.9(11) 2_655 2_655
Ga4 O1 O7 91.4(10) 3_454 2_655
Ga3 O1 O7 116.0(14) 1_455 2_655
Ga4 O1 O7 159.3(14) 2_556 2_655
Ga1 O1 O7 51.1(8) 1_565 2_655
Ta O1 O7 51.1(8) 1_565 2_655
Ta O1 O7 108.0(13) . 2_655
Ga1 O1 O7 108.0(13) . 2_655
O3 O1 O7 89.1(14) 4_655 2_655
Ta O1 O7 132.2(14) 3 2_655
Ga1 O1 O7 132.2(14) 3 2_655
O6 O1 O7 72.5(12) 1_465 2_655
O7 O1 O7 155.6(18) 4_545 2_655
O5 O1 O7 83.7(10) 4_655 2_655
O5 O1 O7 100.4(14) 2 2_655
O1 O1 O7 71.9(12) 2 2_655
La2 O1 O7 31.0(6) 1_655 2_655
La1 O1 O7 57.2(7) 3_654 2_655
O2 O1 O7 121.1(10) 1_545 2_655
Ga2 O1 O7 43.1(7) 2_655 2_655
La1 O1 O7 79.3(7) 2_656 2_655
Ga2 O1 O1 107.6(17) . 4_545
La2 O1 O1 117.7(17) . 4_545
La1 O1 O1 96.2(17) 3_554 4_545
La1 O1 O1 11.7(4) 2_556 4_545
O4 O1 O1 101.6(16) 1_455 4_545
O3 O1 O1 65.0(17) 1_455 4_545
O7 O1 O1 167.4(19) . 4_545
O2 O1 O1 71.8(13) 4_645 4_545
O6 O1 O1 61.9(18) 4_655 4_545
O5 O1 O1 57.7(10) . 4_545
O2 O1 O1 37.7(9) 4_545 4_545
O4 O1 O1 136.8(19) . 4_545
O3 O1 O1 98.1(17) . 4_545
Ga2 O1 O1 68.4(9) 1_455 4_545
O2 O1 O1 130(2) . 4_545
Ga4 O1 O1 161(2) 3_554 4_545
Ga3 O1 O1 88.0(8) . 4_545
O3 O1 O1 104.9(18) 2_655 4_545
Ga4 O1 O1 62.1(11) 2_656 4_545
O4 O1 O1 33.2(13) 4_645 4_545
O6 O1 O1 35.0(9) 1_455 4_545
O7 O1 O1 126.3(12) 2 4_545
O5 O1 O1 69.6(13) 4 4_545
O4 O1 O1 139.4(19) 2_655 4_545
Ga4 O1 O1 109.7(8) 3_454 4_545
Ga3 O1 O1 66.2(8) 1_455 4_545
Ga4 O1 O1 42.4(8) 2_556 4_545
Ga1 O1 O1 149.1(8) 1_565 4_545
Ta O1 O1 149.1(8) 1_565 4_545
Ta O1 O1 58.6(7) . 4_545
Ga1 O1 O1 58.6(7) . 4_545
O3 O1 O1 100.3(17) 4_655 4_545
Ta O1 O1 57.1(11) 3 4_545
Ga1 O1 O1 57.1(11) 3 4_545
O6 O1 O1 129.6(12) 1_465 4_545
O7 O1 O1 37.3(9) 4_545 4_545
O5 O1 O1 93.4(15) 4_655 4_545
O5 O1 O1 73.9(11) 2 4_545
O1 O1 O1 109.2(11) 2 4_545
La2 O1 O1 127.0(7) 1_655 4_545
La1 O1 O1 114.9(14) 3_654 4_545
O2 O1 O1 36.8(5) 1_545 4_545
Ga2 O1 O1 123.8(14) 2_655 4_545
La1 O1 O1 80.8(7) 2_656 4_545
O7 O1 O1 157.8(11) 2_655 4_545
Ga2 O1 O1 112(2) . 4
La2 O1 O1 100.6(12) . 4
La1 O1 O1 12.2(9) 3_554 4
La1 O1 O1 117.8(19) 2_556 4
O4 O1 O1 49.0(15) 1_455 4
O3 O1 O1 101.8(18) 1_455 4
O7 O1 O1 73.3(9) . 4
O2 O1 O1 115(2) 4_645 4
O6 O1 O1 62(2) 4_655 4
O5 O1 O1 162.7(13) . 4
O2 O1 O1 81.3(14) 4_545 4
O4 O1 O1 89.1(13) . 4
O3 O1 O1 143.9(17) . 4
Ga2 O1 O1 70.7(9) 1_455 4
O2 O1 O1 41.8(9) . 4
Ga4 O1 O1 64.0(5) 3_554 4
Ga3 O1 O1 164.7(13) . 4
O3 O1 O1 142.5(18) 2_655 4
Ga4 O1 O1 89.0(19) 2_656 4
O4 O1 O1 104(2) 4_645 4
O6 O1 O1 129.7(12) 1_455 4
O7 O1 O1 68.8(9) 2 4
O5 O1 O1 38.2(12) 4 4
O4 O1 O1 103.5(12) 2_655 4
Ga4 O1 O1 44.1(5) 3_454 4
Ga3 O1 O1 111.7(8) 1_455 4
Ga4 O1 O1 67.0(12) 2_556 4
Ga1 O1 O1 59.0(6) 1_565 4
Ta O1 O1 59.0(6) 1_565 4
Ta O1 O1 149.3(8) . 4
Ga1 O1 O1 149.3(8) . 4
O3 O1 O1 38.1(11) 4_655 4
Ta O1 O1 58.0(14) 3 4
Ga1 O1 O1 58.0(14) 3 4
O6 O1 O1 35.0(9) 1_465 4
O7 O1 O1 70.9(15) 4_545 4
O5 O1 O1 71.1(14) 4_655 4
O5 O1 O1 131.8(12) 2 4
O1 O1 O1 109.2(11) 2 4
La2 O1 O1 117.3(7) 1_655 4
La1 O1 O1 81.9(10) 3_654 4
O2 O1 O1 138.1(17) 1_545 4
Ga2 O1 O1 125.6(12) 2_655 4
La1 O1 O1 127.1(16) 2_656 4
O7 O1 O1 92.6(8) 2_655 4
O1 O1 O1 107.3(18) 4_545 4
Ga2 O1 Ga2 72.3(18) . 4_655
La2 O1 Ga2 115.1(15) . 4_655
La1 O1 Ga2 42.1(8) 3_554 4_655
La1 O1 Ga2 133.2(19) 2_556 4_655
O4 O1 Ga2 84.9(19) 1_455 4_655
O3 O1 Ga2 141.1(19) 1_455 4_655
O7 O1 Ga2 66.7(12) . 4_655
O2 O1 Ga2 84.2(13) 4_645 4_655
O6 O1 Ga2 60.2(16) 4_655 4_655
O5 O1 Ga2 153.5(12) . 4_655
O2 O1 Ga2 114.5(15) 4_545 4_655
O4 O1 Ga2 52.2(13) . 4_655
O3 O1 Ga2 104.8(15) . 4_655
Ga2 O1 Ga2 110.3(12) 1_455 4_655
O2 O1 Ga2 8.0(7) . 4_655
Ga4 O1 Ga2 40.0(6) 3_554 4_655
Ga3 O1 Ga2 130.7(6) . 4_655
O3 O1 Ga2 128.9(14) 2_655 4_655
Ga4 O1 Ga2 70.2(10) 2_656 4_655
O4 O1 Ga2 97.9(15) 4_645 4_655
O6 O1 Ga2 156.9(15) 1_455 4_655
O7 O1 Ga2 89.7(10) 2 4_655
O5 O1 Ga2 62.0(10) 4 4_655
O4 O1 Ga2 98.5(11) 2_655 4_655
Ga4 O1 Ga2 77.6(8) 3_454 4_655
Ga3 O1 Ga2 150.2(8) 1_455 4_655
Ga4 O1 Ga2 95.8(11) 2_556 4_655
Ga1 O1 Ga2 67.1(7) 1_565 4_655
Ta O1 Ga2 67.1(7) 1_565 4_655
Ta O1 Ga2 170.9(6) . 4_655
Ga1 O1 Ga2 170.9(6) . 4_655
O3 O1 Ga2 21.8(10) 4_655 4_655
Ta O1 Ga2 65.7(8) 3 4_655
Ga1 O1 Ga2 65.7(8) 3 4_655
O6 O1 Ga2 57.3(11) 1_465 4_655
O7 O1 Ga2 88.1(12) 4_545 4_655
O5 O1 Ga2 40.4(7) 4_655 4_655
O5 O1 Ga2 161.9(13) 2 4_655
O1 O1 Ga2 125.0(7) 2 4_655
La2 O1 Ga2 82.3(6) 1_655 4_655
La1 O1 Ga2 42.6(4) 3_654 4_655
O2 O1 Ga2 127.7(10) 1_545 4_655
Ga2 O1 Ga2 111.2(8) 2_655 4_655
La1 O1 Ga2 91.0(7) 2_656 4_655
O7 O1 Ga2 68.2(8) 2_655 4_655
O1 O1 Ga2 122.0(18) 4_545 4_655
O1 O1 Ga2 39.6(5) 4 4_655
Ga2 O1 Ga2 68.4(14) . 4_645
La2 O1 Ga2 133.9(19) . 4_645
La1 O1 Ga2 111.0(16) 3_554 4_645
La1 O1 Ga2 39.4(6) 2_556 4_645
O4 O1 Ga2 140.1(16) 1_455 4_645
O3 O1 Ga2 97.6(18) 1_455 4_645
O7 O1 Ga2 151.0(11) . 4_645
O2 O1 Ga2 33.6(9) 4_645 4_645
O6 O1 Ga2 60.8(15) 4_655 4_645
O5 O1 Ga2 52.3(12) . 4_645
O2 O1 Ga2 76.4(10) 4_545 4_645
O4 O1 Ga2 98.4(14) . 4_645
O3 O1 Ga2 65.5(17) . 4_645
Ga2 O1 Ga2 107.5(10) 1_455 4_645
O2 O1 Ga2 114.7(14) . 4_645
Ga4 O1 Ga2 129.1(9) 3_554 4_645
Ga3 O1 Ga2 68.9(7) . 4_645
O3 O1 Ga2 94.4(14) 2_655 4_645
Ga4 O1 Ga2 38.9(5) 2_656 4_645
O4 O1 Ga2 19.4(10) 4_645 4_645
O6 O1 Ga2 56.2(10) 1_455 4_645
O7 O1 Ga2 161.0(14) 2 4_645
O5 O1 Ga2 88.8(12) 4 4_645
O4 O1 Ga2 132.0(14) 2_655 4_645
Ga4 O1 Ga2 147.3(8) 3_454 4_645
Ga3 O1 Ga2 94.3(9) 1_455 4_645
Ga4 O1 Ga2 75.6(7) 2_556 4_645
Ga1 O1 Ga2 171.7(6) 1_565 4_645
Ta O1 Ga2 171.7(6) 1_565 4_645
Ta O1 Ga2 65.6(7) . 4_645
Ga1 O1 Ga2 65.6(7) . 4_645
O3 O1 Ga2 93.3(12) 4_655 4_645
Ta O1 Ga2 65.5(7) 3 4_645
Ga1 O1 Ga2 65.5(7) 3 4_645
O6 O1 Ga2 157.7(16) 1_465 4_645
O7 O1 Ga2 60.1(7) 4_545 4_645
O5 O1 Ga2 68.9(8) 4_655 4_645
O5 O1 Ga2 89.2(10) 2 4_645
O1 O1 Ga2 124.0(8) 2 4_645
La2 O1 Ga2 90.7(5) 1_655 4_645
La1 O1 Ga2 80.9(6) 3_654 4_645
O2 O1 Ga2 19.2(5) 1_545 4_645
Ga2 O1 Ga2 109.0(9) 2_655 4_645
La1 O1 Ga2 41.9(3) 2_656 4_645
O7 O1 Ga2 121.0(8) 2_655 4_645
O1 O1 Ga2 39.1(4) 4_545 4_645
O1 O1 Ga2 122.8(19) 4 4_645
Ga2 O1 Ga2 108.7(10) 4_655 4_645
Ga2 O1 O6 48.7(16) . .
La2 O1 O6 105.6(17) . .
La1 O1 O6 143.4(18) 3_554 .
La1 O1 O6 62.4(11) 2_556 .
O4 O1 O6 158(2) 1_455 .
O3 O1 O6 101(2) 1_455 .
O7 O1 O6 116.8(14) . .
O2 O1 O6 36.9(11) 4_645 .
O6 O1 O6 93.8(16) 4_655 .
O5 O1 O6 36.2(13) . .
O2 O1 O6 104.6(13) 4_545 .
O4 O1 O6 78.1(14) . .
O3 O1 O6 29.5(17) . .
Ga2 O1 O6 127.7(15) 1_455 .
O2 O1 O6 118.3(13) . .
Ga4 O1 O6 110.1(9) 3_554 .
Ga3 O1 O6 33.8(8) . .
O3 O1 O6 60.0(14) 2_655 .
Ga4 O1 O6 64.4(8) 2_656 .
O4 O1 O6 56.7(12) 4_645 .
O6 O1 O6 63.2(10) 1_455 .
O7 O1 O6 136.9(17) 2 .
O5 O1 O6 125.8(15) 4 .
O4 O1 O6 94.9(14) 2_655 .
Ga4 O1 O6 163.8(15) 3_454 .
Ga3 O1 O6 92.5(12) 1_455 .
Ga4 O1 O6 110.6(11) 2_556 .
Ga1 O1 O6 136.9(12) 1_565 .
Ta O1 O6 136.9(12) 1_565 .
Ta O1 O6 53.7(9) . .
Ga1 O1 O6 53.7(9) . .
O3 O1 O6 114.0(14) 4_655 .
Ta O1 O6 101.4(10) 3 .
Ga1 O1 O6 101.4(10) 3 .
O6 O1 O6 161.4(17) 1_465 .
O7 O1 O6 97.4(10) 4_545 .
O5 O1 O6 81.4(10) 4_655 .
O5 O1 O6 75.0(12) 2 .
O1 O1 O6 97.9(11) 2 .
La2 O1 O6 58.3(8) 1_655 .
La1 O1 O6 75.5(8) 3_654 .
O2 O1 O6 32.1(8) 1_545 .
Ga2 O1 O6 72.0(9) 2_655 .
La1 O1 O6 26.4(8) 2_656 .
O7 O1 O6 89.0(10) 2_655 .
O1 O1 O6 68.8(7) 4_545 .
O1 O1 O6 152.0(18) 4 .
Ga2 O1 O6 117.3(10) 4_655 .
Ga2 O1 O6 37.6(7) 4_645 .
Ga2 O1 O1 2.7(16) . 1_655
La2 O1 O1 110.4(6) . 1_655
La1 O1 O1 110.8(8) 3_554 1_655
La1 O1 O1 108.8(6) 2_556 1_655
O4 O1 O1 146.8(15) 1_455 1_655
O3 O1 O1 147.2(18) 1_455 1_655
O7 O1 O1 80.8(10) . 1_655
O2 O1 O1 39.3(11) 4_645 1_655
O6 O1 O1 87.9(15) 4_655 1_655
O5 O1 O1 84.6(10) . 1_655
O2 O1 O1 146.6(10) 4_545 1_655
O4 O1 O1 28.4(13) . 1_655
O3 O1 O1 35.0(16) . 1_655
Ga2 O1 O1 178.6(8) 1_455 1_655
O2 O1 O1 69.1(9) . 1_655
Ga4 O1 O1 61.2(5) 3_554 1_655
Ga3 O1 O1 62.1(6) . 1_655
O3 O1 O1 75.4(12) 2_655 1_655
Ga4 O1 O1 62.1(5) 2_656 1_655
O4 O1 O1 81.1(11) 4_645 1_655
O6 O1 O1 114.3(9) 1_455 1_655
O7 O1 O1 121.6(7) 2 1_655
O5 O1 O1 118.3(9) 4 1_655
O4 O1 O1 82.5(10) 2_655 1_655
Ga4 O1 O1 138.0(5) 3_454 1_655
Ga3 O1 O1 136.9(6) 1_455 1_655
Ga4 O1 O1 136.9(6) 2_556 1_655
Ga1 O1 O1 100.6(3) 1_565 1_655
Ta O1 O1 100.6(3) 1_565 1_655
Ta O1 O1 100.5(3) . 1_655
Ga1 O1 O1 100.5(3) . 1_655
O3 O1 O1 78.4(9) 4_655 1_655
Ta O1 O1 100.4(3) 3 1_655
Ga1 O1 O1 100.4(3) 3 1_655
O6 O1 O1 114.4(9) 1_465 1_655
O7 O1 O1 116.0(7) 4_545 1_655
O5 O1 O1 50.4(8) 4_655 1_655
O5 O1 O1 114.3(7) 2 1_655
O1 O1 O1 110.7(6) 2 1_655
La2 O1 O1 28.6(6) 1_655 1_655
La1 O1 O1 28.9(6) 3_654 1_655
O2 O1 O1 78.6(5) 1_545 1_655
Ga2 O1 O1 70.5(4) 2_655 1_655
La1 O1 O1 30.0(5) 2_656 1_655
O7 O1 O1 51.9(8) 2_655 1_655
O1 O1 O1 110.2(6) 4_545 1_655
O1 O1 O1 110.2(6) 4 1_655
Ga2 O1 O1 70.6(3) 4_655 1_655
Ga2 O1 O1 71.1(3) 4_645 1_655
O6 O1 O1 51.1(8) . 1_655
Ga2 O1 O1 177.3(16) . 1_455
La2 O1 O1 69.6(6) . 1_455
La1 O1 O1 69.2(8) 3_554 1_455
La1 O1 O1 71.2(6) 2_556 1_455
O4 O1 O1 33.2(15) 1_455 1_455
O3 O1 O1 32.8(18) 1_455 1_455
O7 O1 O1 99.2(10) . 1_455
O2 O1 O1 140.7(11) 4_645 1_455
O6 O1 O1 92.1(15) 4_655 1_455
O5 O1 O1 95.4(10) . 1_455
O2 O1 O1 33.4(10) 4_545 1_455
O4 O1 O1 151.6(13) . 1_455
O3 O1 O1 145.0(16) . 1_455
Ga2 O1 O1 1.4(8) 1_455 1_455
O2 O1 O1 110.9(9) . 1_455
Ga4 O1 O1 118.8(5) 3_554 1_455
Ga3 O1 O1 117.9(6) . 1_455
O3 O1 O1 104.6(12) 2_655 1_455
Ga4 O1 O1 117.9(5) 2_656 1_455
O4 O1 O1 98.9(11) 4_645 1_455
O6 O1 O1 65.7(9) 1_455 1_455
O7 O1 O1 58.4(7) 2 1_455
O5 O1 O1 61.7(9) 4 1_455
O4 O1 O1 97.5(10) 2_655 1_455
Ga4 O1 O1 42.0(5) 3_454 1_455
Ga3 O1 O1 43.1(6) 1_455 1_455
Ga4 O1 O1 43.1(6) 2_556 1_455
Ga1 O1 O1 79.4(3) 1_565 1_455
Ta O1 O1 79.4(3) 1_565 1_455
Ta O1 O1 79.5(3) . 1_455
Ga1 O1 O1 79.5(3) . 1_455
O3 O1 O1 101.6(9) 4_655 1_455
Ta O1 O1 79.6(3) 3 1_455
Ga1 O1 O1 79.6(3) 3 1_455
O6 O1 O1 65.6(9) 1_465 1_455
O7 O1 O1 64.0(7) 4_545 1_455
O5 O1 O1 129.6(8) 4_655 1_455
O5 O1 O1 65.7(7) 2 1_455
O1 O1 O1 69.3(6) 2 1_455
La2 O1 O1 151.4(6) 1_655 1_455
La1 O1 O1 151.1(6) 3_654 1_455
O2 O1 O1 101.4(5) 1_545 1_455
Ga2 O1 O1 109.5(4) 2_655 1_455
La1 O1 O1 150.0(5) 2_656 1_455
O7 O1 O1 128.1(8) 2_655 1_455
O1 O1 O1 69.8(6) 4_545 1_455
O1 O1 O1 69.8(6) 4 1_455
Ga2 O1 O1 109.4(3) 4_655 1_455
Ga2 O1 O1 108.9(3) 4_645 1_455
O6 O1 O1 128.9(8) . 1_455
O1 O1 O1 180.000(2) 1_655 1_455
Ga2 O1 Ga4 73.4(15) . 4_655
La2 O1 Ga4 47.2(8) . 4_655
La1 O1 Ga4 102.4(13) 3_554 4_655
La1 O1 Ga4 148(2) 2_556 4_655
O4 O1 Ga4 82.5(16) 1_455 4_655
O3 O1 Ga4 102(2) 1_455 4_655
O7 O1 Ga4 17.6(8) . 4_655
O2 O1 Ga4 110.0(11) 4_645 4_655
O6 O1 Ga4 137.7(19) 4_655 4_655
O5 O1 Ga4 103.0(16) . 4_655
O2 O1 Ga4 141.7(13) 4_545 4_655
O4 O1 Ga4 50.7(15) . 4_655
O3 O1 Ga4 71.0(17) . 4_655
Ga2 O1 Ga4 110.1(11) 1_455 4_655
O2 O1 Ga4 70.1(10) . 4_655
Ga4 O1 Ga4 38.4(6) 3_554 4_655
Ga3 O1 Ga4 74.5(8) . 4_655
O3 O1 Ga4 55.1(12) 2_655 4_655
Ga4 O1 Ga4 129.7(8) 2_656 4_655
O4 O1 Ga4 151.7(12) 4_645 4_655
O6 O1 Ga4 125.0(15) 1_455 4_655
O7 O1 Ga4 50.9(8) 2 4_655
O5 O1 Ga4 128.7(12) 4 4_655
O4 O1 Ga4 21.0(8) 2_655 4_655
Ga4 O1 Ga4 76.2(7) 3_454 4_655
Ga3 O1 Ga4 98.4(10) 1_455 4_655
Ga4 O1 Ga4 148.0(8) 2_556 4_655
Ga1 O1 Ga4 37.1(4) 1_565 4_655
Ta O1 Ga4 37.1(4) 1_565 4_655
Ta O1 Ga4 101.0(11) . 4_655
Ga1 O1 Ga4 101.0(11) . 4_655
O3 O1 Ga4 99.8(13) 4_655 4_655
Ta O1 Ga4 143.3(12) 3 4_655
Ga1 O1 Ga4 143.3(12) 3 4_655
O6 O1 Ga4 62.1(9) 1_465 4_655
O7 O1 Ga4 161.4(12) 4_545 4_655
O5 O1 Ga4 101.9(9) 4_655 4_655
O5 O1 Ga4 87.0(11) 2 4_655
O1 O1 Ga4 54.0(8) 2 4_655
La2 O1 Ga4 46.4(4) 1_655 4_655
La1 O1 Ga4 76.6(5) 3_654 4_655
O2 O1 Ga4 129.7(10) 1_545 4_655
Ga2 O1 Ga4 36.2(4) 2_655 4_655
La1 O1 Ga4 96.5(5) 2_656 4_655
O7 O1 Ga4 20.1(7) 2_655 4_655
O1 O1 Ga4 159.6(17) 4_545 4_655
O1 O1 Ga4 90.6(7) 4 4_655
Ga2 O1 Ga4 78.1(6) 4_655 4_655
Ga2 O1 Ga4 136.3(7) 4_645 4_655
O6 O1 Ga4 99.9(10) . 4_655
O1 O1 Ga4 71.1(3) 1_655 4_655
O1 O1 Ga4 108.9(3) 1_455 4_655
Ga2 O1 Ga4 69.2(15) . 3_544
La2 O1 Ga4 99.6(16) . 3_544
La1 O1 Ga4 145.3(17) 3_554 3_544
La1 O1 Ga4 45.0(8) 2_556 3_544
O4 O1 Ga4 139(2) 1_455 3_544
O3 O1 Ga4 81.6(18) 1_455 3_544
O7 O1 Ga4 128.1(15) . 3_544
O2 O1 Ga4 51.4(10) 4_645 3_544
O6 O1 Ga4 95.9(16) 4_655 3_544
O5 O1 Ga4 19.4(10) . 3_544
O2 O1 Ga4 86.2(11) 4_545 3_544
O4 O1 Ga4 98.3(12) . 3_544
O3 O1 Ga4 46.0(16) . 3_544
Ga2 O1 Ga4 107.2(11) 1_455 3_544
O2 O1 Ga4 137.8(12) . 3_544
Ga4 O1 Ga4 129.4(7) 3_554 3_544
Ga3 O1 Ga4 36.3(5) . 3_544
O3 O1 Ga4 60.0(13) 2_655 3_544
Ga4 O1 Ga4 71.8(7) 2_656 3_544
O4 O1 Ga4 53.5(11) 4_645 3_544
O6 O1 Ga4 42.7(10) 1_455 3_544
O7 O1 Ga4 130.6(15) 2 3_544
O5 O1 Ga4 120.3(12) 4 3_544
O4 O1 Ga4 99.0(13) 2_655 3_544
Ga4 O1 Ga4 146.7(11) 3_454 3_544
Ga3 O1 Ga4 73.9(8) 1_455 3_544
Ga4 O1 Ga4 96.0(8) 2_556 3_544
Ga1 O1 Ga4 143.5(13) 1_565 3_544
Ta O1 Ga4 143.5(13) 1_565 3_544
Ta O1 Ga4 36.3(4) . 3_544
Ga1 O1 Ga4 36.3(4) . 3_544
O3 O1 Ga4 126.3(13) 4_655 3_544
Ta O1 Ga4 99.5(8) 3 3_544
Ga1 O1 Ga4 99.5(8) 3 3_544
O6 O1 Ga4 165.8(16) 1_465 3_544
O7 O1 Ga4 88.0(8) 4_545 3_544
O5 O1 Ga4 96.2(9) 4_655 3_544
O5 O1 Ga4 59.8(9) 2 3_544
O1 O1 Ga4 90.1(8) 2 3_544
La2 O1 Ga4 75.6(6) 1_655 3_544
La1 O1 Ga4 95.2(5) 3_654 3_544
O2 O1 Ga4 19.6(4) 1_545 3_544
Ga2 O1 Ga4 76.6(8) 2_655 3_544
La1 O1 Ga4 45.5(4) 2_656 3_544
O7 O1 Ga4 104.6(10) 2_655 3_544
O1 O1 Ga4 53.7(4) 4_545 3_544
O1 O1 Ga4 157.5(18) 4 3_544
Ga2 O1 Ga4 135.4(8) 4_655 3_544
Ga2 O1 Ga4 35.2(3) 4_645 3_544
O6 O1 Ga4 20.5(8) . 3_544
O1 O1 Ga4 71.6(3) 1_655 3_544
O1 O1 Ga4 108.4(3) 1_455 3_544
Ga4 O1 Ga4 110.6(9) 4_655 3_544
Ga2 O1 Ga3 71.4(19) . 3
La2 O1 Ga3 150.3(17) . 3
La1 O1 Ga3 46.6(10) 3_554 3
La1 O1 Ga3 97.8(15) 2_556 3
O4 O1 Ga3 102(2) 1_455 3
O3 O1 Ga3 137(2) 1_455 3
O7 O1 Ga3 102.5(15) . 3
O2 O1 Ga3 61.2(12) 4_645 3
O6 O1 Ga3 26.3(14) 4_655 3
O5 O1 Ga3 127.4(15) . 3
O2 O1 Ga3 93.7(14) 4_545 3
O4 O1 Ga3 70.2(16) . 3
O3 O1 Ga3 103.3(16) . 3
Ga2 O1 Ga3 108.7(13) 1_455 3
O2 O1 Ga3 43.7(10) . 3
Ga4 O1 Ga3 73.5(10) 3_554 3
Ga3 O1 Ga3 128.1(8) . 3
O3 O1 Ga3 146.7(12) 2_655 3
Ga4 O1 Ga3 37.0(6) 2_656 3
O4 O1 Ga3 62.2(12) 4_645 3
O6 O1 Ga3 122.1(12) 1_455 3
O7 O1 Ga3 120.7(13) 2 3
O5 O1 Ga3 47.1(9) 4 3
O4 O1 Ga3 132.6(12) 2_655 3
Ga4 O1 Ga3 98.0(10) 3_454 3
Ga3 O1 Ga3 145.7(9) 1_455 3
Ga4 O1 Ga3 74.4(8) 2_556 3
Ga1 O1 Ga3 101.8(10) 1_565 3
Ta O1 Ga3 101.8(10) 1_565 3
Ta O1 Ga3 140.6(10) . 3
Ga1 O1 Ga3 140.6(10) . 3
O3 O1 Ga3 17.8(8) 4_655 3
Ta O1 Ga3 35.8(5) 3 3
Ga1 O1 Ga3 35.8(5) 3 3
O6 O1 Ga3 85.6(13) 1_465 3
O7 O1 Ga3 59.0(9) 4_545 3
O5 O1 Ga3 21.1(6) 4_655 3
O5 O1 Ga3 161.2(12) 2 3
O1 O1 Ga3 160.4(5) 2 3
La2 O1 Ga3 96.1(6) 1_655 3
La1 O1 Ga3 46.0(5) 3_654 3
O2 O1 Ga3 94.7(8) 1_545 3
Ga2 O1 Ga3 137.2(6) 2_655 3
La1 O1 Ga3 75.0(6) 2_656 3
O7 O1 Ga3 96.9(10) 2_655 3
O1 O1 Ga3 87.3(14) 4_545 3
O1 O1 Ga3 54.0(12) 4 3
Ga2 O1 Ga3 36.0(5) 4_655 3
Ga2 O1 Ga3 75.5(7) 4_645 3
O6 O1 Ga3 98.0(9) . 3
O1 O1 Ga3 71.3(3) 1_655 3
O1 O1 Ga3 108.7(3) 1_455 3
Ga4 O1 Ga3 111.6(8) 4_655 3
Ga4 O1 Ga3 108.6(8) 3_544 3
Ga2 O1 O2 146(2) . 1_455
La2 O1 O2 80.3(9) . 1_455
La1 O1 O2 37.0(6) 3_554 1_455
La1 O1 O2 99.0(8) 2_556 1_455
O4 O1 O2 20.4(16) 1_455 1_455
O3 O1 O2 67.4(17) 1_455 1_455
O7 O1 O2 80.9(12) . 1_455
O2 O1 O2 140.8(18) 4_645 1_455
O6 O1 O2 78.7(16) 4_655 1_455
O5 O1 O2 131.3(13) . 1_455
O2 O1 O2 56.8(5) 4_545 1_455
O4 O1 O2 119.1(16) . 1_455
O3 O1 O2 168(2) . 1_455
Ga2 O1 O2 37.0(7) 1_455 1_455
O2 O1 O2 74.9(11) . 1_455
Ga4 O1 O2 88.1(10) 3_554 1_455
Ga3 O1 O2 149.0(14) . 1_455
O3 O1 O2 126.2(16) 2_655 1_455
Ga4 O1 O2 109.9(13) 2_656 1_455
O4 O1 O2 108.9(16) 4_645 1_455
O6 O1 O2 100.4(10) 1_455 1_455
O7 O1 O2 52.7(8) 2 1_455
O5 O1 O2 43.8(9) 4 1_455
O4 O1 O2 98.1(12) 2_655 1_455
Ga4 O1 O2 22.3(4) 3_454 1_455
Ga3 O1 O2 77.2(6) 1_455 1_455
Ga4 O1 O2 51.6(5) 2_556 1_455
Ga1 O1 O2 60.0(6) 1_565 1_455
Ta O1 O2 60.0(6) 1_565 1_455
Ta O1 O2 115.2(7) . 1_455
Ga1 O1 O2 115.2(7) . 1_455
O3 O1 O2 70.3(10) 4_655 1_455
Ta O1 O2 68.6(8) 3 1_455
Ga1 O1 O2 68.6(8) 3 1_455
O6 O1 O2 37.0(9) 1_465 1_455
O7 O1 O2 67.0(9) 4_545 1_455
O5 O1 O2 102.8(13) 4_655 1_455
O5 O1 O2 98.2(9) 2 1_455
O1 O1 O2 85.7(7) 2 1_455
La2 O1 O2 140.3(11) 1_655 1_455
La1 O1 O2 116.3(12) 3_654 1_455
O2 O1 O2 129.3(10) 1_545 1_455
Ga2 O1 O2 119.5(10) 2_655 1_455
La1 O1 O2 157.1(14) 2_656 1_455
O7 O1 O2 109.4(11) 2_655 1_455
O1 O1 O2 92.7(9) 4_545 1_455
O1 O1 O2 34.5(6) 4 1_455
Ga2 O1 O2 73.9(8) 4_655 1_455
Ga2 O1 O2 126.7(10) 4_645 1_455
O6 O1 O2 161.4(12) . 1_455
O1 O1 O2 144.1(7) 1_655 1_455
O1 O1 O2 35.9(7) 1_455 1_455
Ga4 O1 O2 97.0(8) 4_655 1_455
Ga4 O1 O2 142.4(8) 3_544 1_455
Ga3 O1 O2 82.9(9) 3 1_455
Ga2 O1 O3 139(3) . 2
La2 O1 O3 37.9(10) . 2
La1 O1 O3 106.2(11) 3_554 2
La1 O1 O3 74.9(13) 2_556 2
O4 O1 O3 54(2) 1_455 2
O3 O1 O3 17(2) 1_455 2
O7 O1 O3 86.0(15) . 2
O2 O1 O3 138.7(18) 4_645 2
O6 O1 O3 129.7(17) 4_655 2
O5 O1 O3 68.7(15) . 2
O2 O1 O3 60.7(14) 4_545 2
O4 O1 O3 135(2) . 2
O3 O1 O3 106.5(19) . 2
Ga2 O1 O3 40.7(11) 1_455 2
O2 O1 O3 133.2(15) . 2
Ga4 O1 O3 116.6(13) 3_554 2
Ga3 O1 O3 80.2(12) . 2
O3 O1 O3 63.9(14) 2_655 2
Ga4 O1 O3 143.7(13) 2_656 2
O4 O1 O3 114.2(16) 4_645 2
O6 O1 O3 54.5(12) 1_455 2
O7 O1 O3 50.3(10) 2 2
O5 O1 O3 102.4(12) 4 2
O4 O1 O3 66.4(14) 2_655 2
Ga4 O1 O3 60.0(9) 3_454 2
Ga3 O1 O3 16.4(8) 1_455 2
Ga4 O1 O3 78.2(9) 2_556 2
Ga1 O1 O3 75.7(10) 1_565 2
Ta O1 O3 75.7(10) 1_565 2
Ta O1 O3 51.3(9) . 2
Ga1 O1 O3 51.3(9) . 2
O3 O1 O3 139.6(16) 4_655 2
Ta O1 O3 117.6(9) 3 2
Ga1 O1 O3 117.6(9) 3 2
O6 O1 O3 79.9(13) 1_465 2
O7 O1 O3 97.0(11) 4_545 2
O5 O1 O3 170.2(14) 4_655 2
O5 O1 O3 29.4(10) 2 2
O1 O1 O3 32.8(9) 2 2
La2 O1 O3 113.4(13) 1_655 2
La1 O1 O3 161.3(12) 3_654 2
O2 O1 O3 93.3(11) 1_545 2
Ga2 O1 O3 70.9(11) 2_655 2
La1 O1 O3 130.4(14) 2_656 2
O7 O1 O3 104.2(14) 2_655 2
O1 O1 O3 81.5(13) 4_545 2
O1 O1 O3 102.4(12) 4 2
Ga2 O1 O3 137.1(11) 4_655 2
Ga2 O1 O3 110.7(12) 4_645 2
O6 O1 O3 104.3(14) . 2
O1 O1 O3 139.3(9) 1_655 2
O1 O1 O3 40.7(9) 1_455 2
Ga4 O1 O3 85.1(10) 4_655 2
Ga4 O1 O3 87.5(11) 3_544 2
Ga3 O1 O3 149.4(10) 3 2
O2 O1 O3 69.3(10) 1_455 2
Ga2 O1 Ga2 128(2) . 2
La2 O1 Ga2 19.7(5) . 2
La1 O1 Ga2 108.1(10) 3_554 2
La1 O1 Ga2 92.0(12) 2_556 2
O4 O1 Ga2 53.2(17) 1_455 2
O3 O1 Ga2 35.6(16) 1_455 2
O7 O1 Ga2 68.3(12) . 2
O2 O1 Ga2 144.1(18) 4_645 2
O6 O1 Ga2 144.9(16) 4_655 2
O5 O1 Ga2 75.5(14) . 2
O2 O1 Ga2 78.0(10) 4_545 2
O4 O1 Ga2 116.8(19) . 2
O3 O1 Ga2 99.9(19) . 2
Ga2 O1 Ga2 53.3(7) 1_455 2
O2 O1 Ga2 121.0(14) . 2
Ga4 O1 Ga2 99.2(11) 3_554 2
Ga3 O1 Ga2 76.9(10) . 2
O3 O1 Ga2 54.9(13) 2_655 2
Ga4 O1 Ga2 161.3(12) 2_656 2
O4 O1 Ga2 131.5(14) 4_645 2
O6 O1 Ga2 69.7(11) 1_455 2
O7 O1 Ga2 37.2(7) 2 2
O5 O1 Ga2 112.5(9) 4 2
O4 O1 Ga2 48.6(10) 2_655 2
Ga4 O1 Ga2 56.7(5) 3_454 2
Ga3 O1 Ga2 33.3(4) 1_455 2
Ga4 O1 Ga2 94.2(5) 2_556 2
Ga1 O1 Ga2 60.7(6) 1_565 2
Ta O1 Ga2 60.7(6) 1_565 2
Ta O1 Ga2 59.7(6) . 2
Ga1 O1 Ga2 59.7(6) . 2
O3 O1 Ga2 138.3(12) 4_655 2
Ta O1 Ga2 132.4(5) 3 2
Ga1 O1 Ga2 132.4(5) 3 2
O6 O1 Ga2 71.2(10) 1_465 2
O7 O1 Ga2 114.1(7) 4_545 2
O5 O1 Ga2 166.5(11) 4_655 2
O5 O1 Ga2 35.7(7) 2 2
O1 O1 Ga2 16.5(3) 2 2
La2 O1 Ga2 99.0(10) 1_655 2
La1 O1 Ga2 143.2(10) 3_654 2
O2 O1 Ga2 105.4(10) 1_545 2
Ga2 O1 Ga2 56.7(6) 2_655 2
La1 O1 Ga2 130.1(12) 2_656 2
O7 O1 Ga2 86.0(11) 2_655 2
O1 O1 Ga2 99.5(11) 4_545 2
O1 O1 Ga2 100.7(10) 4 2
Ga2 O1 Ga2 126.9(9) 4_655 2
Ga2 O1 Ga2 124.3(11) 4_645 2
O6 O1 Ga2 107.3(13) . 2
O1 O1 Ga2 127.2(4) 1_655 2
O1 O1 Ga2 52.8(4) 1_455 2
Ga4 O1 Ga2 66.8(6) 4_655 2
Ga4 O1 Ga2 94.9(9) 3_544 2
Ga3 O1 Ga2 154.6(9) 3 2
O2 O1 Ga2 72.4(6) 1_455 2
O3 O1 Ga2 18.4(8) 2 2
Ga2 O1 O1 54.3(12) . 2_655
La2 O1 O1 57.9(12) . 2_655
La1 O1 O1 137.1(9) 3_554 2_655
La1 O1 O1 115.8(12) 2_556 2_655
O4 O1 O1 113(2) 1_455 2_655
O3 O1 O1 102(2) 1_455 2_655
O7 O1 O1 54.8(13) . 2_655
O2 O1 O1 83.7(9) 4_645 2_655
O6 O1 O1 141.3(19) 4_655 2_655
O5 O1 O1 69.4(12) . 2_655
O2 O1 O1 143.4(18) 4_545 2_655
O4 O1 O1 52.2(13) . 2_655
O3 O1 O1 36.1(17) . 2_655
Ga2 O1 O1 127.0(18) 1_455 2_655
O2 O1 O1 94.5(9) . 2_655
Ga4 O1 O1 64.5(7) 3_554 2_655
Ga3 O1 O1 38.3(7) . 2_655
O3 O1 O1 28.4(13) 2_655 2_655
Ga4 O1 O1 113.2(7) 2_656 2_655
O4 O1 O1 119.4(11) 4_645 2_655
O6 O1 O1 99.1(12) 1_455 2_655
O7 O1 O1 79.7(14) 2 2_655
O5 O1 O1 162.8(10) 4 2_655
O4 O1 O1 34.0(13) 2_655 2_655
Ga4 O1 O1 109.5(12) 3_454 2_655
Ga3 O1 O1 92.5(13) 1_455 2_655
Ga4 O1 O1 162.9(12) 2_556 2_655
Ga1 O1 O1 73.6(9) 1_565 2_655
Ta O1 O1 73.6(9) 1_565 2_655
Ta O1 O1 73.9(8) . 2_655
Ga1 O1 O1 73.9(8) . 2_655
O3 O1 O1 120.1(12) 4_655 2_655
Ta O1 O1 153.8(11) 3 2_655
Ga1 O1 O1 153.8(11) 3 2_655
O6 O1 O1 99.2(12) 1_465 2_655
O7 O1 O1 160.8(8) 4_545 2_655
O5 O1 O1 102.0(9) 4_655 2_655
O5 O1 O1 71.7(11) 2 2_655
O1 O1 O1 57.3(12) 2 2_655
La2 O1 O1 25.7(3) 1_655 2_655
La1 O1 O1 75.4(5) 3_654 2_655
O2 O1 O1 92.5(5) 1_545 2_655
Ga2 O1 O1 17.1(5) 2_655 2_655
La1 O1 O1 67.2(4) 2_656 2_655
O7 O1 O1 34.7(8) 2_655 2_655
O1 O1 O1 126.4(9) 4_545 2_655
O1 O1 O1 126.4(9) 4 2_655
Ga2 O1 O1 101.1(4) 4_655 2_655
Ga2 O1 O1 100.8(4) 4_645 2_655
O6 O1 O1 63.4(7) . 2_655
O1 O1 O1 53.4(9) 1_655 2_655
O1 O1 O1 126.6(9) 1_455 2_655
Ga4 O1 O1 37.3(7) 4_655 2_655
Ga4 O1 O1 73.6(4) 3_544 2_655
Ga3 O1 O1 121.4(8) 3 2_655
O2 O1 O1 131.7(12) 1_455 2_655
O3 O1 O1 87.7(14) 2 2_655
Ga2 O1 O1 73.8(11) 2 2_655
Ga2 O1 Ga2 129(2) . 4
La2 O1 Ga2 92.9(10) . 4
La1 O1 Ga2 19.7(5) 3_554 4
La1 O1 Ga2 107.1(10) 2_556 4
O4 O1 Ga2 35.3(16) 1_455 4
O3 O1 Ga2 85.1(16) 1_455 4
O7 O1 Ga2 78.9(12) . 4
O2 O1 Ga2 126.8(18) 4_645 4
O6 O1 Ga2 67.2(16) 4_655 4
O5 O1 Ga2 147.2(11) . 4
O2 O1 Ga2 67.1(8) 4_545 4
O4 O1 Ga2 105.1(15) . 4
O3 O1 Ga2 160.1(18) . 4
Ga2 O1 Ga2 53.8(7) 1_455 4
O2 O1 Ga2 58.5(11) . 4
Ga4 O1 Ga2 77.2(9) 3_554 4
Ga3 O1 Ga2 164.8(13) . 4
O3 O1 Ga2 139.0(15) 2_655 4
Ga4 O1 Ga2 97.3(12) 2_656 4
O4 O1 Ga2 104.6(15) 4_645 4
O6 O1 Ga2 114.5(9) 1_455 4
O7 O1 Ga2 62.1(8) 2 4
O5 O1 Ga2 35.2(8) 4 4
O4 O1 Ga2 104.0(11) 2_655 4
Ga4 O1 Ga2 33.0(4) 3_454 4
Ga3 O1 Ga2 95.1(4) 1_455 4
Ga4 O1 Ga2 55.9(5) 2_556 4
Ga1 O1 Ga2 60.5(5) 1_565 4
Ta O1 Ga2 60.5(5) 1_565 4
Ta O1 Ga2 132.4(5) . 4
Ga1 O1 Ga2 132.4(5) . 4
O3 O1 Ga2 52.6(9) 4_655 4
Ta O1 Ga2 59.4(6) 3 4
Ga1 O1 Ga2 59.4(6) 3 4
O6 O1 Ga2 34.7(8) 1_465 4
O7 O1 Ga2 65.4(8) 4_545 4
O5 O1 Ga2 85.4(11) 4_655 4
O5 O1 Ga2 116.1(8) 2 4
O1 O1 Ga2 99.9(5) 2 4
La2 O1 Ga2 131.5(10) 1_655 4
La1 O1 Ga2 98.7(10) 3_654 4
O2 O1 Ga2 133.8(9) 1_545 4
Ga2 O1 Ga2 126.9(9) 2_655 4
La1 O1 Ga2 141.3(12) 2_656 4
O7 O1 Ga2 103.4(10) 2_655 4
O1 O1 Ga2 98.2(10) 4_545 4
O1 O1 Ga2 16.9(4) 4 4
Ga2 O1 Ga2 56.5(6) 4_655 4
Ga2 O1 Ga2 124.0(11) 4_645 4
O6 O1 Ga2 160.8(13) . 4
O1 O1 Ga2 127.1(4) 1_655 4
O1 O1 Ga2 52.9(4) 1_455 4
Ga4 O1 Ga2 96.4(7) 4_655 4
Ga4 O1 Ga2 151.9(8) 3_544 4
Ga3 O1 Ga2 66.3(7) 3 4
O2 O1 Ga2 17.9(5) 1_455 4
O3 O1 Ga2 87.1(9) 2 4
Ga2 O1 Ga2 88.5(5) 2 4
O1 O1 Ga2 133.7(7) 2_655 4
Ga2 O1 Ga2 123.6(18) . 4_545
La2 O1 Ga2 106.8(11) . 4_545
La1 O1 Ga2 89.8(10) 3_554 4_545
La1 O1 Ga2 20.2(4) 2_556 4_545
O4 O1 Ga2 85.8(14) 1_455 4_545
O3 O1 Ga2 51.9(16) 1_455 4_545
O7 O1 Ga2 152.2(13) . 4_545
O2 O1 Ga2 87.8(13) 4_645 4_545
O6 O1 Ga2 67.4(15) 4_655 4_545
O5 O1 Ga2 63.9(11) . 4_545
O2 O1 Ga2 22.3(7) 4_545 4_545
O4 O1 Ga2 152.6(18) . 4_545
O3 O1 Ga2 111.0(18) . 4_545
Ga2 O1 Ga2 52.3(6) 1_455 4_545
O2 O1 Ga2 131.7(16) . 4_545
Ga4 O1 Ga2 162.8(15) 3_554 4_545
Ga3 O1 Ga2 95.7(10) . 4_545
O3 O1 Ga2 106.6(17) 2_655 4_545
Ga4 O1 Ga2 75.1(8) 2_656 4_545
O4 O1 Ga2 48.0(12) 4_645 4_545
O6 O1 Ga2 33.8(7) 1_455 4_545
O7 O1 Ga2 110.5(8) 2 4_545
O5 O1 Ga2 64.5(8) 4 4_545
O4 O1 Ga2 133.2(13) 2_655 4_545
Ga4 O1 Ga2 94.1(4) 3_454 4_545
Ga3 O1 Ga2 55.3(4) 1_455 4_545
Ga4 O1 Ga2 32.3(3) 2_556 4_545
Ga1 O1 Ga2 133.1(5) 1_565 4_545
Ta O1 Ga2 133.1(5) 1_565 4_545
Ta O1 Ga2 59.3(5) . 4_545
Ga1 O1 Ga2 59.3(5) . 4_545
O3 O1 Ga2 103.0(12) 4_655 4_545
Ta O1 Ga2 59.3(5) 3 4_545
Ga1 O1 Ga2 59.3(5) 3 4_545
O6 O1 Ga2 115.5(10) 1_465 4_545
O7 O1 Ga2 36.2(5) 4_545 4_545
O5 O1 Ga2 104.3(11) 4_655 4_545
O5 O1 Ga2 68.3(8) 2 4_545
O1 O1 Ga2 99.7(5) 2 4_545
La2 O1 Ga2 140.6(10) 1_655 4_545
La1 O1 Ga2 128.7(10) 3_654 4_545
O2 O1 Ga2 50.7(6) 1_545 4_545
Ga2 O1 Ga2 124.6(11) 2_655 4_545
La1 O1 Ga2 96.7(7) 2_656 4_545
O7 O1 Ga2 167.3(15) 2_655 4_545
O1 O1 Ga2 16.1(4) 4_545 4_545
O1 O1 Ga2 99.3(11) 4 4_545
Ga2 O1 Ga2 124.2(11) 4_655 4_545
Ga2 O1 Ga2 55.2(5) 4_645 4_545
O6 O1 Ga2 82.6(9) . 4_545
O1 O1 Ga2 126.3(3) 1_655 4_545
O1 O1 Ga2 53.7(3) 1_455 4_545
Ga4 O1 Ga2 153.7(11) 4_655 4_545
Ga4 O1 Ga2 65.1(5) 3_544 4_545
Ga3 O1 Ga2 93.7(8) 3 4_545
O2 O1 Ga2 78.8(5) 1_455 4_545
O3 O1 Ga2 69.1(9) 2 4_545
Ga2 O1 Ga2 87.4(6) 2 4_545
O1 O1 Ga2 132.7(8) 2_655 4_545
Ga2 O1 Ga2 87.3(5) 4 4_545
Ga2 O1 O1 51.5(15) . 4_645
La2 O1 O1 135.1(19) . 4_645
La1 O1 O1 114(2) 3_554 4_645
La1 O1 O1 55.8(5) 2_556 4_645
O4 O1 O1 155.9(19) 1_455 4_645
O3 O1 O1 112.1(17) 1_455 4_645
O7 O1 O1 134.5(13) . 4_645
O2 O1 O1 17.5(11) 4_645 4_645
O6 O1 O1 63.9(18) 4_655 4_645
O5 O1 O1 57.0(10) . 4_645
O2 O1 O1 93.1(11) 4_545 4_645
O4 O1 O1 81.5(15) . 4_645
O3 O1 O1 53.0(17) . 4_645
Ga2 O1 O1 124.4(10) 1_455 4_645
O2 O1 O1 103.9(15) . 4_645
Ga4 O1 O1 112.9(8) 3_554 4_645
Ga3 O1 O1 63.7(6) . 4_645
O3 O1 O1 89.9(13) 2_655 4_645
Ga4 O1 O1 35.2(8) 2_656 4_645
O4 O1 O1 30.8(11) 4_645 4_645
O6 O1 O1 69.9(9) 1_455 4_645
O7 O1 O1 166.8(19) 2 4_645
O5 O1 O1 96.8(16) 4 4_645
O4 O1 O1 122.7(16) 2_655 4_645
Ga4 O1 O1 161.4(16) 3_454 4_645
Ga3 O1 O1 107.2(7) 1_455 4_645
Ga4 O1 O1 90.4(11) 2_556 4_645
Ga1 O1 O1 154.8(7) 1_565 4_645
Ta O1 O1 154.8(7) 1_565 4_645
Ta O1 O1 73.2(5) . 4_645
Ga1 O1 O1 73.2(5) . 4_645
O3 O1 O1 88.7(15) 4_655 4_645
Ta O1 O1 72.0(11) 3 4_645
Ga1 O1 O1 72.0(11) 3 4_645
O6 O1 O1 156.3(17) 1_465 4_645
O7 O1 O1 72.6(11) 4_545 4_645
O5 O1 O1 59.1(10) 4_655 4_645
O5 O1 O1 97.1(10) 2 4_645
O1 O1 O1 126.6(12) 2 4_645
La2 O1 O1 75.2(7) 1_655 4_645
La1 O1 O1 65.8(7) 3_654 4_645
O2 O1 O1 29.9(4) 1_545 4_645
Ga2 O1 O1 100.7(11) 2_655 4_645
La1 O1 O1 25.4(5) 2_656 4_645
O7 O1 O1 104.7(9) 2_655 4_645
O1 O1 O1 56.0(6) 4_545 4_645
O1 O1 O1 124(2) 4 4_645
Ga2 O1 O1 99.4(11) 4_655 4_645
Ga2 O1 O1 16.9(3) 4_645 4_645
O6 O1 O1 29.9(8) . 4_645
O1 O1 O1 54.2(5) 1_655 4_645
O1 O1 O1 125.8(5) 1_455 4_645
Ga4 O1 O1 121.6(9) 4_655 4_645
Ga4 O1 O1 37.7(3) 3_544 4_645
Ga3 O1 O1 71.2(11) 3 4_645
O2 O1 O1 139.1(16) 1_455 4_645
O3 O1 O1 122.9(11) 2 4_645
Ga2 O1 O1 132.5(12) 2 4_645
O1 O1 O1 89.2(6) 2_655 4_645
Ga2 O1 O1 131.0(16) 4 4_645
Ga2 O1 O1 72.1(5) 4_545 4_645
Ga2 O1 O1 55.9(18) . 4_655
La2 O1 O1 117.8(13) . 4_655
La1 O1 O1 57.9(10) 3_554 4_655
La1 O1 O1 133(2) 2_556 4_655
O4 O1 O1 99.9(17) 1_455 4_655
O3 O1 O1 156.9(18) 1_455 4_655
O7 O1 O1 67.0(10) . 4_655
O2 O1 O1 71.5(15) 4_645 4_655
O6 O1 O1 64(2) 4_655 4_655
O5 O1 O1 137.9(12) . 4_655
O2 O1 O1 127(2) 4_545 4_655
O4 O1 O1 37.7(12) . 4_655
O3 O1 O1 88.5(15) . 4_655
Ga2 O1 O1 126.7(13) 1_455 4_655
O2 O1 O1 16.6(9) . 4_655
Ga4 O1 O1 36.5(2) 3_554 4_655
Ga3 O1 O1 114.8(8) . 4_655
O3 O1 O1 117.5(13) 2_655 4_655
Ga4 O1 O1 64.6(14) 2_656 4_655
O4 O1 O1 94.3(18) 4_645 4_655
O6 O1 O1 156.2(16) 1_455 4_655
O7 O1 O1 98.6(8) 2 4_655
O5 O1 O1 74.9(14) 4 4_655
O4 O1 O1 94.9(12) 2_655 4_655
Ga4 O1 O1 92.1(5) 3_454 4_655
Ga3 O1 O1 164.5(8) 1_455 4_655
Ga4 O1 O1 107.9(16) 2_556 4_655
Ga1 O1 O1 73.6(4) 1_565 4_655
Ta O1 O1 73.6(4) 1_565 4_655
Ta O1 O1 154.6(7) . 4_655
Ga1 O1 O1 154.6(7) . 4_655
O3 O1 O1 30.9(13) 4_655 4_655
Ta O1 O1 72.7(13) 3 4_655
Ga1 O1 O1 72.7(13) 3 4_655
O6 O1 O1 69.9(10) 1_465 4_655
O7 O1 O1 96.0(17) 4_545 4_655
O5 O1 O1 32.4(10) 4_655 4_655
O5 O1 O1 160.0(16) 2 4_655
O1 O1 O1 126.6(12) 2 4_655
La2 O1 O1 67.7(6) 1_655 4_655
La1 O1 O1 26.5(6) 3_654 4_655
O2 O1 O1 117.9(11) 1_545 4_655
Ga2 O1 O1 102.0(9) 2_655 4_655
La1 O1 O1 75.9(8) 2_656 4_655
O7 O1 O1 59.6(7) 2_655 4_655
O1 O1 O1 124(2) 4_545 4_655
O1 O1 O1 56.0(6) 4 4_655
Ga2 O1 O1 16.4(3) 4_655 4_655
Ga2 O1 O1 100.4(13) 4_645 4_655
O6 O1 O1 102.0(10) . 4_655
O1 O1 O1 54.2(5) 1_655 4_655
O1 O1 O1 125.8(5) 1_455 4_655
Ga4 O1 O1 73.9(7) 4_655 4_655
Ga4 O1 O1 121.3(8) 3_544 4_655
Ga3 O1 O1 37.8(10) 3 4_655
O2 O1 O1 90.2(8) 1_455 4_655
O3 O1 O1 148.8(11) 2 4_655
Ga2 O1 O1 134.0(10) 2 4_655
O1 O1 O1 89.2(6) 2_655 4_655
Ga2 O1 O1 72.9(7) 4 4_655
Ga2 O1 O1 131.5(17) 4_545 4_655
O1 O1 O1 88.2(12) 4_645 4_655
Ga2 O1 La1 98(2) . 1_554
La2 O1 La1 35.2(10) . 1_554
La1 O1 La1 143.2(12) 3_554 1_554
La1 O1 La1 82.5(14) 2_556 1_554
O4 O1 La1 88(2) 1_455 1_554
O3 O1 La1 51.6(18) 1_455 1_554
O7 O1 La1 78.0(13) . 1_554
O2 O1 La1 109.3(15) 4_645 1_554
O6 O1 La1 155.5(18) 4_655 1_554
O5 O1 La1 46.6(13) . 1_554
O2 O1 La1 93.5(13) 4_545 1_554
O4 O1 La1 102.5(17) . 1_554
O3 O1 La1 66.3(17) . 1_554
Ga2 O1 La1 81.3(10) 1_455 1_554
O2 O1 La1 136.2(14) . 1_554
Ga4 O1 La1 104.5(12) 3_554 1_554
Ga3 O1 La1 41.7(7) . 1_554
O3 O1 La1 23.5(13) 2_655 1_554
Ga4 O1 La1 136.0(12) 2_656 1_554
O4 O1 La1 114.5(15) 4_645 1_554
O6 O1 La1 58.8(10) 1_455 1_554
O7 O1 La1 66.5(10) 2 1_554
O5 O1 La1 142.6(9) 4 1_554
O4 O1 La1 45.7(9) 2_655 1_554
Ga4 O1 La1 91.4(8) 3_454 1_554
Ga3 O1 La1 42.2(5) 1_455 1_554
Ga4 O1 La1 113.1(8) 2_556 1_554
Ga1 O1 La1 82.4(8) 1_565 1_554
Ta O1 La1 82.4(8) 1_565 1_554
Ta O1 La1 36.6(5) . 1_554
Ga1 O1 La1 36.6(5) . 1_554
O3 O1 La1 165.8(13) 4_655 1_554
Ta O1 La1 149.4(9) 3 1_554
Ga1 O1 La1 149.4(9) 3 1_554
O6 O1 La1 101.5(12) 1_465 1_554
O7 O1 La1 126.1(10) 4_545 1_554
O5 O1 La1 148.6(9) 4_655 1_554
O5 O1 La1 22.2(6) 2 1_554
O1 O1 La1 25.8(5) 2 1_554
La2 O1 La1 75.0(8) 1_655 1_554
La1 O1 La1 125.0(8) 3_654 1_554
O2 O1 La1 80.3(8) 1_545 1_554
Ga2 O1 La1 35.9(4) 2_655 1_554
La1 O1 La1 95.0(8) 2_656 1_554
O7 O1 La1 78.3(10) 2_655 1_554
O1 O1 La1 93.8(12) 4_545 1_554
O1 O1 La1 134.7(13) 4 1_554
Ga2 O1 La1 144.2(10) 4_655 1_554
Ga2 O1 La1 98.9(9) 4_645 1_554
O6 O1 La1 72.9(10) . 1_554
O1 O1 La1 98.6(2) 1_655 1_554
O1 O1 La1 81.4(2) 1_455 1_554
Ga4 O1 La1 66.2(7) 4_655 1_554
Ga4 O1 La1 64.4(7) 3_544 1_554
Ga3 O1 La1 169.6(6) 3 1_554
O2 O1 La1 107.4(8) 1_455 1_554
O3 O1 La1 40.8(9) 2 1_554
Ga2 O1 La1 35.2(4) 2 1_554
O1 O1 La1 50.4(8) 2_655 1_554
Ga2 O1 La1 123.6(7) 4 1_554
Ga2 O1 La1 90.1(7) 4_545 1_554
O1 O1 La1 100.9(10) 4_645 1_554
O1 O1 La1 137.8(12) 4_655 1_554
Ga2 O1 La1 100.7(19) . 2_566
La2 O1 La1 84.5(12) . 2_566
La1 O1 La1 36.9(8) 3_554 2_566
La1 O1 La1 142.4(14) 2_556 2_566
O4 O1 La1 51.3(16) 1_455 2_566
O3 O1 La1 108.2(17) 1_455 2_566
O7 O1 La1 48.3(10) . 2_566
O2 O1 La1 120.1(15) 4_645 2_566
O6 O1 La1 82.7(17) 4_655 2_566
O5 O1 La1 165.9(18) . 2_566
O2 O1 La1 102.6(10) 4_545 2_566
O4 O1 La1 71.8(13) . 2_566
O3 O1 La1 125.3(17) . 2_566
Ga2 O1 La1 83.0(9) 1_455 2_566
O2 O1 La1 32.6(9) . 2_566
Ga4 O1 La1 41.6(6) 3_554 2_566
Ga3 O1 La1 139.5(11) . 2_566
O3 O1 La1 119.1(14) 2_655 2_566
Ga4 O1 La1 103.1(12) 2_656 2_566
O4 O1 La1 125.6(17) 4_645 2_566
O6 O1 La1 147.4(10) 1_455 2_566
O7 O1 La1 55.0(8) 2 2_566
O5 O1 La1 63.4(9) 4 2_566
O4 O1 La1 79.9(9) 2_655 2_566
Ga4 O1 La1 43.1(5) 3_454 2_566
Ga3 O1 La1 115.5(6) 1_455 2_566
Ga4 O1 La1 91.1(8) 2_556 2_566
Ga1 O1 La1 37.2(4) 1_565 2_566
Ta O1 La1 37.2(4) 1_565 2_566
Ta O1 La1 151.6(10) . 2_566
Ga1 O1 La1 151.6(10) . 2_566
O3 O1 La1 48.4(10) 4_655 2_566
Ta O1 La1 81.3(9) 3 2_566
Ga1 O1 La1 81.3(9) 3 2_566
O6 O1 La1 21.3(9) 1_465 2_566
O7 O1 La1 96.1(10) 4_545 2_566
O5 O1 La1 76.1(9) 4_655 2_566
O5 O1 La1 127.6(10) 2 2_566
O1 O1 La1 94.3(5) 2 2_566
La2 O1 La1 95.9(7) 1_655 2_566
La1 O1 La1 74.9(7) 3_654 2_566
O2 O1 La1 160.4(12) 1_545 2_566
Ga2 O1 La1 101.0(8) 2_655 2_566
La1 O1 La1 124.6(8) 2_656 2_566
O7 O1 La1 68.3(8) 2_655 2_566
O1 O1 La1 132.4(13) 4_545 2_566
O1 O1 La1 25.3(5) 4 2_566
Ga2 O1 La1 36.0(4) 4_655 2_566
Ga2 O1 La1 141.7(12) 4_645 2_566
O6 O1 La1 149.3(10) . 2_566
O1 O1 La1 98.3(2) 1_655 2_566
O1 O1 La1 81.7(2) 1_455 2_566
Ga4 O1 La1 65.4(5) 4_655 2_566
Ga4 O1 La1 169.8(6) 3_544 2_566
Ga3 O1 La1 66.2(7) 3 2_566
O2 O1 La1 47.3(6) 1_455 2_566
O3 O1 La1 101.2(9) 2 2_566
Ga2 O1 La1 91.9(6) 2 2_566
O1 O1 La1 101.2(5) 2_655 2_566
Ga2 O1 La1 35.7(3) 4 2_566
Ga2 O1 La1 122.9(7) 4_545 2_566
O1 O1 La1 135.2(12) 4_645 2_566
O1 O1 La1 49.16(13) 4_655 2_566
La1 O1 La1 119.3(8) 1_554 2_566
Ga2 O1 La2 96.1(17) . 3_545
La2 O1 La2 141.1(13) . 3_545
La1 O1 La2 81.1(12) 3_554 3_545
La1 O1 La2 34.5(9) 2_556 3_545
O4 O1 La2 107.4(16) 1_455 3_545
O3 O1 La2 86.5(17) 1_455 3_545
O7 O1 La2 164.9(19) . 3_545
O2 O1 La2 59.5(11) 4_645 3_545
O6 O1 La2 38.6(13) 4_655 3_545
O5 O1 La2 75.4(12) . 3_545
O2 O1 La2 48.8(9) 4_545 3_545
O4 O1 La2 119.5(18) . 3_545
O3 O1 La2 100.5(19) . 3_545
Ga2 O1 La2 80.5(8) 1_455 3_545
O2 O1 La2 106.6(15) . 3_545
Ga4 O1 La2 136.6(14) 3_554 3_545
Ga3 O1 La2 100.9(9) . 3_545
O3 O1 La2 123.4(16) 2_655 3_545
Ga4 O1 La2 40.6(5) 2_656 3_545
O4 O1 La2 18.0(11) 4_645 3_545
O6 O1 La2 58.7(9) 1_455 3_545
O7 O1 La2 139.6(8) 2 3_545
O5 O1 La2 55.8(9) 4 3_545
O4 O1 La2 162.0(15) 2_655 3_545
Ga4 O1 La2 113.2(7) 3_454 3_545
Ga3 O1 La2 89.3(6) 1_455 3_545
Ga4 O1 La2 41.8(4) 2_556 3_545
Ga1 O1 La2 150.5(10) 1_565 3_545
Ta O1 La2 150.5(10) 1_565 3_545
Ta O1 La2 80.5(7) . 3_545
Ga1 O1 La2 80.5(7) . 3_545
O3 O1 La2 77.4(11) 4_655 3_545
Ta O1 La2 36.5(4) 3 3_545
Ga1 O1 La2 36.5(4) 3 3_545
O6 O1 La2 124.7(13) 1_465 3_545
O7 O1 La2 25.0(5) 4_545 3_545
O5 O1 La2 70.1(9) 4_655 3_545
O5 O1 La2 97.8(9) 2 3_545
O1 O1 La2 133.1(5) 2 3_545
La2 O1 La2 123.4(7) 1_655 3_545
La1 O1 La2 94.2(8) 3_654 3_545
O2 O1 La2 45.1(5) 1_545 3_545
Ga2 O1 La2 141.2(11) 2_655 3_545
La1 O1 La2 73.4(6) 2_656 3_545
O7 O1 La2 149.6(10) 2_655 3_545
O1 O1 La2 24.1(8) 4_545 3_545
O1 O1 La2 93.2(15) 4 3_545
Ga2 O1 La2 98.7(10) 4_655 3_545
Ga2 O1 La2 35.1(3) 4_645 3_545
O6 O1 La2 72.4(8) . 3_545
O1 O1 La2 98.3(2) 1_655 3_545
O1 O1 La2 81.7(2) 1_455 3_545
Ga4 O1 La2 169.4(5) 4_655 3_545
Ga4 O1 La2 64.6(5) 3_544 3_545
Ga3 O1 La2 63.4(6) 3 3_545
O2 O1 La2 91.7(8) 1_455 3_545
O3 O1 La2 103.7(10) 2 3_545
Ga2 O1 La2 122.0(7) 2 3_545
O1 O1 La2 135.8(5) 2_655 3_545
Ga2 O1 La2 90.0(7) 4 3_545
Ga2 O1 La2 34.6(3) 4_545 3_545
O1 O1 La2 48.6(7) 4_645 3_545
O1 O1 La2 100.1(15) 4_655 3_545
La1 O1 La2 116.8(9) 1_554 3_545
La1 O1 La2 117.6(10) 2_566 3_545
Ga2 O1 O3 79.0(18) . 4_645
La2 O1 O3 135.1(19) . 4_645
La1 O1 O3 103.9(16) 3_554 4_645
La1 O1 O3 31.3(9) 2_556 4_645
O4 O1 O3 128.9(17) 1_455 4_645
O3 O1 O3 91(2) 1_455 4_645
O7 O1 O3 162.2(12) . 4_645
O2 O1 O3 43.0(13) 4_645 4_645
O6 O1 O3 55.6(16) 4_655 4_645
O5 O1 O3 55.8(14) . 4_645
O2 O1 O3 65.5(11) 4_545 4_645
O4 O1 O3 108.1(16) . 4_645
O3 O1 O3 76(2) . 4_645
Ga2 O1 O3 97.0(10) 1_455 4_645
O2 O1 O3 116.7(17) . 4_645
Ga4 O1 O3 136.9(13) 3_554 4_645
Ga3 O1 O3 77.1(11) . 4_645
O3 O1 O3 101.5(17) 2_655 4_645
Ga4 O1 O3 40.2(9) 2_656 4_645
O4 O1 O3 12.7(10) 4_645 4_645
O6 O1 O3 51.7(12) 1_455 4_645
O7 O1 O3 154.4(12) 2 4_645
O5 O1 O3 79.8(12) 4 4_645
O4 O1 O3 140.4(14) 2_655 4_645
Ga4 O1 O3 136.0(8) 3_454 4_645
Ga3 O1 O3 89.2(10) 1_455 4_645
Ga4 O1 O3 64.4(8) 2_556 4_645
Ga1 O1 O3 174.9(13) 1_565 4_645
Ta O1 O3 174.9(13) 1_565 4_645
Ta O1 O3 66.1(9) . 4_645
Ga1 O1 O3 66.1(9) . 4_645
O3 O1 O3 91.6(14) 4_655 4_645
Ta O1 O3 58.0(8) 3 4_645
Ga1 O1 O3 58.0(8) 3 4_645
O6 O1 O3 149.2(14) 1_465 4_645
O7 O1 O3 49.6(8) 4_545 4_645
O5 O1 O3 72.1(11) 4_655 4_645
O5 O1 O3 88.3(11) 2 4_645
O1 O1 O3 125.0(9) 2 4_645
La2 O1 O3 102.0(9) 1_655 4_645
La1 O1 O3 88.3(10) 3_654 4_645
O2 O1 O3 22.4(8) 1_545 4_645
Ga2 O1 O3 117.7(11) 2_655 4_645
La1 O1 O3 52.9(8) 2_656 4_645
O7 O1 O3 132.2(11) 2_655 4_645
O1 O1 O3 28.8(8) 4_545 4_645
O1 O1 O3 116.0(18) 4 4_645
Ga2 O1 O3 109.8(13) 4_655 4_645
Ga2 O1 O3 11.3(7) 4_645 4_645
O6 O1 O3 47.9(10) . 4_645
O1 O1 O3 81.6(7) 1_655 4_645
O1 O1 O3 98.4(7) 1_455 4_645
Ga4 O1 O3 147.4(9) 4_655 4_645
Ga4 O1 O3 41.5(8) 3_544 4_645
Ga3 O1 O3 74.5(10) 3 4_645
O2 O1 O3 115.7(10) 1_455 4_645
O3 O1 O3 105.6(14) 2 4_645
Ga2 O1 O3 121.5(11) 2 4_645
O1 O1 O3 111.2(8) 2_655 4_645
Ga2 O1 O3 114.5(10) 4 4_645
Ga2 O1 O3 44.8(7) 4_545 4_645
O1 O1 O3 27.6(9) 4_645 4_645
O1 O1 O3 104.5(15) 4_655 4_645
La1 O1 O3 101.8(11) 1_554 4_645
La1 O1 O3 138.2(13) 2_566 4_645
La2 O1 O3 24.6(7) 3_545 4_645
Ga2 O1 O2 123.4(19) . 1_445
La2 O1 O2 94.9(11) . 1_445
La1 O1 O2 102.5(10) 3_554 1_445
La1 O1 O2 18.4(6) 2_556 1_445
O4 O1 O2 87.1(15) 1_455 1_445
O3 O1 O2 42.1(16) 1_455 1_445
O7 O1 O2 144.5(15) . 1_445
O2 O1 O2 91.3(14) 4_645 1_445
O6 O1 O2 81.6(15) 4_655 1_445
O5 O1 O2 52.1(11) . 1_445
O2 O1 O2 29.6(8) 4_545 1_445
O4 O1 O2 154.5(15) . 1_445
O3 O1 O2 102.8(18) . 1_445
Ga2 O1 O2 52.5(7) 1_455 1_445
O2 O1 O2 146.3(16) . 1_445
Ga4 O1 O2 172.7(9) 3_554 1_445
Ga3 O1 O2 83.6(9) . 1_445
O3 O1 O2 92.0(16) 2_655 1_445
Ga4 O1 O2 85.2(9) 2_656 1_445
O4 O1 O2 56.0(12) 4_645 1_445
O6 O1 O2 19.9(8) 1_455 1_445
O7 O1 O2 105.1(9) 2 1_445
O5 O1 O2 78.3(8) 4 1_445
O4 O1 O2 119.4(13) 2_655 1_445
Ga4 O1 O2 95.9(5) 3_454 1_445
Ga3 O1 O2 43.2(5) 1_455 1_445
Ga4 O1 O2 44.9(5) 2_556 1_445
Ga1 O1 O2 130.3(7) 1_565 1_445
Ta O1 O2 130.3(7) 1_565 1_445
Ta O1 O2 45.1(5) . 1_445
Ga1 O1 O2 45.1(5) . 1_445
O3 O1 O2 117.7(12) 4_655 1_445
Ta O1 O2 74.0(6) 3 1_445
Ga1 O1 O2 74.0(6) 3 1_445
O6 O1 O2 119.3(10) 1_465 1_445
O7 O1 O2 51.0(6) 4_545 1_445
O5 O1 O2 116.3(11) 4_655 1_445
O5 O1 O2 53.8(8) 2 1_445
O1 O1 O2 86.9(5) 2 1_445
La2 O1 O2 131.7(10) 1_655 1_445
La1 O1 O2 137.4(10) 3_654 1_445
O2 O1 O2 47.5(4) 1_545 1_445
Ga2 O1 O2 109.9(10) 2_655 1_445
La1 O1 O2 96.3(8) 2_656 1_445
O7 O1 O2 152.8(14) 2_655 1_445
O1 O1 O2 23.1(8) 4_545 1_445
O1 O1 O2 110.7(10) 4 1_445
Ga2 O1 O2 139.0(10) 4_655 1_445
Ga2 O1 O2 57.7(6) 4_645 1_445
O6 O1 O2 77.0(10) . 1_445
O1 O1 O2 126.1(5) 1_655 1_445
O1 O1 O2 53.9(5) 1_455 1_445
Ga4 O1 O2 140.3(11) 4_655 1_445
Ga4 O1 O2 57.4(6) 3_544 1_445
Ga3 O1 O2 107.9(8) 3 1_445
O2 O1 O2 85.0(7) 1_455 1_445
O3 O1 O2 58.5(9) 2 1_445
Ga2 O1 O2 76.4(6) 2 1_445
O1 O1 O2 118.9(8) 2_655 1_445
Ga2 O1 O2 96.7(5) 4 1_445
Ga2 O1 O2 14.8(4) 4_545 1_445
O1 O1 O2 74.1(5) 4_645 1_445
O1 O1 O2 145.7(16) 4_655 1_445
La1 O1 O2 75.4(6) 1_554 1_445
La1 O1 O2 131.9(6) 2_566 1_445
La2 O1 O2 46.3(5) 3_545 1_445
O3 O1 O2 49.3(8) 4_645 1_445
Ga2 O1 O2 79.9(19) . 3_544
La2 O1 O2 38.7(9) . 3_544
La1 O1 O2 146.6(15) 3_554 3_544
La1 O1 O2 98.6(16) 2_556 3_544
O4 O1 O2 99(2) 1_455 3_544
O3 O1 O2 73(2) 1_455 3_544
O7 O1 O2 64.6(12) . 3_544
O2 O1 O2 100.2(14) 4_645 3_544
O6 O1 O2 161.9(17) 4_655 3_544
O5 O1 O2 54.9(13) . 3_544
O2 O1 O2 115.3(14) 4_545 3_544
O4 O1 O2 80.6(16) . 3_544
O3 O1 O2 51.6(18) . 3_544
Ga2 O1 O2 100.6(13) 1_455 3_544
O2 O1 O2 118.2(13) . 3_544
Ga4 O1 O2 86.0(10) 3_554 3_544
Ga3 O1 O2 34.4(6) . 3_544
O3 O1 O2 8.1(11) 2_655 3_544
Ga4 O1 O2 131.1(10) 2_656 3_544
O4 O1 O2 121.3(15) 4_645 3_544
O6 O1 O2 76.8(12) 1_455 3_544
O7 O1 O2 68.8(11) 2 3_544
O5 O1 O2 161.5(11) 4 3_544
O4 O1 O2 32.0(9) 2_655 3_544
Ga4 O1 O2 98.5(10) 3_454 3_544
Ga3 O1 O2 63.9(8) 1_455 3_544
Ga4 O1 O2 134.9(10) 2_556 3_544
Ga1 O1 O2 75.8(8) 1_565 3_544
Ta O1 O2 75.8(8) 1_565 3_544
Ta O1 O2 51.9(6) . 3_544
Ga1 O1 O2 51.9(6) . 3_544
O3 O1 O2 146.9(12) 4_655 3_544
Ta O1 O2 166.8(11) 3 3_544
Ga1 O1 O2 166.8(11) 3 3_544
O6 O1 O2 99.9(12) 1_465 3_544
O7 O1 O2 146.1(11) 4_545 3_544
O5 O1 O2 129.7(9) 4_655 3_544
O5 O1 O2 43.7(8) 2 3_544
O1 O1 O2 33.7(7) 2 3_544
La2 O1 O2 53.8(7) 1_655 3_544
La1 O1 O2 103.9(7) 3_654 3_544
O2 O1 O2 86.8(8) 1_545 3_544
Ga2 O1 O2 14.7(4) 2_655 3_544
La1 O1 O2 83.8(8) 2_656 3_544
O7 O1 O2 57.8(9) 2_655 3_544
O1 O1 O2 110.3(13) 4_545 3_544
O1 O1 O2 134.6(14) 4 3_544
Ga2 O1 O2 125.8(8) 4_655 3_544
Ga2 O1 O2 102.5(9) 4_645 3_544
O6 O1 O2 68.1(10) . 3_544
O1 O1 O2 79.6(5) 1_655 3_544
O1 O1 O2 100.4(5) 1_455 3_544
Ga4 O1 O2 49.4(6) 4_655 3_544
Ga4 O1 O2 67.8(7) 3_544 3_544
Ga3 O1 O2 149.9(6) 3 3_544
O2 O1 O2 118.9(11) 1_455 3_544
O3 O1 O2 60.1(10) 2 3_544
Ga2 O1 O2 49.0(6) 2 3_544
O1 O1 O2 28.7(7) 2_655 3_544
Ga2 O1 O2 130.9(9) 4 3_544
Ga2 O1 O2 109.9(9) 4_545 3_544
O1 O1 O2 98.0(11) 4_645 3_544
O1 O1 O2 116.5(11) 4_655 3_544
La1 O1 O2 21.8(4) 1_554 3_544
La1 O1 O2 111.9(8) 2_566 3_544
La2 O1 O2 130.2(10) 3_545 3_544
O3 O1 O2 109.2(11) 4_645 3_544
O2 O1 O2 95.2(8) 1_445 3_544
Ga2 O1 La2 160(2) . 1_455
La2 O1 La2 48.4(4) . 1_455
La1 O1 La2 81.7(6) 3_554 1_455
La1 O1 La2 82.4(7) 2_556 1_455
O4 O1 La2 30.6(15) 1_455 1_455
O3 O1 La2 27.0(15) 1_455 1_455
O7 O1 La2 83.3(12) . 1_455
O2 O1 La2 155.2(14) 4_645 1_455
O6 O1 La2 113.0(15) 4_655 1_455
O5 O1 La2 91.0(13) . 1_455
O2 O1 La2 51.9(8) 4_545 1_455
O4 O1 La2 138.5(18) . 1_455
O3 O1 La2 131(2) . 1_455
Ga2 O1 La2 22.0(5) 1_455 1_455
O2 O1 La2 113.7(12) . 1_455
Ga4 O1 La2 109.1(9) 3_554 1_455
Ga3 O1 La2 104.7(11) . 1_455
O3 O1 La2 86.3(15) 2_655 1_455
Ga4 O1 La2 138.9(9) 2_656 1_455
O4 O1 La2 116.6(13) 4_645 1_455
O6 O1 La2 68.9(9) 1_455 1_455
O7 O1 La2 41.8(7) 2 1_455
O5 O1 La2 80.6(8) 4 1_455
O4 O1 La2 76.5(11) 2_655 1_455
Ga4 O1 La2 38.2(3) 3_454 1_455
Ga3 O1 La2 34.8(2) 1_455 1_455
Ga4 O1 La2 64.2(3) 2_556 1_455
Ga1 O1 La2 66.2(4) 1_565 1_455
Ta O1 La2 66.2(4) 1_565 1_455
Ta O1 La2 73.6(6) . 1_455
Ga1 O1 La2 73.6(6) . 1_455
O3 O1 La2 115.0(10) 4_655 1_455
Ta O1 La2 100.5(5) 3 1_455
Ga1 O1 La2 100.5(5) 3 1_455
O6 O1 La2 61.1(10) 1_465 1_455
O7 O1 La2 85.0(6) 4_545 1_455
O5 O1 La2 147.0(12) 4_655 1_455
O5 O1 La2 53.7(7) 2 1_455
O1 O1 La2 48.5(4) 2 1_455
La2 O1 La2 130.1(11) 1_655 1_455
La1 O1 La2 155.7(10) 3_654 1_455
O2 O1 La2 108.7(8) 1_545 1_455
Ga2 O1 La2 88.7(8) 2_655 1_455
La1 O1 La2 153.6(12) 2_656 1_455
O7 O1 La2 109.7(11) 2_655 1_455
O1 O1 La2 84.5(8) 4_545 1_455
O1 O1 La2 78.2(7) 4 1_455
Ga2 O1 La2 115.4(7) 4_655 1_455
Ga2 O1 La2 121.8(7) 4_645 1_455
O6 O1 La2 127.3(12) . 1_455
O1 O1 La2 158.8(5) 1_655 1_455
O1 O1 La2 21.2(5) 1_455 1_455
Ga4 O1 La2 89.8(7) 4_655 1_455
Ga4 O1 La2 108.4(8) 3_544 1_455
Ga3 O1 La2 126.2(8) 3 1_455
O2 O1 La2 44.7(5) 1_455 1_455
O3 O1 La2 24.6(8) 2 1_455
Ga2 O1 La2 32.2(2) 2 1_455
O1 O1 La2 105.7(13) 2_655 1_455
Ga2 O1 La2 62.5(3) 4 1_455
Ga2 O1 La2 68.9(3) 4_545 1_455
O1 O1 La2 137.8(6) 4_645 1_455
O1 O1 La2 130.3(5) 4_655 1_455
La1 O1 La2 64.2(5) 1_554 1_455
La1 O1 La2 81.2(5) 2_566 1_455
La2 O1 La2 100.7(4) 3_545 1_455
O3 O1 La2 112.9(8) 4_645 1_455
O2 O1 La2 64.1(5) 1_445 1_455
O2 O1 La2 81.0(8) 3_544 1_455
Ga2 O1 La1 154.8(19) . 2_456
La2 O1 La1 81.6(7) . 2_456
La1 O1 La1 80.7(6) 3_554 2_456
La1 O1 La1 48.7(4) 2_556 2_456
O4 O1 La1 55.7(13) 1_455 2_456
O3 O1 La1 29.3(16) 1_455 2_456
O7 O1 La1 120.4(12) . 2_456
O2 O1 La1 119.7(13) 4_645 2_456
O6 O1 La1 84.9(15) 4_655 2_456
O5 O1 La1 78.2(11) . 2_456
O2 O1 La1 15.8(8) 4_545 2_456
O4 O1 La1 173.7(16) . 2_456
O3 O1 La1 130.9(18) . 2_456
Ga2 O1 La1 21.1(4) 1_455 2_456
O2 O1 La1 126.7(13) . 2_456
Ga4 O1 La1 141.1(9) 3_554 2_456
Ga3 O1 La1 106.5(10) . 2_456
O3 O1 La1 102.9(16) 2_655 2_456
Ga4 O1 La1 103.2(9) 2_656 2_456
O4 O1 La1 79.1(13) 4_645 2_456
O6 O1 La1 45.9(8) 1_455 2_456
O7 O1 La1 78.8(7) 2 2_456
O5 O1 La1 63.8(7) 4 2_456
O4 O1 La1 110.7(11) 2_655 2_456
Ga4 O1 La1 64.4(3) 3_454 2_456
Ga3 O1 La1 37.9(2) 1_455 2_456
Ga4 O1 La1 33.7(2) 2_556 2_456
Ga1 O1 La1 101.5(5) 1_565 2_456
Ta O1 La1 101.5(5) 1_565 2_456
Ta O1 La1 65.1(4) . 2_456
Ga1 O1 La1 65.1(4) . 2_456
O3 O1 La1 108.0(11) 4_655 2_456
Ta O1 La1 73.1(4) 3 2_456
Ga1 O1 La1 73.1(4) 3 2_456
O6 O1 La1 87.8(9) 1_465 2_456
O7 O1 La1 52.0(6) 4_545 2_456
O5 O1 La1 125.9(11) 4_655 2_456
O5 O1 La1 59.5(7) 2 2_456
O1 O1 La1 77.7(5) 2 2_456
La2 O1 La1 154.2(13) 1_655 2_456
La1 O1 La1 153.4(12) 3_654 2_456
O2 O1 La1 79.0(7) 1_545 2_456
Ga2 O1 La1 114.7(10) 2_655 2_456
La1 O1 La1 127.4(9) 2_656 2_456
O7 O1 La1 147.0(12) 2_655 2_456
O1 O1 La1 47.9(6) 4_545 2_456
O1 O1 La1 85.1(7) 4 2_456
Ga2 O1 La1 122.8(9) 4_655 2_456
Ga2 O1 La1 86.8(6) 4_645 2_456
O6 O1 La1 108.1(10) . 2_456
O1 O1 La1 157.5(4) 1_655 2_456
O1 O1 La1 22.5(4) 1_455 2_456
Ga4 O1 La1 126.9(8) 4_655 2_456
Ga4 O1 La1 88.0(6) 3_544 2_456
Ga3 O1 La1 108.0(8) 3 2_456
O2 O1 La1 54.6(4) 1_455 2_456
O3 O1 La1 45.0(9) 2 2_456
Ga2 O1 La1 62.2(3) 2 2_456
O1 O1 La1 130.5(13) 2_655 2_456
Ga2 O1 La1 68.9(3) 4 2_456
Ga2 O1 La1 31.85(17) 4_545 2_456
O1 O1 La1 103.7(6) 4_645 2_456
O1 O1 La1 137.9(12) 4_655 2_456
La1 O1 La1 80.1(6) 1_554 2_456
La1 O1 La1 101.9(5) 2_566 2_456
La2 O1 La1 63.4(4) 3_545 2_456
O3 O1 La1 76.7(7) 4_645 2_456
O2 O1 La1 31.6(4) 1_445 2_456
O2 O1 La1 101.8(8) 3_544 2_456
La2 O1 La1 37.55(17) 1_455 2_456
Ga2 O1 La1 160(3) . 3_454
La2 O1 La1 82.0(6) . 3_454
La1 O1 La1 47.9(4) 3_554 3_454
La1 O1 La1 81.9(6) 2_556 3_454
O4 O1 La1 27.5(14) 1_455 3_454
O3 O1 La1 54.1(16) 1_455 3_454
O7 O1 La1 95.4(11) . 3_454
O2 O1 La1 137.0(16) 4_645 3_454
O6 O1 La1 77.5(15) 4_655 3_454
O5 O1 La1 115.0(11) . 3_454
O2 O1 La1 39.7(6) 4_545 3_454
O4 O1 La1 136.6(16) . 3_454
O3 O1 La1 166.3(19) . 3_454
Ga2 O1 La1 22.0(5) 1_455 3_454
O2 O1 La1 90.9(12) . 3_454
Ga4 O1 La1 105.6(9) 3_554 3_454
Ga3 O1 La1 139.2(11) . 3_454
O3 O1 La1 123.5(15) 2_655 3_454
Ga4 O1 La1 107.3(10) 2_656 3_454
O4 O1 La1 97.9(14) 4_645 3_454
O6 O1 La1 83.1(9) 1_455 3_454
O7 O1 La1 60.8(7) 2 3_454
O5 O1 La1 43.6(8) 4 3_454
O4 O1 La1 105.8(10) 2_655 3_454
Ga4 O1 La1 34.0(2) 3_454 3_454
Ga3 O1 La1 64.4(3) 1_455 3_454
Ga4 O1 La1 38.1(2) 2_556 3_454
Ga1 O1 La1 74.2(4) 1_565 3_454
Ta O1 La1 74.2(4) 1_565 3_454
Ta O1 La1 100.1(5) . 3_454
Ga1 O1 La1 100.1(5) . 3_454
O3 O1 La1 80.6(10) 4_655 3_454
Ta O1 La1 65.5(5) 3 3_454
Ga1 O1 La1 65.5(5) 3 3_454
O6 O1 La1 53.6(9) 1_465 3_454
O7 O1 La1 56.8(6) 4_545 3_454
O5 O1 La1 110.3(11) 4_655 3_454
O5 O1 La1 86.9(7) 2 3_454
O1 O1 La1 84.6(5) 2 3_454
La2 O1 La1 155.9(10) 1_655 3_454
La1 O1 La1 129.8(11) 3_654 3_454
O2 O1 La1 112.6(7) 1_545 3_454
Ga2 O1 La1 123.6(8) 2_655 3_454
La1 O1 La1 152.9(10) 2_656 3_454
O7 O1 La1 125.1(10) 2_655 3_454
O1 O1 La1 76.6(7) 4_545 3_454
O1 O1 La1 49.2(6) 4 3_454
Ga2 O1 La1 88.6(7) 4_655 3_454
Ga2 O1 La1 113.4(7) 4_645 3_454
O6 O1 La1 144.2(10) . 3_454
O1 O1 La1 158.7(5) 1_655 3_454
O1 O1 La1 21.3(5) 1_455 3_454
Ga4 O1 La1 109.9(7) 4_655 3_454
Ga4 O1 La1 124.8(7) 3_544 3_454
Ga3 O1 La1 89.3(7) 3 3_454
O2 O1 La1 17.6(4) 1_455 3_454
O3 O1 La1 60.4(8) 2 3_454
Ga2 O1 La1 68.9(3) 2 3_454
O1 O1 La1 139.3(12) 2_655 3_454
Ga2 O1 La1 32.41(18) 4 3_454
Ga2 O1 La1 61.9(3) 4_545 3_454
O1 O1 La1 128.5(11) 4_645 3_454
O1 O1 La1 105.0(9) 4_655 3_454
La1 O1 La1 101.1(6) 1_554 3_454
La1 O1 La1 64.9(4) 2_566 3_454
La2 O1 La1 79.9(5) 3_545 3_454
O3 O1 La1 102.0(7) 4_645 3_454
O2 O1 La1 67.4(4) 1_445 3_454
O2 O1 La1 117.9(8) 3_544 3_454
La2 O1 La1 37.20(14) 1_455 3_454
La1 O1 La1 37.22(13) 2_456 3_454
Ga2 O1 O3 133(3) . 4
La2 O1 O3 102.9(11) . 4
La1 O1 O3 22.8(9) 3_554 4
La1 O1 O3 90.7(11) 2_556 4
O4 O1 O3 42.9(18) 1_455 4
O3 O1 O3 80.0(15) 1_455 4
O7 O1 O3 95.9(15) . 4
O2 O1 O3 118.4(19) 4_645 4
O6 O1 O3 56.2(17) 4_655 4
O5 O1 O3 134.1(12) . 4
O2 O1 O3 52.7(11) 4_545 4
O4 O1 O3 116.7(18) . 4
O3 O1 O3 166.4(17) . 4
Ga2 O1 O3 48.0(9) 1_455 4
O2 O1 O3 69.0(15) . 4
Ga4 O1 O3 92.4(14) 3_554 4
Ga3 O1 O3 164.4(12) . 4
O3 O1 O3 148.3(19) 2_655 4
Ga4 O1 O3 87.3(13) 2_656 4
O4 O1 O3 89.1(13) 4_645 4
O6 O1 O3 101.2(11) 1_455 4
O7 O1 O3 74.7(11) 2 4
O5 O1 O3 21.4(10) 4 4
O4 O1 O3 119.1(15) 2_655 4
Ga4 O1 O3 44.1(8) 3_454 4
Ga3 O1 O3 90.4(8) 1_455 4
Ga4 O1 O3 39.3(8) 2_556 4
Ga1 O1 O3 77.0(9) 1_565 4
Ta O1 O3 77.0(9) 1_565 4
Ta O1 O3 123.0(8) . 4
Ga1 O1 O3 123.0(8) . 4
O3 O1 O3 54.2(9) 4_655 4
Ta O1 O3 46.2(8) 3 4
Ga1 O1 O3 46.2(8) 3 4
O6 O1 O3 51.4(12) 1_465 4
O7 O1 O3 48.6(9) 4_545 4
O5 O1 O3 84.1(13) 4_655 4
O5 O1 O3 113.1(11) 2 4
O1 O1 O3 107.8(8) 2 4
La2 O1 O3 145.8(13) 1_655 4
La1 O1 O3 103.8(14) 3_654 4
O2 O1 O3 116.7(10) 1_545 4
Ga2 O1 O3 141.5(10) 2_655 4
La1 O1 O3 134.9(14) 2_656 4
O7 O1 O3 120.0(13) 2_655 4
O1 O1 O3 81.3(10) 4_545 4
O1 O1 O3 28.6(11) 4 4
Ga2 O1 O3 64.9(11) 4_655 4
Ga2 O1 O3 108.2(11) 4_645 4
O6 O1 O3 145.8(12) . 4
O1 O1 O3 132.5(9) 1_655 4
O1 O1 O3 47.5(9) 1_455 4
Ga4 O1 O3 113.4(10) 4_655 4
Ga4 O1 O3 135.0(9) 3_544 4
Ga3 O1 O3 63.1(10) 3 4
O2 O1 O3 22.5(7) 1_455 4
O3 O1 O3 86.9(10) 2 4
Ga2 O1 O3 93.5(8) 2 4
O1 O1 O3 150.5(9) 2_655 4
Ga2 O1 O3 17.1(7) 4 4
Ga2 O1 O3 71.3(8) 4_545 4
O1 O1 O3 117.8(15) 4_645 4
O1 O1 O3 80.7(13) 4_655 4
La1 O1 O3 127.3(9) 1_554 4
La1 O1 O3 51.8(9) 2_566 4
La2 O1 O3 73.5(8) 3_545 4
O3 O1 O3 98.1(12) 4_645 4
O2 O1 O3 82.1(8) 1_445 4
O2 O1 O3 141.3(11) 3_544 4
La2 O1 O3 63.1(7) 1_455 4
La1 O1 O3 57.9(7) 2_456 4
La1 O1 O3 26.6(7) 3_454 4
Ga2 O1 La1 99.0(19) . 4
La2 O1 La1 13.6(5) . 4
La1 O1 La1 113.5(13) 3_554 4
La1 O1 La1 118.8(16) 2_556 4
O4 O1 La1 68.4(17) 1_455 4
O3 O1 La1 68.5(18) 1_455 4
O7 O1 La1 40.8(11) . 4
O2 O1 La1 129.6(14) 4_645 4
O6 O1 La1 164.0(18) 4_655 4
O5 O1 La1 84.2(15) . 4
O2 O1 La1 111.0(13) 4_545 4
O4 O1 La1 83.6(17) . 4
O3 O1 La1 80.4(18) . 4
Ga2 O1 La1 83.3(9) 1_455 4
O2 O1 La1 99.6(12) . 4
Ga4 O1 La1 70.6(8) 3_554 4
Ga3 O1 La1 67.7(9) . 4
O3 O1 La1 41.5(11) 2_655 4
Ga4 O1 La1 159.3(7) 2_656 4
O4 O1 La1 152.7(17) 4_645 4
O6 O1 La1 94.6(12) 1_455 4
O7 O1 La1 36.1(8) 2 4
O5 O1 La1 131.9(10) 4 4
O4 O1 La1 15.5(10) 2_655 4
Ga4 O1 La1 66.6(6) 3_454 4
Ga3 O1 La1 64.2(7) 1_455 4
Ga4 O1 La1 125.6(6) 2_556 4
Ga1 O1 La1 44.5(5) 1_565 4
Ta O1 La1 44.5(5) 1_565 4
Ta O1 La1 74.9(8) . 4
Ga1 O1 La1 74.9(8) . 4
O3 O1 La1 127.6(12) 4_655 4
Ta O1 La1 156.9(7) 3 4
Ga1 O1 La1 156.9(7) 3 4
O6 O1 La1 66.9(9) 1_465 4
O7 O1 La1 146.3(8) 4_545 4
O5 O1 La1 136.2(9) 4_655 4
O5 O1 La1 55.4(8) 2 4
O1 O1 La1 19.8(5) 2 4
La2 O1 La1 68.9(6) 1_655 4
La1 O1 La1 110.1(7) 3_654 4
O2 O1 La1 117.9(10) 1_545 4
Ga2 O1 La1 31.4(3) 2_655 4
La1 O1 La1 112.9(8) 2_656 4
O7 O1 La1 52.9(9) 2_655 4
O1 O1 La1 128.8(15) 4_545 4
O1 O1 La1 101.9(11) 4 4
Ga2 O1 La1 107.4(8) 4_655 4
Ga2 O1 La1 135.2(11) 4_645 4
O6 O1 La1 101.3(11) . 4
O1 O1 La1 97.5(2) 1_655 4
O1 O1 La1 82.5(2) 1_455 4
Ga4 O1 La1 34.3(4) 4_655 4
Ga4 O1 La1 100.0(9) 3_544 4
Ga3 O1 La1 143.3(9) 3 4
O2 O1 La1 88.3(7) 1_455 4
O3 O1 La1 51.3(9) 2 4
Ga2 O1 La1 33.2(3) 2 4
O1 O1 La1 46.3(9) 2_655 4
Ga2 O1 La1 97.9(6) 4 4
Ga2 O1 La1 119.5(8) 4_545 4
O1 O1 La1 131.0(13) 4_645 4
O1 O1 La1 107.0(9) 4_655 4
La1 O1 La1 38.5(4) 1_554 4
La1 O1 La1 81.7(6) 2_566 4
La2 O1 La1 152.8(9) 3_545 4
O3 O1 La1 140.0(13) 4_645 4
O2 O1 La1 106.7(8) 1_445 4
O2 O1 La1 33.3(5) 3_544 4
La2 O1 La1 61.4(4) 1_455 4
La1 O1 La1 95.3(6) 2_456 4
La1 O1 La1 93.0(5) 3_454 4
O3 O1 La1 110.6(9) 4 4
Ga2 O1 O2 72.0(16) . 2_655
La2 O1 O2 42.8(7) . 2_655
La1 O1 O2 113.7(13) 3_554 2_655
La1 O1 O2 136.6(18) 2_556 2_655
O4 O1 O2 88.0(17) 1_455 2_655
O3 O1 O2 97(2) 1_455 2_655
O7 O1 O2 28.6(10) . 2_655
O2 O1 O2 106.9(12) 4_645 2_655
O6 O1 O2 147.0(18) 4_655 2_655
O5 O1 O2 91.4(14) . 2_655
O2 O1 O2 140.1(16) 4_545 2_655
O4 O1 O2 54.6(16) . 2_655
O3 O1 O2 63.1(18) . 2_655
Ga2 O1 O2 110.9(12) 1_455 2_655
O2 O1 O2 80.8(12) . 2_655
Ga4 O1 O2 48.7(7) 3_554 2_655
Ga3 O1 O2 63.5(7) . 2_655
O3 O1 O2 43.5(12) 2_655 2_655
Ga4 O1 O2 131.7(7) 2_656 2_655
O4 O1 O2 146.4(13) 4_645 2_655
O6 O1 O2 114.3(14) 1_455 2_655
O7 O1 O2 54.6(10) 2 2_655
O5 O1 O2 139.9(12) 4 2_655
O4 O1 O2 13.7(10) 2_655 2_655
Ga4 O1 O2 82.8(8) 3_454 2_655
Ga3 O1 O2 91.5(10) 1_455 2_655
Ga4 O1 O2 152.5(8) 2_556 2_655
Ga1 O1 O2 46.1(5) 1_565 2_655
Ta O1 O2 46.1(5) 1_565 2_655
Ta O1 O2 89.8(9) . 2_655
Ga1 O1 O2 89.8(9) . 2_655
O3 O1 O2 110.4(12) 4_655 2_655
Ta O1 O2 154.3(11) 3 2_655
Ga1 O1 O2 154.3(11) 3 2_655
O6 O1 O2 71.7(10) 1_465 2_655
O7 O1 O2 171.6(9) 4_545 2_655
O5 O1 O2 108.1(9) 4_655 2_655
O5 O1 O2 77.4(10) 2 2_655
O1 O1 O2 47.6(8) 2 2_655
La2 O1 O2 42.6(5) 1_655 2_655
La1 O1 O2 81.2(6) 3_654 2_655
O2 O1 O2 119.2(9) 1_545 2_655
Ga2 O1 O2 24.6(4) 2_655 2_655
La1 O1 O2 91.7(6) 2_656 2_655
O7 O1 O2 24.4(8) 2_655 2_655
O1 O1 O2 148.2(15) 4_545 2_655
O1 O1 O2 101.8(9) 4 2_655
Ga2 O1 O2 88.7(7) 4_655 2_655
Ga2 O1 O2 128.4(8) 4_645 2_655
O6 O1 O2 91.0(9) . 2_655
O1 O1 O2 70.1(4) 1_655 2_655
O1 O1 O2 109.9(4) 1_455 2_655
Ga4 O1 O2 11.6(3) 4_655 2_655
Ga4 O1 O2 99.7(8) 3_544 2_655
Ga3 O1 O2 120.7(8) 3 2_655
O2 O1 O2 104.6(9) 1_455 2_655
O3 O1 O2 80.1(10) 2 2_655
Ga2 O1 O2 62.3(7) 2 2_655
O1 O1 O2 27.6(6) 2_655 2_655
Ga2 O1 O2 106.4(7) 4 2_655
Ga2 O1 O2 145.6(11) 4_545 2_655
O1 O1 O2 115.7(10) 4_645 2_655
O1 O1 O2 82.9(9) 4_655 2_655
La1 O1 O2 55.9(6) 1_554 2_655
La1 O1 O2 76.8(6) 2_566 2_655
La2 O1 O2 163.4(8) 3_545 2_655
O3 O1 O2 138.8(9) 4_645 2_655
O2 O1 O2 131.2(10) 1_445 2_655
O2 O1 O2 38.0(4) 3_544 2_655
La2 O1 O2 89.3(7) 1_455 2_655
La1 O1 O2 124.4(9) 2_456 2_655
La1 O1 O2 115.3(7) 3_454 2_655
O3 O1 O2 123.0(9) 4 2_655
La1 O1 O2 29.1(4) 4 2_655
Ga2 O1 O2 116.1(19) . 2
La2 O1 O2 13.9(8) . 2
La1 O1 O2 97.3(11) 3_554 2
La1 O1 O2 117.8(14) 2_556 2
O4 O1 O2 49.1(16) 1_455 2
O3 O1 O2 59.8(17) 1_455 2
O7 O1 O2 42.9(12) . 2
O2 O1 O2 148.9(17) 4_645 2
O6 O1 O2 147.2(17) 4_655 2
O5 O1 O2 95.3(16) . 2
O2 O1 O2 97.2(12) 4_545 2
O4 O1 O2 95.2(17) . 2
O3 O1 O2 100(2) . 2
Ga2 O1 O2 66.7(8) 1_455 2
O2 O1 O2 96.3(14) . 2
Ga4 O1 O2 73.6(9) 3_554 2
Ga3 O1 O2 85.0(10) . 2
O3 O1 O2 58.9(13) 2_655 2
Ga4 O1 O2 172.9(12) 2_656 2
O4 O1 O2 157.3(14) 4_645 2
O6 O1 O2 95.4(12) 1_455 2
O7 O1 O2 18.1(8) 2 2
O5 O1 O2 113.0(10) 4 2
O4 O1 O2 32.3(10) 2_655 2
Ga4 O1 O2 47.7(6) 3_454 2
Ga3 O1 O2 59.0(6) 1_455 2
Ga4 O1 O2 108.6(6) 2_556 2
Ga1 O1 O2 35.9(5) 1_565 2
Ta O1 O2 35.9(5) 1_565 2
Ta O1 O2 82.0(8) . 2
Ga1 O1 O2 82.0(8) . 2
O3 O1 O2 119.2(12) 4_655 2
Ta O1 O2 137.7(7) 3 2
Ga1 O1 O2 137.7(7) 3 2
O6 O1 O2 52.4(9) 1_465 2
O7 O1 O2 129.3(7) 4_545 2
O5 O1 O2 140.7(11) 4_655 2
O5 O1 O2 58.9(8) 2 2
O1 O1 O2 23.5(5) 2 2
La2 O1 O2 86.4(8) 1_655 2
La1 O1 O2 120.1(9) 3_654 2
O2 O1 O2 128.3(10) 1_545 2
Ga2 O1 O2 50.7(6) 2_655 2
La1 O1 O2 132.2(10) 2_656 2
O7 O1 O2 64.9(10) 2_655 2
O1 O1 O2 124.6(12) 4_545 2
O1 O1 O2 86.7(10) 4 2
Ga2 O1 O2 103.0(8) 4_655 2
Ga2 O1 O2 147.4(12) 4_645 2
O6 O1 O2 118.9(12) . 2
O1 O1 O2 114.3(4) 1_655 2
O1 O1 O2 65.7(4) 1_455 2
Ga4 O1 O2 44.8(5) 4_655 2
Ga4 O1 O2 113.5(10) 3_544 2
Ga3 O1 O2 137.0(9) 3 2
O2 O1 O2 69.2(8) 1_455 2
O3 O1 O2 43.2(8) 2 2
Ga2 O1 O2 25.8(4) 2 2
O1 O1 O2 65.3(10) 2_655 2
Ga2 O1 O2 80.0(5) 4 2
Ga2 O1 O2 111.2(7) 4_545 2
O1 O1 O2 148.7(14) 4_645 2
O1 O1 O2 108.3(9) 4_655 2
La1 O1 O2 49.1(5) 1_554 2
La1 O1 O2 70.8(5) 2_566 2
La2 O1 O2 145.3(6) 3_545 2
O3 O1 O2 146.9(12) 4_645 2
O2 O1 O2 101.6(6) 1_445 2
O2 O1 O2 50.9(7) 3_544 2
La2 O1 O2 45.4(4) 1_455 2
La1 O1 O2 82.1(5) 2_456 2
La1 O1 O2 73.9(5) 3_454 2
O3 O1 O2 91.6(8) 4 2
La1 O1 O2 19.3(4) 4 2
O2 O1 O2 44.2(4) 2_655 2
Ga2 O1 O3 30.8(16) . 2_755
La2 O1 O3 83.6(12) . 2_755
La1 O1 O3 137.2(13) 3_554 2_755
La1 O1 O3 105.3(13) 2_556 2_755
O4 O1 O3 139(2) 1_455 2_755
O3 O1 O3 118(2) 1_455 2_755
O7 O1 O3 73.3(11) . 2_755
O2 O1 O3 57.5(11) 4_645 2_755
O6 O1 O3 116.5(17) 4_655 2_755
O5 O1 O3 65.2(13) . 2_755
O2 O1 O3 146.1(15) 4_545 2_755
O4 O1 O3 43.3(14) . 2_755
O3 O1 O3 14.6(12) . 2_755
Ga2 O1 O3 149.3(17) 1_455 2_755
O2 O1 O3 91.0(10) . 2_755
Ga4 O1 O3 69.6(7) 3_554 2_755
Ga3 O1 O3 35.6(8) . 2_755
O3 O1 O3 44.7(8) 2_655 2_755
Ga4 O1 O3 87.2(7) 2_656 2_755
O4 O1 O3 95.6(15) 4_645 2_755
O6 O1 O3 98.2(14) 1_455 2_755
O7 O1 O3 105.1(12) 2 2_755
O5 O1 O3 149.0(14) 4 2_755
O4 O1 O3 59.8(10) 2_655 2_755
Ga4 O1 O3 133.5(10) 3_454 2_755
Ga3 O1 O3 108.1(13) 1_455 2_755
Ga4 O1 O3 154.2(10) 2_556 2_755
Ga1 O1 O3 94.3(8) 1_565 2_755
Ta O1 O3 94.3(8) 1_565 2_755
Ta O1 O3 77.0(10) . 2_755
Ga1 O1 O3 77.0(10) . 2_755
O3 O1 O3 107.6(14) 4_655 2_755
Ta O1 O3 128.7(9) 3 2_755
Ga1 O1 O3 128.7(9) 3 2_755
O6 O1 O3 117.5(11) 1_465 2_755
O7 O1 O3 137.2(11) 4_545 2_755
O5 O1 O3 81.1(9) 4_655 2_755
O5 O1 O3 85.2(12) 2 2_755
O1 O1 O3 81.7(12) 2 2_755
La2 O1 O3 15.3(7) 1_655 2_755
La1 O1 O3 58.0(7) 3_654 2_755
O2 O1 O3 76.0(9) 1_545 2_755
Ga2 O1 O3 42.1(7) 2_655 2_755
La1 O1 O3 41.3(6) 2_656 2_755
O7 O1 O3 45.1(8) 2_655 2_755
O1 O1 O3 112.7(9) 4_545 2_755
O1 O1 O3 132.0(8) 4 2_755
Ga2 O1 O3 95.1(7) 4_655 2_755
Ga2 O1 O3 78.7(7) 4_645 2_755
O6 O1 O3 43.9(10) . 2_755
O1 O1 O3 30.7(8) 1_655 2_755
O1 O1 O3 149.3(8) 1_455 2_755
Ga4 O1 O3 57.5(7) 4_655 2_755
Ga4 O1 O3 60.4(8) 3_544 2_755
Ga3 O1 O3 102.0(8) 3 2_755
O2 O1 O3 154.2(11) 1_455 2_755
O3 O1 O3 108.6(15) 2 2_755
Ga2 O1 O3 97.8(11) 2 2_755
O1 O1 O3 26.2(7) 2_655 2_755
Ga2 O1 O3 146.7(10) 4 2_755
Ga2 O1 O3 125.5(10) 4_545 2_755
O1 O1 O3 64.8(9) 4_645 2_755
O1 O1 O3 79.5(8) 4_655 2_755
La1 O1 O3 68.0(9) 1_554 2_755
La1 O1 O3 111.2(8) 2_566 2_755
La2 O1 O3 113.3(8) 3_545 2_755
O3 O1 O3 89.9(9) 4_645 2_755
O2 O1 O3 116.6(11) 1_445 2_755
O2 O1 O3 49.2(8) 3_544 2_755
La2 O1 O3 130.0(12) 1_455 2_755
La1 O1 O3 142.1(12) 2_456 2_755
La1 O1 O3 165.4(11) 3_454 2_755
O3 O1 O3 160.0(17) 4 2_755
La1 O1 O3 72.5(8) 4 2_755
O2 O1 O3 50.9(8) 2_655 2_755
O2 O1 O3 91.5(10) 2 2_755
Ga2 O1 O3 113(2) . 3_455
La2 O1 O3 124.2(13) . 3_455
La1 O1 O3 19.0(10) 3_554 3_455
La1 O1 O3 89.2(14) 2_556 3_455
O4 O1 O3 64.6(17) 1_455 3_455
O3 O1 O3 98(2) 1_455 3_455
O7 O1 O3 104.2(16) . 3_455
O2 O1 O3 96.7(16) 4_645 3_455
O6 O1 O3 35.3(16) 4_655 3_455
O5 O1 O3 135.6(15) . 3_455
O2 O1 O3 61.5(12) 4_545 3_455
O4 O1 O3 104.1(16) . 3_455
O3 O1 O3 144(2) . 3_455
Ga2 O1 O3 67.6(11) 1_455 3_455
O2 O1 O3 59.4(13) . 3_455
Ga4 O1 O3 89.4(12) 3_554 3_455
Ga3 O1 O3 162.2(12) . 3_455
O3 O1 O3 170.5(12) 2_655 3_455
Ga4 O1 O3 66.0(10) 2_656 3_455
O4 O1 O3 74.0(12) 4_645 3_455
O6 O1 O3 107.2(11) 1_455 3_455
O7 O1 O3 94.1(12) 2 3_455
O5 O1 O3 9.1(9) 4 3_455
O4 O1 O3 134.2(14) 2_655 3_455
Ga4 O1 O3 64.3(10) 3_454 3_455
Ga3 O1 O3 108.5(8) 1_455 3_455
Ga4 O1 O3 42.9(7) 2_556 3_455
Ga1 O1 O3 89.6(11) 1_565 3_455
Ta O1 O3 89.6(11) 1_565 3_455
Ta O1 O3 132.4(9) . 3_455
Ga1 O1 O3 132.4(9) . 3_455
O3 O1 O3 36.2(13) 4_655 3_455
Ta O1 O3 27.9(7) 3 3_455
Ga1 O1 O3 27.9(7) 3 3_455
O6 O1 O3 64.4(12) 1_465 3_455
O7 O1 O3 40.6(8) 4_545 3_455
O5 O1 O3 62.6(10) 4_655 3_455
O5 O1 O3 131.1(9) 2 3_455
O1 O1 O3 130.0(9) 2 3_455
La2 O1 O3 133.8(11) 1_655 3_455
La1 O1 O3 85.2(9) 3_654 3_455
O2 O1 O3 107.1(10) 1_545 3_455
Ga2 O1 O3 156.7(11) 2_655 3_455
La1 O1 O3 112.9(10) 2_656 3_455
O7 O1 O3 119.2(13) 2_655 3_455
O1 O1 O3 77.9(13) 4_545 3_455
O1 O1 O3 31.1(13) 4 3_455
Ga2 O1 O3 53.0(8) 4_655 3_455
Ga2 O1 O3 93.3(10) 4_645 3_455
O6 O1 O3 128.8(12) . 3_455
O1 O1 O3 112.5(6) 1_655 3_455
O1 O1 O3 67.5(6) 1_455 3_455
Ga4 O1 O3 121.2(11) 4_655 3_455
Ga4 O1 O3 126.6(10) 3_544 3_455
Ga3 O1 O3 41.5(6) 3 3_455
O2 O1 O3 44.3(10) 1_455 3_455
O3 O1 O3 108.0(10) 2 3_455
Ga2 O1 O3 115.9(8) 2 3_455
O1 O1 O3 153.7(8) 2_655 3_455
Ga2 O1 O3 32.0(8) 4 3_455
Ga2 O1 O3 73.5(8) 4_545 3_455
O1 O1 O3 99.0(13) 4_645 3_455
O1 O1 O3 66.3(10) 4_655 3_455
La1 O1 O3 148.8(7) 1_554 3_455
La1 O1 O3 55.9(8) 2_566 3_455
La2 O1 O3 62.1(8) 3_545 3_455
O3 O1 O3 85.3(7) 4_645 3_455
O2 O1 O3 87.4(8) 1_445 3_455
O2 O1 O3 162.8(10) 3_544 3_455
La2 O1 O3 84.9(8) 1_455 3_455
La1 O1 O3 71.9(7) 2_456 3_455
La1 O1 O3 47.8(7) 3_454 3_455
O3 O1 O3 22.3(13) 4 3_455
La1 O1 O3 129.9(9) 4 3_455
O2 O1 O3 132.7(10) 2_655 3_455
O2 O1 O3 111.9(9) 2 3_455
O3 O1 O3 143.0(9) 2_755 3_455
Ga2 O1 O2 27.1(15) . 1_655
La2 O1 O2 113.5(10) . 1_655
La1 O1 O2 87.3(11) 3_554 1_655
La1 O1 O2 126.3(11) 2_556 1_655
O4 O1 O2 124.8(18) 1_455 1_655
O3 O1 O2 167(2) 1_455 1_655
O7 O1 O2 69.3(11) . 1_655
O2 O1 O2 53.5(7) 4_645 1_655
O6 O1 O2 78.7(16) 4_655 1_655
O5 O1 O2 109.6(11) . 1_655
O2 O1 O2 148.2(15) 4_545 1_655
O4 O1 O2 16.3(15) . 1_655
O3 O1 O2 59.0(14) . 1_655
Ga2 O1 O2 156.0(14) 1_455 1_655
O2 O1 O2 44.1(7) . 1_655
Ga4 O1 O2 42.1(5) 3_554 1_655
Ga3 O1 O2 85.5(5) . 1_655
O3 O1 O2 92.8(12) 2_655 1_655
Ga4 O1 O2 63.1(6) 2_656 1_655
O4 O1 O2 90.2(12) 4_645 1_655
O6 O1 O2 138.0(12) 1_455 1_655
O7 O1 O2 110.1(10) 2 1_655
O5 O1 O2 100.8(12) 4 1_655
O4 O1 O2 84.7(11) 2_655 1_655
Ga4 O1 O2 116.1(9) 3_454 1_655
Ga3 O1 O2 158.1(11) 1_455 1_655
Ga4 O1 O2 129.7(11) 2_556 1_655
Ga1 O1 O2 85.1(6) 1_565 1_655
Ta O1 O2 85.1(6) 1_565 1_655
Ta O1 O2 125.3(7) . 1_655
Ga1 O1 O2 125.3(7) . 1_655
O3 O1 O2 57.1(10) 4_655 1_655
Ta O1 O2 90.4(8) 3 1_655
Ga1 O1 O2 90.4(8) 3 1_655
O6 O1 O2 92.2(12) 1_465 1_655
O7 O1 O2 111.8(11) 4_545 1_655
O5 O1 O2 37.8(7) 4_655 1_655
O5 O1 O2 135.7(10) 2 1_655
O1 O1 O2 118.3(10) 2 1_655
La2 O1 O2 41.1(4) 1_655 1_655
La1 O1 O2 10.3(4) 3_654 1_655
O2 O1 O2 99.4(8) 1_545 1_655
Ga2 O1 O2 81.8(5) 2_655 1_655
La1 O1 O2 51.3(4) 2_656 1_655
O7 O1 O2 47.1(8) 2_655 1_655
O1 O1 O2 123.2(12) 4_545 1_655
O1 O1 O2 85.4(8) 4 1_655
Ga2 O1 O2 45.9(4) 4_655 1_655
Ga2 O1 O2 87.0(5) 4_645 1_655
O6 O1 O2 75.3(8) . 1_655
O1 O1 O2 25.0(5) 1_655 1_655
O1 O1 O2 155.0(5) 1_455 1_655
Ga4 O1 O2 66.7(5) 4_655 1_655
Ga4 O1 O2 95.7(5) 3_544 1_655
Ga3 O1 O2 55.6(5) 3 1_655
O2 O1 O2 119.1(10) 1_455 1_655
O3 O1 O2 151.0(12) 2 1_655
Ga2 O1 O2 133.1(8) 2 1_655
O1 O1 O2 65.9(6) 2_655 1_655
Ga2 O1 O2 102.3(8) 4 1_655
Ga2 O1 O2 137.9(9) 4_545 1_655
O1 O1 O2 70.9(6) 4_645 1_655
O1 O1 O2 29.6(5) 4_655 1_655
La1 O1 O2 116.0(7) 1_554 1_655
La1 O1 O2 74.1(6) 2_566 1_655
La2 O1 O2 103.7(7) 3_545 1_655
O3 O1 O2 95.5(10) 4_645 1_655
O2 O1 O2 144.6(9) 1_445 1_655
O2 O1 O2 94.5(7) 3_544 1_655
La2 O1 O2 151.2(9) 1_455 1_655
La1 O1 O2 163.5(10) 2_456 1_655
La1 O1 O2 134.5(10) 3_454 1_655
O3 O1 O2 109.9(12) 4 1_655
La1 O1 O2 99.9(6) 4 1_655
O2 O1 O2 71.0(7) 2_655 1_655
O2 O1 O2 110.8(8) 2 1_655
O3 O1 O2 50.8(7) 2_755 1_655
O3 O1 O2 93.1(9) 3_455 1_655
Ga2 O1 O3 69.4(19) . 3
La2 O1 O3 145.9(17) . 3
La1 O1 O3 46.1(12) 3_554 3
La1 O1 O3 103.0(16) 2_556 3
O4 O1 O3 101(2) 1_455 3
O3 O1 O3 141(3) 1_455 3
O7 O1 O3 97.4(16) . 3
O2 O1 O3 62.7(13) 4_645 3
O6 O1 O3 31.4(15) 4_655 3
O5 O1 O3 130.8(15) . 3
O2 O1 O3 98.0(16) 4_545 3
O4 O1 O3 65.9(14) . 3
O3 O1 O3 102.2(17) . 3
Ga2 O1 O3 111.0(15) 1_455 3
O2 O1 O3 38.7(13) . 3
Ga4 O1 O3 68.3(11) 3_554 3
Ga3 O1 O3 128.0(9) . 3
O3 O1 O3 144.1(9) 2_655 3
Ga4 O1 O3 40.6(9) 2_656 3
O4 O1 O3 66.8(11) 4_645 3
O6 O1 O3 127.2(14) 1_455 3
O7 O1 O3 117.5(14) 2 3
O5 O1 O3 49.8(12) 4 3
O4 O1 O3 127.5(14) 2_655 3
Ga4 O1 O3 96.5(13) 3_454 3
Ga3 O1 O3 149.8(11) 1_455 3
Ga4 O1 O3 78.6(11) 2_556 3
Ga1 O1 O3 97.5(11) 1_565 3
Ta O1 O3 97.5(11) 1_565 3
Ta O1 O3 144.9(11) . 3
Ga1 O1 O3 144.9(11) . 3
O3 O1 O3 14.8(10) 4_655 3
Ta O1 O3 40.6(8) 3 3
Ga1 O1 O3 40.6(8) 3 3
O6 O1 O3 82.6(14) 1_465 3
O7 O1 O3 63.8(11) 4_545 3
O5 O1 O3 19.9(9) 4_655 3
O5 O1 O3 166.4(12) 2 3
O1 O1 O3 156.0(8) 2 3
La2 O1 O3 92.7(8) 1_655 3
La1 O1 O3 42.6(7) 3_654 3
O2 O1 O3 98.7(10) 1_545 3
Ga2 O1 O3 132.9(9) 2_655 3
La1 O1 O3 75.5(8) 2_656 3
O7 O1 O3 91.9(11) 2_655 3
O1 O1 O3 92.5(16) 4_545 3
O1 O1 O3 52.4(14) 4 3
Ga2 O1 O3 31.1(8) 4_655 3
Ga2 O1 O3 79.4(9) 4_645 3
O6 O1 O3 99.6(11) . 3
O1 O1 O3 69.1(7) 1_655 3
O1 O1 O3 110.9(7) 1_455 3
Ga4 O1 O3 106.4(10) 4_655 3
Ga4 O1 O3 111.6(9) 3_544 3
Ga3 O1 O3 5.2(6) 3 3
O2 O1 O3 83.0(12) 1_455 3
O3 O1 O3 151.2(10) 2 3
Ga2 O1 O3 153.0(11) 2 3
O1 O1 O3 117.6(9) 2_655 3
Ga2 O1 O3 65.8(10) 4 3
Ga2 O1 O3 98.8(10) 4_545 3
O1 O1 O3 73.9(11) 4_645 3
O1 O1 O3 32.7(11) 4_655 3
La1 O1 O3 167.6(9) 1_554 3
La1 O1 O3 62.6(9) 2_566 3
La2 O1 O3 68.6(9) 3_545 3
O3 O1 O3 79.0(7) 4_645 3
O2 O1 O3 113.1(10) 1_445 3
O2 O1 O3 146.3(9) 3_544 3
La2 O1 O3 127.2(11) 1_455 3
La1 O1 O3 111.9(11) 2_456 3
La1 O1 O3 90.8(11) 3_454 3
O3 O1 O3 64.4(14) 4 3
La1 O1 O3 138.2(10) 4 3
O2 O1 O3 115.6(9) 2_655 3
O2 O1 O3 133.1(10) 2 3
O3 O1 O3 99.7(9) 2_755 3
O3 O1 O3 43.4(6) 3_455 3
O2 O1 O3 51.8(8) 1_655 3
Ga4 O2 Ga2 114.9(17) 3_554 4_655
Ga4 O2 La1 124(2) 3_554 3_554
Ga2 O2 La1 113.1(17) 4_655 3_554
Ga4 O2 O7 31.9(11) 3_554 .
Ga2 O2 O7 138.3(16) 4_655 .
La1 O2 O7 91.8(16) 3_554 .
Ga4 O2 O4 48.6(17) 3_554 .
Ga2 O2 O4 122(3) 4_655 .
La1 O2 O4 120(2) 3_554 .
O7 O2 O4 62(2) . .
Ga4 O2 O5 48.3(11) 3_554 1_565
Ga2 O2 O5 90.9(14) 4_655 1_565
La1 O2 O5 104.5(16) 3_554 1_565
O7 O2 O5 49.3(10) . 1_565
O4 O2 O5 97(2) . 1_565
Ga4 O2 O6 36.8(15) 3_554 1_565
Ga2 O2 O6 81.6(16) 4_655 1_565
La1 O2 O6 160(2) 3_554 1_565
O7 O2 O6 68.6(17) . 1_565
O4 O2 O6 54.8(19) . 1_565
O5 O2 O6 60.1(15) 1_565 1_565
Ga4 O2 O3 161(3) 3_554 4_655
Ga2 O2 O3 47(2) 4_655 4_655
La1 O2 O3 75(2) 3_554 4_655
O7 O2 O3 165(2) . 4_655
O4 O2 O3 130(3) . 4_655
O5 O2 O3 127(2) 1_565 4_655
O6 O2 O3 124(2) 1_565 4_655
Ga4 O2 O4 111.0(15) 3_554 4_655
Ga2 O2 O4 29.1(16) 4_655 4_655
La1 O2 O4 97.2(16) 3_554 4_655
O7 O2 O4 119.7(17) . 4_655
O4 O2 O4 142.7(18) . 4_655
O5 O2 O4 70.8(16) 1_565 4_655
O6 O2 O4 89.8(16) 1_565 4_655
O3 O2 O4 57(2) 4_655 4_655
Ga4 O2 La1 86.0(12) 3_554 2_566
Ga2 O2 La1 69.0(10) 4_655 2_566
La1 O2 La1 85.1(12) 3_554 2_566
O7 O2 La1 81.1(11) . 2_566
O4 O2 La1 134.5(19) . 2_566
O5 O2 La1 37.8(9) 1_565 2_566
O6 O2 La1 88.0(13) 1_565 2_566
O3 O2 La1 91.0(17) 4_655 2_566
O4 O2 La1 41.0(14) 4_655 2_566
Ga4 O2 O1 94.8(18) 3_554 4_655
Ga2 O2 O1 34.5(10) 4_655 4_655
La1 O2 O1 141.2(19) 3_554 4_655
O7 O2 O1 126.5(19) . 4_655
O4 O2 O1 87(2) . 4_655
O5 O2 O1 97.9(16) 1_565 4_655
O6 O2 O1 58.0(18) 1_565 4_655
O3 O2 O1 66(3) 4_655 4_655
O4 O2 O1 60.9(16) 4_655 4_655
La1 O2 O1 94.2(12) 2_566 4_655
Ga4 O2 O1 123(2) 3_554 4
Ga2 O2 O1 72.9(14) 4_655 4
La1 O2 O1 50.2(11) 3_554 4
O7 O2 O1 103.5(18) . 4
O4 O2 O1 164(3) . 4
O5 O2 O1 76.4(16) 1_565 4
O6 O2 O1 128.8(16) 1_565 4
O3 O2 O1 63.1(17) 4_655 4
O4 O2 O1 48.8(16) 4_655 4
La1 O2 O1 41.6(11) 2_566 4
O1 O2 O1 107.4(18) 4_655 4
Ga4 O2 O6 76.9(16) 3_554 1_465
Ga2 O2 O6 105.9(16) 4_655 1_465
La1 O2 O6 63.1(14) 3_554 1_465
O7 O2 O6 55.1(14) . 1_465
O4 O2 O6 117(2) . 1_465
O5 O2 O6 41.5(11) 1_565 1_465
O6 O2 O6 100.7(17) 1_565 1_465
O3 O2 O6 112(2) 4_655 1_465
O4 O2 O6 77.0(18) 4_655 1_465
La1 O2 O6 37.7(10) 2_566 1_465
O1 O2 O6 130.9(16) 4_655 1_465
O1 O2 O6 48.7(14) 4 1_465
Ga4 O2 Ga2 76.1(11) 3_554 .
Ga2 O2 Ga2 143.3(19) 4_655 .
La1 O2 Ga2 82.6(9) 3_554 .
O7 O2 Ga2 69.3(10) . .
O4 O2 Ga2 38.7(14) . .
O5 O2 Ga2 118.0(13) 1_565 .
O6 O2 Ga2 93.3(15) 1_565 .
O3 O2 Ga2 115(2) 4_655 .
O4 O2 Ga2 171.0(18) 4_655 .
La1 O2 Ga2 147.5(13) 2_566 .
O1 O2 Ga2 114.0(16) 4_655 .
O1 O2 Ga2 132.6(14) 4 .
O6 O2 Ga2 110.7(14) 1_465 .
Ga4 O2 O1 85.9(15) 3_554 .
Ga2 O2 O1 158.6(19) 4_655 .
La1 O2 O1 52.6(10) 3_554 .
O7 O2 O1 62.6(13) . .
O4 O2 O1 67.7(17) . .
O5 O2 O1 107.5(16) 1_565 .
O6 O2 O1 116.7(18) 1_565 .
O3 O2 O1 112(3) 4_655 .
O4 O2 O1 149.2(19) 4_655 .
La1 O2 O1 119.8(14) 2_566 .
O1 O2 O1 145.9(19) 4_655 .
O1 O2 O1 100.5(13) 4 .
O6 O2 O1 82.5(15) 1_465 .
Ga2 O2 O1 33.3(6) . .
Ga4 O2 Ta 47.5(10) 3_554 1_565
Ga2 O2 Ta 118.2(13) 4_655 1_565
La1 O2 Ta 84.4(11) 3_554 1_565
O7 O2 Ta 28.2(9) . 1_565
O4 O2 Ta 89(2) . 1_565
O5 O2 Ta 28.9(9) 1_565 1_565
O6 O2 Ta 76.5(14) 1_565 1_565
O3 O2 Ta 140.5(18) 4_655 1_565
O4 O2 Ta 93.6(15) 4_655 1_565
La1 O2 Ta 53.4(5) 2_566 1_565
O1 O2 Ta 125.6(15) 4_655 1_565
O1 O2 Ta 77.8(13) 4 1_565
O6 O2 Ta 29.6(9) 1_465 1_565
Ga2 O2 Ta 95.3(9) . 1_565
O1 O2 Ta 78.8(12) . 1_565
Ga4 O2 Ga1 47.5(10) 3_554 1_565
Ga2 O2 Ga1 118.2(13) 4_655 1_565
La1 O2 Ga1 84.4(11) 3_554 1_565
O7 O2 Ga1 28.2(9) . 1_565
O4 O2 Ga1 89(2) . 1_565
O5 O2 Ga1 28.9(9) 1_565 1_565
O6 O2 Ga1 76.5(14) 1_565 1_565
O3 O2 Ga1 140.5(18) 4_655 1_565
O4 O2 Ga1 93.6(15) 4_655 1_565
La1 O2 Ga1 53.4(5) 2_566 1_565
O1 O2 Ga1 125.6(15) 4_655 1_565
O1 O2 Ga1 77.8(13) 4 1_565
O6 O2 Ga1 29.6(9) 1_465 1_565
Ga2 O2 Ga1 95.3(9) . 1_565
O1 O2 Ga1 78.8(12) . 1_565
Ta O2 Ga1 0.0 1_565 1_565
Ga4 O2 La1 84.3(14) 3_554 3_654
Ga2 O2 La1 80.7(14) 4_655 3_654
La1 O2 La1 131.3(12) 3_554 3_654
O7 O2 La1 108.2(14) . 3_654
O4 O2 La1 47.1(19) . 3_654
O5 O2 La1 122.4(13) 1_565 3_654
O6 O2 La1 62.2(14) 1_565 3_654
O3 O2 La1 85.8(18) 4_655 3_654
O4 O2 La1 109.2(17) 4_655 3_654
La1 O2 La1 140.5(11) 2_566 3_654
O1 O2 La1 48.9(11) 4_655 3_654
O1 O2 La1 148.1(16) 4 3_654
O6 O2 La1 161.1(14) 1_465 3_654
Ga2 O2 La1 65.2(8) . 3_654
O1 O2 La1 97.6(11) . 3_654
Ta O2 La1 131.8(10) 1_565 3_654
Ga1 O2 La1 131.8(10) 1_565 3_654
Ga4 O2 O6 136.6(18) 3_554 4_655
Ga2 O2 O6 105.8(18) 4_655 4_655
La1 O2 O6 43.8(14) 3_554 4_655
O7 O2 O6 115.1(17) . 4_655
O4 O2 O6 97.1(18) . 4_655
O5 O2 O6 148(2) 1_565 4_655
O6 O2 O6 148.0(19) 1_565 4_655
O3 O2 O6 60(2) 4_655 4_655
O4 O2 O6 112.0(17) 4_655 4_655
La1 O2 O6 123.8(17) 2_566 4_655
O1 O2 O6 111(2) 4_655 4_655
O1 O2 O6 82.5(17) 4 4_655
O6 O2 O6 106.7(15) 1_465 4_655
Ga2 O2 O6 61.9(11) . 4_655
O1 O2 O6 52.9(15) . 4_655
Ta O2 O6 122.8(17) 1_565 4_655
Ga1 O2 O6 122.8(17) 1_565 4_655
La1 O2 O6 87.8(15) 3_654 4_655
Ga4 O2 O4 88.7(17) 3_554 1_455
Ga2 O2 O4 135(2) 4_655 1_455
La1 O2 O4 35.4(12) 3_554 1_455
O7 O2 O4 56.8(15) . 1_455
O4 O2 O4 103(2) . 1_455
O5 O2 O4 76.8(15) 1_565 1_455
O6 O2 O4 124.6(19) 1_565 1_455
O3 O2 O4 109(3) 4_655 1_455
O4 O2 O4 108.2(17) 4_655 1_455
La1 O2 O4 75.7(11) 2_566 1_455
O1 O2 O4 169.1(17) 4_655 1_455
O1 O2 O4 62.3(14) 4 1_455
O6 O2 O4 40.1(14) 1_465 1_455
Ga2 O2 O4 76.9(10) . 1_455
O1 O2 O4 44.6(11) . 1_455
Ta O2 O4 51.2(10) 1_565 1_455
Ga1 O2 O4 51.2(10) 1_565 1_455
La1 O2 O4 142.0(12) 3_654 1_455
O6 O2 O4 72.1(17) 4_655 1_455
Ga4 O2 Ga3 32.7(7) 3_554 1_565
Ga2 O2 Ga3 90.1(11) 4_655 1_565
La1 O2 Ga3 124.2(13) 3_554 1_565
O7 O2 Ga3 48.5(9) . 1_565
O4 O2 Ga3 79.1(16) . 1_565
O5 O2 Ga3 21.5(8) 1_565 1_565
O6 O2 Ga3 39.0(13) 1_565 1_565
O3 O2 Ga3 135(2) 4_655 1_565
O4 O2 Ga3 79.0(12) 4_655 1_565
La1 O2 Ga3 55.8(4) 2_566 1_565
O1 O2 Ga3 85.1(14) 4_655 1_565
O1 O2 Ga3 96.6(13) 4 1_565
O6 O2 Ga3 61.9(10) 1_465 1_565
Ga2 O2 Ga3 108.6(9) . 1_565
O1 O2 Ga3 111.1(13) . 1_565
Ta O2 Ga3 41.2(3) 1_565 1_565
Ga1 O2 Ga3 41.2(3) 1_565 1_565
La1 O2 Ga3 101.1(9) 3_654 1_565
O6 O2 Ga3 163.0(16) 4_655 1_565
O4 O2 Ga3 92.4(12) 1_455 1_565
Ga4 O2 O5 123.5(19) 3_554 4_655
Ga2 O2 O5 70.5(13) 4_655 4_655
La1 O2 O5 98.9(13) 3_554 4_655
O7 O2 O5 140.5(16) . 4_655
O4 O2 O5 80(2) . 4_655
O5 O2 O5 154.5(14) 1_565 4_655
O6 O2 O5 98.8(18) 1_565 4_655
O3 O2 O5 50.5(17) 4_655 4_655
O4 O2 O5 96.6(17) 4_655 4_655
La1 O2 O5 137.4(12) 2_566 4_655
O1 O2 O5 56.9(15) 4_655 4_655
O1 O2 O5 112.6(17) 4 4_655
O6 O2 O5 159.4(16) 1_465 4_655
Ga2 O2 O5 74.5(11) . 4_655
O1 O2 O5 94.5(14) . 4_655
Ta O2 O5 168.7(13) 1_565 4_655
Ga1 O2 O5 168.7(13) 1_565 4_655
La1 O2 O5 39.4(9) 3_654 4_655
O6 O2 O5 57.0(15) 4_655 4_655
O4 O2 O5 128.8(15) 1_455 4_655
Ga3 O2 O5 136.9(13) 1_565 4_655
Ga4 O2 La1 65.2(10) 3_554 2_666
Ga2 O2 La1 51.7(9) 4_655 2_666
La1 O2 La1 161.0(13) 3_554 2_666
O7 O2 La1 95.3(12) . 2_666
O4 O2 La1 78.7(17) . 2_666
O5 O2 La1 67.8(10) 1_565 2_666
O6 O2 La1 29.9(12) 1_565 2_666
O3 O2 La1 95(2) 4_655 2_666
O4 O2 La1 64.0(12) 4_655 2_666
La1 O2 La1 78.6(6) 2_566 2_666
O1 O2 La1 32.9(12) 4_655 2_666
O1 O2 La1 110.8(10) 4 2_666
O6 O2 La1 107.3(11) 1_465 2_666
Ga2 O2 La1 116.3(11) . 2_666
O1 O2 La1 145.4(13) . 2_666
Ta O2 La1 93.6(6) 1_565 2_666
Ga1 O2 La1 93.6(6) 1_565 2_666
La1 O2 La1 62.6(6) 3_654 2_666
O6 O2 La1 143.5(17) 4_655 2_666
O4 O2 La1 144.4(13) 1_455 2_666
Ga3 O2 La1 52.5(4) 1_565 2_666
O5 O2 La1 86.7(11) 4_655 2_666
Ga4 O2 Ga3 153(2) 3_554 3
Ga2 O2 Ga3 58.2(10) 4_655 3
La1 O2 Ga3 79.8(9) 3_554 3
O7 O2 Ga3 163.4(12) . 3
O4 O2 Ga3 110(2) . 3
O5 O2 Ga3 146.7(13) 1_565 3
O6 O2 Ga3 120.1(17) 1_565 3
O3 O2 Ga3 21.1(15) 4_655 3
O4 O2 Ga3 75.9(13) 4_655 3
La1 O2 Ga3 112.0(9) 2_566 3
O1 O2 Ga3 64.5(15) 4_655 3
O1 O2 Ga3 82.2(13) 4 3
O6 O2 Ga3 130.0(14) 1_465 3
Ga2 O2 Ga3 95.3(9) . 3
O1 O2 Ga3 101.2(13) . 3
Ta O2 Ga3 159.6(12) 1_565 3
Ga1 O2 Ga3 159.6(12) 1_565 3
La1 O2 Ga3 68.6(7) 3_654 3
O6 O2 Ga3 49.6(12) 4_655 3
O4 O2 Ga3 115.1(14) 1_455 3
Ga3 O2 Ga3 147.3(9) 1_565 3
O5 O2 Ga3 30.4(9) 4_655 3
La1 O2 Ga3 97.2(8) 2_666 3
Ga4 O2 O7 14.0(9) 3_554 2_655
Ga2 O2 O7 121.0(15) 4_655 2_655
La1 O2 O7 123.7(14) 3_554 2_655
O7 O2 O7 36.0(17) . 2_655
O4 O2 O7 34.8(18) . 2_655
O5 O2 O7 62.2(11) 1_565 2_655
O6 O2 O7 39.5(14) 1_565 2_655
O3 O2 O7 159(2) 4_655 2_655
O4 O2 O7 122.9(13) 4_655 2_655
La1 O2 O7 100.0(10) 2_566 2_655
O1 O2 O7 94.7(15) 4_655 2_655
O1 O2 O7 135.4(17) 4 2_655
O6 O2 O7 87.6(13) 1_465 2_655
Ga2 O2 O7 63.4(8) . 2_655
O1 O2 O7 78.2(12) . 2_655
Ta O2 O7 58.0(9) 1_565 2_655
Ga1 O2 O7 58.0(9) 1_565 2_655
La1 O2 O7 74.1(10) 3_654 2_655
O6 O2 O7 125.1(14) 4_655 2_655
O4 O2 O7 91.2(14) 1_455 2_655
Ga3 O2 O7 46.2(7) 1_565 2_655
O5 O2 O7 111.9(13) 4_655 2_655
La1 O2 O7 69.4(8) 2_666 2_655
Ga3 O2 O7 142.3(13) 3 2_655
Ga4 O2 O2 97.0(15) 3_554 4_645
Ga2 O2 O2 123(2) 4_655 4_645
La1 O2 O2 79.5(9) 3_554 4_645
O7 O2 O2 92.8(13) . 4_645
O4 O2 O2 51.9(16) . 4_645
O5 O2 O2 141.5(16) 1_565 4_645
O6 O2 O2 104.2(19) 1_565 4_645
O3 O2 O2 91(2) 4_655 4_645
O4 O2 O2 147.5(19) 4_655 4_645
La1 O2 O2 163.3(17) 2_566 4_645
O1 O2 O2 101.8(19) 4_655 4_645
O1 O2 O2 126.9(16) 4 4_645
O6 O2 O2 127.1(17) 1_465 4_645
Ga2 O2 O2 23.6(4) . 4_645
O1 O2 O2 44.5(9) . 4_645
Ta O2 O2 117.9(13) 1_565 4_645
Ga1 O2 O2 117.9(13) 1_565 4_645
La1 O2 O2 56.2(11) 3_654 4_645
O6 O2 O2 45.4(11) 4_655 4_645
O4 O2 O2 87.9(12) 1_455 4_645
Ga3 O2 O2 129.6(13) 1_565 4_645
O5 O2 O2 52.8(12) 4_655 4_645
La1 O2 O2 117.6(16) 2_666 4_645
Ga3 O2 O2 71.8(10) 3 4_645
O7 O2 O2 83.4(12) 2_655 4_645
Ga4 O2 O2 77.1(12) 3_554 4_655
Ga2 O2 O2 40.6(8) 4_655 4_655
La1 O2 O2 130.8(17) 3_554 4_655
O7 O2 O2 97.7(14) . 4_655
O4 O2 O2 107(2) . 4_655
O5 O2 O2 53.2(11) 1_565 4_655
O6 O2 O2 52.6(13) 1_565 4_655
O3 O2 O2 86(2) 4_655 4_655
O4 O2 O2 37.4(12) 4_655 4_655
La1 O2 O2 49.5(6) 2_566 4_655
O1 O2 O2 47.7(13) 4_655 4_655
O1 O2 O2 80.6(12) 4 4_655
O6 O2 O2 83.6(14) 1_465 4_655
Ga2 O2 O2 145.6(17) . 4_655
O1 O2 O2 160.1(19) . 4_655
Ta O2 O2 82.1(10) 1_565 4_655
Ga1 O2 O2 82.1(10) 1_565 4_655
La1 O2 O2 91.0(14) 3_654 4_655
O6 O2 O2 145.8(19) 4_655 4_655
O4 O2 O2 123.7(16) 1_455 4_655
Ga3 O2 O2 49.4(7) 1_565 4_655
O5 O2 O2 103.4(16) 4_655 4_655
La1 O2 O2 30.7(8) 2_666 4_655
Ga3 O2 O2 98.6(13) 3 4_655
O7 O2 O2 87.1(12) 2_655 4_655
O2 O2 O2 147(2) 4_645 4_655
Ga4 O2 La2 144.5(14) 3_554 3
Ga2 O2 La2 46.2(9) 4_655 3
La1 O2 La2 67.2(9) 3_554 3
O7 O2 La2 136.2(15) . 3
O4 O2 La2 161(2) . 3
O5 O2 La2 97.6(11) 1_565 3
O6 O2 La2 124.5(14) 1_565 3
O3 O2 La2 32.0(15) 4_655 3
O4 O2 La2 36.0(10) 4_655 3
La1 O2 La2 60.0(5) 2_566 3
O1 O2 La2 79.0(12) 4_655 3
O1 O2 La2 33.5(10) 4 3
O6 O2 La2 81.2(11) 1_465 3
Ga2 O2 La2 138.4(10) . 3
O1 O2 La2 118.5(13) . 3
Ta O2 La2 108.8(9) 1_565 3
Ga1 O2 La2 108.8(9) 1_565 3
La1 O2 La2 114.6(10) 3_654 3
O6 O2 La2 76.5(12) 4_655 3
O4 O2 La2 92.2(13) 1_455 3
Ga3 O2 La2 111.9(7) 1_565 3
O5 O2 La2 82.4(10) 4_655 3
La1 O2 La2 95.9(6) 2_666 3
Ga3 O2 La2 53.0(5) 3 3
O7 O2 La2 158.0(9) 2_655 3
O2 O2 La2 118.4(12) 4_645 3
O2 O2 La2 73.0(9) 4_655 3
Ga4 O2 Ga4 99.8(11) 3_554 2_666
Ga2 O2 Ga4 22.6(7) 4_655 2_666
La1 O2 Ga4 114.5(12) 3_554 2_666
O7 O2 Ga4 117.1(11) . 2_666
O4 O2 Ga4 125.4(19) . 2_666
O5 O2 Ga4 68.6(10) 1_565 2_666
O6 O2 Ga4 73.7(12) 1_565 2_666
O3 O2 Ga4 64.5(19) 4_655 2_666
O4 O2 Ga4 17.3(12) 4_655 2_666
La1 O2 Ga4 48.8(4) 2_566 2_666
O1 O2 Ga4 46.7(9) 4_655 2_666
O1 O2 Ga4 65.8(9) 4 2_666
O6 O2 Ga4 86.5(11) 1_465 2_666
Ga2 O2 Ga4 160.4(13) . 2_666
O1 O2 Ga4 166.1(14) . 2_666
Ta O2 Ga4 95.7(6) 1_565 2_666
Ga1 O2 Ga4 95.7(6) 1_565 2_666
La1 O2 Ga4 95.5(8) 3_654 2_666
O6 O2 Ga4 123.5(14) 4_655 2_666
O4 O2 Ga4 122.5(12) 1_455 2_666
Ga3 O2 Ga4 70.5(4) 1_565 2_666
O5 O2 Ga4 92.7(10) 4_655 2_666
La1 O2 Ga4 46.8(3) 2_666 2_666
Ga3 O2 Ga4 79.5(7) 3 2_666
O7 O2 Ga4 109.8(9) 2_655 2_666
O2 O2 Ga4 145.2(15) 4_645 2_666
O2 O2 Ga4 22.8(6) 4_655 2_666
La2 O2 Ga4 51.0(4) 3 2_666
Ga4 O2 La2 61.5(10) 3_554 .
Ga2 O2 La2 165.4(16) 4_655 .
La1 O2 La2 64.5(9) 3_554 .
O7 O2 La2 32.7(9) . .
O4 O2 La2 67.7(19) . .
O5 O2 La2 76.4(11) 1_565 .
O6 O2 La2 97.8(15) 1_565 .
O3 O2 La2 138(2) 4_655 .
O4 O2 La2 136.7(18) 4_655 .
La1 O2 La2 96.4(9) 2_566 .
O1 O2 La2 153.2(15) 4_655 .
O1 O2 La2 96.9(12) 4 .
O6 O2 La2 59.8(11) 1_465 .
Ga2 O2 La2 51.1(6) . .
O1 O2 La2 31.4(10) . .
Ta O2 La2 48.1(4) 1_565 .
Ga1 O2 La2 48.1(4) 1_565 .
La1 O2 La2 112.0(9) 3_654 .
O6 O2 La2 82.5(13) 4_655 .
O4 O2 La2 35.4(9) 1_455 .
Ga3 O2 La2 80.7(6) 1_565 .
O5 O2 La2 123.8(11) 4_655 .
La1 O2 La2 126.7(8) 2_666 .
Ga3 O2 La2 132.0(8) 3 .
O7 O2 La2 59.2(8) 2_655 .
O2 O2 La2 71.1(9) 4_645 .
O2 O2 La2 128.8(13) 4_655 .
La2 O2 La2 127.5(10) 3 .
Ga4 O2 La2 143.5(9) 2_666 .
Ga4 O2 Ga1 24.2(9) 3_554 1_665
Ga2 O2 Ga1 96.3(12) 4_655 1_665
La1 O2 Ga1 147.5(13) 3_554 1_665
O7 O2 Ga1 56.1(11) . 1_665
O4 O2 Ga1 44.4(14) . 1_665
O5 O2 Ga1 59.7(9) 1_565 1_665
O6 O2 Ga1 14.7(12) 1_565 1_665
O3 O2 Ga1 137(2) 4_655 1_665
O4 O2 Ga1 102.8(12) 4_655 1_665
La1 O2 Ga1 93.3(6) 2_566 1_665
O1 O2 Ga1 71.3(13) 4_655 1_665
O1 O2 Ga1 134.9(13) 4 1_665
O6 O2 Ga1 96.7(11) 1_465 1_665
Ga2 O2 Ga1 81.5(8) . 1_665
O1 O2 Ga1 102.2(12) . 1_665
Ta O2 Ga1 69.1(5) 1_565 1_665
Ga1 O2 Ga1 69.1(5) 1_565 1_665
La1 O2 Ga1 64.7(6) 3_654 1_665
O6 O2 Ga1 141.4(15) 4_655 1_665
O4 O2 Ga1 112.8(13) 1_455 1_665
Ga3 O2 Ga1 38.6(3) 1_565 1_665
O5 O2 Ga1 103.8(12) 4_655 1_665
La1 O2 Ga1 44.7(4) 2_666 1_665
Ga3 O2 Ga1 129.8(11) 3 1_665
O7 O2 Ga1 24.8(7) 2_655 1_665
O2 O2 Ga1 96.1(12) 4_645 1_665
O2 O2 Ga1 65.4(9) 4_655 1_665
La2 O2 Ga1 138.4(7) 3 1_665
Ga4 O2 Ga1 87.4(6) 2_666 1_665
La2 O2 Ga1 83.5(6) . 1_665
Ga4 O2 Ta 24.2(9) 3_554 1_665
Ga2 O2 Ta 96.3(12) 4_655 1_665
La1 O2 Ta 147.5(13) 3_554 1_665
O7 O2 Ta 56.1(11) . 1_665
O4 O2 Ta 44.4(14) . 1_665
O5 O2 Ta 59.7(9) 1_565 1_665
O6 O2 Ta 14.7(12) 1_565 1_665
O3 O2 Ta 137(2) 4_655 1_665
O4 O2 Ta 102.8(12) 4_655 1_665
La1 O2 Ta 93.3(6) 2_566 1_665
O1 O2 Ta 71.3(13) 4_655 1_665
O1 O2 Ta 134.9(13) 4 1_665
O6 O2 Ta 96.7(11) 1_465 1_665
Ga2 O2 Ta 81.5(8) . 1_665
O1 O2 Ta 102.2(12) . 1_665
Ta O2 Ta 69.1(5) 1_565 1_665
Ga1 O2 Ta 69.1(5) 1_565 1_665
La1 O2 Ta 64.7(6) 3_654 1_665
O6 O2 Ta 141.4(15) 4_655 1_665
O4 O2 Ta 112.8(13) 1_455 1_665
Ga3 O2 Ta 38.6(3) 1_565 1_665
O5 O2 Ta 103.8(12) 4_655 1_665
La1 O2 Ta 44.7(4) 2_666 1_665
Ga3 O2 Ta 129.8(11) 3 1_665
O7 O2 Ta 24.8(7) 2_655 1_665
O2 O2 Ta 96.1(12) 4_645 1_665
O2 O2 Ta 65.4(9) 4_655 1_665
La2 O2 Ta 138.4(7) 3 1_665
Ga4 O2 Ta 87.4(6) 2_666 1_665
La2 O2 Ta 83.5(6) . 1_665
Ga1 O2 Ta 0.0(2) 1_665 1_665
Ga4 O2 O3 47.6(12) 3_554 1_565
Ga2 O2 O3 70.6(12) 4_655 1_565
La1 O2 O3 134.9(17) 3_554 1_565
O7 O2 O3 68.2(13) . 1_565
O4 O2 O3 86.8(14) . 1_565
O5 O2 O3 32.1(11) 1_565 1_565
O6 O2 O3 35.0(15) 1_565 1_565
O3 O2 O3 117(3) 4_655 1_565
O4 O2 O3 63.8(14) 4_655 1_565
La1 O2 O3 53.1(10) 2_566 1_565
O1 O2 O3 67.0(16) 4_655 1_565
O1 O2 O3 94.1(14) 4 1_565
O6 O2 O3 72.6(14) 1_465 1_565
Ga2 O2 O3 122.3(14) . 1_565
O1 O2 O3 130.6(16) . 1_565
Ta O2 O3 58.6(9) 1_565 1_565
Ga1 O2 O3 58.6(9) 1_565 1_565
La1 O2 O3 93.8(13) 3_654 1_565
O6 O2 O3 175.7(17) 4_655 1_565
O4 O2 O3 108.7(16) 1_455 1_565
Ga3 O2 O3 19.8(8) 1_565 1_565
O5 O2 O3 122.5(15) 4_655 1_565
La1 O2 O3 35.8(9) 2_666 1_565
Ga3 O2 O3 127.5(13) 3 1_565
O7 O2 O3 59.2(12) 2_655 1_565
O2 O2 O3 138.4(17) 4_645 1_565
O2 O2 O3 30.3(10) 4_655 1_565
La2 O2 O3 99.3(11) 3 1_565
Ga4 O2 O3 52.5(10) 2_666 1_565
La2 O2 O3 100.5(11) . 1_565
Ga1 O2 O3 42.4(10) 1_665 1_565
Ta O2 O3 42.4(10) 1_665 1_565
Ga4 O2 Ga4 86.7(14) 3_554 3_454
Ga2 O2 Ga4 117.1(15) 4_655 3_454
La1 O2 Ga4 45.3(8) 3_554 3_454
O7 O2 Ga4 58.3(12) . 3_454
O4 O2 Ga4 116(2) . 3_454
O5 O2 Ga4 59.8(10) 1_565 3_454
O6 O2 Ga4 116.7(15) 1_565 3_454
O3 O2 Ga4 107.0(18) 4_655 3_454
O4 O2 Ga4 88.5(16) 4_655 3_454
La1 O2 Ga4 53.7(6) 2_566 3_454
O1 O2 Ga4 147.8(13) 4_655 3_454
O1 O2 Ga4 48.1(10) 4 3_454
O6 O2 Ga4 19.3(10) 1_465 3_454
Ga2 O2 Ga4 97.7(9) . 3_454
O1 O2 Ga4 66.3(10) . 3_454
Ta O2 Ga4 40.6(4) 1_565 3_454
Ga1 O2 Ga4 40.6(4) 1_565 3_454
La1 O2 Ga4 162.1(10) 3_654 3_454
O6 O2 Ga4 88.1(15) 4_655 3_454
O4 O2 Ga4 22.0(8) 1_455 3_454
Ga3 O2 Ga4 78.9(6) 1_565 3_454
O5 O2 Ga4 144.2(12) 4_655 3_454
La1 O2 Ga4 126.5(7) 2_666 3_454
Ga3 O2 Ga4 120.5(9) 3 3_454
O7 O2 Ga4 94.2(10) 2_655 3_454
O2 O2 Ga4 109.9(12) 4_645 3_454
O2 O2 Ga4 102.0(12) 4_655 3_454
La2 O2 Ga4 81.3(7) 3 3_454
Ga4 O2 Ga4 101.2(7) 2_666 3_454
La2 O2 Ga4 50.2(5) . 3_454
Ga1 O2 Ga4 109.5(7) 1_665 3_454
Ta O2 Ga4 109.5(7) 1_665 3_454
O3 O2 Ga4 91.5(11) 1_565 3_454
Ga4 O2 O5 146.1(19) 3_554 4
Ga2 O2 O5 93.6(14) 4_655 4
La1 O2 O5 22.4(9) 3_554 4
O7 O2 O5 114.1(18) . 4
O4 O2 O5 130.7(17) . 4
O5 O2 O5 117.4(13) 1_565 4
O6 O2 O5 174.4(16) 1_565 4
O3 O2 O5 53(2) 4_655 4
O4 O2 O5 84.6(14) 4_655 4
La1 O2 O5 87.6(11) 2_566 4
O1 O2 O5 118.9(17) 4_655 4
O1 O2 O5 46.4(12) 4 4
O6 O2 O5 77.8(12) 1_465 4
Ga2 O2 O5 92.3(9) . 4
O1 O2 O5 68.7(12) . 4
Ta O2 O5 103.6(12) 1_565 4
Ga1 O2 O5 103.6(12) 1_565 4
La1 O2 O5 120.0(11) 3_654 4
O6 O2 O5 36.3(12) 4_655 4
O4 O2 O5 57.5(14) 1_455 4
Ga3 O2 O5 138.8(13) 1_565 4
O5 O2 O5 82.1(12) 4_655 4
La1 O2 O5 145.2(11) 2_666 4
Ga3 O2 O5 58.7(9) 3 4
O7 O2 O5 145.1(12) 2_655 4
O2 O2 O5 80.7(10) 4_645 4
O2 O2 O5 121.8(14) 4_655 4
La2 O2 O5 50.0(7) 3 4
Ga4 O2 O5 100.8(9) 2_666 4
La2 O2 O5 86.2(10) . 4
Ga1 O2 O5 169.7(12) 1_665 4
Ta O2 O5 169.7(12) 1_665 4
O3 O2 O5 140.5(14) 1_565 4
Ga4 O2 O5 63.0(9) 3_454 4
Ga4 O2 Ga4 13.4(9) 3_554 4_655
Ga2 O2 Ga4 126.3(13) 4_655 4_655
La1 O2 Ga4 110.3(12) 3_554 4_655
O7 O2 Ga4 18.6(10) . 4_655
O4 O2 Ga4 51.8(18) . 4_655
O5 O2 Ga4 48.1(9) 1_565 4_655
O6 O2 Ga4 50.3(14) 1_565 4_655
O3 O2 Ga4 173(2) 4_655 4_655
O4 O2 Ga4 116.9(13) 4_655 4_655
La1 O2 Ga4 85.1(7) 2_566 4_655
O1 O2 Ga4 108.3(15) 4_655 4_655
O1 O2 Ga4 116.5(14) 4 4_655
O6 O2 Ga4 68.2(10) 1_465 4_655
Ga2 O2 Ga4 71.2(7) . 4_655
O1 O2 Ga4 74.9(11) . 4_655
Ta O2 Ga4 38.7(3) 1_565 4_655
Ga1 O2 Ga4 38.7(3) 1_565 4_655
La1 O2 Ga4 93.5(8) 3_654 4_655
O6 O2 Ga4 127.4(13) 4_655 4_655
O4 O2 Ga4 75.4(11) 1_455 4_655
Ga3 O2 Ga4 38.5(3) 1_565 4_655
O5 O2 Ga4 130.8(13) 4_655 4_655
La1 O2 Ga4 78.2(6) 2_666 4_655
Ga3 O2 Ga4 161.2(11) 3 4_655
O7 O2 Ga4 19.4(7) 2_655 4_655
O2 O2 Ga4 94.0(11) 4_645 4_655
O2 O2 Ga4 86.7(10) 4_655 4_655
La2 O2 Ga4 145.1(8) 3 4_655
Ga4 O2 Ga4 108.7(6) 2_666 4_655
La2 O2 Ga4 48.6(3) . 4_655
Ga1 O2 Ga4 37.4(3) 1_665 4_655
Ta O2 Ga4 37.4(3) 1_665 4_655
O3 O2 Ga4 56.5(10) 1_565 4_655
Ga4 O2 Ga4 75.3(6) 3_454 4_655
O5 O2 Ga4 132.7(12) 4 4_655
Ga4 O2 O7 61.1(13) 3_554 2
Ga2 O2 O7 135.2(15) 4_655 2
La1 O2 O7 64.5(10) 3_554 2
O7 O2 O7 30.9(15) . 2
O4 O2 O7 90(2) . 2
O5 O2 O7 51.5(9) 1_565 2
O6 O2 O7 95.6(16) 1_565 2
O3 O2 O7 134(2) 4_655 2
O4 O2 O7 106.8(17) 4_655 2
La1 O2 O7 66.2(8) 2_566 2
O1 O2 O7 148.7(15) 4_655 2
O1 O2 O7 74.8(12) 4 2
O6 O2 O7 30.3(11) 1_465 2
Ga2 O2 O7 81.3(9) . 2
O1 O2 O7 58.0(11) . 2
Ta O2 O7 23.1(5) 1_565 2
Ga1 O2 O7 23.1(5) 1_565 2
La1 O2 O7 137.0(11) 3_654 2
O6 O2 O7 99.9(15) 4_655 2
O4 O2 O7 29.4(11) 1_455 2
Ga3 O2 O7 63.8(7) 1_565 2
O5 O2 O7 152.5(11) 4_655 2
La1 O2 O7 116.3(8) 2_666 2
Ga3 O2 O7 144.3(10) 3 2
O7 O2 O7 66.9(9) 2_655 2
O2 O2 O7 100.9(12) 4_645 2
O2 O2 O7 104.0(12) 4_655 2
La2 O2 O7 108.3(9) 3 2
Ga4 O2 O7 113.8(8) 2_666 2
La2 O2 O7 30.3(5) . 2
Ga1 O2 O7 85.2(8) 1_665 2
Ta O2 O7 85.2(8) 1_665 2
O3 O2 O7 81.7(12) 1_565 2
Ga4 O2 O7 27.6(5) 3_454 2
O5 O2 O7 85.8(10) 4 2
Ga4 O2 O7 48.7(7) 4_655 2
Ga4 O2 Ga2 118.9(16) 3_554 4
Ga2 O2 Ga2 84.9(13) 4_655 4
La1 O2 Ga2 40.7(7) 3_554 4
O7 O2 Ga2 95.0(14) . 4
O4 O2 Ga2 153(2) . 4
O5 O2 Ga2 76.3(11) 1_565 4
O6 O2 Ga2 133.9(14) 1_565 4
O3 O2 Ga2 70.8(16) 4_655 4
O4 O2 Ga2 60.4(14) 4_655 4
La1 O2 Ga2 46.1(5) 2_566 4
O1 O2 Ga2 119.4(12) 4_655 4
O1 O2 Ga2 12.1(8) 4 4
O6 O2 Ga2 42.1(10) 1_465 4
Ga2 O2 Ga2 121.8(10) . 4
O1 O2 Ga2 89.0(11) . 4
Ta O2 Ga2 71.7(6) 1_565 4
Ga1 O2 Ga2 71.7(6) 1_565 4
La1 O2 Ga2 156.4(10) 3_654 4
O6 O2 Ga2 78.1(14) 4_655 4
O4 O2 Ga2 50.3(10) 1_455 4
Ga3 O2 Ga2 97.5(7) 1_565 4
O5 O2 Ga2 117.7(12) 4_655 4
La1 O2 Ga2 120.8(7) 2_666 4
Ga3 O2 Ga2 87.9(7) 3 4
O7 O2 Ga2 129.5(11) 2_655 4
O2 O2 Ga2 119.9(12) 4_645 4
O2 O2 Ga2 90.2(11) 4_655 4
La2 O2 Ga2 43.9(4) 3 4
Ga4 O2 Ga2 77.2(6) 2_666 4
La2 O2 Ga2 85.1(7) . 4
Ga1 O2 Ga2 136.0(8) 1_665 4
Ta O2 Ga2 136.0(8) 1_665 4
O3 O2 Ga2 99.1(11) 1_565 4
Ga4 O2 Ga2 37.6(4) 3_454 4
O5 O2 Ga2 42.3(8) 4 4
Ga4 O2 Ga2 110.1(8) 4_655 4
O7 O2 Ga2 65.0(7) 2 4
Ga4 O2 O6 28.9(12) 3_554 2_665
Ga2 O2 O6 121.8(13) 4_655 2_665
La1 O2 O6 98.9(14) 3_554 2_665
O7 O2 O6 16.7(10) . 2_665
O4 O2 O6 72(2) . 2_665
O5 O2 O6 32.7(11) 1_565 2_665
O6 O2 O6 61.1(19) 1_565 2_665
O3 O2 O6 157.7(19) 4_655 2_665
O4 O2 O6 103.5(15) 4_655 2_665
La1 O2 O6 66.9(8) 2_566 2_665
O1 O2 O6 116.5(16) 4_655 2_665
O1 O2 O6 96.4(15) 4 2_665
O6 O2 O6 48.5(15) 1_465 2_665
Ga2 O2 O6 85.3(10) . 2_665
O1 O2 O6 78.6(14) . 2_665
Ta O2 O6 18.9(7) 1_565 2_665
Ga1 O2 O6 18.9(7) 1_565 2_665
La1 O2 O6 112.9(12) 3_654 2_665
O6 O2 O6 129.9(19) 4_655 2_665
O4 O2 O6 63.7(13) 1_455 2_665
Ga3 O2 O6 33.2(6) 1_565 2_665
O5 O2 O6 151.0(16) 4_655 2_665
La1 O2 O6 83.7(8) 2_666 2_665
Ga3 O2 O6 178.5(13) 3 2_665
O7 O2 O6 39.2(10) 2_655 2_665
O2 O2 O6 108.9(13) 4_645 2_665
O2 O2 O6 81.6(10) 4_655 2_665
La2 O2 O6 125.8(10) 3 2_665
Ga4 O2 O6 100.3(8) 2_666 2_665
La2 O2 O6 47.7(7) . 2_665
Ga1 O2 O6 51.7(8) 1_665 2_665
Ta O2 O6 51.7(8) 1_665 2_665
O3 O2 O6 52.9(11) 1_565 2_665
Ga4 O2 O6 58.0(8) 3_454 2_665
O5 O2 O6 120.0(14) 4 2_665
Ga4 O2 O6 20.2(7) 4_655 2_665
O7 O2 O6 34.5(9) 2 2_665
Ga2 O2 O6 90.6(10) 4 2_665
Ga4 O2 Ga2 66.4(9) 3_554 1_565
Ga2 O2 Ga2 55.9(9) 4_655 1_565
La1 O2 Ga2 124.9(12) 3_554 1_565
O7 O2 Ga2 82.4(9) . 1_565
O4 O2 Ga2 105.3(16) . 1_565
O5 O2 Ga2 36.5(9) 1_565 1_565
O6 O2 Ga2 51.3(11) 1_565 1_565
O3 O2 Ga2 99(2) 4_655 1_565
O4 O2 Ga2 44.6(10) 4_655 1_565
La1 O2 Ga2 39.7(3) 2_566 1_565
O1 O2 Ga2 63.3(12) 4_655 1_565
O1 O2 Ga2 77.9(10) 4 1_565
O6 O2 Ga2 69.3(11) 1_465 1_565
Ga2 O2 Ga2 141.6(10) . 1_565
O1 O2 Ga2 143.9(14) . 1_565
Ta O2 Ga2 65.5(4) 1_565 1_565
Ga1 O2 Ga2 65.5(4) 1_565 1_565
La1 O2 Ga2 102.1(8) 3_654 1_565
O6 O2 Ga2 156.4(14) 4_655 1_565
O4 O2 Ga2 109.2(11) 1_455 1_565
Ga3 O2 Ga2 35.5(3) 1_565 1_565
O5 O2 Ga2 119.7(11) 4_655 1_565
La1 O2 Ga2 39.5(3) 2_666 1_565
Ga3 O2 Ga2 114.1(8) 3 1_565
O7 O2 Ga2 78.4(7) 2_655 1_565
O2 O2 Ga2 155.1(15) 4_645 1_565
O2 O2 Ga2 16.6(7) 4_655 1_565
La2 O2 Ga2 79.9(5) 3 1_565
Ga4 O2 Ga2 35.1(3) 2_666 1_565
La2 O2 Ga2 112.5(7) . 1_565
Ga1 O2 Ga2 61.0(4) 1_665 1_565
Ta O2 Ga2 61.0(4) 1_665 1_565
O3 O2 Ga2 19.3(9) 1_565 1_565
Ga4 O2 Ga2 88.4(6) 3_454 1_565
O5 O2 Ga2 123.5(10) 4 1_565
Ga4 O2 Ga2 73.9(5) 4_655 1_565
O7 O2 Ga2 87.5(7) 2 1_565
Ga2 O2 Ga2 85.0(5) 4 1_565
O6 O2 Ga2 65.9(7) 2_665 1_565
Ga4 O2 Ga4 122.7(14) 3_554 2_656
Ga2 O2 Ga4 104.5(13) 4_655 2_656
La1 O2 Ga4 68.9(8) 3_554 2_656
O7 O2 Ga4 115.8(11) . 2_656
O4 O2 Ga4 75.8(16) . 2_656
O5 O2 Ga4 164.5(13) 1_565 2_656
O6 O2 Ga4 122.2(17) 1_565 2_656
O3 O2 Ga4 66.0(19) 4_655 2_656
O4 O2 Ga4 123.1(14) 4_655 2_656
La1 O2 Ga4 148.6(11) 2_566 2_656
O1 O2 Ga4 95.4(15) 4_655 2_656
O1 O2 Ga4 107.0(13) 4 2_656
O6 O2 Ga4 130.1(13) 1_465 2_656
Ga2 O2 Ga4 48.5(5) . 2_656
O1 O2 Ga4 57.2(11) . 2_656
Ta O2 Ga4 136.0(9) 1_565 2_656
Ga1 O2 Ga4 136.0(9) 1_565 2_656
La1 O2 Ga4 62.3(6) 3_654 2_656
O6 O2 Ga4 26.0(12) 4_655 2_656
O4 O2 Ga4 91.4(11) 1_455 2_656
Ga3 O2 Ga4 154.9(10) 1_565 2_656
O5 O2 Ga4 38.7(8) 4_655 2_656
La1 O2 Ga4 122.6(10) 2_666 2_656
Ga3 O2 Ga4 47.8(4) 3 2_656
O7 O2 Ga4 108.9(9) 2_655 2_656
O2 O2 Ga4 25.8(5) 4_645 2_656
O2 O2 Ga4 141.8(16) 4_655 2_656
La2 O2 Ga4 92.7(7) 3 2_656
Ga4 O2 Ga4 126.8(9) 2_666 2_656
La2 O2 Ga4 88.2(6) . 2_656
Ga1 O2 Ga4 118.0(9) 1_665 2_656
Ta O2 Ga4 118.0(9) 1_665 2_656
O3 O2 Ga4 156.1(15) 1_565 2_656
Ga4 O2 Ga4 110.9(8) 3_454 2_656
O5 O2 Ga4 61.7(8) 4 2_656
Ga4 O2 Ga4 119.6(7) 4_655 2_656
O7 O2 Ga4 114.2(8) 2 2_656
Ga2 O2 Ga4 103.9(8) 4 2_656
O6 O2 Ga4 132.5(10) 2_665 2_656
Ga2 O2 Ga4 158.3(9) 1_565 2_656
Ga4 O2 O1 72.6(11) 3_554 1_565
Ga2 O2 O1 62.4(11) 4_655 1_565
La1 O2 O1 106.8(12) 3_554 1_565
O7 O2 O1 79.0(12) . 1_565
O4 O2 O1 118.0(18) . 1_565
O5 O2 O1 29.7(11) 1_565 1_565
O6 O2 O1 67.0(12) 1_565 1_565
O3 O2 O1 98.2(19) 4_655 1_565
O4 O2 O1 41.3(13) 4_655 1_565
La1 O2 O1 21.7(3) 2_566 1_565
O1 O2 O1 78.5(15) 4_655 1_565
O1 O2 O1 61.9(12) 4 1_565
O6 O2 O1 52.6(11) 1_465 1_565
Ga2 O2 O1 147.3(11) . 1_565
O1 O2 O1 133.2(16) . 1_565
Ta O2 O1 55.8(7) 1_565 1_565
Ga1 O2 O1 55.8(7) 1_565 1_565
La1 O2 O1 120.3(9) 3_654 1_565
O6 O2 O1 144.3(16) 4_655 1_565
O4 O2 O1 92.7(11) 1_455 1_565
Ga3 O2 O1 40.0(6) 1_565 1_565
O5 O2 O1 132.1(12) 4_655 1_565
La1 O2 O1 57.7(4) 2_666 1_565
Ga3 O2 O1 117.0(9) 3 1_565
O7 O2 O1 86.3(10) 2_655 1_565
O2 O2 O1 169.6(14) 4_645 1_565
O2 O2 O1 31.0(8) 4_655 1_565
La2 O2 O1 71.9(7) 3 1_565
Ga4 O2 O1 39.9(6) 2_666 1_565
La2 O2 O1 103.8(9) . 1_565
Ga1 O2 O1 74.1(6) 1_665 1_565
Ta O2 O1 74.1(6) 1_665 1_565
O3 O2 O1 32.2(11) 1_565 1_565
Ga4 O2 O1 71.2(6) 3_454 1_565
O5 O2 O1 108.3(10) 4 1_565
Ga4 O2 O1 76.2(8) 4_655 1_565
O7 O2 O1 75.3(9) 2 1_565
Ga2 O2 O1 67.7(5) 4 1_565
O6 O2 O1 62.5(9) 2_665 1_565
Ga2 O2 O1 18.3(3) 1_565 1_565
Ga4 O2 O1 164.2(10) 2_656 1_565
Ga4 O2 O5 17.1(8) 3_554 2_665
Ga2 O2 O5 98.3(12) 4_655 2_665
La1 O2 O5 133.5(14) 3_554 2_665
O7 O2 O5 44.4(11) . 2_665
O4 O2 O5 60.2(16) . 2_665
O5 O2 O5 39.3(12) 1_565 2_665
O6 O2 O5 26.7(13) 1_565 2_665
O3 O2 O5 145(2) 4_655 2_665
O4 O2 O5 94.4(12) 4_655 2_665
La1 O2 O5 74.9(7) 2_566 2_665
O1 O2 O5 82.7(15) 4_655 2_665
O1 O2 O5 115.5(14) 4 2_665
O6 O2 O5 76.2(13) 1_465 2_665
Ga2 O2 O5 92.1(9) . 2_665
O1 O2 O5 102.8(13) . 2_665
Ta O2 O5 50.0(6) 1_565 2_665
Ga1 O2 O5 50.0(6) 1_565 2_665
La1 O2 O5 85.5(9) 3_654 2_665
O6 O2 O5 153.6(14) 4_655 2_665
O4 O2 O5 98.3(13) 1_455 2_665
Ga3 O2 O5 19.1(5) 1_565 2_665
O5 O2 O5 124.2(15) 4_655 2_665
La1 O2 O5 50.9(6) 2_666 2_665
Ga3 O2 O5 146.6(12) 3 2_665
O7 O2 O5 28.8(7) 2_655 2_665
O2 O2 O5 111.4(13) 4_645 2_665
O2 O2 O5 60.0(10) 4_655 2_665
La2 O2 O5 129.3(8) 3 2_665
Ga4 O2 O5 82.7(7) 2_666 2_665
La2 O2 O5 76.4(7) . 2_665
Ga1 O2 O5 20.9(5) 1_665 2_665
Ta O2 O5 20.9(5) 1_665 2_665
O3 O2 O5 30.7(11) 1_565 2_665
Ga4 O2 O5 90.5(8) 3_454 2_665
O5 O2 O5 153.5(16) 4 2_665
Ga4 O2 O5 28.2(5) 4_655 2_665
O7 O2 O5 69.0(10) 2 2_665
Ga2 O2 O5 115.3(9) 4 2_665
O6 O2 O5 34.6(9) 2_665 2_665
Ga2 O2 O5 49.8(5) 1_565 2_665
Ga4 O2 O5 136.0(10) 2_656 2_665
O1 O2 O5 58.3(8) 1_565 2_665
Ga4 O2 O3 66.8(14) 3_554 .
Ga2 O2 O3 144(2) 4_655 .
La1 O2 O3 89.7(12) 3_554 .
O7 O2 O3 62.5(13) . .
O4 O2 O3 30.6(19) . .
O5 O2 O3 110.0(16) 1_565 .
O6 O2 O3 84.5(17) 1_565 .
O3 O2 O3 123(3) 4_655 .
O4 O2 O3 173(2) 4_655 .
La1 O2 O3 143.1(15) 2_566 .
O1 O2 O3 111.8(17) 4_655 .
O1 O2 O3 138.6(15) 4 .
O6 O2 O3 108.8(16) 1_465 .
Ga2 O2 O3 9.5(10) . .
O1 O2 O3 38.1(11) . .
Ta O2 O3 89.7(12) 1_565 .
Ga1 O2 O3 89.7(12) 1_565 .
La1 O2 O3 63.8(11) 3_654 .
O6 O2 O3 71.4(15) 4_655 .
O4 O2 O3 79.0(12) 1_455 .
Ga3 O2 O3 99.3(13) 1_565 .
O5 O2 O3 79.6(14) 4_655 .
La1 O2 O3 109.2(13) 2_666 .
Ga3 O2 O3 102.9(13) 3 .
O7 O2 O3 53.9(11) 2_655 .
O2 O2 O3 31.6(11) 4_645 .
O2 O2 O3 137.1(18) 4_655 .
La2 O2 O3 147.9(13) 3 .
Ga4 O2 O3 155.5(14) 2_666 .
La2 O2 O3 49.2(9) . .
Ga1 O2 O3 72.2(11) 1_665 .
Ta O2 O3 72.2(11) 1_665 .
O3 O2 O3 112.8(18) 1_565 .
Ga4 O2 O3 98.4(11) 3_454 .
O5 O2 O3 101.1(13) 4 .
Ga4 O2 O3 62.5(11) 4_655 .
O7 O2 O3 78.6(12) 2 .
Ga2 O2 O3 127.0(12) 4 .
O6 O2 O3 77.9(13) 2_665 .
Ga2 O2 O3 132.1(13) 1_565 .
Ga4 O2 O3 57.2(11) 2_656 .
O1 O2 O3 138.6(15) 1_565 .
O5 O2 O3 82.7(13) 2_665 .
Ga4 O2 O2 108.2(14) 3_554 1_455
Ga2 O2 O2 106.2(13) 4_655 1_455
La1 O2 O2 29.1(9) 3_554 1_455
O7 O2 O2 79.1(13) . 1_455
O4 O2 O2 132(2) . 1_455
O5 O2 O2 76.4(10) 1_565 1_455
O6 O2 O2 136.2(14) 1_565 1_455
O3 O2 O2 86.1(18) 4_655 1_455
O4 O2 O2 81.0(15) 4_655 1_455
La1 O2 O2 57.5(6) 2_566 1_455
O1 O2 O2 140.7(11) 4_655 1_455
O1 O2 O2 33.4(10) 4 1_455
O6 O2 O2 35.4(10) 1_465 1_455
Ga2 O2 O2 102.4(8) . 1_455
O1 O2 O2 69.1(9) . 1_455
Ta O2 O2 61.6(5) 1_565 1_455
Ga1 O2 O2 61.6(5) 1_565 1_455
La1 O2 O2 160.4(5) 3_654 1_455
O6 O2 O2 72.7(14) 4_655 1_455
O4 O2 O2 29.1(10) 1_455 1_455
Ga3 O2 O2 97.2(5) 1_565 1_455
O5 O2 O2 124.7(10) 4_655 1_455
La1 O2 O2 136.1(5) 2_666 1_455
Ga3 O2 O2 99.1(6) 3 1_455
O7 O2 O2 115.2(9) 2_655 1_455
O2 O2 O2 106.2(11) 4_645 1_455
O2 O2 O2 106.2(11) 4_655 1_455
La2 O2 O2 63.7(5) 3 1_455
Ga4 O2 O2 97.0(5) 2_666 1_455
La2 O2 O2 64.2(5) . 1_455
Ga1 O2 O2 130.8(5) 1_665 1_455
Ta O2 O2 130.8(5) 1_665 1_455
O3 O2 O2 105.8(11) 1_565 1_455
Ga4 O2 O2 21.5(4) 3_454 1_455
O5 O2 O2 42.6(9) 4 1_455
Ga4 O2 O2 96.6(5) 4_655 1_455
O7 O2 O2 48.2(7) 2 1_455
Ga2 O2 O2 21.3(4) 4 1_455
O6 O2 O2 79.5(8) 2_665 1_455
Ga2 O2 O2 96.9(5) 1_565 1_455
Ga4 O2 O2 98.1(6) 2_656 1_455
O1 O2 O2 78.6(5) 1_565 1_455
O5 O2 O2 111.0(7) 2_665 1_455
O3 O2 O2 106.5(10) . 1_455
Ga4 O2 O2 71.8(14) 3_554 1_655
Ga2 O2 O2 73.8(13) 4_655 1_655
La1 O2 O2 150.9(9) 3_554 1_655
O7 O2 O2 100.9(13) . 1_655
O4 O2 O2 48(2) . 1_655
O5 O2 O2 103.6(10) 1_565 1_655
O6 O2 O2 43.8(14) 1_565 1_655
O3 O2 O2 93.9(18) 4_655 1_655
O4 O2 O2 99.0(15) 4_655 1_655
La1 O2 O2 122.5(6) 2_566 1_655
O1 O2 O2 39.3(11) 4_655 1_655
O1 O2 O2 146.6(10) 4 1_655
O6 O2 O2 144.6(10) 1_465 1_655
Ga2 O2 O2 77.6(8) . 1_655
O1 O2 O2 110.9(9) . 1_655
Ta O2 O2 118.4(5) 1_565 1_655
Ga1 O2 O2 118.4(5) 1_565 1_655
La1 O2 O2 19.6(5) 3_654 1_655
O6 O2 O2 107.3(14) 4_655 1_655
O4 O2 O2 150.9(10) 1_455 1_655
Ga3 O2 O2 82.8(5) 1_565 1_655
O5 O2 O2 55.3(10) 4_655 1_655
La1 O2 O2 43.9(5) 2_666 1_655
Ga3 O2 O2 80.9(6) 3 1_655
O7 O2 O2 64.8(9) 2_655 1_655
O2 O2 O2 73.8(11) 4_645 1_655
O2 O2 O2 73.8(11) 4_655 1_655
La2 O2 O2 116.3(5) 3 1_655
Ga4 O2 O2 83.0(5) 2_666 1_655
La2 O2 O2 115.8(5) . 1_655
Ga1 O2 O2 49.2(5) 1_665 1_655
Ta O2 O2 49.2(5) 1_665 1_655
O3 O2 O2 74.2(11) 1_565 1_655
Ga4 O2 O2 158.5(4) 3_454 1_655
O5 O2 O2 137.4(9) 4 1_655
Ga4 O2 O2 83.4(5) 4_655 1_655
O7 O2 O2 131.8(7) 2 1_655
Ga2 O2 O2 158.7(4) 4 1_655
O6 O2 O2 100.5(8) 2_665 1_655
Ga2 O2 O2 83.1(5) 1_565 1_655
Ga4 O2 O2 81.9(6) 2_656 1_655
O1 O2 O2 101.4(5) 1_565 1_655
O5 O2 O2 69.0(7) 2_665 1_655
O3 O2 O2 73.5(10) . 1_655
O2 O2 O2 179.999(6) 1_455 1_655
Ga4 O2 O7 109.2(12) 3_554 4_655
Ga2 O2 O7 5.7(9) 4_655 4_655
La1 O2 O7 118.2(13) 3_554 4_655
O7 O2 O7 133.3(13) . 4_655
O4 O2 O7 118(2) . 4_655
O5 O2 O7 87.0(11) 1_565 4_655
O6 O2 O7 76.1(13) 1_565 4_655
O3 O2 O7 52(2) 4_655 4_655
O4 O2 O7 29.8(15) 4_655 4_655
La1 O2 O7 67.9(7) 2_566 4_655
O1 O2 O7 31.7(10) 4_655 4_655
O1 O2 O7 75.9(11) 4 4_655
O6 O2 O7 105.4(13) 1_465 4_655
Ga2 O2 O7 143.7(13) . 4_655
O1 O2 O7 164.0(15) . 4_655
Ta O2 O7 115.0(8) 1_565 4_655
Ga1 O2 O7 115.0(8) 1_565 4_655
La1 O2 O7 79.4(8) 3_654 4_655
O6 O2 O7 111.2(15) 4_655 4_655
O4 O2 O7 137.6(12) 1_455 4_655
Ga3 O2 O7 84.9(6) 1_565 4_655
O5 O2 O7 73.1(11) 4_655 4_655
La1 O2 O7 46.2(5) 2_666 4_655
Ga3 O2 O7 63.0(7) 3 4_655
O7 O2 O7 115.4(11) 2_655 4_655
O2 O2 O7 125.5(15) 4_645 4_655
O2 O2 O7 35.6(8) 4_655 4_655
La2 O2 O7 51.0(7) 3 4_655
Ga4 O2 O7 19.7(5) 2_666 4_655
La2 O2 O7 163.1(9) . 4_655
Ga1 O2 O7 90.8(7) 1_665 4_655
Ta O2 O7 90.8(7) 1_665 4_655
O3 O2 O7 65.3(10) 1_565 4_655
Ga4 O2 O7 118.2(9) 3_454 4_655
O5 O2 O7 99.0(11) 4 4_655
Ga4 O2 O7 120.8(7) 4_655 4_655
O7 O2 O7 133.5(11) 2 4_655
Ga2 O2 O7 88.0(8) 4 4_655
O6 O2 O7 117.1(9) 2_665 4_655
Ga2 O2 O7 51.3(5) 1_565 4_655
Ga4 O2 O7 108.5(9) 2_656 4_655
O1 O2 O7 59.2(8) 1_565 4_655
O5 O2 O7 92.7(7) 2_665 4_655
O3 O2 O7 143.2(14) . 4_655
O2 O2 O7 109.2(7) 1_455 4_655
O2 O2 O7 70.8(7) 1_655 4_655
Ga4 O2 O7 39.1(11) 3_554 1_655
Ga2 O2 O7 99.4(15) 4_655 1_655
La1 O2 O7 146.6(12) 3_554 1_655
O7 O2 O7 66.8(11) . 1_655
O4 O2 O7 27.6(15) . 1_655
O5 O2 O7 81.2(12) 1_565 1_655
O6 O2 O7 28.0(12) 1_565 1_655
O3 O2 O7 128(2) 4_655 1_655
O4 O2 O7 115.4(14) 4_655 1_655
La1 O2 O7 114.5(8) 2_566 1_655
O1 O2 O7 67.4(13) 4_655 1_655
O1 O2 O7 156.1(13) 4 1_655
O6 O2 O7 115.8(12) 1_465 1_655
Ga2 O2 O7 66.2(8) . 1_655
O1 O2 O7 94.1(11) . 1_655
Ta O2 O7 86.7(8) 1_565 1_655
Ga1 O2 O7 86.7(8) 1_565 1_655
La1 O2 O7 45.3(7) 3_654 1_655
O6 O2 O7 121.3(14) 4_655 1_655
O4 O2 O7 120.4(13) 1_455 1_655
Ga3 O2 O7 60.2(6) 1_565 1_655
O5 O2 O7 84.7(13) 4_655 1_655
La1 O2 O7 51.6(6) 2_666 1_655
Ga3 O2 O7 113.6(11) 3 1_655
O7 O2 O7 30.7(12) 2_655 1_655
O2 O2 O7 76.5(12) 4_645 1_655
O2 O2 O7 79.3(12) 4_655 1_655
La2 O2 O7 145.7(10) 3 1_655
Ga4 O2 O7 98.3(8) 2_666 1_655
La2 O2 O7 85.8(7) . 1_655
Ga1 O2 O7 21.6(5) 1_665 1_655
Ta O2 O7 21.6(5) 1_665 1_655
O3 O2 O7 62.1(11) 1_565 1_655
Ga4 O2 O7 124.8(9) 3_454 1_655
O5 O2 O7 157.2(10) 4 1_655
Ga4 O2 O7 49.5(7) 4_655 1_655
O7 O2 O7 97.7(10) 2 1_655
Ga2 O2 O7 157.1(9) 4 1_655
O6 O2 O7 68.0(10) 2_665 1_655
Ga2 O2 O7 79.2(6) 1_565 1_655
Ga4 O2 O7 96.7(8) 2_656 1_655
O1 O2 O7 94.3(8) 1_565 1_655
O5 O2 O7 42.0(6) 2_665 1_655
O3 O2 O7 58.1(10) . 1_655
O2 O2 O7 145.9(7) 1_455 1_655
O2 O2 O7 34.1(7) 1_655 1_655
O7 O2 O7 94.8(8) 4_655 1_655
Ga4 O2 La2 113.6(15) 3_554 3_655
Ga2 O2 La2 27.5(9) 4_655 3_655
La1 O2 La2 122.6(12) 3_554 3_655
O7 O2 La2 145.3(14) . 3_655
O4 O2 La2 99(2) . 3_655
O5 O2 La2 110.6(11) 1_565 3_655
O6 O2 La2 76.7(14) 1_565 3_655
O3 O2 La2 47.6(19) 4_655 3_655
O4 O2 La2 56.6(15) 4_655 3_655
La1 O2 La2 95.9(7) 2_566 3_655
O1 O2 La2 18.7(12) 4_655 3_655
O1 O2 La2 96.3(12) 4 3_655
O6 O2 La2 133.3(12) 1_465 3_655
Ga2 O2 La2 116.0(11) . 3_655
O1 O2 La2 141.0(13) . 3_655
Ta O2 La2 139.5(7) 1_565 3_655
Ga1 O2 La2 139.5(7) 1_565 3_655
La1 O2 La2 54.3(6) 3_654 3_655
O6 O2 La2 95.4(14) 4_655 3_655
O4 O2 La2 156.0(14) 1_455 3_655
Ga3 O2 La2 101.5(6) 1_565 3_655
O5 O2 La2 46.4(8) 4_655 3_655
La1 O2 La2 50.6(4) 2_666 3_655
Ga3 O2 La2 46.7(4) 3 3_655
O7 O2 La2 112.6(11) 2_655 3_655
O2 O2 La2 97.8(13) 4_645 3_655
O2 O2 La2 57.5(10) 4_655 3_655
La2 O2 La2 64.5(5) 3 3_655
Ga4 O2 La2 47.5(4) 2_666 3_655
La2 O2 La2 166.3(9) . 3_655
Ga1 O2 La2 89.8(7) 1_665 3_655
Ta O2 La2 89.8(7) 1_665 3_655
O3 O2 La2 82.3(10) 1_565 3_655
Ga4 O2 La2 143.6(8) 3_454 3_655
O5 O2 La2 100.3(10) 4 3_655
Ga4 O2 La2 127.0(8) 4_655 3_655
O7 O2 La2 161.0(8) 2 3_655
Ga2 O2 La2 107.8(7) 4 3_655
O6 O2 La2 134.1(9) 2_665 3_655
Ga2 O2 La2 74.1(5) 1_565 3_655
Ga4 O2 La2 84.3(7) 2_656 3_655
O1 O2 La2 85.8(7) 1_565 3_655
O5 O2 La2 101.2(8) 2_665 3_655
O3 O2 La2 117.2(13) . 3_655
O2 O2 La2 128.2(4) 1_455 3_655
O2 O2 La2 51.8(4) 1_655 3_655
O7 O2 La2 28.1(5) 4_655 3_655
O7 O2 La2 83.7(8) 1_655 3_655
Ga4 O2 La2 43.2(9) 3_554 1_655
Ga2 O2 La2 125.0(16) 4_655 1_655
La1 O2 La2 119.2(11) 3_554 1_655
O7 O2 La2 56.4(10) . 1_655
O4 O2 La2 6.1(18) . 1_655
O5 O2 La2 91.5(10) 1_565 1_655
O6 O2 La2 53.3(12) 1_565 1_655
O3 O2 La2 136.0(18) 4_655 1_655
O4 O2 La2 142.8(14) 4_655 1_655
La1 O2 La2 129.3(8) 2_566 1_655
O1 O2 La2 90.9(12) 4_655 1_655
O1 O2 La2 159.1(15) 4 1_655
O6 O2 La2 111.5(12) 1_465 1_655
Ga2 O2 La2 40.1(5) . 1_655
O1 O2 La2 66.6(9) . 1_655
Ta O2 La2 83.4(6) 1_565 1_655
Ga1 O2 La2 83.4(6) 1_565 1_655
La1 O2 La2 52.7(5) 3_654 1_655
O6 O2 La2 100.4(13) 4_655 1_655
O4 O2 La2 98.7(11) 1_455 1_655
Ga3 O2 La2 74.5(5) 1_565 1_655
O5 O2 La2 85.6(11) 4_655 1_655
La1 O2 La2 79.1(6) 2_666 1_655
Ga3 O2 La2 115.6(9) 3 1_655
O7 O2 La2 29.3(6) 2_655 1_655
O2 O2 La2 55.7(9) 4_645 1_655
O2 O2 La2 105.9(12) 4_655 1_655
La2 O2 La2 167.2(10) 3 1_655
Ga4 O2 La2 125.8(8) 2_666 1_655
La2 O2 La2 63.4(4) . 1_655
Ga1 O2 La2 41.6(3) 1_665 1_655
Ta O2 La2 41.6(3) 1_665 1_655
O3 O2 La2 83.7(11) 1_565 1_655
Ga4 O2 La2 111.1(7) 3_454 1_655
O5 O2 La2 132.3(9) 4 1_655
Ga4 O2 La2 45.8(3) 4_655 1_655
O7 O2 La2 84.4(8) 2 1_655
Ga2 O2 La2 148.3(9) 4 1_655
O6 O2 La2 65.8(8) 2_665 1_655
Ga2 O2 La2 102.6(6) 1_565 1_655
Ga4 O2 La2 80.4(6) 2_656 1_655
O1 O2 La2 114.0(8) 1_565 1_655
O5 O2 La2 55.8(6) 2_665 1_655
O3 O2 La2 31.2(9) . 1_655
O2 O2 La2 127.6(5) 1_455 1_655
O2 O2 La2 52.4(5) 1_655 1_655
O7 O2 La2 120.9(9) 4_655 1_655
O7 O2 La2 27.5(4) 1_655 1_655
La2 O2 La2 103.9(8) 3_655 1_655
Ga4 O2 O3 144(2) 3_554 3
Ga2 O2 O3 42.0(12) 4_655 3
La1 O2 O3 92.4(14) 3_554 3
O7 O2 O3 175(2) . 3
O4 O2 O3 112(2) . 3
O5 O2 O3 132.5(14) 1_565 3
O6 O2 O3 107.5(18) 1_565 3
O3 O2 O3 20(2) 4_655 3
O4 O2 O3 63.1(18) 4_655 3
La1 O2 O3 102.6(12) 2_566 3
O1 O2 O3 49.9(14) 4_655 3
O1 O2 O3 81.8(17) 4 3
O6 O2 O3 130.0(15) 1_465 3
Ga2 O2 O3 107.9(13) . 3
O1 O2 O3 117.7(17) . 3
Ta O2 O3 155.9(13) 1_565 3
Ga1 O2 O3 155.9(13) 1_565 3
La1 O2 O3 66.5(11) 3_654 3
O6 O2 O3 66.2(15) 4_655 3
O4 O2 O3 127.6(18) 1_455 3
Ga3 O2 O3 130.6(12) 1_565 3
O5 O2 O3 35.2(13) 4_655 3
La1 O2 O3 81.8(11) 2_666 3
Ga3 O2 O3 16.7(8) 3 3
O7 O2 O3 138.8(15) 2_655 3
O2 O2 O3 84.7(15) 4_645 3
O2 O2 O3 82.1(14) 4_655 3
La2 O2 O3 48.9(10) 3 3
Ga4 O2 O3 64.0(10) 2_666 3
La2 O2 O3 148.6(12) . 3
Ga1 O2 O3 119.5(13) 1_665 3
Ta O2 O3 119.5(13) 1_665 3
O3 O2 O3 110.9(15) 1_565 3
Ga4 O2 O3 127.0(13) 3_454 3
O5 O2 O3 70.2(13) 4 3
Ga4 O2 O3 156.7(14) 4_655 3
O7 O2 O3 154.3(13) 2 3
Ga2 O2 O3 90.3(11) 4 3
O6 O2 O3 163.6(13) 2_665 3
Ga2 O2 O3 97.9(11) 1_565 3
Ga4 O2 O3 62.8(10) 2_656 3
O1 O2 O3 103.0(12) 1_565 3
O5 O2 O3 132.5(13) 2_665 3
O3 O2 O3 114.2(19) . 3
O2 O2 O3 106.1(11) 1_455 3
O2 O2 O3 73.9(11) 1_655 3
O7 O2 O3 46.6(10) 4_655 3
O7 O2 O3 108.0(13) 1_655 3
La2 O2 O3 31.3(8) 3_655 3
La2 O2 O3 118.4(13) 1_655 3
Ga4 O2 O1 68.5(13) 3_554 1_655
Ga2 O2 O1 107.2(16) 4_655 1_655
La1 O2 O1 121.4(11) 3_554 1_655
O7 O2 O1 84.6(13) . 1_655
O4 O2 O1 22(2) . 1_655
O5 O2 O1 115.6(13) 1_565 1_655
O6 O2 O1 62.4(14) 1_565 1_655
O3 O2 O1 107.8(18) 4_655 1_655
O4 O2 O1 134.6(18) 4_655 1_655
La1 O2 O1 150.2(10) 2_566 1_655
O1 O2 O1 73.7(12) 4_655 1_655
O1 O2 O1 167.9(14) 4 1_655
O6 O2 O1 139.5(14) 1_465 1_655
Ga2 O2 O1 41.7(8) . 1_655
O1 O2 O1 74.9(11) . 1_655
Ta O2 O1 111.7(9) 1_565 1_655
Ga1 O2 O1 111.7(9) 1_565 1_655
La1 O2 O1 27.0(8) 3_654 1_655
O6 O2 O1 85.9(14) 4_655 1_655
O4 O2 O1 117.1(12) 1_455 1_655
Ga3 O2 O1 95.5(8) 1_565 1_655
O5 O2 O1 57.4(12) 4_655 1_655
La1 O2 O1 76.9(8) 2_666 1_655
Ga3 O2 O1 87.7(10) 3 1_655
O7 O2 O1 55.4(10) 2_655 1_655
O2 O2 O1 42.6(10) 4_645 1_655
O2 O2 O1 107.5(14) 4_655 1_655
La2 O2 O1 139.2(11) 3 1_655
Ga4 O2 O1 118.9(10) 2_666 1_655
La2 O2 O1 85.0(8) . 1_655
Ga1 O2 O1 57.2(7) 1_665 1_655
Ta O2 O1 57.2(7) 1_665 1_655
O3 O2 O1 97.3(12) 1_565 1_655
Ga4 O2 O1 135.2(9) 3_454 1_655
O5 O2 O1 122.2(11) 4 1_655
Ga4 O2 O1 73.6(8) 4_655 1_655
O7 O2 O1 110.8(10) 2 1_655
Ga2 O2 O1 162.2(8) 4 1_655
O6 O2 O1 93.7(11) 2_665 1_655
Ga2 O2 O1 112.5(8) 1_565 1_655
Ga4 O2 O1 61.0(8) 2_656 1_655
O1 O2 O1 129.3(10) 1_565 1_655
O5 O2 O1 76.6(9) 2_665 1_655
O3 O2 O1 38.1(10) . 1_655
O2 O2 O1 144.1(7) 1_455 1_655
O2 O2 O1 35.9(7) 1_655 1_655
O7 O2 O1 105.3(10) 4_655 1_655
O7 O2 O1 35.8(7) 1_655 1_655
La2 O2 O1 81.3(9) 3_655 1_655
La2 O2 O1 28.3(7) 1_655 1_655
O3 O2 O1 90.4(15) 3 1_655
Ga4 O2 O3 73.4(14) 3_554 1_465
Ga2 O2 O3 88.1(12) 4_655 1_465
La1 O2 O3 80.6(12) 3_554 1_465
O7 O2 O3 62.5(13) . 1_465
O4 O2 O3 121(2) . 1_465
O5 O2 O3 27.5(11) 1_565 1_465
O6 O2 O3 86.7(16) 1_565 1_465
O3 O2 O3 107.9(18) 4_655 1_465
O4 O2 O3 60.5(17) 4_655 1_465
La1 O2 O3 19.5(7) 2_566 1_465
O1 O2 O3 109.6(14) 4_655 1_465
O1 O2 O3 49.7(13) 4 1_465
O6 O2 O3 21.4(12) 1_465 1_465
Ga2 O2 O3 128.0(13) . 1_465
O1 O2 O3 103.2(14) . 1_465
Ta O2 O3 34.4(8) 1_565 1_465
Ga1 O2 O3 34.4(8) 1_565 1_465
La1 O2 O3 148.1(12) 3_654 1_465
O6 O2 O3 124.1(19) 4_655 1_465
O4 O2 O3 61.5(11) 1_455 1_465
Ga3 O2 O3 48.8(8) 1_565 1_465
O5 O2 O3 156.7(13) 4_655 1_465
La1 O2 O3 87.0(8) 2_666 1_465
Ga3 O2 O3 128.9(11) 3 1_465
O7 O2 O3 86.7(13) 2_655 1_465
O2 O2 O3 147.6(16) 4_645 1_465
O2 O2 O3 62.2(10) 4_655 1_465
La2 O2 O3 75.9(9) 3 1_465
Ga4 O2 O3 66.9(7) 2_666 1_465
La2 O2 O3 77.3(9) . 1_465
Ga1 O2 O3 87.2(10) 1_665 1_465
Ta O2 O3 87.2(10) 1_665 1_465
O3 O2 O3 54.3(9) 1_565 1_465
Ga4 O2 O3 40.2(7) 3_454 1_465
O5 O2 O3 90.3(13) 4 1_465
Ga4 O2 O3 69.4(9) 4_655 1_465
O7 O2 O3 47.1(8) 2 1_465
Ga2 O2 O3 48.8(8) 4 1_465
O6 O2 O3 49.8(11) 2_665 1_465
Ga2 O2 O3 48.2(7) 1_565 1_465
Ga4 O2 O3 149.5(12) 2_656 1_465
O1 O2 O3 31.2(7) 1_565 1_465
O5 O2 O3 66.6(10) 2_665 1_465
O3 O2 O3 123.7(17) . 1_465
O2 O2 O3 51.5(8) 1_455 1_465
O2 O2 O3 128.5(8) 1_655 1_465
O7 O2 O3 86.5(9) 4_655 1_465
O7 O2 O3 108.6(11) 1_655 1_465
La2 O2 O3 114.5(8) 3_655 1_465
La2 O2 O3 115.2(10) 1_655 1_465
O3 O2 O3 121.5(16) 3 1_465
O1 O2 O3 141.9(12) 1_655 1_465
Ga4 O2 Ga1 154.8(13) 3_554 3
Ga2 O2 Ga1 89.9(12) 4_655 3
La1 O2 Ga1 41.3(6) 3_554 3
O7 O2 Ga1 127.9(14) . 3
O4 O2 Ga1 115.2(16) . 3
O5 O2 Ga1 141.3(14) 1_565 3
O6 O2 Ga1 157.4(17) 1_565 3
O3 O2 Ga1 43(2) 4_655 3
O4 O2 Ga1 92.8(12) 4_655 3
La1 O2 Ga1 108.4(9) 2_566 3
O1 O2 Ga1 104.3(15) 4_655 3
O1 O2 Ga1 66.9(12) 4 3
O6 O2 Ga1 101.7(12) 1_465 3
Ga2 O2 Ga1 81.1(6) . 3
O1 O2 Ga1 69.0(11) . 3
Ta O2 Ga1 125.6(9) 1_565 3
Ga1 O2 Ga1 125.6(9) 1_565 3
La1 O2 Ga1 95.9(8) 3_654 3
O6 O2 Ga1 19.2(10) 4_655 3
O4 O2 Ga1 75.6(12) 1_455 3
Ga3 O2 Ga1 162.8(10) 1_565 3
O5 O2 Ga1 58.6(9) 4_655 3
La1 O2 Ga1 136.7(9) 2_666 3
Ga3 O2 Ga1 39.8(3) 3 3
O7 O2 Ga1 144.2(9) 2_655 3
O2 O2 Ga1 63.4(8) 4_645 3
O2 O2 Ga1 128.0(13) 4_655 3
La2 O2 Ga1 57.3(4) 3 3
Ga4 O2 Ga1 105.2(7) 2_666 3
La2 O2 Ga1 95.6(6) . 3
Ga1 O2 Ga1 158.2(9) 1_665 3
Ta O2 Ga1 158.2(9) 1_665 3
O3 O2 Ga1 156.5(12) 1_565 3
Ga4 O2 Ga1 85.8(6) 3_454 3
O5 O2 Ga1 24.1(7) 4 3
Ga4 O2 Ga1 143.6(7) 4_655 3
O7 O2 Ga1 105.1(8) 2 3
Ga2 O2 Ga1 65.3(5) 4 3
O6 O2 Ga1 139.1(11) 2_665 3
Ga2 O2 Ga1 137.2(7) 1_565 3
Ga4 O2 Ga1 40.2(3) 2_656 3
O1 O2 Ga1 126.8(8) 1_565 3
O5 O2 Ga1 171.8(9) 2_665 3
O3 O2 Ga1 90.7(12) . 3
O2 O2 Ga1 66.3(5) 1_455 3
O2 O2 Ga1 113.7(5) 1_655 3
O7 O2 Ga1 95.5(8) 4_655 3
O7 O2 Ga1 136.6(9) 1_655 3
La2 O2 Ga1 86.1(6) 3_655 3
La2 O2 Ga1 119.0(6) 1_655 3
O3 O2 Ga1 54.8(10) 3 3
O1 O2 Ga1 101.0(8) 1_655 3
O3 O2 Ga1 114.0(11) 1_465 3
Ga4 O2 Ta 154.8(13) 3_554 3
Ga2 O2 Ta 89.9(12) 4_655 3
La1 O2 Ta 41.3(6) 3_554 3
O7 O2 Ta 127.9(14) . 3
O4 O2 Ta 115.2(16) . 3
O5 O2 Ta 141.3(14) 1_565 3
O6 O2 Ta 157.4(17) 1_565 3
O3 O2 Ta 43(2) 4_655 3
O4 O2 Ta 92.8(12) 4_655 3
La1 O2 Ta 108.4(9) 2_566 3
O1 O2 Ta 104.3(15) 4_655 3
O1 O2 Ta 66.9(12) 4 3
O6 O2 Ta 101.7(12) 1_465 3
Ga2 O2 Ta 81.1(6) . 3
O1 O2 Ta 69.0(11) . 3
Ta O2 Ta 125.6(9) 1_565 3
Ga1 O2 Ta 125.6(9) 1_565 3
La1 O2 Ta 95.9(8) 3_654 3
O6 O2 Ta 19.2(10) 4_655 3
O4 O2 Ta 75.6(12) 1_455 3
Ga3 O2 Ta 162.8(10) 1_565 3
O5 O2 Ta 58.6(9) 4_655 3
La1 O2 Ta 136.7(9) 2_666 3
Ga3 O2 Ta 39.8(3) 3 3
O7 O2 Ta 144.2(9) 2_655 3
O2 O2 Ta 63.4(8) 4_645 3
O2 O2 Ta 128.0(13) 4_655 3
La2 O2 Ta 57.3(4) 3 3
Ga4 O2 Ta 105.2(7) 2_666 3
La2 O2 Ta 95.6(6) . 3
Ga1 O2 Ta 158.2(9) 1_665 3
Ta O2 Ta 158.2(9) 1_665 3
O3 O2 Ta 156.5(12) 1_565 3
Ga4 O2 Ta 85.8(6) 3_454 3
O5 O2 Ta 24.1(7) 4 3
Ga4 O2 Ta 143.6(7) 4_655 3
O7 O2 Ta 105.1(8) 2 3
Ga2 O2 Ta 65.3(5) 4 3
O6 O2 Ta 139.1(11) 2_665 3
Ga2 O2 Ta 137.2(7) 1_565 3
Ga4 O2 Ta 40.2(3) 2_656 3
O1 O2 Ta 126.8(8) 1_565 3
O5 O2 Ta 171.8(9) 2_665 3
O3 O2 Ta 90.7(12) . 3
O2 O2 Ta 66.3(5) 1_455 3
O2 O2 Ta 113.7(5) 1_655 3
O7 O2 Ta 95.5(8) 4_655 3
O7 O2 Ta 136.6(9) 1_655 3
La2 O2 Ta 86.1(6) 3_655 3
La2 O2 Ta 119.0(6) 1_655 3
O3 O2 Ta 54.8(10) 3 3
O1 O2 Ta 101.0(8) 1_655 3
O3 O2 Ta 114.0(11) 1_465 3
Ga1 O2 Ta 0.00(17) 3 3
Ga4 O2 Ga2 99.3(14) 3_554 1_455
Ga2 O2 Ga2 136.2(15) 4_655 1_455
La1 O2 Ga2 25.0(6) 3_554 1_455
O7 O2 Ga2 67.6(12) . 1_455
O4 O2 Ga2 101.1(19) . 1_455
O5 O2 Ga2 92.4(12) 1_565 1_455
O6 O2 Ga2 136.1(16) 1_565 1_455
O3 O2 Ga2 100(2) 4_655 1_455
O4 O2 Ga2 114.2(16) 4_655 1_455
La1 O2 Ga2 88.0(8) 2_566 1_455
O1 O2 Ga2 165.8(16) 4_655 1_455
O1 O2 Ga2 65.6(9) 4 1_455
O6 O2 Ga2 54.7(11) 1_465 1_455
Ga2 O2 Ga2 68.8(7) . 1_455
O1 O2 Ga2 35.5(7) . 1_455
Ta O2 Ga2 66.3(6) 1_565 1_455
Ga1 O2 Ga2 66.3(6) 1_565 1_455
La1 O2 Ga2 131.4(8) 3_654 1_455
O6 O2 Ga2 56.6(13) 4_655 1_455
O4 O2 Ga2 15.6(9) 1_455 1_455
Ga3 O2 Ga2 107.5(7) 1_565 1_455
O5 O2 Ga2 113.1(10) 4_655 1_455
La1 O2 Ga2 159.9(8) 2_666 1_455
Ga3 O2 Ga2 101.7(7) 3 1_455
O7 O2 Ga2 98.7(9) 2_655 1_455
O2 O2 Ga2 75.4(9) 4_645 1_455
O2 O2 Ga2 137.3(14) 4_655 1_455
La2 O2 Ga2 90.1(7) 3 1_455
Ga4 O2 Ga2 130.6(9) 2_666 1_455
La2 O2 Ga2 39.6(3) . 1_455
Ga1 O2 Ga2 122.6(7) 1_665 1_455
Ta O2 Ga2 122.6(7) 1_665 1_455
O3 O2 Ga2 124.3(12) 1_565 1_455
Ga4 O2 Ga2 35.6(3) 3_454 1_455
O5 O2 Ga2 47.1(8) 4 1_455
Ga4 O2 Ga2 85.9(6) 4_655 1_455
O7 O2 Ga2 43.8(5) 2 1_455
Ga2 O2 Ga2 53.8(4) 4 1_455
O6 O2 Ga2 77.2(9) 2_665 1_455
Ga2 O2 Ga2 124.0(8) 1_565 1_455
Ga4 O2 Ga2 76.0(5) 2_656 1_455
O1 O2 Ga2 106.7(8) 1_565 1_455
O5 O2 Ga2 111.3(8) 2_665 1_455
O3 O2 Ga2 73.2(10) . 1_455
O2 O2 Ga2 33.6(4) 1_455 1_455
O2 O2 Ga2 146.4(4) 1_655 1_455
O7 O2 Ga2 140.5(9) 4_655 1_455
O7 O2 Ga2 124.2(8) 1_655 1_455
La2 O2 Ga2 147.1(7) 3_655 1_455
La2 O2 Ga2 98.6(6) 1_655 1_455
O3 O2 Ga2 116.0(12) 3 1_455
O1 O2 Ga2 110.5(8) 1_655 1_455
O3 O2 Ga2 75.8(9) 1_465 1_455
Ga1 O2 Ga2 61.9(4) 3 1_455
Ta O2 Ga2 61.9(4) 3 1_455
Ga4 O2 O2 112.0(16) 3_554 4_545
Ga2 O2 O2 131.5(17) 4_655 4_545
La1 O2 O2 21.9(7) 3_554 4_545
O7 O2 O2 82.3(13) . 4_545
O4 O2 O2 98.3(16) . 4_545
O5 O2 O2 111.7(15) 1_565 4_545
O6 O2 O2 146.9(17) 1_565 4_545
O3 O2 O2 87(2) 4_655 4_545
O4 O2 O2 119.1(16) 4_655 4_545
La1 O2 O2 103.0(12) 2_566 4_545
O1 O2 O2 148.8(18) 4_655 4_545
O1 O2 O2 71.9(12) 4 4_545
O6 O2 O2 73.1(14) 1_465 4_545
Ga2 O2 O2 60.8(3) . 4_545
O1 O2 O2 31.3(8) . 4_545
Ta O2 O2 85.3(10) 1_565 4_545
Ga1 O2 O2 85.3(10) 1_565 4_545
La1 O2 O2 116.1(7) 3_654 4_545
O6 O2 O2 37.5(12) 4_655 4_545
O4 O2 O2 34.9(11) 1_455 4_545
Ga3 O2 O2 126.1(12) 1_565 4_545
O5 O2 O2 93.8(10) 4_655 4_545
La1 O2 O2 176.8(11) 2_666 4_545
Ga3 O2 O2 84.8(8) 3 4_545
O7 O2 O2 107.5(11) 2_655 4_545
O2 O2 O2 60.6(5) 4_645 4_545
O2 O2 O2 151.6(17) 4_655 4_545
La2 O2 O2 87.3(9) 3 4_545
Ga4 O2 O2 136.3(11) 2_666 4_545
La2 O2 O2 50.5(6) . 4_545
Ga1 O2 O2 132.2(10) 1_665 4_545
Ta O2 O2 132.2(10) 1_665 4_545
O3 O2 O2 143.6(15) 1_565 4_545
Ga4 O2 O2 53.8(8) 3_454 4_545
O5 O2 O2 38.0(8) 4 4_545
Ga4 O2 O2 99.0(9) 4_655 4_545
O7 O2 O2 62.4(8) 2 4_545
Ga2 O2 O2 61.7(8) 4 4_545
O6 O2 O2 94.3(12) 2_665 4_545
Ga2 O2 O2 141.7(11) 1_565 4_545
Ga4 O2 O2 57.1(3) 2_656 4_545
O1 O2 O2 123.6(11) 1_565 4_545
O5 O2 O2 126.6(11) 2_665 4_545
O3 O2 O2 67.8(9) . 4_545
O2 O2 O2 45.6(6) 1_455 4_545
O2 O2 O2 134.4(6) 1_655 4_545
O7 O2 O2 137.0(11) 4_655 4_545
O7 O2 O2 125.3(8) 1_655 4_545
La2 O2 O2 131.5(10) 3_655 4_545
La2 O2 O2 97.7(6) 1_655 4_545
O3 O2 O2 100.5(13) 3 4_545
O1 O2 O2 100.7(7) 1_655 4_545
O3 O2 O2 93.7(12) 1_465 4_545
Ga1 O2 O2 45.7(5) 3 4_545
Ta O2 O2 45.7(5) 3 4_545
Ga2 O2 O2 19.3(5) 1_455 4_545
Ga4 O2 O2 96.7(13) 3_554 4
Ga2 O2 O2 71.9(9) 4_655 4
La1 O2 O2 72.2(13) 3_554 4
O7 O2 O2 85.9(14) . 4
O4 O2 O2 145(2) . 4
O5 O2 O2 48.7(9) 1_565 4
O6 O2 O2 101.6(12) 1_565 4
O3 O2 O2 83.7(17) 4_655 4
O4 O2 O2 42.7(14) 4_655 4
La1 O2 O2 13.6(2) 2_566 4
O1 O2 O2 101.6(10) 4_655 4
O1 O2 O2 28.5(11) 4 4
O6 O2 O2 34.6(11) 1_465 4
Ga2 O2 O2 144.0(15) . 4
O1 O2 O2 112.2(15) . 4
Ta O2 O2 57.7(7) 1_565 4
Ga1 O2 O2 57.7(7) 1_565 4
La1 O2 O2 150.3(10) 3_654 4
O6 O2 O2 110.3(18) 4_655 4
O4 O2 O2 67.7(13) 1_455 4
Ga3 O2 O2 68.3(5) 1_565 4
O5 O2 O2 133.5(14) 4_655 4
La1 O2 O2 90.7(4) 2_666 4
Ga3 O2 O2 104.7(10) 3 4
O7 O2 O2 110.3(11) 2_655 4
O2 O2 O2 151.6(17) 4_645 4
O2 O2 O2 60.6(5) 4_655 4
La2 O2 O2 51.7(6) 3 4
Ga4 O2 O2 54.9(3) 2_666 4
La2 O2 O2 94.1(11) . 4
Ga1 O2 O2 106.4(7) 1_665 4
Ta O2 O2 106.4(7) 1_665 4
O3 O2 O2 66.7(10) 1_565 4
Ga4 O2 O2 46.4(7) 3_454 4
O5 O2 O2 74.0(11) 4 4
Ga4 O2 O2 93.6(8) 4_655 4
O7 O2 O2 64.9(9) 2 4
Ga2 O2 O2 32.5(6) 4 4
O6 O2 O2 74.0(10) 2_665 4
Ga2 O2 O2 52.8(2) 1_565 4
Ga4 O2 O2 135.4(12) 2_656 4
O1 O2 O2 35.1(3) 1_565 4
O5 O2 O2 87.3(8) 2_665 4
O3 O2 O2 143.3(16) . 4
O2 O2 O2 45.6(6) 1_455 4
O2 O2 O2 134.4(6) 1_655 4
O7 O2 O2 72.1(7) 4_655 4
O7 O2 O2 127.8(9) 1_655 4
La2 O2 O2 99.3(7) 3_655 4
La2 O2 O2 139.3(10) 1_655 4
O3 O2 O2 98.5(13) 3 4
O1 O2 O2 163.6(11) 1_655 4
O3 O2 O2 24.2(8) 1_465 4
Ga1 O2 O2 95.4(10) 3 4
Ta O2 O2 95.4(10) 3 4
Ga2 O2 O2 78.0(9) 1_455 4
O2 O2 O2 91.2(12) 4_545 4
Ga4 O2 O3 36.9(11) 3_554 2_665
Ga2 O2 O3 92.5(14) 4_655 2_665
La1 O2 O3 115.6(13) 3_554 2_665
O7 O2 O3 45.8(10) . 2_665
O4 O2 O3 85.0(16) . 2_665
O5 O2 O3 13.0(12) 1_565 2_665
O6 O2 O3 47.8(14) 1_565 2_665
O3 O2 O3 134(3) 4_655 2_665
O4 O2 O3 77.4(10) 4_655 2_665
La1 O2 O3 49.5(9) 2_566 2_665
O1 O2 O3 91.9(15) 4_655 2_665
O1 O2 O3 89.3(15) 4 2_665
O6 O2 O3 53.1(12) 1_465 2_665
Ga2 O2 O3 110.8(10) . 2_665
O1 O2 O3 107.9(14) . 2_665
Ta O2 O3 33.8(8) 1_565 2_665
Ga1 O2 O3 33.8(8) 1_565 2_665
La1 O2 O3 109.9(9) 3_654 2_665
O6 O2 O3 156.6(18) 4_655 2_665
O4 O2 O3 84.7(11) 1_455 2_665
Ga3 O2 O3 8.8(7) 1_565 2_665
O5 O2 O3 145.4(14) 4_655 2_665
La1 O2 O3 59.8(8) 2_666 2_665
Ga3 O2 O3 150.7(11) 3 2_665
O7 O2 O3 50.9(8) 2_655 2_665
O2 O2 O3 133.3(13) 4_645 2_665
O2 O2 O3 52.2(12) 4_655 2_665
La2 O2 O3 107.9(10) 3 2_665
Ga4 O2 O3 71.4(9) 2_666 2_665
La2 O2 O3 76.7(9) . 2_665
Ga1 O2 O3 46.7(7) 1_665 2_665
Ta O2 O3 46.7(7) 1_665 2_665
O3 O2 O3 25.0(15) 1_565 2_665
Ga4 O2 O3 70.3(8) 3_454 2_665
O5 O2 O3 130.1(13) 4 2_665
Ga4 O2 O3 39.6(7) 4_655 2_665
O7 O2 O3 56.8(9) 2 2_665
Ga2 O2 O3 89.3(9) 4 2_665
O6 O2 O3 29.4(10) 2_665 2_665
Ga2 O2 O3 36.6(8) 1_565 2_665
Ga4 O2 O3 159.1(11) 2_656 2_665
O1 O2 O3 36.6(10) 1_565 2_665
O5 O2 O3 26.3(8) 2_665 2_665
O3 O2 O3 102.0(7) . 2_665
O2 O2 O3 88.4(7) 1_455 2_665
O2 O2 O3 91.6(7) 1_655 2_665
O7 O2 O3 87.7(11) 4_655 2_665
O7 O2 O3 68.2(8) 1_655 2_665
La2 O2 O3 107.2(9) 3_655 2_665
La2 O2 O3 80.0(7) 1_655 2_665
O3 O2 O3 134.3(17) 3 2_665
O1 O2 O3 102.8(10) 1_655 2_665
O3 O2 O3 40.5(14) 1_465 2_665
Ga1 O2 O3 154.2(10) 3 2_665
Ta O2 O3 154.2(10) 3 2_665
Ga2 O2 O3 100.1(9) 1_455 2_665
O2 O2 O3 119.1(12) 4_545 2_665
O2 O2 O3 61.2(9) 4 2_665
Ga4 O2 O3 97.8(17) 3_554 4_755
Ga2 O2 O3 55.5(14) 4_655 4_755
La1 O2 O3 133.8(14) 3_554 4_755
O7 O2 O3 127.5(16) . 4_755
O4 O2 O3 71(3) . 4_755
O5 O2 O3 119.2(14) 1_565 4_755
O6 O2 O3 65.4(17) 1_565 4_755
O3 O2 O3 67.2(16) 4_655 4_755
O4 O2 O3 84(2) 4_655 4_755
La1 O2 O3 120.3(12) 2_566 4_755
O1 O2 O3 26.2(13) 4_655 4_755
O1 O2 O3 124.6(14) 4 4_755
O6 O2 O3 156.9(14) 1_465 4_755
Ga2 O2 O3 89.3(12) . 4_755
O1 O2 O3 119.8(14) . 4_755
Ta O2 O3 141.8(12) 1_565 4_755
Ga1 O2 O3 141.8(12) 1_565 4_755
La1 O2 O3 25.4(9) 3_654 4_755
O6 O2 O3 92.7(16) 4_655 4_755
O4 O2 O3 162.9(16) 1_455 4_755
Ga3 O2 O3 101.6(11) 1_565 4_755
O5 O2 O3 35.7(11) 4_655 4_755
La1 O2 O3 51.4(10) 2_666 4_755
Ga3 O2 O3 55.6(9) 3 4_755
O7 O2 O3 91.5(13) 2_655 4_755
O2 O2 O3 75.6(14) 4_645 4_755
O2 O2 O3 73.3(15) 4_655 4_755
La2 O2 O3 91.6(10) 3 4_755
Ga4 O2 O3 72.1(10) 2_666 4_755
La2 O2 O3 137.4(11) . 4_755
Ga1 O2 O3 74.2(10) 1_665 4_755
Ta O2 O3 74.2(10) 1_665 4_755
O3 O2 O3 87.1(13) 1_565 4_755
Ga4 O2 O3 172.5(11) 3_454 4_755
O5 O2 O3 114.1(13) 4 4_755
Ga4 O2 O3 109.8(11) 4_655 4_755
O7 O2 O3 158.4(12) 2 4_755
Ga2 O2 O3 135.5(10) 4 4_755
O6 O2 O3 125.8(13) 2_665 4_755
Ga2 O2 O3 87.9(10) 1_565 4_755
Ga4 O2 O3 71.8(9) 2_656 4_755
O1 O2 O3 104.3(11) 1_565 4_755
O5 O2 O3 92.1(12) 2_665 4_755
O3 O2 O3 89.0(15) . 4_755
O2 O2 O3 153.4(9) 1_455 4_755
O2 O2 O3 26.6(9) 1_655 4_755
O7 O2 O3 54.6(10) 4_655 4_755
O7 O2 O3 60.7(11) 1_655 4_755
La2 O2 O3 28.9(8) 3_655 4_755
La2 O2 O3 76.1(10) 1_655 4_755
O3 O2 O3 47.3(16) 3 4_755
O1 O2 O3 52.3(11) 1_655 4_755
O3 O2 O3 135.5(15) 1_465 4_755
Ga1 O2 O3 92.5(10) 3 4_755
Ta O2 O3 92.5(10) 3 4_755
Ga2 O2 O3 147.8(10) 1_455 4_755
O2 O2 O3 128.8(11) 4_545 4_755
O2 O2 O3 126.7(11) 4 4_755
O3 O2 O3 109.9(14) 2_665 4_755
Ga4 O2 O3 87.3(15) 3_554 1_455
Ga2 O2 O3 153.5(18) 4_655 1_455
La1 O2 O3 40.5(10) 3_554 1_455
O7 O2 O3 57.7(13) . 1_455
O4 O2 O3 83(2) . 1_455
O5 O2 O3 94.1(14) 1_565 1_455
O6 O2 O3 123.2(18) 1_565 1_455
O3 O2 O3 112(2) 4_655 1_455
O4 O2 O3 131.3(19) 4_655 1_455
La1 O2 O3 100.1(12) 2_566 1_455
O1 O2 O3 165.6(17) 4_655 1_455
O1 O2 O3 83.1(12) 4 1_455
O6 O2 O3 63.4(14) 1_465 1_455
Ga2 O2 O3 52.7(10) . 1_455
O1 O2 O3 20.0(11) . 1_455
Ta O2 O3 65.4(10) 1_565 1_455
Ga1 O2 O3 65.4(10) 1_565 1_455
La1 O2 O3 117.5(11) 3_654 1_455
O6 O2 O3 59.2(16) 4_655 1_455
O4 O2 O3 24.6(10) 1_455 1_455
Ga3 O2 O3 103.8(11) 1_565 1_455
O5 O2 O3 110.4(13) 4_655 1_455
La1 O2 O3 152.5(12) 2_666 1_455
Ga3 O2 O3 108.4(11) 3 1_455
O7 O2 O3 84.0(12) 2_655 1_455
O2 O2 O3 63.8(12) 4_645 1_455
O2 O2 O3 146.1(17) 4_655 1_455
La2 O2 O3 107.3(11) 3 1_455
Ga4 O2 O3 146.8(12) 2_666 1_455
La2 O2 O3 25.8(8) . 1_455
Ga1 O2 O3 108.7(10) 1_665 1_455
Ta O2 O3 108.7(10) 1_665 1_455
O3 O2 O3 123.1(17) 1_565 1_455
Ga4 O2 O3 46.5(9) 3_454 1_455
O5 O2 O3 61.1(11) 4 1_455
Ga4 O2 O3 74.3(10) 4_655 1_455
O7 O2 O3 42.7(9) 2 1_455
Ga2 O2 O3 71.1(9) 4 1_455
O6 O2 O3 70.9(11) 2_665 1_455
Ga2 O2 O3 129.9(11) 1_565 1_455
Ga4 O2 O3 71.7(10) 2_656 1_455
O1 O2 O3 115.5(12) 1_565 1_455
O5 O2 O3 102.0(11) 2_665 1_455
O3 O2 O3 56.1(8) . 1_455
O2 O2 O3 50.3(9) 1_455 1_455
O2 O2 O3 129.7(9) 1_655 1_455
O7 O2 O3 158.1(12) 4_655 1_455
O7 O2 O3 107.0(11) 1_655 1_455
La2 O2 O3 154.5(11) 3_655 1_455
La2 O2 O3 80.9(9) 1_655 1_455
O3 O2 O3 124.6(17) 3 1_455
O1 O2 O3 94.0(10) 1_655 1_455
O3 O2 O3 84.6(12) 1_465 1_455
Ga1 O2 O3 70.2(9) 3 1_455
Ta O2 O3 70.2(9) 3 1_455
Ga2 O2 O3 17.7(8) 1_455 1_455
O2 O2 O3 24.7(9) 4_545 1_455
O2 O2 O3 92.2(13) 4 1_455
O3 O2 O3 98.2(7) 2_665 1_455
O3 O2 O3 139.4(17) 4_755 1_455
Ga4 O2 La1 102.9(12) 3_554 2_556
Ga2 O2 La1 141.0(13) 4_655 2_556
La1 O2 La1 45.1(6) 3_554 2_556
O7 O2 La1 80.2(10) . 2_556
O4 O2 La1 76.3(15) . 2_556
O5 O2 La1 123.0(12) 1_565 2_556
O6 O2 La1 129.9(14) 1_565 2_556
O3 O2 La1 95(2) 4_655 2_556
O4 O2 La1 140.2(14) 4_655 2_556
La1 O2 La1 125.5(10) 2_566 2_556
O1 O2 La1 137.1(15) 4_655 2_556
O1 O2 La1 95.3(11) 4 2_556
O6 O2 La1 91.4(12) 1_465 2_556
Ga2 O2 La1 37.9(4) . 2_556
O1 O2 La1 17.7(10) . 2_556
Ta O2 La1 94.1(7) 1_565 2_556
Ga1 O2 La1 94.1(7) 1_565 2_556
La1 O2 La1 94.0(7) 3_654 2_556
O6 O2 La1 35.2(11) 4_655 2_556
O4 O2 La1 51.3(9) 1_455 2_556
Ga3 O2 La1 128.7(8) 1_565 2_556
O5 O2 La1 81.0(9) 4_655 2_556
La1 O2 La1 153.8(9) 2_666 2_556
Ga3 O2 La1 83.8(6) 3 2_556
O7 O2 La1 93.8(8) 2_655 2_556
O2 O2 La1 37.9(7) 4_645 2_556
O2 O2 La1 174.9(16) 4_655 2_556
La2 O2 La1 105.2(7) 3 2_556
Ga4 O2 La1 156.1(9) 2_666 2_556
La2 O2 La1 48.3(3) . 2_556
Ga1 O2 La1 116.4(7) 1_665 2_556
Ta O2 La1 116.4(7) 1_665 2_556
O3 O2 La1 148.3(12) 1_565 2_556
Ga4 O2 La1 72.9(5) 3_454 2_556
O5 O2 La1 55.7(7) 4 2_556
Ga4 O2 La1 92.4(5) 4_655 2_556
O7 O2 La1 71.8(6) 2 2_556
Ga2 O2 La1 85.4(6) 4 2_556
O6 O2 La1 95.9(9) 2_665 2_556
Ga2 O2 La1 159.3(9) 1_565 2_556
Ga4 O2 La1 42.4(3) 2_656 2_556
O1 O2 La1 144.0(9) 1_565 2_556
O5 O2 La1 119.9(8) 2_665 2_556
O3 O2 La1 45.9(9) . 2_556
O2 O2 La1 68.8(5) 1_455 2_556
O2 O2 La1 111.2(5) 1_655 2_556
O7 O2 La1 146.3(9) 4_655 2_556
O7 O2 La1 103.9(7) 1_655 2_556
La2 O2 La1 126.4(7) 3_655 2_556
La2 O2 La1 76.9(4) 1_655 2_556
O3 O2 La1 100.4(11) 3 2_556
O1 O2 La1 77.0(7) 1_655 2_556
O3 O2 La1 112.8(10) 1_465 2_556
Ga1 O2 La1 52.0(3) 3 2_556
Ta O2 La1 52.0(3) 3 2_556
Ga2 O2 La1 37.6(3) 1_455 2_556
O2 O2 La1 23.8(2) 4_545 2_556
O2 O2 La1 114.5(11) 4 2_556
O3 O2 La1 125.1(10) 2_665 2_556
O3 O2 La1 111.7(10) 4_755 2_556
O3 O2 La1 29.4(8) 1_455 2_556
Ga4 O2 O3 54.8(11) 3_554 2_655
Ga2 O2 O3 164.8(17) 4_655 2_655
La1 O2 O3 81.6(12) 3_554 2_655
O7 O2 O3 39.3(10) . 2_655
O4 O2 O3 43.3(19) . 2_655
O5 O2 O3 88.5(12) 1_565 2_655
O6 O2 O3 85.0(16) 1_565 2_655
O3 O2 O3 141(3) 4_655 2_655
O4 O2 O3 158.4(17) 4_655 2_655
La1 O2 O3 117.7(10) 2_566 2_655
O1 O2 O3 130.7(13) 4_655 2_655
O1 O2 O3 121.6(14) 4 2_655
O6 O2 O3 83.5(12) 1_465 2_655
Ga2 O2 O3 30.5(8) . 2_655
O1 O2 O3 32.0(11) . 2_655
Ta O2 O3 64.8(8) 1_565 2_655
Ga1 O2 O3 64.8(8) 1_565 2_655
La1 O2 O3 86.8(9) 3_654 2_655
O6 O2 O3 82.2(14) 4_655 2_655
O4 O2 O3 59.3(12) 1_455 2_655
Ga3 O2 O3 83.9(9) 1_565 2_655
O5 O2 O3 104.8(11) 4_655 2_655
La1 O2 O3 114.6(10) 2_666 2_655
Ga3 O2 O3 124.6(10) 3 2_655
O7 O2 O3 46.2(10) 2_655 2_655
O2 O2 O3 53.7(10) 4_645 2_655
O2 O2 O3 131.9(14) 4_655 2_655
La2 O2 O3 148.8(11) 3 2_655
Ga4 O2 O3 154.3(11) 2_666 2_655
La2 O2 O3 25.3(7) . 2_655
Ga1 O2 O3 70.4(9) 1_665 2_655
Ta O2 O3 70.4(9) 1_665 2_655
O3 O2 O3 101.8(7) 1_565 2_655
Ga4 O2 O3 75.4(8) 3_454 2_655
O5 O2 O3 100.2(11) 4 2_655
Ga4 O2 O3 45.5(8) 4_655 2_655
O7 O2 O3 53.2(8) 2 2_655
Ga2 O2 O3 109.6(9) 4 2_655
O6 O2 O3 55.8(10) 2_665 2_655
Ga2 O2 O3 119.3(9) 1_565 2_655
Ga4 O2 O3 76.8(8) 2_656 2_655
O1 O2 O3 118.2(11) 1_565 2_655
O5 O2 O3 71.9(10) 2_665 2_655
O3 O2 O3 25.6(14) . 2_655
O2 O2 O3 88.4(7) 1_455 2_655
O2 O2 O3 91.6(7) 1_655 2_655
O7 O2 O3 160.2(12) 4_655 2_655
O7 O2 O3 65.5(9) 1_655 2_655
La2 O2 O3 141.0(9) 3_655 2_655
La2 O2 O3 39.9(7) 1_655 2_655
O3 O2 O3 138.4(15) 3 2_655
O1 O2 O3 59.8(10) 1_655 2_655
O3 O2 O3 98.2(7) 1_465 2_655
Ga1 O2 O3 100.0(9) 3 2_655
Ta O2 O3 100.0(9) 3 2_655
Ga2 O2 O3 59.0(8) 1_455 2_655
O2 O2 O3 62.2(9) 4_545 2_655
O2 O2 O3 118.1(11) 4 2_655
O3 O2 O3 83.6(10) 2_665 2_655
O3 O2 O3 112.1(13) 4_755 2_655
O3 O2 O3 41.6(15) 1_455 2_655
La1 O2 O3 48.1(8) 2_556 2_655
Ga4 O2 O3 156.6(19) 3_554 3_455
Ga2 O2 O3 68.8(11) 4_655 3_455
La1 O2 O3 44.7(10) 3_554 3_455
O7 O2 O3 130.2(18) . 3_455
O4 O2 O3 151(2) . 3_455
O5 O2 O3 110.3(15) 1_565 3_455
O6 O2 O3 149.1(15) 1_565 3_455
O3 O2 O3 35(2) 4_655 3_455
O4 O2 O3 60.0(14) 4_655 3_455
La1 O2 O3 73.6(10) 2_566 3_455
O1 O2 O3 98.0(14) 4_655 3_455
O1 O2 O3 34.1(14) 4 3_455
O6 O2 O3 80.0(13) 1_465 3_455
Ga2 O2 O3 115.6(12) . 3_455
O1 O2 O3 94.2(14) . 3_455
Ta O2 O3 109.5(12) 1_565 3_455
Ga1 O2 O3 109.5(12) 1_565 3_455
La1 O2 O3 118.7(12) 3_654 3_455
O6 O2 O3 54.5(14) 4_655 3_455
O4 O2 O3 75.4(14) 1_455 3_455
Ga3 O2 O3 129.4(11) 1_565 3_455
O5 O2 O3 79.9(13) 4_655 3_455
La1 O2 O3 119.9(9) 2_666 3_455
Ga3 O2 O3 50.1(9) 3 3_455
O7 O2 O3 166.2(14) 2_655 3_455
O2 O2 O3 99.4(14) 4_645 3_455
O2 O2 O3 97.3(12) 4_655 3_455
La2 O2 O3 24.6(6) 3 3_455
Ga4 O2 O3 75.5(8) 2_666 3_455
La2 O2 O3 108.7(11) . 3_455
Ga1 O2 O3 162.8(10) 1_665 3_455
Ta O2 O3 162.8(10) 1_665 3_455
O3 O2 O3 121.4(16) 1_565 3_455
Ga4 O2 O3 72.1(9) 3_454 3_455
O5 O2 O3 25.5(10) 4 3_455
Ga4 O2 O3 147.3(12) 4_655 3_455
O7 O2 O3 99.2(11) 2 3_455
Ga2 O2 O3 37.9(8) 4 3_455
O6 O2 O3 128.3(14) 2_665 3_455
Ga2 O2 O3 102.3(9) 1_565 3_455
Ga4 O2 O3 75.5(10) 2_656 3_455
O1 O2 O3 90.8(9) 1_565 3_455
O5 O2 O3 148.5(11) 2_665 3_455
O3 O2 O3 124.9(17) . 3_455
O2 O2 O3 51.0(8) 1_455 3_455
O2 O2 O3 129.0(8) 1_655 3_455
O7 O2 O3 74.0(9) 4_655 3_455
O7 O2 O3 163.0(12) 1_655 3_455
La2 O2 O3 80.6(8) 3_655 3_455
La2 O2 O3 155.0(10) 1_655 3_455
O3 O2 O3 55.0(9) 3 3_455
O1 O2 O3 134.1(13) 1_655 3_455
O3 O2 O3 83.8(12) 1_465 3_455
Ga1 O2 O3 36.0(8) 3 3_455
Ta O2 O3 36.0(8) 3 3_455
Ga2 O2 O3 69.2(9) 1_455 3_455
O2 O2 O3 63.3(10) 4_545 3_455
O2 O2 O3 61.6(11) 4 3_455
O3 O2 O3 122.8(13) 2_665 3_455
O3 O2 O3 102.3(10) 4_755 3_455
O3 O2 O3 85.1(11) 1_455 3_455
La1 O2 O3 80.7(9) 2_556 3_455
O3 O2 O3 125.5(13) 2_655 3_455
Ga4 O2 O3 132.4(17) 3_554 4
Ga2 O2 O3 87.3(15) 4_655 4
La1 O2 O3 28.9(10) 3_554 4
O7 O2 O3 104.3(15) . 4
O4 O2 O3 149(2) . 4
O5 O2 O3 92.9(12) 1_565 4
O6 O2 O3 150.4(16) 1_565 4
O3 O2 O3 61.0(16) 4_655 4
O4 O2 O3 68.3(16) 4_655 4
La1 O2 O3 62.4(8) 2_566 4
O1 O2 O3 120.4(16) 4_655 4
O1 O2 O3 22.3(11) 4 4
O6 O2 O3 56.2(12) 1_465 4
Ga2 O2 O3 111.4(13) . 4
O1 O2 O3 81.2(14) . 4
Ta O2 O3 85.0(9) 1_565 4
Ga1 O2 O3 85.0(9) 1_565 4
La1 O2 O3 142.6(11) 3_654 4
O6 O2 O3 61.5(16) 4_655 4
O4 O2 O3 51.3(15) 1_455 4
Ga3 O2 O3 114.3(9) 1_565 4
O5 O2 O3 103.2(13) 4_655 4
La1 O2 O3 132.1(11) 2_666 4
Ga3 O2 O3 75.0(10) 3 4
O7 O2 O3 140.3(13) 2_655 4
O2 O2 O3 104.8(14) 4_645 4
O2 O2 O3 102.6(13) 4_655 4
La2 O2 O3 41.5(9) 3 4
Ga4 O2 O3 85.6(10) 2_666 4
La2 O2 O3 86.3(10) . 4
Ga1 O2 O3 152.4(10) 1_665 4
Ta O2 O3 152.4(10) 1_665 4
O3 O2 O3 115.5(16) 1_565 4
Ga4 O2 O3 46.3(8) 3_454 4
O5 O2 O3 25.4(10) 4 4
Ga4 O2 O3 121.6(10) 4_655 4
O7 O2 O3 73.4(10) 2 4
Ga2 O2 O3 16.9(7) 4 4
O6 O2 O3 103.5(11) 2_665 4
Ga2 O2 O3 100.1(9) 1_565 4
Ga4 O2 O3 87.1(10) 2_656 4
O1 O2 O3 83.6(8) 1_565 4
O5 O2 O3 131.5(10) 2_665 4
O3 O2 O3 118.6(16) . 4
O2 O2 O3 25.2(8) 1_455 4
O2 O2 O3 154.8(8) 1_655 4
O7 O2 O3 91.6(11) 4_655 4
O7 O2 O3 171.1(11) 1_655 4
La2 O2 O3 104.8(10) 3_655 4
La2 O2 O3 147.3(11) 1_655 4
O3 O2 O3 80.9(13) 3 4
O1 O2 O3 147.1(12) 1_655 4
O3 O2 O3 65.5(11) 1_465 4
Ga1 O2 O3 48.5(8) 3 4
Ta O2 O3 48.5(8) 3 4
Ga2 O2 O3 48.9(9) 1_455 4
O2 O2 O3 50.8(11) 4_545 4
O2 O2 O3 48.8(9) 4 4
O3 O2 O3 105.9(11) 2_665 4
O3 O2 O3 128.2(15) 4_755 4
O3 O2 O3 66.5(12) 1_455 4
La1 O2 O3 73.6(10) 2_556 4
O3 O2 O3 107.9(14) 2_655 4
O3 O2 O3 25.9(14) 3_455 4
Ga4 O2 O2 13.5(9) 3_554 2_655
Ga2 O2 O2 128.2(12) 4_655 2_655
La1 O2 O2 111.4(13) 3_554 2_655
O7 O2 O2 20.8(10) . 2_655
O4 O2 O2 46.9(18) . 2_655
O5 O2 O2 52.9(10) 1_565 2_655
O6 O2 O2 49.8(13) 1_565 2_655
O3 O2 O2 174(2) 4_655 2_655
O4 O2 O2 121.0(12) 4_655 2_655
La1 O2 O2 90.0(7) 2_566 2_655
O1 O2 O2 107.4(15) 4_655 2_655
O1 O2 O2 121.1(16) 4 2_655
O6 O2 O2 72.6(11) 1_465 2_655
Ga2 O2 O2 66.9(6) . 2_655
O1 O2 O2 72.8(12) . 2_655
Ta O2 O2 43.2(4) 1_565 2_655
Ga1 O2 O2 43.2(4) 1_565 2_655
La1 O2 O2 89.3(9) 3_654 2_655
O6 O2 O2 124.6(12) 4_655 2_655
O4 O2 O2 77.2(12) 1_455 2_655
Ga3 O2 O2 42.2(4) 1_565 2_655
O5 O2 O2 126.2(13) 4_655 2_655
La1 O2 O2 78.6(6) 2_666 2_655
Ga3 O2 O2 156.5(11) 3 2_655
O7 O2 O2 15.5(8) 2_655 2_655
O2 O2 O2 89.5(10) 4_645 2_655
O2 O2 O2 89.5(10) 4_655 2_655
La2 O2 O2 150.0(8) 3 2_655
Ga4 O2 O2 111.9(5) 2_666 2_655
La2 O2 O2 48.2(5) . 2_655
Ga1 O2 O2 36.1(4) 1_665 2_655
Ta O2 O2 36.1(4) 1_665 2_655
O3 O2 O2 59.4(10) 1_565 2_655
Ga4 O2 O2 78.7(7) 3_454 2_655
O5 O2 O2 133.7(13) 4 2_655
Ga4 O2 O2 4.9(3) 4_655 2_655
O7 O2 O2 51.6(8) 2 2_655
Ga2 O2 O2 114.2(10) 4 2_655
O6 O2 O2 24.9(8) 2_665 2_655
Ga2 O2 O2 77.4(4) 1_565 2_655
Ga4 O2 O2 115.2(6) 2_656 2_655
O1 O2 O2 80.6(7) 1_565 2_655
O5 O2 O2 30.0(6) 2_665 2_655
O3 O2 O2 58.1(11) . 2_655
O2 O2 O2 99.8(7) 1_455 2_655
O2 O2 O2 80.2(7) 1_655 2_655
O7 O2 O2 122.6(7) 4_655 2_655
O7 O2 O2 46.2(7) 1_655 2_655
La2 O2 O2 126.0(10) 3_655 2_655
La2 O2 O2 40.9(4) 1_655 2_655
O3 O2 O2 154.1(15) 3 2_655
O1 O2 O2 68.8(8) 1_655 2_655
O3 O2 O2 74.3(10) 1_465 2_655
Ga1 O2 O2 141.8(6) 3 2_655
Ta O2 O2 141.8(6) 3 2_655
Ga2 O2 O2 86.6(7) 1_455 2_655
O2 O2 O2 98.5(9) 4_545 2_655
O2 O2 O2 98.5(9) 4 2_655
O3 O2 O2 43.9(8) 2_665 2_655
O3 O2 O2 106.8(12) 4_755 2_655
O3 O2 O2 73.9(10) 1_455 2_655
La1 O2 O2 90.0(5) 2_556 2_655
O3 O2 O2 42.4(8) 2_655 2_655
O3 O2 O2 150.8(14) 3_455 2_655
O3 O2 O2 124.9(11) 4 2_655
Ga4 O2 La2 59.0(10) 3_554 1_565
Ga2 O2 La2 80.9(10) 4_655 1_565
La1 O2 La2 102.8(11) 3_554 1_565
O7 O2 La2 60.5(9) . 1_565
O4 O2 La2 107.3(17) . 1_565
O5 O2 La2 11.7(9) 1_565 1_565
O6 O2 La2 64.9(13) 1_565 1_565
O3 O2 La2 115.3(18) 4_655 1_565
O4 O2 La2 59.3(13) 4_655 1_565
La1 O2 La2 27.2(3) 2_566 1_565
O1 O2 La2 92.9(12) 4_655 1_565
O1 O2 La2 67.7(12) 4 1_565
O6 O2 La2 41.2(10) 1_465 1_565
Ga2 O2 La2 129.6(9) . 1_565
O1 O2 La2 116.0(13) . 1_565
Ta O2 La2 37.5(3) 1_565 1_565
Ga1 O2 La2 37.5(3) 1_565 1_565
La1 O2 La2 125.9(8) 3_654 1_565
O6 O2 La2 146.3(16) 4_655 1_565
O4 O2 La2 80.0(10) 1_455 1_565
Ga3 O2 La2 29.0(2) 1_565 1_565
O5 O2 La2 149.2(11) 4_655 1_565
La1 O2 La2 66.1(4) 2_666 1_565
Ga3 O2 La2 135.1(7) 3 1_565
O7 O2 La2 73.0(7) 2_655 1_565
O2 O2 La2 153.1(12) 4_645 1_565
O2 O2 La2 45.8(8) 4_655 1_565
La2 O2 La2 86.2(5) 3 1_565
Ga4 O2 La2 58.4(4) 2_666 1_565
La2 O2 La2 85.6(5) . 1_565
Ga1 O2 La2 67.4(4) 1_665 1_565
Ta O2 La2 67.4(4) 1_665 1_565
O3 O2 La2 32.1(9) 1_565 1_565
Ga4 O2 La2 60.4(4) 3_454 1_565
O5 O2 La2 111.6(10) 4 1_565
Ga4 O2 La2 59.8(4) 4_655 1_565
O7 O2 La2 58.3(6) 2 1_565
Ga2 O2 La2 69.5(4) 4 1_565
O6 O2 La2 44.2(6) 2_665 1_565
Ga2 O2 La2 29.7(2) 1_565 1_565
Ga4 O2 La2 171.3(9) 2_656 1_565
O1 O2 La2 18.7(6) 1_565 1_565
O5 O2 La2 48.0(5) 2_665 1_565
O3 O2 La2 121.8(13) . 1_565
O2 O2 La2 73.7(3) 1_455 1_565
O2 O2 La2 106.3(3) 1_655 1_565
O7 O2 La2 77.5(6) 4_655 1_565
O7 O2 La2 89.0(6) 1_655 1_565
La2 O2 La2 103.0(5) 3_655 1_565
La2 O2 La2 102.2(5) 1_655 1_565
O3 O2 La2 121.7(11) 3 1_565
O1 O2 La2 124.4(8) 1_655 1_565
O3 O2 La2 22.2(7) 1_465 1_565
Ga1 O2 La2 134.4(8) 3 1_565
Ta O2 La2 134.4(8) 3 1_565
Ga2 O2 La2 95.3(6) 1_455 1_565
O2 O2 La2 114.2(10) 4_545 1_565
O2 O2 La2 39.3(4) 4 1_565
O3 O2 La2 22.3(7) 2_665 1_565
O3 O2 La2 116.8(10) 4_755 1_565
O3 O2 La2 100.3(10) 1_455 1_565
La1 O2 La2 129.7(7) 2_556 1_565
O3 O2 La2 99.8(8) 2_655 1_565
O3 O2 La2 100.7(10) 3_455 1_565
O3 O2 La2 86.3(8) 4 1_565
O2 O2 La2 64.5(4) 2_655 1_565
Ga4 O2 O1 61.3(11) 3_554 1_665
Ga2 O2 O1 53.7(11) 4_655 1_665
La1 O2 O1 153.5(12) 3_554 1_665
O7 O2 O1 89.1(12) . 1_665
O4 O2 O1 83.5(17) . 1_665
O5 O2 O1 57.4(10) 1_565 1_665
O6 O2 O1 30.2(13) 1_565 1_665
O3 O2 O1 100(2) 4_655 1_665
O4 O2 O1 59.9(12) 4_655 1_665
La1 O2 O1 68.8(5) 2_566 1_665
O1 O2 O1 41.7(16) 4_655 1_665
O1 O2 O1 103.9(12) 4 1_665
O6 O2 O1 96.5(11) 1_465 1_665
Ga2 O2 O1 122.1(11) . 1_665
O1 O2 O1 146.3(16) . 1_665
Ta O2 O1 84.0(7) 1_565 1_665
Ga1 O2 O1 84.0(7) 1_565 1_665
La1 O2 O1 72.9(7) 3_654 1_665
O6 O2 O1 153.2(16) 4_655 1_665
O4 O2 O1 134.1(12) 1_455 1_665
Ga3 O2 O1 43.5(6) 1_565 1_665
O5 O2 O1 97.1(11) 4_655 1_665
La1 O2 O1 10.8(4) 2_666 1_665
Ga3 O2 O1 104.8(8) 3 1_665
O7 O2 O1 68.1(9) 2_655 1_665
O2 O2 O1 126.9(15) 4_645 1_665
O2 O2 O1 23.5(9) 4_655 1_665
La2 O2 O1 94.4(6) 3 1_665
Ga4 O2 O1 43.5(6) 2_666 1_665
La2 O2 O1 121.6(8) . 1_665
Ga1 O2 O1 44.2(6) 1_665 1_665
Ta O2 O1 44.2(6) 1_665 1_665
O3 O2 O1 25.5(9) 1_565 1_665
Ga4 O2 O1 115.7(7) 3_454 1_665
O5 O2 O1 144.3(10) 4 1_665
Ga4 O2 O1 73.5(7) 4_655 1_665
O7 O2 O1 106.9(8) 2 1_665
Ga2 O2 O1 112.8(6) 4 1_665
O6 O2 O1 75.9(9) 2_665 1_665
Ga2 O2 O1 29.2(3) 1_565 1_665
Ga4 O2 O1 133.4(10) 2_656 1_665
O1 O2 O1 47.5(4) 1_565 1_665
O5 O2 O1 45.3(8) 2_665 1_665
O3 O2 O1 113.9(12) . 1_665
O2 O2 O1 126.1(5) 1_455 1_665
O2 O2 O1 53.9(5) 1_655 1_665
O7 O2 O1 48.0(7) 4_655 1_665
O7 O2 O1 55.9(7) 1_655 1_665
La2 O2 O1 58.3(6) 3_655 1_665
La2 O2 O1 82.9(7) 1_655 1_665
O3 O2 O1 88.7(11) 3 1_665
O1 O2 O1 85.0(7) 1_655 1_665
O3 O2 O1 76.3(8) 1_465 1_665
Ga1 O2 O1 142.7(8) 3 1_665
Ta O2 O1 142.7(8) 3 1_665
Ga2 O2 O1 149.8(8) 1_455 1_665
O2 O2 O1 169.1(11) 4_545 1_665
O2 O2 O1 81.5(4) 4 1_665
O3 O2 O1 50.2(10) 2_665 1_665
O3 O2 O1 62.0(9) 4_755 1_665
O3 O2 O1 146.7(12) 1_455 1_665
La1 O2 O1 159.8(8) 2_556 1_665
O3 O2 O1 114.3(11) 2_655 1_665
O3 O2 O1 119.0(9) 3_455 1_665
O3 O2 O1 126.0(10) 4 1_665
O2 O2 O1 74.8(7) 2_655 1_665
La2 O2 O1 55.3(4) 1_565 1_665
Ga4 O2 O1 155.6(13) 3_554 3
Ga2 O2 O1 41.6(10) 4_655 3
La1 O2 O1 74.2(10) 3_554 3
O7 O2 O1 156.3(15) . 3
O4 O2 O1 141(2) . 3
O5 O2 O1 115.1(12) 1_565 3
O6 O2 O1 122.8(14) 1_565 3
O3 O2 O1 12.2(16) 4_655 3
O4 O2 O1 46.2(12) 4_655 3
La1 O2 O1 78.8(7) 2_566 3
O1 O2 O1 67.7(12) 4_655 3
O1 O2 O1 52.9(13) 4 3
O6 O2 O1 101.3(12) 1_465 3
Ga2 O2 O1 125.8(9) . 3
O1 O2 O1 118.2(13) . 3
Ta O2 O1 129.1(9) 1_565 3
Ga1 O2 O1 129.1(9) 1_565 3
La1 O2 O1 95.3(8) 3_654 3
O6 O2 O1 67.6(12) 4_655 3
O4 O2 O1 105.7(13) 1_455 3
Ga3 O2 O1 125.1(8) 1_565 3
O5 O2 O1 62.1(10) 4_655 3
La1 O2 O1 92.9(6) 2_666 3
Ga3 O2 O1 33.3(5) 3 3
O7 O2 O1 162.0(11) 2_655 3
O2 O2 O1 103.0(12) 4_645 3
O2 O2 O1 78.5(10) 4_655 3
La2 O2 O1 20.4(4) 3 3
Ga4 O2 O1 55.9(6) 2_666 3
La2 O2 O1 138.7(8) . 3
Ga1 O2 O1 137.4(8) 1_665 3
Ta O2 O1 137.4(8) 1_665 3
O3 O2 O1 108.3(12) 1_565 3
Ga4 O2 O1 99.3(7) 3_454 3
O5 O2 O1 52.8(8) 4 3
Ga4 O2 O1 163.0(8) 4_655 3
O7 O2 O1 126.8(9) 2 3
Ga2 O2 O1 61.9(5) 4 3
O6 O2 O1 145.6(11) 2_665 3
Ga2 O2 O1 90.0(6) 1_565 3
Ga4 O2 O1 77.4(7) 2_656 3
O1 O2 O1 86.8(8) 1_565 3
O5 O2 O1 138.5(8) 2_665 3
O3 O2 O1 134.5(14) . 3
O2 O2 O1 79.6(5) 1_455 3
O2 O2 O1 100.4(5) 1_655 3
O7 O2 O1 47.3(7) 4_655 3
O7 O2 O1 133.8(9) 1_655 3
La2 O2 O1 50.3(4) 3_655 3
La2 O2 O1 147.2(9) 1_655 3
O3 O2 O1 28.9(10) 3 3
O1 O2 O1 118.9(11) 1_655 3
O3 O2 O1 95.9(10) 1_465 3
Ga1 O2 O1 49.6(6) 3 3
Ta O2 O1 49.6(6) 3 3
Ga2 O2 O1 99.1(7) 1_455 3
O2 O2 O1 90.2(9) 4_545 3
O2 O2 O1 71.8(8) 4 3
O3 O2 O1 123.4(10) 2_665 3
O3 O2 O1 74.2(9) 4_755 3
O3 O2 O1 113.9(11) 1_455 3
La1 O2 O1 101.5(7) 2_556 3
O3 O2 O1 149.6(11) 2_655 3
O3 O2 O1 30.3(7) 3_455 3
O3 O2 O1 54.9(9) 4 3
O2 O2 O1 167.2(5) 2_655 3
La2 O2 O1 103.4(6) 1_565 3
O1 O2 O1 95.2(8) 1_665 3
Ga4 O2 La1 86.2(11) 3_554 2_656
Ga2 O2 La1 117.7(15) 4_655 2_656
La1 O2 La1 96.3(9) 3_554 2_656
O7 O2 La1 90.5(10) . 2_656
O4 O2 La1 38.2(15) . 2_656
O5 O2 La1 134.2(12) 1_565 2_656
O6 O2 La1 87.8(14) 1_565 2_656
O3 O2 La1 97.5(18) 4_655 2_656
O4 O2 La1 146.4(17) 4_655 2_656
La1 O2 La1 171.5(9) 2_566 2_656
O1 O2 La1 89.9(13) 4_655 2_656
O1 O2 La1 143.3(12) 4 2_656
O6 O2 La1 136.4(12) 1_465 2_656
Ga2 O2 La1 25.7(5) . 2_656
O1 O2 La1 56.1(8) . 2_656
Ta O2 La1 118.3(7) 1_565 2_656
Ga1 O2 La1 118.3(7) 1_565 2_656
La1 O2 La1 41.7(4) 3_654 2_656
O6 O2 La1 61.0(12) 4_655 2_656
O4 O2 La1 100.6(9) 1_455 2_656
Ga3 O2 La1 117.3(7) 1_565 2_656
O5 O2 La1 50.8(9) 4_655 2_656
La1 O2 La1 101.2(8) 2_666 2_656
Ga3 O2 La1 76.5(6) 3 2_656
O7 O2 La1 72.2(7) 2_655 2_656
O2 O2 La1 16.9(8) 4_645 2_656
O2 O2 La1 131.5(15) 4_655 2_656
La2 O2 La1 128.2(7) 3 2_656
Ga4 O2 La1 136.4(9) 2_666 2_656
La2 O2 La1 76.8(5) . 2_656
Ga1 O2 La1 80.9(6) 1_665 2_656
Ta O2 La1 80.9(6) 1_665 2_656
O3 O2 La1 122.5(12) 1_565 2_656
Ga4 O2 La1 122.3(6) 3_454 2_656
O5 O2 La1 97.0(8) 4 2_656
Ga4 O2 La1 86.5(5) 4_655 2_656
O7 O2 La1 106.9(7) 2 2_656
Ga2 O2 La1 136.8(6) 4 2_656
O6 O2 La1 104.6(9) 2_665 2_656
Ga2 O2 La1 138.2(8) 1_565 2_656
Ga4 O2 La1 37.7(4) 2_656 2_656
O1 O2 La1 154.7(8) 1_565 2_656
O5 O2 La1 98.3(7) 2_665 2_656
O3 O2 La1 28.9(10) . 2_656
O2 O2 La1 122.2(4) 1_455 2_656
O2 O2 La1 57.8(4) 1_655 2_656
O7 O2 La1 118.2(9) 4_655 2_656
O7 O2 La1 60.4(5) 1_655 2_656
La2 O2 La1 90.3(6) 3_655 2_656
La2 O2 La1 43.1(3) 1_655 2_656
O3 O2 La1 85.8(11) 3 2_656
O1 O2 La1 25.7(5) 1_655 2_656
O3 O2 La1 152.5(10) 1_465 2_656
Ga1 O2 La1 77.7(4) 3 2_656
Ta O2 La1 77.7(4) 3 2_656
Ga2 O2 La1 89.9(4) 1_455 2_656
O2 O2 La1 76.8(3) 4_545 2_656
O2 O2 La1 167.8(10) 4 2_656
O3 O2 La1 123.0(8) 2_665 2_656
O3 O2 La1 64.3(9) 4_755 2_656
O3 O2 La1 76.0(9) 1_455 2_656
La1 O2 La1 53.4(3) 2_556 2_656
O3 O2 La1 54.4(7) 2_655 2_656
O3 O2 La1 113.2(10) 3_455 2_656
O3 O2 La1 121.5(10) 4 2_656
O2 O2 La1 81.6(5) 2_655 2_656
La2 O2 La1 145.2(6) 1_565 2_656
O1 O2 La1 110.1(7) 1_665 2_656
O1 O2 La1 109.7(7) 3 2_656
Ga4 O2 O1 34.1(10) 3_554 2_655
Ga2 O2 O1 138.8(15) 4_655 2_655
La1 O2 O1 108.1(10) 3_554 2_655
O7 O2 O1 38.0(11) . 2_655
O4 O2 O1 24.8(19) . 2_655
O5 O2 O1 79.2(11) 1_565 2_655
O6 O2 O1 58.7(13) 1_565 2_655
O3 O2 O1 152.7(19) 4_655 2_655
O4 O2 O1 144.8(13) 4_655 2_655
La1 O2 O1 116.2(9) 2_566 2_655
O1 O2 O1 106.9(12) 4_655 2_655
O1 O2 O1 140.1(16) 4 2_655
O6 O2 O1 92.8(12) 1_465 2_655
Ga2 O2 O1 42.0(7) . 2_655
O1 O2 O1 57.9(11) . 2_655
Ta O2 O1 65.8(7) 1_565 2_655
Ga1 O2 O1 65.8(7) 1_565 2_655
La1 O2 O1 71.7(7) 3_654 2_655
O6 O2 O1 103.2(13) 4_655 2_655
O4 O2 O1 81.7(11) 1_455 2_655
Ga3 O2 O1 66.7(7) 1_565 2_655
O5 O2 O1 102.9(11) 4_655 2_655
La1 O2 O1 88.1(7) 2_666 2_655
Ga3 O2 O1 131.6(9) 3 2_655
O7 O2 O1 21.9(7) 2_655 2_655
O2 O2 O1 63.5(10) 4_645 2_655
O2 O2 O1 108.8(12) 4_655 2_655
La2 O2 O1 173.6(10) 3 2_655
Ga4 O2 O1 131.4(8) 2_666 2_655
La2 O2 O1 46.4(4) . 2_655
Ga1 O2 O1 44.3(5) 1_665 2_655
Ta O2 O1 44.3(5) 1_665 2_655
O3 O2 O1 81.0(12) 1_565 2_655
Ga4 O2 O1 92.3(6) 3_454 2_655
O5 O2 O1 126.6(9) 4 2_655
Ga4 O2 O1 31.2(6) 4_655 2_655
O7 O2 O1 65.3(8) 2 2_655
Ga2 O2 O1 129.7(8) 4 2_655
O6 O2 O1 49.5(9) 2_665 2_655
Ga2 O2 O1 100.2(7) 1_565 2_655
Ga4 O2 O1 89.4(7) 2_656 2_655
O1 O2 O1 106.3(6) 1_565 2_655
O5 O2 O1 50.4(7) 2_665 2_655
O3 O2 O1 32.6(11) . 2_655
O2 O2 O1 109.9(4) 1_455 2_655
O2 O2 O1 70.1(4) 1_655 2_655
O7 O2 O1 133.7(8) 4_655 2_655
O7 O2 O1 39.8(6) 1_655 2_655
La2 O2 O1 121.8(8) 3_655 2_655
La2 O2 O1 19.1(3) 1_655 2_655
O3 O2 O1 137.0(13) 3 2_655
O1 O2 O1 46.7(10) 1_655 2_655
O3 O2 O1 99.3(11) 1_465 2_655
Ga1 O2 O1 122.3(7) 3 2_655
Ta O2 O1 122.3(7) 3 2_655
Ga2 O2 O1 84.5(5) 1_455 2_655
O2 O2 O1 88.7(7) 4_545 2_655
O2 O2 O1 123.3(11) 4 2_655
O3 O2 O1 69.8(9) 2_665 2_655
O3 O2 O1 94.8(10) 4_755 2_655
O3 O2 O1 67.6(9) 1_455 2_655
La1 O2 O1 72.4(5) 2_556 2_655
O3 O2 O1 26.6(8) 2_655 2_655
O3 O2 O1 152.0(10) 3_455 2_655
O3 O2 O1 132.7(10) 4 2_655
O2 O2 O1 26.4(6) 2_655 2_655
La2 O2 O1 90.8(7) 1_565 2_655
O1 O2 O1 88.6(5) 1_665 2_655
O1 O2 O1 164.9(10) 3 2_655
La1 O2 O1 55.4(5) 2_656 2_655
Ga4 O2 O1 55.1(12) 3_554 2
Ga2 O2 O1 159.6(14) 4_655 2
La1 O2 O1 69.7(9) 3_554 2
O7 O2 O1 25.3(11) . 2
O4 O2 O1 67(2) . 2
O5 O2 O1 69.2(11) 1_565 2
O6 O2 O1 91.8(15) 1_565 2
O3 O2 O1 144(2) 4_655 2
O4 O2 O1 132.6(17) 4_655 2
La1 O2 O1 91.6(9) 2_566 2
O1 O2 O1 148.9(17) 4_655 2
O1 O2 O1 97.2(12) 4 2
O6 O2 O1 56.2(11) 1_465 2
Ga2 O2 O1 55.8(7) . 2
O1 O2 O1 38.8(12) . 2
Ta O2 O1 41.4(6) 1_565 2
Ga1 O2 O1 41.4(6) 1_565 2
La1 O2 O1 113.3(8) 3_654 2
O6 O2 O1 90.1(14) 4_655 2
O4 O2 O1 37.9(10) 1_455 2
Ga3 O2 O1 73.1(7) 1_565 2
O5 O2 O1 129.8(11) 4_655 2
La1 O2 O1 120.1(8) 2_666 2
Ga3 O2 O1 139.6(8) 3 2
O7 O2 O1 54.3(9) 2_655 2
O2 O2 O1 77.0(10) 4_645 2
O2 O2 O1 121.3(13) 4_655 2
La2 O2 O1 129.4(9) 3 2
Ga4 O2 O1 137.1(8) 2_666 2
La2 O2 O1 7.6(5) . 2
Ga1 O2 O1 77.9(6) 1_665 2
Ta O2 O1 77.9(6) 1_665 2
O3 O2 O1 92.9(11) 1_565 2
Ga4 O2 O1 49.3(5) 3_454 2
O5 O2 O1 91.8(10) 4 2
Ga4 O2 O1 41.9(5) 4_655 2
O7 O2 O1 26.0(6) 2 2
Ga2 O2 O1 85.9(6) 4 2
O6 O2 O1 40.1(9) 2_665 2
Ga2 O2 O1 105.1(7) 1_565 2
Ga4 O2 O1 95.3(7) 2_656 2
O1 O2 O1 97.3(7) 1_565 2
O5 O2 O1 69.4(8) 2_665 2
O3 O2 O1 52.6(10) . 2
O2 O2 O1 65.7(4) 1_455 2
O2 O2 O1 114.3(4) 1_655 2
O7 O2 O1 156.2(9) 4_655 2
O7 O2 O1 82.5(7) 1_655 2
La2 O2 O1 166.0(8) 3_655 2
La2 O2 O1 62.4(4) 1_655 2
O3 O2 O1 156.2(12) 3 2
O1 O2 O1 86.3(9) 1_655 2
O3 O2 O1 72.2(9) 1_465 2
Ga1 O2 O1 102.7(7) 3 2
Ta O2 O1 102.7(7) 3 2
Ga2 O2 O1 44.7(4) 1_455 2
O2 O2 O1 57.3(7) 4_545 2
O2 O2 O1 90.8(10) 4 2
O3 O2 O1 69.2(10) 2_665 2
O3 O2 O1 138.1(10) 4_755 2
O3 O2 O1 32.6(9) 1_455 2
La1 O2 O1 55.9(5) 2_556 2
O3 O2 O1 27.3(7) 2_655 2
O3 O2 O1 113.0(10) 3_455 2
O3 O2 O1 89.2(9) 4 2
O2 O2 O1 42.0(6) 2_655 2
La2 O2 O1 78.8(6) 1_565 2
O1 O2 O1 114.4(6) 1_665 2
O1 O2 O1 143.3(8) 3 2
La1 O2 O1 81.1(5) 2_656 2
O1 O2 O1 44.2(4) 2_655 2
Ga4 O2 O1 101.5(14) 3_554 1_455
Ga2 O2 O1 129.0(15) 4_655 1_455
La1 O2 O1 22.3(9) 3_554 1_455
O7 O2 O1 69.6(13) . 1_455
O4 O2 O1 108.9(19) . 1_455
O5 O2 O1 87.8(12) 1_565 1_455
O6 O2 O1 137.8(16) 1_565 1_455
O3 O2 O1 97(2) 4_655 1_455
O4 O2 O1 105.8(16) 4_655 1_455
La1 O2 O1 79.9(8) 2_566 1_455
O1 O2 O1 162.1(11) 4_655 1_455
O1 O2 O1 57.3(9) 4 1_455
O6 O2 O1 48.2(11) 1_465 1_455
Ga2 O2 O1 77.4(8) . 1_455
O1 O2 O1 44.1(7) . 1_455
Ta O2 O1 63.8(7) 1_565 1_455
Ga1 O2 O1 63.8(7) 1_565 1_455
La1 O2 O1 139.6(8) 3_654 1_455
O6 O2 O1 60.4(15) 4_655 1_455
O4 O2 O1 13.2(11) 1_455 1_455
Ga3 O2 O1 104.9(8) 1_565 1_455
O5 O2 O1 117.4(11) 4_655 1_455
La1 O2 O1 155.4(9) 2_666 1_455
Ga3 O2 O1 101.8(8) 3 1_455
O7 O2 O1 103.0(10) 2_655 1_455
O2 O2 O1 83.4(10) 4_645 1_455
O2 O2 O1 129.4(14) 4_655 1_455
La2 O2 O1 83.5(8) 3 1_455
Ga4 O2 O1 122.1(9) 2_666 1_455
La2 O2 O1 44.7(6) . 1_455
Ga1 O2 O1 125.6(8) 1_665 1_455
Ta O2 O1 125.6(8) 1_665 1_455
O3 O2 O1 119.9(13) 1_565 1_455
Ga4 O2 O1 29.0(5) 3_454 1_455
O5 O2 O1 44.5(10) 4 1_455
Ga4 O2 O1 88.2(7) 4_655 1_455
O7 O2 O1 42.6(7) 2 1_455
Ga2 O2 O1 45.4(6) 4 1_455
O6 O2 O1 77.0(10) 2_665 1_455
Ga2 O2 O1 117.1(8) 1_565 1_455
Ga4 O2 O1 81.9(7) 2_656 1_455
O1 O2 O1 99.4(8) 1_565 1_455
O5 O2 O1 111.5(9) 2_665 1_455
O3 O2 O1 81.7(11) . 1_455
O2 O2 O1 25.0(5) 1_455 1_455
O2 O2 O1 155.0(5) 1_655 1_455
O7 O2 O1 132.9(9) 4_655 1_455
O7 O2 O1 130.5(9) 1_655 1_455
La2 O2 O1 144.3(8) 3_655 1_455
La2 O2 O1 106.0(7) 1_655 1_455
O3 O2 O1 114.6(12) 3 1_455
O1 O2 O1 119.1(10) 1_655 1_455
O3 O2 O1 68.9(9) 1_465 1_455
Ga1 O2 O1 62.5(6) 3 1_455
Ta O2 O1 62.5(6) 3 1_455
Ga2 O2 O1 8.6(4) 1_455 1_455
O2 O2 O1 24.9(6) 4_545 1_455
O2 O2 O1 69.5(9) 4 1_455
O3 O2 O1 96.8(9) 2_665 1_455
O3 O2 O1 153.0(11) 4_755 1_455
O3 O2 O1 25.7(10) 1_455 1_455
La1 O2 O1 45.6(5) 2_556 1_455
O3 O2 O1 66.1(8) 2_655 1_455
O3 O2 O1 64.2(9) 3_455 1_455
O3 O2 O1 42.0(10) 4 1_455
O2 O2 O1 89.6(9) 2_655 1_455
La2 O2 O1 89.4(6) 1_565 1_455
O1 O2 O1 144.6(9) 1_665 1_455
O1 O2 O1 94.5(7) 3 1_455
La1 O2 O1 98.3(6) 2_656 1_455
O1 O2 O1 90.8(7) 2_655 1_455
O1 O2 O1 48.8(8) 2 1_455
Ga4 O2 O2 49.4(10) 3_554 2
Ga2 O2 O2 136.5(11) 4_655 2
La1 O2 O2 75.6(11) 3_554 2
O7 O2 O2 19.3(10) . 2
O4 O2 O2 80(2) . 2
O5 O2 O2 47.0(10) 1_565 2
O6 O2 O2 84.4(15) 1_565 2
O3 O2 O2 146(2) 4_655 2
O4 O2 O2 110.5(15) 4_655 2
La1 O2 O2 69.6(7) 2_566 2
O1 O2 O2 140.0(15) 4_655 2
O1 O2 O2 84.9(13) 4 2
O6 O2 O2 37.6(10) 1_465 2
Ga2 O2 O2 78.2(7) . 2
O1 O2 O2 60.6(12) . 2
Ta O2 O2 18.4(4) 1_565 2
Ga1 O2 O2 18.4(4) 1_565 2
La1 O2 O2 127.0(10) 3_654 2
O6 O2 O2 107.8(14) 4_655 2
O4 O2 O2 40.2(11) 1_455 2
Ga3 O2 O2 55.3(4) 1_565 2
O5 O2 O2 152.7(9) 4_655 2
La1 O2 O2 107.2(6) 2_666 2
Ga3 O2 O2 155.2(10) 3 2
O7 O2 O2 55.3(9) 2_655 2
O2 O2 O2 100.0(10) 4_645 2
O2 O2 O2 100.0(10) 4_655 2
La2 O2 O2 118.2(9) 3 2
Ga4 O2 O2 114.0(5) 2_666 2
La2 O2 O2 29.7(4) . 2
Ga1 O2 O2 73.4(6) 1_665 2
Ta O2 O2 73.4(6) 1_665 2
O3 O2 O2 74.4(10) 1_565 2
Ga4 O2 O2 39.0(4) 3_454 2
O5 O2 O2 97.4(12) 4 2
Ga4 O2 O2 36.9(3) 4_655 2
O7 O2 O2 11.9(6) 2 2
Ga2 O2 O2 75.8(7) 4 2
O6 O2 O2 23.7(7) 2_665 2
Ga2 O2 O2 83.5(4) 1_565 2
Ga4 O2 O2 117.7(5) 2_656 2
O1 O2 O2 74.2(7) 1_565 2
O5 O2 O2 58.1(7) 2_665 2
O3 O2 O2 73.7(11) . 2
O2 O2 O2 59.9(6) 1_455 2
O2 O2 O2 120.1(6) 1_655 2
O7 O2 O2 133.4(6) 4_655 2
O7 O2 O2 86.0(8) 1_655 2
La2 O2 O2 156.7(5) 3_655 2
La2 O2 O2 74.5(5) 1_655 2
O3 O2 O2 165.9(15) 3 2
O1 O2 O2 102.1(9) 1_655 2
O3 O2 O2 50.0(8) 1_465 2
Ga1 O2 O2 115.4(8) 3 2
Ta O2 O2 115.4(8) 3 2
Ga2 O2 O2 53.6(5) 1_455 2
O2 O2 O2 71.1(8) 4_545 2
O2 O2 O2 71.1(8) 4 2
O3 O2 O2 49.4(8) 2_665 2
O3 O2 O2 146.7(12) 4_755 2
O3 O2 O2 48.8(9) 1_455 2
La1 O2 O2 76.5(5) 2_556 2
O3 O2 O2 48.2(7) 2_655 2
O3 O2 O2 111.0(12) 3_455 2
O3 O2 O2 85.1(10) 4 2
O2 O2 O2 39.8(4) 2_655 2
La2 O2 O2 55.9(3) 1_565 2
O1 O2 O2 98.8(6) 1_665 2
O1 O2 O2 137.6(10) 3 2
La1 O2 O2 102.6(5) 2_656 2
O1 O2 O2 55.6(6) 2_655 2
O1 O2 O2 23.1(5) 2 2
O1 O2 O2 53.5(7) 1_455 2
Ga4 O2 O3 34.5(11) 3_554 2_765
Ga2 O2 O3 81.5(13) 4_655 2_765
La1 O2 O3 154.6(12) 3_554 2_765
O7 O2 O3 65.2(13) . 2_765
O4 O2 O3 60.0(14) . 2_765
O5 O2 O3 52.8(11) 1_565 2_765
O6 O2 O3 7.4(13) 1_565 2_765
O3 O2 O3 126(3) 4_655 2_765
O4 O2 O3 86.1(11) 4_655 2_765
La1 O2 O3 81.0(8) 2_566 2_765
O1 O2 O3 61.4(14) 4_655 2_765
O1 O2 O3 122.2(13) 4 2_765
O6 O2 O3 93.6(11) 1_465 2_765
Ga2 O2 O3 97.8(9) . 2_765
O1 O2 O3 118.1(12) . 2_765
Ta O2 O3 70.3(7) 1_565 2_765
Ga1 O2 O3 70.3(7) 1_565 2_765
La1 O2 O3 69.6(6) 3_654 2_765
O6 O2 O3 155.1(15) 4_655 2_765
O4 O2 O3 119.8(12) 1_455 2_765
Ga3 O2 O3 31.7(6) 1_565 2_765
O5 O2 O3 105.6(12) 4_655 2_765
La1 O2 O3 30.7(7) 2_666 2_765
Ga3 O2 O3 125.1(9) 3 2_765
O7 O2 O3 39.9(8) 2_655 2_765
O2 O2 O3 110.6(12) 4_645 2_765
O2 O2 O3 48.8(11) 4_655 2_765
La2 O2 O3 121.8(9) 3 2_765
Ga4 O2 O3 70.9(8) 2_666 2_765
La2 O2 O3 96.0(8) . 2_765
Ga1 O2 O3 16.6(6) 1_665 2_765
Ta O2 O3 16.6(6) 1_665 2_765
O3 O2 O3 28.1(12) 1_565 2_765
Ga4 O2 O3 110.1(7) 3_454 2_765
O5 O2 O3 168.6(10) 4 2_765
Ga4 O2 O3 47.6(7) 4_655 2_765
O7 O2 O3 90.4(8) 2 2_765
Ga2 O2 O3 126.6(7) 4 2_765
O6 O2 O3 56.0(9) 2_665 2_765
Ga2 O2 O3 45.4(7) 1_565 2_765
Ga4 O2 O3 129.4(9) 2_656 2_765
O1 O2 O3 60.3(7) 1_565 2_765
O5 O2 O3 21.5(8) 2_665 2_765
O3 O2 O3 88.7(8) . 2_765
O2 O2 O3 129.0(5) 1_455 2_765
O2 O2 O3 51.0(5) 1_655 2_765
O7 O2 O3 75.8(9) 4_655 2_765
O7 O2 O3 34.1(6) 1_655 2_765
La2 O2 O3 80.1(7) 3_655 2_765
La2 O2 O3 57.8(6) 1_655 2_765
O3 O2 O3 111.3(13) 3 2_765
O1 O2 O3 69.2(8) 1_655 2_765
O3 O2 O3 79.3(12) 1_465 2_765
Ga1 O2 O3 164.1(8) 3 2_765
Ta O2 O3 164.1(8) 3 2_765
Ga2 O2 O3 132.7(8) 1_455 2_765
O2 O2 O3 146.4(11) 4_545 2_765
O2 O2 O3 94.6(8) 4 2_765
O3 O2 O3 40.6(5) 2_665 2_765
O3 O2 O3 71.5(9) 4_755 2_765
O3 O2 O3 121.8(8) 1_455 2_765
La1 O2 O3 133.0(8) 2_556 2_765
O3 O2 O3 86.1(10) 2_655 2_765
O3 O2 O3 146.1(13) 3_455 2_765
O3 O2 O3 143.3(12) 4 2_765
O2 O2 O3 47.9(7) 2_655 2_765
La2 O2 O3 57.5(6) 1_565 2_765
O1 O2 O3 28.2(8) 1_665 2_765
O1 O2 O3 123.1(9) 3 2_765
La1 O2 O3 94.4(6) 2_656 2_765
O1 O2 O3 60.6(7) 2_655 2_765
O1 O2 O3 89.5(8) 2 2_765
O1 O2 O3 133.0(8) 1_455 2_765
O2 O2 O3 79.6(7) 2 2_765
Ga4 O2 O1 123.3(15) 3_554 3_655
Ga2 O2 O1 33.8(10) 4_655 3_655
La1 O2 O1 112.9(11) 3_554 3_655
O7 O2 O1 155.2(15) . 3_655
O4 O2 O1 101(2) . 3_655
O5 O2 O1 121.7(11) 1_565 3_655
O6 O2 O1 87.0(15) 1_565 3_655
O3 O2 O1 38.9(18) 4_655 3_655
O4 O2 O1 61.7(15) 4_655 3_655
La1 O2 O1 102.5(7) 2_566 3_655
O1 O2 O1 29.6(14) 4_655 3_655
O1 O2 O1 94.7(11) 4 3_655
O6 O2 O1 138.0(12) 1_465 3_655
Ga2 O2 O1 110.0(10) . 3_655
O1 O2 O1 130.7(14) . 3_655
Ta O2 O1 150.5(7) 1_565 3_655
Ga1 O2 O1 150.5(7) 1_565 3_655
La1 O2 O1 53.9(7) 3_654 3_655
O6 O2 O1 83.6(14) 4_655 3_655
O4 O2 O1 147.9(14) 1_455 3_655
Ga3 O2 O1 113.4(7) 1_565 3_655
O5 O2 O1 36.9(9) 4_655 3_655
La1 O2 O1 62.2(6) 2_666 3_655
Ga3 O2 O1 35.1(5) 3 3_655
O7 O2 O1 120.2(11) 2_655 3_655
O2 O2 O1 89.5(13) 4_645 3_655
O2 O2 O1 68.5(11) 4_655 3_655
La2 O2 O1 61.4(5) 3 3_655
Ga4 O2 O1 55.8(5) 2_666 3_655
La2 O2 O1 160.6(8) . 3_655
Ga1 O2 O1 99.2(7) 1_665 3_655
Ta O2 O1 99.2(7) 1_665 3_655
O3 O2 O1 94.1(11) 1_565 3_655
Ga4 O2 O1 142.7(7) 3_454 3_655
O5 O2 O1 90.6(10) 4 3_655
Ga4 O2 O1 136.6(8) 4_655 3_655
O7 O2 O1 168.2(9) 2 3_655
Ga2 O2 O1 105.2(6) 4 3_655
O6 O2 O1 145.8(9) 2_665 3_655
Ga2 O2 O1 85.1(6) 1_565 3_655
Ga4 O2 O1 73.5(7) 2_656 3_655
O1 O2 O1 95.3(8) 1_565 3_655
O5 O2 O1 112.3(9) 2_665 3_655
O3 O2 O1 113.1(13) . 3_655
O2 O2 O1 123.7(4) 1_455 3_655
O2 O2 O1 56.3(4) 1_655 3_655
O7 O2 O1 36.2(7) 4_655 3_655
O7 O2 O1 89.9(8) 1_655 3_655
La2 O2 O1 11.8(4) 3_655 3_655
La2 O2 O1 106.2(7) 1_655 3_655
O3 O2 O1 20.5(10) 3 3_655
O1 O2 O1 80.5(7) 1_655 3_655
O3 O2 O1 121.8(9) 1_465 3_655
Ga1 O2 O1 74.7(6) 3 3_655
Ta O2 O1 74.7(6) 3 3_655
Ga2 O2 O1 136.4(7) 1_455 3_655
O2 O2 O1 119.8(9) 4_545 3_655
O2 O2 O1 103.3(8) 4 3_655
O3 O2 O1 119.0(10) 2_665 3_655
O3 O2 O1 30.3(9) 4_755 3_655
O3 O2 O1 142.7(11) 1_455 3_655
La1 O2 O1 115.1(7) 2_556 3_655
O3 O2 O1 138.5(9) 2_655 3_655
O3 O2 O1 73.5(9) 3_455 3_655
O3 O2 O1 98.9(9) 4 3_655
O2 O2 O1 134.8(10) 2_655 3_655
La2 O2 O1 113.2(5) 1_565 3_655
O1 O2 O1 70.1(5) 1_665 3_655
O1 O2 O1 44.2(4) 3 3_655
La1 O2 O1 84.7(6) 2_656 3_655
O1 O2 O1 125.1(8) 2_655 3_655
O1 O2 O1 165.7(9) 2 3_655
O1 O2 O1 135.1(9) 1_455 3_655
O2 O2 O1 168.4(5) 2 3_655
O3 O2 O1 90.9(8) 2_765 3_655
Ga4 O2 O1 31.0(9) 3_554 2_665
Ga2 O2 O1 86.8(11) 4_655 2_665
La1 O2 O1 133.2(12) 3_554 2_665
O7 O2 O1 53.0(10) . 2_665
O4 O2 O1 73.9(15) . 2_665
O5 O2 O1 30.1(9) 1_565 2_665
O6 O2 O1 30.0(13) 1_565 2_665
O3 O2 O1 133(2) 4_655 2_665
O4 O2 O1 80.0(11) 4_655 2_665
La1 O2 O1 62.2(5) 2_566 2_665
O1 O2 O1 77.7(12) 4_655 2_665
O1 O2 O1 103.7(13) 4 2_665
O6 O2 O1 70.9(10) 1_465 2_665
Ga2 O2 O1 106.7(8) . 2_665
O1 O2 O1 114.6(10) . 2_665
Ta O2 O1 49.6(4) 1_565 2_665
Ga1 O2 O1 49.6(4) 1_565 2_665
La1 O2 O1 92.2(7) 3_654 2_665
O6 O2 O1 167.3(14) 4_655 2_665
O4 O2 O1 100.7(12) 1_455 2_665
Ga3 O2 O1 9.0(3) 1_565 2_665
O5 O2 O1 127.9(12) 4_655 2_665
La1 O2 O1 44.8(4) 2_666 2_665
Ga3 O2 O1 141.5(9) 3 2_665
O7 O2 O1 43.3(7) 2_655 2_665
O2 O2 O1 125.6(12) 4_645 2_665
O2 O2 O1 46.9(9) 4_655 2_665
La2 O2 O1 114.8(6) 3 2_665
Ga4 O2 O1 69.2(5) 2_666 2_665
La2 O2 O1 85.7(6) . 2_665
Ga1 O2 O1 31.2(3) 1_665 2_665
Ta O2 O1 31.2(3) 1_665 2_665
O3 O2 O1 16.7(9) 1_565 2_665
Ga4 O2 O1 87.9(5) 3_454 2_665
O5 O2 O1 147.5(11) 4 2_665
Ga4 O2 O1 39.9(4) 4_655 2_665
O7 O2 O1 71.6(7) 2 2_665
Ga2 O2 O1 105.6(6) 4 2_665
O6 O2 O1 39.2(7) 2_665 2_665
Ga2 O2 O1 35.4(4) 1_565 2_665
Ga4 O2 O1 149.2(9) 2_656 2_665
O1 O2 O1 44.2(7) 1_565 2_665
O5 O2 O1 14.5(5) 2_665 2_665
O3 O2 O1 97.2(12) . 2_665
O2 O2 O1 106.3(4) 1_455 2_665
O2 O2 O1 73.7(4) 1_655 2_665
O7 O2 O1 81.3(6) 4_655 2_665
O7 O2 O1 52.7(6) 1_655 2_665
La2 O2 O1 94.9(6) 3_655 2_665
La2 O2 O1 69.8(5) 1_655 2_665
O3 O2 O1 125.3(11) 3 2_665
O1 O2 O1 88.4(6) 1_655 2_665
O3 O2 O1 57.1(8) 1_465 2_665
Ga1 O2 O1 170.6(8) 3 2_665
Ta O2 O1 170.6(8) 3 2_665
Ga2 O2 O1 115.5(6) 1_455 2_665
O2 O2 O1 133.4(10) 4_545 2_665
O2 O2 O1 75.2(6) 4 2_665
O3 O2 O1 17.8(7) 2_665 2_665
O3 O2 O1 92.8(10) 4_755 2_665
O3 O2 O1 110.0(11) 1_455 2_665
La1 O2 O1 132.2(7) 2_556 2_665
O3 O2 O1 85.1(9) 2_655 2_665
O3 O2 O1 134.9(10) 3_455 2_665
O3 O2 O1 122.5(9) 4 2_665
O2 O2 O1 42.7(4) 2_655 2_665
La2 O2 O1 36.3(3) 1_565 2_665
O1 O2 O1 36.7(8) 1_665 2_665
O1 O2 O1 125.0(8) 3 2_665
La1 O2 O1 111.6(6) 2_656 2_665
O1 O2 O1 64.9(6) 2_655 2_665
O1 O2 O1 78.2(7) 2 2_665
O1 O2 O1 113.4(6) 1_455 2_665
O2 O2 O1 62.4(5) 2 2_665
O3 O2 O1 22.7(5) 2_765 2_665
O1 O2 O1 106.7(7) 3_655 2_665
Ga4 O2 O1 49.6(11) 3_554 2_565
Ga2 O2 O1 96.7(11) 4_655 2_565
La1 O2 O1 97.7(11) 3_554 2_565
O7 O2 O1 45.1(9) . 2_565
O4 O2 O1 97.9(18) . 2_565
O5 O2 O1 7.6(9) 1_565 2_565
O6 O2 O1 66.1(14) 1_565 2_565
O3 O2 O1 129.0(18) 4_655 2_565
O4 O2 O1 74.6(14) 4_655 2_565
La1 O2 O1 38.1(5) 2_566 2_565
O1 O2 O1 105.5(14) 4_655 2_565
O1 O2 O1 73.6(11) 4 2_565
O6 O2 O1 34.8(10) 1_465 2_565
Ga2 O2 O1 114.4(9) . 2_565
O1 O2 O1 100.9(10) . 2_565
Ta O2 O1 22.0(4) 1_565 2_565
Ga1 O2 O1 22.0(4) 1_565 2_565
La1 O2 O1 128.1(8) 3_654 2_565
O6 O2 O1 140.6(16) 4_655 2_565
O4 O2 O1 69.2(11) 1_455 2_565
Ga3 O2 O1 27.2(3) 1_565 2_565
O5 O2 O1 162.1(11) 4_655 2_565
La1 O2 O1 75.4(5) 2_666 2_565
Ga3 O2 O1 149.7(8) 3 2_565
O7 O2 O1 63.1(8) 2_655 2_565
O2 O2 O1 137.9(12) 4_645 2_565
O2 O2 O1 60.2(9) 4_655 2_565
La2 O2 O1 98.0(6) 3 2_565
Ga4 O2 O1 74.2(5) 2_666 2_565
La2 O2 O1 70.0(5) . 2_565
Ga1 O2 O1 64.1(4) 1_665 2_565
Ta O2 O1 64.1(4) 1_665 2_565
O3 O2 O1 39.6(9) 1_565 2_565
Ga4 O2 O1 52.6(4) 3_454 2_565
O5 O2 O1 111.9(11) 4 2_565
Ga4 O2 O1 47.1(4) 4_655 2_565
O7 O2 O1 44.1(6) 2 2_565
Ga2 O2 O1 72.0(5) 4 2_565
O6 O2 O1 29.4(7) 2_665 2_565
Ga2 O2 O1 43.6(4) 1_565 2_565
Ga4 O2 O1 158.0(8) 2_656 2_565
O1 O2 O1 34.5(8) 1_565 2_565
O5 O2 O1 43.3(6) 2_665 2_565
O3 O2 O1 107.2(12) . 2_565
O2 O2 O1 70.1(3) 1_455 2_565
O2 O2 O1 109.9(3) 1_655 2_565
O7 O2 O1 93.1(7) 4_655 2_565
O7 O2 O1 85.2(6) 1_655 2_565
La2 O2 O1 117.7(6) 3_655 2_565
La2 O2 O1 92.2(5) 1_655 2_565
O3 O2 O1 137.4(12) 3 2_565
O1 O2 O1 118.0(7) 1_655 2_565
O3 O2 O1 23.9(8) 1_465 2_565
Ga1 O2 O1 136.0(8) 3 2_565
Ta O2 O1 136.0(8) 3 2_565
Ga2 O2 O1 84.8(5) 1_455 2_565
O2 O2 O1 104.1(9) 4_545 2_565
O2 O2 O1 47.2(6) 4 2_565
O3 O2 O1 18.3(7) 2_665 2_565
O3 O2 O1 126.7(10) 4_755 2_565
O3 O2 O1 86.7(10) 1_455 2_565
La1 O2 O1 115.9(7) 2_556 2_565
O3 O2 O1 84.2(8) 2_655 2_565
O3 O2 O1 107.8(11) 3_455 2_565
O3 O2 O1 88.3(8) 4 2_565
O2 O2 O1 52.0(5) 2_655 2_565
La2 O2 O1 15.8(3) 1_565 2_565
O1 O2 O1 65.0(6) 1_665 2_565
O1 O2 O1 116.8(8) 3 2_565
La1 O2 O1 133.5(6) 2_656 2_565
O1 O2 O1 78.1(7) 2_655 2_565
O1 O2 O1 63.1(6) 2 2_565
O1 O2 O1 80.3(5) 1_455 2_565
O2 O2 O1 40.4(4) 2 2_565
O3 O2 O1 58.9(6) 2_765 2_565
O1 O2 O1 128.5(8) 3_655 2_565
O1 O2 O1 36.2(3) 2_665 2_565
Ga4 O2 O3 49.5(11) 3_554 2_755
Ga2 O2 O3 123.9(16) 4_655 2_755
La1 O2 O3 117.7(12) 3_554 2_755
O7 O2 O3 61.9(12) . 2_755
O4 O2 O3 2.4(15) . 2_755
O5 O2 O3 97.8(12) 1_565 2_755
O6 O2 O3 57.1(14) 1_565 2_755
O3 O2 O3 130(2) 4_655 2_755
O4 O2 O3 145.1(15) 4_655 2_755
La1 O2 O3 135.5(9) 2_566 2_755
O1 O2 O3 89.5(12) 4_655 2_755
O1 O2 O3 162.7(14) 4 2_755
O6 O2 O3 116.8(12) 1_465 2_755
Ga2 O2 O3 36.4(8) . 2_755
O1 O2 O3 65.3(10) . 2_755
Ta O2 O3 89.2(8) 1_565 2_755
Ga1 O2 O3 89.2(8) 1_565 2_755
La1 O2 O3 48.3(7) 3_654 2_755
O6 O2 O3 95.3(13) 4_655 2_755
O4 O2 O3 100.6(11) 1_455 2_755
Ga3 O2 O3 80.5(8) 1_565 2_755
O5 O2 O3 79.7(11) 4_655 2_755
La1 O2 O3 81.1(8) 2_666 2_755
Ga3 O2 O3 109.5(8) 3 2_755
O7 O2 O3 35.6(9) 2_655 2_755
O2 O2 O3 50.2(10) 4_645 2_755
O2 O2 O3 109.2(14) 4_655 2_755
La2 O2 O3 161.9(9) 3 2_755
Ga4 O2 O3 127.8(10) 2_666 2_755
La2 O2 O3 65.9(7) . 2_755
Ga1 O2 O3 46.4(7) 1_665 2_755
Ta O2 O3 46.4(7) 1_665 2_755
O3 O2 O3 88.7(8) 1_565 2_755
Ga4 O2 O3 114.9(8) 3_454 2_755
O5 O2 O3 128.5(10) 4 2_755
Ga4 O2 O3 52.0(7) 4_655 2_755
O7 O2 O3 88.8(8) 2 2_755
Ga2 O2 O3 150.9(9) 4 2_755
O6 O2 O3 71.8(10) 2_665 2_755
Ga2 O2 O3 107.3(8) 1_565 2_755
Ga4 O2 O3 74.4(7) 2_656 2_755
O1 O2 O3 119.7(10) 1_565 2_755
O5 O2 O3 61.6(8) 2_665 2_755
O3 O2 O3 28.2(12) . 2_755
O2 O2 O3 129.7(6) 1_455 2_755
O2 O2 O3 50.3(6) 1_655 2_755
O7 O2 O3 120.5(10) 4_655 2_755
O7 O2 O3 29.9(7) 1_655 2_755
La2 O2 O3 101.0(8) 3_655 2_755
La2 O2 O3 6.3(6) 1_655 2_755
O3 O2 O3 113.1(12) 3 2_755
O1 O2 O3 22.8(9) 1_655 2_755
O3 O2 O3 121.4(8) 1_465 2_755
Ga1 O2 O3 113.5(8) 3 2_755
Ta O2 O3 113.5(8) 3 2_755
Ga2 O2 O3 98.8(8) 1_455 2_755
O2 O2 O3 95.9(8) 4_545 2_755
O2 O2 O3 145.5(10) 4 2_755
O3 O2 O3 86.1(10) 2_665 2_755
O3 O2 O3 72.5(8) 4_755 2_755
O3 O2 O3 81.1(13) 1_455 2_755
La1 O2 O3 74.0(7) 2_556 2_755
O3 O2 O3 41.3(5) 2_655 2_755
O3 O2 O3 149.6(14) 3_455 2_755
O3 O2 O3 146.5(15) 4 2_755
O2 O2 O3 47.1(7) 2_655 2_755
La2 O2 O3 108.4(7) 1_565 2_755
O1 O2 O3 85.8(9) 1_665 2_755
O1 O2 O3 141.6(8) 3 2_755
La1 O2 O3 36.9(6) 2_656 2_755
O1 O2 O3 24.0(7) 2_655 2_755
O1 O2 O3 65.6(7) 2 2_755
O1 O2 O3 106.7(8) 1_455 2_755
O2 O2 O3 79.5(7) 2 2_755
O3 O2 O3 62.1(6) 2_765 2_755
O1 O2 O3 102.2(8) 3_655 2_755
O1 O2 O3 75.5(7) 2_665 2_755
O1 O2 O3 98.5(7) 2_565 2_755
Ga4 O2 O3 65.9(13) 3_554 2_565
Ga2 O2 O3 102.1(14) 4_655 2_565
La1 O2 O3 76.9(11) 3_554 2_565
O7 O2 O3 49.7(11) . 2_565
O4 O2 O3 110.8(18) . 2_565
O5 O2 O3 27.6(11) 1_565 2_565
O6 O2 O3 87.0(15) 1_565 2_565
O3 O2 O3 119(2) 4_655 2_565
O4 O2 O3 74.7(13) 4_655 2_565
La1 O2 O3 33.7(8) 2_566 2_565
O1 O2 O3 121.0(14) 4_655 2_565
O1 O2 O3 57.4(14) 4 2_565
O6 O2 O3 13.9(11) 1_465 2_565
Ga2 O2 O3 113.9(10) . 2_565
O1 O2 O3 90.4(12) . 2_565
Ta O2 O3 21.6(6) 1_565 2_565
Ga1 O2 O3 21.6(6) 1_565 2_565
La1 O2 O3 148.6(9) 3_654 2_565
O6 O2 O3 120.4(17) 4_655 2_565
O4 O2 O3 51.4(8) 1_455 2_565
Ga3 O2 O3 48.1(7) 1_565 2_565
O5 O2 O3 169.6(13) 4_655 2_565
La1 O2 O3 94.3(8) 2_666 2_565
Ga3 O2 O3 139.4(10) 3 2_565
O7 O2 O3 78.0(9) 2_655 2_565
O2 O2 O3 134.1(13) 4_645 2_565
O2 O2 O3 73.3(12) 4_655 2_565
La2 O2 O3 87.2(8) 3 2_565
Ga4 O2 O3 80.6(8) 2_666 2_565
La2 O2 O3 63.3(7) . 2_565
Ga1 O2 O3 83.9(7) 1_665 2_565
Ta O2 O3 83.9(7) 1_665 2_565
O3 O2 O3 59.1(14) 1_565 2_565
Ga4 O2 O3 32.4(6) 3_454 2_565
O5 O2 O3 91.3(12) 4 2_565
Ga4 O2 O3 59.3(6) 4_655 2_565
O7 O2 O3 33.2(7) 2 2_565
Ga2 O2 O3 53.2(7) 4 2_565
O6 O2 O3 39.2(9) 2_665 2_565
Ga2 O2 O3 57.9(7) 1_565 2_565
Ga4 O2 O3 142.8(10) 2_656 2_565
O1 O2 O3 42.9(8) 1_565 2_565
O5 O2 O3 63.2(8) 2_665 2_565
O3 O2 O3 109.7(9) . 2_565
O2 O2 O3 49.2(6) 1_455 2_565
O2 O2 O3 130.8(6) 1_655 2_565
O7 O2 O3 100.3(9) 4_655 2_565
O7 O2 O3 104.1(8) 1_655 2_565
La2 O2 O3 128.0(8) 3_655 2_565
La2 O2 O3 104.8(7) 1_655 2_565
O3 O2 O3 134.7(13) 3 2_565
O1 O2 O3 132.9(10) 1_655 2_565
O3 O2 O3 14.2(10) 1_465 2_565
Ga1 O2 O3 115.3(9) 3 2_565
Ta O2 O3 115.3(9) 3 2_565
Ga2 O2 O3 66.7(7) 1_455 2_565
O2 O2 O3 85.7(10) 4_545 2_565
O2 O2 O3 36.2(9) 4 2_565
O3 O2 O3 39.3(4) 2_665 2_565
O3 O2 O3 145.4(15) 4_755 2_565
O3 O2 O3 72.8(5) 1_455 2_565
La1 O2 O3 101.9(8) 2_556 2_565
O3 O2 O3 84.2(9) 2_655 2_565
O3 O2 O3 90.7(11) 3_455 2_565
O3 O2 O3 68.6(7) 4 2_565
O2 O2 O3 64.1(8) 2_655 2_565
La2 O2 O3 28.6(6) 1_565 2_565
O1 O2 O3 83.6(8) 1_665 2_565
O1 O2 O3 107.6(8) 3 2_565
La1 O2 O3 138.6(8) 2_656 2_565
O1 O2 O3 87.4(8) 2_655 2_565
O1 O2 O3 58.1(8) 2 2_565
O1 O2 O3 61.1(7) 1_455 2_565
O2 O2 O3 36.0(7) 2 2_565
O3 O2 O3 79.8(7) 2_765 2_565
O1 O2 O3 135.9(8) 3_655 2_565
O1 O2 O3 57.1(6) 2_665 2_565
O1 O2 O3 20.9(6) 2_565 2_565
O3 O2 O3 110.7(10) 2_755 2_565
Ga2 O3 Ga3 131(4) . .
Ga2 O3 La2 98(3) . 1_655
Ga3 O3 La2 114(4) . 1_655
Ga2 O3 O4 41(2) . .
Ga3 O3 O4 145(4) . .
La2 O3 O4 56.5(14) 1_655 .
Ga2 O3 O6 123(4) . .
Ga3 O3 O6 74(3) . .
La2 O3 O6 119(3) 1_655 .
O4 O3 O6 141(3) . .
Ga2 O3 La1 91(3) . 2_656
Ga3 O3 La1 120(4) . 2_656
La2 O3 La1 95(2) 1_655 2_656
O4 O3 La1 95(2) . 2_656
O6 O3 La1 46.5(17) . 2_656
Ga2 O3 O5 169(4) . 2_655
Ga3 O3 O5 41(2) . 2_655
La2 O3 O5 83(2) 1_655 2_655
O4 O3 O5 138(3) . 2_655
O6 O3 O5 66(2) . 2_655
La1 O3 O5 100(3) 2_656 2_655
Ga2 O3 O1 80(2) . 1_655
Ga3 O3 O1 150(4) . 1_655
La2 O3 O1 49.2(15) 1_655 1_655
O4 O3 O1 54(2) . 1_655
O6 O3 O1 92(3) . 1_655
La1 O3 O1 50.6(13) 2_656 1_655
O5 O3 O1 109(3) 2_655 1_655
Ga2 O3 O2 48(2) . 4_645
Ga3 O3 O2 126(4) . 4_645
La2 O3 O2 119(2) 1_655 4_645
O4 O3 O2 76(3) . 4_645
O6 O3 O2 75(2) . 4_645
La1 O3 O2 49.3(16) 2_656 4_645
O5 O3 O2 140(4) 2_655 4_645
O1 O3 O2 72.6(19) 1_655 4_645
Ga2 O3 O5 94(3) . .
Ga3 O3 O5 44(2) . .
La2 O3 O5 156(3) 1_655 .
O4 O3 O5 132(4) . .
O6 O3 O5 70(3) . .
La1 O3 O5 105(3) 2_656 .
O5 O3 O5 81(3) 2_655 .
O1 O3 O5 154(3) 1_655 .
O2 O3 O5 84(3) 4_645 .
Ga2 O3 O3 110(4) . 2_655
Ga3 O3 O3 37(3) . 2_655
La2 O3 O3 93(3) 1_655 2_655
O4 O3 O3 108.1(17) . 2_655
O6 O3 O3 110.6(18) . 2_655
La1 O3 O3 156(2) 2_656 2_655
O5 O3 O3 59(3) 2_655 2_655
O1 O3 O3 142(4) 1_655 2_655
O2 O3 O3 141(5) 4_645 2_655
O5 O3 O3 64(3) . 2_655
Ga2 O3 O1 32.7(19) . .
Ga3 O3 O1 98(3) . .
La2 O3 O1 117(3) 1_655 .
O4 O3 O1 66(3) . .
O6 O3 O1 121(3) . .
La1 O3 O1 114(3) 2_656 .
O5 O3 O1 138(3) 2_655 .
O1 O3 O1 112(3) 1_655 .
O2 O3 O1 64(2) 4_645 .
O5 O3 O1 65.8(19) . .
O3 O3 O1 82(3) 2_655 .
Ga2 O3 O5 129(3) . 1_655
Ga3 O3 O5 96(3) . 1_655
La2 O3 O5 73.7(18) 1_655 1_655
O4 O3 O5 110(3) . 1_655
O6 O3 O5 45.9(18) . 1_655
La1 O3 O5 42.2(14) 2_656 1_655
O5 O3 O5 62(2) 2_655 1_655
O1 O3 O5 56.5(17) 1_655 1_655
O2 O3 O5 91(3) 4_645 1_655
O5 O3 O5 114(3) . 1_655
O3 O3 O5 121(4) 2_655 1_655
O1 O3 O5 156(3) . 1_655
Ga2 O3 Ta 156(4) . 1_655
Ga3 O3 Ta 63(2) . 1_655
La2 O3 Ta 92(2) 1_655 1_655
O4 O3 Ta 142(3) . 1_655
O6 O3 Ta 35.4(14) . 1_655
La1 O3 Ta 65.5(16) 2_656 1_655
O5 O3 Ta 34.7(14) 2_655 1_655
O1 O3 Ta 90(2) 1_655 1_655
O2 O3 Ta 108(3) 4_645 1_655
O5 O3 Ta 86(2) . 1_655
O3 O3 Ta 92(2) 2_655 1_655
O1 O3 Ta 151(2) . 1_655
O5 O3 Ta 33.8(12) 1_655 1_655
Ga2 O3 Ga1 156(4) . 1_655
Ga3 O3 Ga1 63(2) . 1_655
La2 O3 Ga1 92(2) 1_655 1_655
O4 O3 Ga1 142(3) . 1_655
O6 O3 Ga1 35.4(14) . 1_655
La1 O3 Ga1 65.5(16) 2_656 1_655
O5 O3 Ga1 34.7(14) 2_655 1_655
O1 O3 Ga1 90(2) 1_655 1_655
O2 O3 Ga1 108(3) 4_645 1_655
O5 O3 Ga1 86(2) . 1_655
O3 O3 Ga1 92(2) 2_655 1_655
O1 O3 Ga1 151(2) . 1_655
O5 O3 Ga1 33.8(12) 1_655 1_655
Ta O3 Ga1 0.00(17) 1_655 1_655
Ga2 O3 O1 119(3) . 2_655
Ga3 O3 O1 74(3) . 2_655
La2 O3 O1 41.8(13) 1_655 2_655
O4 O3 O1 85.4(17) . 2_655
O6 O3 O1 117(3) . 2_655
La1 O3 O1 126(2) 2_656 2_655
O5 O3 O1 54.6(18) 2_655 2_655
O1 O3 O1 90(2) 1_655 2_655
O2 O3 O1 160(3) 4_645 2_655
O5 O3 O1 115(3) . 2_655
O3 O3 O1 53(3) 2_655 2_655
O1 O3 O1 116(3) . 2_655
O5 O3 O1 87.2(19) 1_655 2_655
Ta O3 O1 81.8(17) 1_655 2_655
Ga1 O3 O1 81.8(17) 1_655 2_655
Ga2 O3 Ga2 109(3) . 2_655
Ga3 O3 Ga2 59(2) . 2_655
La2 O3 Ga2 65.1(17) 1_655 2_655
O4 O3 Ga2 90.0(16) . 2_655
O6 O3 Ga2 125(3) . 2_655
La1 O3 Ga2 152(3) 2_656 2_655
O5 O3 Ga2 60.5(18) 2_655 2_655
O1 O3 Ga2 114(2) 1_655 2_655
O2 O3 Ga2 157(3) 4_645 2_655
O5 O3 Ga2 92(2) . 2_655
O3 O3 Ga2 28(2) 2_655 2_655
O1 O3 Ga2 93(2) . 2_655
O5 O3 Ga2 111(2) 1_655 2_655
Ta O3 Ga2 94.6(18) 1_655 2_655
Ga1 O3 Ga2 94.6(18) 1_655 2_655
O1 O3 Ga2 27.5(7) 2_655 2_655
Ga2 O3 O3 132(2) . 2_755
Ga3 O3 O3 93(3) . 2_755
La2 O3 O3 38.4(17) 1_655 2_755
O4 O3 O3 93(2) . 2_755
O6 O3 O3 83(2) . 2_755
La1 O3 O3 79(2) 2_656 2_755
O5 O3 O3 53(2) 2_655 2_755
O1 O3 O3 58(2) 1_655 2_755
O2 O3 O3 125(3) 4_645 2_755
O5 O3 O3 134(3) . 2_755
O3 O3 O3 93(4) 2_655 2_755
O1 O3 O3 155.0(18) . 2_755
O5 O3 O3 42.1(14) 1_655 2_755
Ta O3 O3 53.3(12) 1_655 2_755
Ga1 O3 O3 53.3(12) 1_655 2_755
O1 O3 O3 46.6(16) 2_655 2_755
Ga2 O3 O3 73(2) 2_655 2_755
Ga2 O3 O7 72(2) . 2_655
Ga3 O3 O7 112(4) . 2_655
La2 O3 O7 37.8(13) 1_655 2_655
O4 O3 O7 37.8(13) . 2_655
O6 O3 O7 157(3) . 2_655
La1 O3 O7 122(2) 2_656 2_655
O5 O3 O7 104(3) 2_655 2_655
O1 O3 O7 71.5(18) 1_655 2_655
O2 O3 O7 114(2) 4_645 2_655
O5 O3 O7 130(3) . 2_655
O3 O3 O7 76.6(16) 2_655 2_655
O1 O3 O7 81(2) . 2_655
O5 O3 O7 111(2) 1_655 2_655
Ta O3 O7 126(2) 1_655 2_655
Ga1 O3 O7 126(2) 1_655 2_655
O1 O3 O7 48.9(14) 2_655 2_655
Ga2 O3 O7 53.5(13) 2_655 2_655
O3 O3 O7 74.2(15) 2_755 2_655
Ga2 O3 La2 66(2) . .
Ga3 O3 La2 72(3) . .
La2 O3 La2 101(2) 1_655 .
O4 O3 La2 77(2) . .
O6 O3 La2 135(3) . .
La1 O3 La2 153(3) 2_656 .
O5 O3 La2 103(2) 2_655 .
O1 O3 La2 131(2) 1_655 .
O2 O3 La2 104(3) 4_645 .
O5 O3 La2 65.3(17) . .
O3 O3 La2 44(2) 2_655 .
O1 O3 La2 39.8(13) . .
O5 O3 La2 164(3) 1_655 .
Ta O3 La2 134(2) 1_655 .
Ga1 O3 La2 134(2) 1_655 .
O1 O3 La2 79.4(16) 2_655 .
Ga2 O3 La2 54.1(11) 2_655 .
O3 O3 La2 126(3) 2_755 .
O7 O3 La2 65.6(15) 2_655 .
Ga2 O3 Ga4 117(3) . 3_544
Ga3 O3 Ga4 54(2) . 3_544
La2 O3 Ga4 142(3) 1_655 3_544
O4 O3 Ga4 154(3) . 3_544
O6 O3 Ga4 27.9(15) . 3_544
La1 O3 Ga4 69.8(16) 2_656 3_544
O5 O3 Ga4 66.3(18) 2_655 3_544
O1 O3 Ga4 119(2) 1_655 3_544
O2 O3 Ga4 78(2) 4_645 3_544
O5 O3 Ga4 42.1(15) . 3_544
O3 O3 Ga4 90.4(13) 2_655 3_544
O1 O3 Ga4 101(2) . 3_544
O5 O3 Ga4 72.4(17) 1_655 3_544
Ta O3 Ga4 50.5(10) 1_655 3_544
Ga1 O3 Ga4 50.5(10) 1_655 3_544
O1 O3 Ga4 120(2) 2_655 3_544
Ga2 O3 Ga4 113.2(17) 2_655 3_544
O3 O3 Ga4 103.9(11) 2_755 3_544
O7 O3 Ga4 167(2) 2_655 3_544
La2 O3 Ga4 107.1(15) . 3_544
Ga2 O3 La1 46.1(16) . 3_654
Ga3 O3 La1 176(4) . 3_654
La2 O3 La1 65.1(13) 1_655 3_654
O4 O3 La1 30.5(16) . 3_654
O6 O3 La1 111(2) . 3_654
La1 O3 La1 64.3(12) 2_656 3_654
O5 O3 La1 142(3) 2_655 3_654
O1 O3 La1 33.5(12) 1_655 3_654
O2 O3 La1 54.8(14) 4_645 3_654
O5 O3 La1 135(3) . 3_654
O3 O3 La1 138.7(11) 2_655 3_654
O1 O3 La1 78.7(19) . 3_654
O5 O3 La1 87.7(16) 1_655 3_654
Ta O3 La1 121.4(18) 1_655 3_654
Ga1 O3 La1 121.4(18) 1_655 3_654
O1 O3 La1 104.8(17) 2_655 3_654
Ga2 O3 La1 117.9(18) 2_655 3_654
O3 O3 La1 89.2(17) 2_755 3_654
O7 O3 La1 64.5(12) 2_655 3_654
La2 O3 La1 103.8(17) . 3_654
Ga4 O3 La1 129(2) 3_544 3_654
Ga2 O3 La1 62(2) . 2_556
Ga3 O3 La1 78(2) . 2_556
La2 O3 La1 158(3) 1_655 2_556
O4 O3 La1 103(3) . 2_556
O6 O3 La1 82(2) . 2_556
La1 O3 La1 94(2) 2_656 2_556
O5 O3 La1 115(2) 2_655 2_556
O1 O3 La1 128(3) 1_655 2_556
O2 O3 La1 55.8(17) 4_645 2_556
O5 O3 La1 33.8(13) . 2_556
O3 O3 La1 86(3) 2_655 2_556
O1 O3 La1 40.8(13) . 2_556
O5 O3 La1 125(2) 1_655 2_556
Ta O3 La1 110.6(18) 1_655 2_556
Ga1 O3 La1 110.6(18) 1_655 2_556
O1 O3 La1 139(2) 2_655 2_556
Ga2 O3 La1 111.2(17) 2_655 2_556
O3 O3 La1 163.9(11) 2_755 2_556
O7 O3 La1 121(2) 2_655 2_556
La2 O3 La1 63.5(11) . 2_556
Ga4 O3 La1 60.1(11) 3_544 2_556
La1 O3 La1 101.5(17) 3_654 2_556
Ga2 O3 Ga4 39.2(18) . 3_554
Ga3 O3 Ga4 127(4) . 3_554
La2 O3 Ga4 64.1(15) 1_655 3_554
O4 O3 Ga4 19.6(16) . 3_554
O6 O3 Ga4 158(3) . 3_554
La1 O3 Ga4 113.1(19) 2_656 3_554
O5 O3 Ga4 135(3) 2_655 3_554
O1 O3 Ga4 73.6(16) 1_655 3_554
O2 O3 Ga4 84(2) 4_645 3_554
O5 O3 Ga4 117(2) . 3_554
O3 O3 Ga4 90.4(12) 2_655 3_554
O1 O3 Ga4 53.3(14) . 3_554
O5 O3 Ga4 128.5(19) 1_655 3_554
Ta O3 Ga4 156(2) 1_655 3_554
Ga1 O3 Ga4 156(2) 1_655 3_554
O1 O3 Ga4 80.6(16) 2_655 3_554
Ga2 O3 Ga4 76.9(15) 2_655 3_554
O3 O3 Ga4 102.4(10) 2_755 3_554
O7 O3 Ga4 32.4(9) 2_655 3_554
La2 O3 Ga4 57.7(11) . 3_554
Ga4 O3 Ga4 154(2) 3_544 3_554
La1 O3 Ga4 49.0(8) 3_654 3_554
La1 O3 Ga4 93.6(16) 2_556 3_554
Ga2 O3 O7 52(2) . .
Ga3 O3 O7 102(3) . .
La2 O3 O7 71.7(18) 1_655 .
O4 O3 O7 43.5(16) . .
O6 O3 O7 169(3) . .
La1 O3 O7 137(2) 2_656 .
O5 O3 O7 118(3) 2_655 .
O1 O3 O7 95.7(19) 1_655 .
O2 O3 O7 101(2) 4_645 .
O5 O3 O7 100(2) . .
O3 O3 O7 66.6(13) 2_655 .
O1 O3 O7 48.7(14) . .
O5 O3 O7 145(2) 1_655 .
Ta O3 O7 151(2) 1_655 .
Ga1 O3 O7 151(2) 1_655 .
O1 O3 O7 70.3(16) 2_655 .
Ga2 O3 O7 57.6(13) 2_655 .
O3 O3 O7 107.1(16) 2_755 .
O7 O3 O7 33.9(15) 2_655 .
La2 O3 O7 35.7(10) . .
Ga4 O3 O7 142.1(18) 3_544 .
La1 O3 O7 73.2(13) 3_654 .
La1 O3 O7 87.7(16) 2_556 .
Ga4 O3 O7 24.3(7) 3_554 .
Ga2 O3 Ga4 40.6(19) . 2_656
Ga3 O3 Ga4 127(3) . 2_656
La2 O3 Ga4 119(2) 1_655 2_656
O4 O3 Ga4 72(2) . 2_656
O6 O3 Ga4 82(2) . 2_656
La1 O3 Ga4 57.4(14) 2_656 2_656
O5 O3 Ga4 147(3) 2_655 2_656
O1 O3 Ga4 76.0(17) 1_655 2_656
O2 O3 Ga4 8.4(12) 4_645 2_656
O5 O3 Ga4 83(2) . 2_656
O3 O3 Ga4 135(4) 2_655 2_656
O1 O3 Ga4 56.2(18) . 2_656
O5 O3 Ga4 100(2) 1_655 2_656
Ta O3 Ga4 116(2) 1_655 2_656
Ga1 O3 Ga4 116(2) 1_655 2_656
O1 O3 Ga4 157(2) 2_655 2_656
Ga2 O3 Ga4 148(2) 2_655 2_656
O3 O3 Ga4 131(3) 2_755 2_656
O7 O3 Ga4 108.5(17) 2_655 2_656
La2 O3 Ga4 96.0(17) . 2_656
Ga4 O3 Ga4 82.9(15) 3_544 2_656
La1 O3 Ga4 53.9(9) 3_654 2_656
La1 O3 Ga4 51.9(10) 2_556 2_656
Ga4 O3 Ga4 78.0(13) 3_554 2_656
O7 O3 Ga4 92.6(16) . 2_656
Ga2 O3 Ga3 131(3) . 1_655
Ga3 O3 Ga3 98(3) . 1_655
La2 O3 Ga3 53.5(13) 1_655 1_655
O4 O3 Ga3 99(2) . 1_655
O6 O3 Ga3 65.8(19) . 1_655
La1 O3 Ga3 59.0(13) 2_656 1_655
O5 O3 Ga3 58.1(18) 2_655 1_655
O1 O3 Ga3 51.6(15) 1_655 1_655
O2 O3 Ga3 107(2) 4_645 1_655
O5 O3 Ga3 129(3) . 1_655
O3 O3 Ga3 110(4) 2_655 1_655
O1 O3 Ga3 164(2) . 1_655
O5 O3 Ga3 21.4(9) 1_655 1_655
Ta O3 Ga3 42.9(9) 1_655 1_655
Ga1 O3 Ga3 42.9(9) 1_655 1_655
O1 O3 Ga3 67.6(13) 2_655 1_655
Ga2 O3 Ga3 93.5(16) 2_655 1_655
O3 O3 Ga3 21.2(10) 2_755 1_655
O7 O3 Ga3 91.3(16) 2_655 1_655
La2 O3 Ga3 147(2) . 1_655
Ga4 O3 Ga3 90.2(15) 3_544 1_655
La1 O3 Ga3 85.1(11) 3_654 1_655
La1 O3 Ga3 147(2) 2_556 1_655
Ga4 O3 Ga3 114.2(14) 3_554 1_655
O7 O3 Ga3 125.1(17) . 1_655
Ga4 O3 Ga3 114.2(16) 2_656 1_655
Ga2 O3 Ga2 92(2) . 1_655
Ga3 O3 Ga2 138(4) . 1_655
La2 O3 Ga2 47.6(11) 1_655 1_655
O4 O3 Ga2 65.0(19) . 1_655
O6 O3 Ga2 85(2) . 1_655
La1 O3 Ga2 48.1(10) 2_656 1_655
O5 O3 Ga2 97(2) 2_655 1_655
O1 O3 Ga2 12.0(11) 1_655 1_655
O2 O3 Ga2 79.5(17) 4_645 1_655
O5 O3 Ga2 153(3) . 1_655
O3 O3 Ga2 138(4) 2_655 1_655
O1 O3 Ga2 124(2) . 1_655
O5 O3 Ga2 45.4(12) 1_655 1_655
Ta O3 Ga2 78.4(14) 1_655 1_655
Ga1 O3 Ga2 78.4(14) 1_655 1_655
O1 O3 Ga2 85.2(15) 2_655 1_655
Ga2 O3 Ga2 111.6(17) 2_655 1_655
O3 O3 Ga2 48.2(15) 2_755 1_655
O7 O3 Ga2 76.5(13) 2_655 1_655
La2 O3 Ga2 140.2(19) . 1_655
Ga4 O3 Ga2 112.4(18) 3_544 1_655
La1 O3 Ga2 45.5(6) 3_654 1_655
La1 O3 Ga2 135.2(19) 2_556 1_655
Ga4 O3 Ga2 83.7(11) 3_554 1_655
O7 O3 Ga2 104.4(15) . 1_655
Ga4 O3 Ga2 84.1(12) 2_656 1_655
Ga3 O3 Ga2 39.6(6) 1_655 1_655
Ga2 O3 O4 85(2) . 2_655
Ga3 O3 O4 75(3) . 2_655
La2 O3 O4 68.1(18) 1_655 2_655
O4 O3 O4 71.0(19) . 2_655
O6 O3 O4 147(2) . 2_655
La1 O3 O4 162(2) 2_656 2_655
O5 O3 O4 85(2) 2_655 2_655
O1 O3 O4 112(2) 1_655 2_655
O2 O3 O4 132(2) 4_645 2_655
O5 O3 O4 93(2) . 2_655
O3 O3 O4 37.5(10) 2_655 2_655
O1 O3 O4 71.2(17) . 2_655
O5 O3 O4 132(2) 1_655 2_655
Ta O3 O4 119(2) 1_655 2_655
Ga1 O3 O4 119(2) 1_655 2_655
O1 O3 O4 44.6(14) 2_655 2_655
Ga2 O3 O4 24.7(12) 2_655 2_655
O3 O3 O4 90(2) 2_755 2_655
O7 O3 O4 40.5(11) 2_655 2_655
La2 O3 O4 35.9(10) . 2_655
Ga4 O3 O4 127.2(19) 3_544 2_655
La1 O3 O4 101.4(13) 3_654 2_655
La1 O3 O4 99.2(17) 2_556 2_655
Ga4 O3 O4 54.7(8) 3_554 2_655
O7 O3 O4 33.2(10) . 2_655
Ga4 O3 O4 124.1(15) 2_656 2_655
Ga3 O3 O4 111.5(18) 1_655 2_655
Ga2 O3 O4 114.5(17) 1_655 2_655
Ga2 O3 O7 82(2) . 1_655
Ga3 O3 O7 130(3) . 1_655
La2 O3 O7 16.8(9) 1_655 1_655
O4 O3 O7 41.3(16) . 1_655
O6 O3 O7 124(2) . 1_655
La1 O3 O7 89.4(16) 2_656 1_655
O5 O3 O7 100(2) 2_655 1_655
O1 O3 O7 39.2(13) 1_655 1_655
O2 O3 O7 103(2) 4_645 1_655
O5 O3 O7 165(3) . 1_655
O3 O3 O7 104(3) 2_655 1_655
O1 O3 O7 106(2) . 1_655
O5 O3 O7 79.1(14) 1_655 1_655
Ta O3 O7 103.6(16) 1_655 1_655
Ga1 O3 O7 103.6(16) 1_655 1_655
O1 O3 O7 56.7(13) 2_655 1_655
Ga2 O3 O7 76.5(14) 2_655 1_655
O3 O3 O7 51.5(10) 2_755 1_655
O7 O3 O7 34.8(14) 2_655 1_655
La2 O3 O7 100.2(17) . 1_655
Ga4 O3 O7 151(2) 3_544 1_655
La1 O3 O7 48.7(9) 3_654 1_655
La1 O3 O7 143.9(19) 2_556 1_655
Ga4 O3 O7 52.6(9) 3_554 1_655
O7 O3 O7 66.2(11) . 1_655
Ga4 O3 O7 102.6(14) 2_656 1_655
Ga3 O3 O7 61.8(9) 1_655 1_655
Ga2 O3 O7 42.1(8) 1_655 1_655
O4 O3 O7 72.9(14) 2_655 1_655
Ga2 O3 O2 97(3) . 1_545
Ga3 O3 O2 71(2) . 1_545
La2 O3 O2 153(3) 1_655 1_545
O4 O3 O2 134(3) . 1_545
O6 O3 O2 35.1(16) . 1_545
La1 O3 O2 62.1(15) 2_656 1_545
O5 O3 O2 87(2) 2_655 1_545
O1 O3 O2 112(2) 1_655 1_545
O2 O3 O2 58.4(18) 4_645 1_545
O5 O3 O2 43.0(17) . 1_545
O3 O3 O2 103.3(19) 2_655 1_545
O1 O3 O2 86(2) . 1_545
O5 O3 O2 80.0(18) 1_655 1_545
Ta O3 O2 67.1(13) 1_655 1_545
Ga1 O3 O2 67.1(13) 1_655 1_545
O1 O3 O2 141(2) 2_655 1_545
Ga2 O3 O2 129.5(17) 2_655 1_545
O3 O3 O2 118.4(13) 2_755 1_545
O7 O3 O2 167(2) 2_655 1_545
La2 O3 O2 105.2(16) . 1_545
Ga4 O3 O2 20.7(6) 3_544 1_545
La1 O3 O2 111.4(17) 3_654 1_545
La1 O3 O2 46.4(10) 2_556 1_545
Ga4 O3 O2 135.4(19) 3_554 1_545
O7 O3 O2 134.1(18) . 1_545
Ga4 O3 O2 62.3(12) 2_656 1_545
Ga3 O3 O2 100.6(16) 1_655 1_545
Ga2 O3 O2 109.9(17) 1_655 1_545
O4 O3 O2 135.5(19) 2_655 1_545
O7 O3 O2 151.5(19) 1_655 1_545
Ga2 O3 O6 127(3) . 2_655
Ga3 O3 O6 3.5(19) . 2_655
La2 O3 O6 117(2) 1_655 2_655
O4 O3 O6 144(3) . 2_655
O6 O3 O6 74(2) . 2_655
La1 O3 O6 121(2) 2_656 2_655
O5 O3 O6 44.0(16) 2_655 2_655
O1 O3 O6 153(3) 1_655 2_655
O2 O3 O6 124(2) 4_645 2_655
O5 O3 O6 41.1(15) . 2_655
O3 O3 O6 37.1(14) 2_655 2_655
O1 O3 O6 94.8(18) . 2_655
O5 O3 O6 99(2) 1_655 2_655
Ta O3 O6 65.4(14) 1_655 2_655
Ga1 O3 O6 65.4(14) 1_655 2_655
O1 O3 O6 76.3(17) 2_655 2_655
Ga2 O3 O6 60.2(13) 2_655 2_655
O3 O3 O6 96(2) 2_755 2_655
O7 O3 O6 113(2) 2_655 2_655
La2 O3 O6 69.7(13) . 2_655
Ga4 O3 O6 53.8(11) 3_544 2_655
La1 O3 O6 173(2) 3_654 2_655
La1 O3 O6 74.2(11) 2_556 2_655
Ga4 O3 O6 125(2) 3_554 2_655
O7 O3 O6 101.1(18) . 2_655
Ga4 O3 O6 123.7(17) 2_656 2_655
Ga3 O3 O6 101.4(17) 1_655 2_655
Ga2 O3 O6 141(2) 1_655 2_655
O4 O3 O6 74.6(17) 2_655 2_655
O7 O3 O6 133(2) 1_655 2_655
O2 O3 O6 69.5(12) 1_545 2_655
Ga2 O3 La1 153(3) . 1_654
Ga3 O3 La1 56(2) . 1_654
La2 O3 La1 61.9(15) 1_655 1_654
O4 O3 La1 116(2) . 1_654
O6 O3 La1 83(2) . 1_654
La1 O3 La1 106(2) 2_656 1_654
O5 O3 La1 22.3(13) 2_655 1_654
O1 O3 La1 96(2) 1_655 1_654
O2 O3 La1 155(3) 4_645 1_654
O5 O3 La1 100(2) . 1_654
O3 O3 La1 59(3) 2_655 1_654
O1 O3 La1 140(2) . 1_654
O5 O3 La1 64.1(15) 1_655 1_654
Ta O3 La1 48.6(10) 1_655 1_654
Ga1 O3 La1 48.6(10) 1_655 1_654
O1 O3 La1 34.0(10) 2_655 1_654
Ga2 O3 La1 48.3(10) 2_655 1_654
O3 O3 La1 37.9(15) 2_755 1_654
O7 O3 La1 82.3(16) 2_655 1_654
La2 O3 La1 100.2(16) . 1_654
Ga4 O3 La1 88.4(14) 3_544 1_654
La1 O3 La1 124.8(15) 3_654 1_654
La1 O3 La1 133.7(16) 2_556 1_654
Ga4 O3 La1 114.4(17) 3_554 1_654
O7 O3 La1 102.9(18) . 1_654
Ga4 O3 La1 163(2) 2_656 1_654
Ga3 O3 La1 51.3(9) 1_655 1_654
Ga2 O3 La1 86.1(12) 1_655 1_654
O4 O3 La1 72.4(15) 2_655 1_654
O7 O3 La1 78.6(12) 1_655 1_654
O2 O3 La1 108.9(15) 1_545 1_654
O6 O3 La1 59.6(12) 2_655 1_654
Ga2 O3 O6 168(3) . 2_755
Ga3 O3 O6 61(3) . 2_755
La2 O3 O6 74.6(18) 1_655 2_755
O4 O3 O6 130(3) . 2_755
O6 O3 O6 57(2) . 2_755
La1 O3 O6 80.2(19) 2_656 2_755
O5 O3 O6 22.5(16) 2_655 2_755
O1 O3 O6 88(2) 1_655 2_755
O2 O3 O6 127(3) 4_645 2_755
O5 O3 O6 97(2) . 2_755
O3 O3 O6 81(3) 2_655 2_755
O1 O3 O6 160(2) . 2_755
O5 O3 O6 40.0(13) 1_655 2_755
Ta O3 O6 21.3(9) 1_655 2_755
Ga1 O3 O6 21.3(9) 1_655 2_755
O1 O3 O6 60.6(15) 2_655 2_755
Ga2 O3 O6 76.1(16) 2_655 2_755
O3 O3 O6 37.6(12) 2_755 2_755
O7 O3 O6 105(2) 2_655 2_755
La2 O3 O6 124(2) . 2_755
Ga4 O3 O6 68.8(13) 3_544 2_755
La1 O3 O6 121.7(17) 3_654 2_755
La1 O3 O6 127.0(17) 2_556 2_755
Ga4 O3 O6 137.2(19) 3_554 2_755
O7 O3 O6 131(2) . 2_755
Ga4 O3 O6 135(2) 2_656 2_755
Ga3 O3 O6 36.6(10) 1_655 2_755
Ga2 O3 O6 76.3(14) 1_655 2_755
O4 O3 O6 100.5(18) 2_655 2_755
O7 O3 O6 89.0(14) 1_655 2_755
O2 O3 O6 87.2(15) 1_545 2_755
O6 O3 O6 64.7(12) 2_655 2_755
La1 O3 O6 28.2(9) 1_654 2_755
Ga2 O3 O4 57(2) . 4_645
Ga3 O3 O4 102(3) . 4_645
La2 O3 O4 144(2) 1_655 4_645
O4 O3 O4 94(2) . 4_645
O6 O3 O4 69(2) . 4_645
La1 O3 O4 64(2) 2_656 4_645
O5 O3 O4 127(2) 2_655 4_645
O1 O3 O4 97(3) 1_655 4_645
O2 O3 O4 25.3(17) 4_645 4_645
O5 O3 O4 59.1(18) . 4_645
O3 O3 O4 119(4) 2_655 4_645
O1 O3 O4 56.0(15) . 4_645
O5 O3 O4 102(2) 1_655 4_645
Ta O3 O4 104.2(19) 1_655 4_645
Ga1 O3 O4 104.2(19) 1_655 4_645
O1 O3 O4 170(2) 2_655 4_645
Ga2 O3 O4 143(2) 2_655 4_645
O3 O3 O4 143(3) 2_755 4_645
O7 O3 O4 128.1(17) 2_655 4_645
La2 O3 O4 91.1(14) . 4_645
Ga4 O3 O4 61.1(12) 3_544 4_645
La1 O3 O4 78.7(15) 3_654 4_645
La1 O3 O4 32.3(9) 2_556 4_645
Ga4 O3 O4 95.7(12) 3_554 4_645
O7 O3 O4 102.7(14) . 4_645
Ga4 O3 O4 24.8(10) 2_656 4_645
Ga3 O3 O4 122(2) 1_655 4_645
Ga2 O3 O4 103(2) 1_655 4_645
O4 O3 O4 126.3(19) 2_655 4_645
O7 O3 O4 127.4(17) 1_655 4_645
O2 O3 O4 40.5(10) 1_545 4_645
O6 O3 O4 99.2(15) 2_655 4_645
La1 O3 O4 149.4(15) 1_654 4_645
O6 O3 O4 125.4(19) 2_755 4_645
Ga2 O3 O1 87(3) . 4_645
Ga3 O3 O1 104(3) . 4_645
La2 O3 O1 123(2) 1_655 4_645
O4 O3 O1 108(2) . 4_645
O6 O3 O1 37.1(15) . 4_645
La1 O3 O1 28.2(9) 2_656 4_645
O5 O3 O1 102(2) 2_655 4_645
O1 O3 O1 76.9(16) 1_655 4_645
O2 O3 O1 38.3(17) 4_645 4_645
O5 O3 O1 78(2) . 4_645
O3 O3 O1 138.7(18) 2_655 4_645
O1 O3 O1 96(2) . 4_645
O5 O3 O1 61.5(15) 1_655 4_645
Ta O3 O1 69.8(14) 1_655 4_645
Ga1 O3 O1 69.8(14) 1_655 4_645
O1 O3 O1 148(2) 2_655 4_645
Ga2 O3 O1 161(2) 2_655 4_645
O3 O3 O1 103.2(19) 2_755 4_645
O7 O3 O1 144.1(19) 2_655 4_645
La2 O3 O1 130.6(19) . 4_645
Ga4 O3 O1 49.1(11) 3_544 4_645
La1 O3 O1 79.8(14) 3_654 4_645
La1 O3 O1 67.5(12) 2_556 4_645
Ga4 O3 O1 121.4(17) 3_554 4_645
O7 O3 O1 138.7(19) . 4_645
Ga4 O3 O1 46.0(10) 2_656 4_645
Ga3 O3 O1 82.0(13) 1_655 4_645
Ga2 O3 O1 76.1(12) 1_655 4_645
O4 O3 O1 166.4(19) 2_655 4_645
O7 O3 O1 116.1(16) 1_655 4_645
O2 O3 O1 35.7(9) 1_545 4_645
O6 O3 O1 102.9(17) 2_655 4_645
La1 O3 O1 118.2(17) 1_654 4_645
O6 O3 O1 90.1(16) 2_755 4_645
O4 O3 O1 40.4(14) 4_645 4_645
Ga2 O3 Ga2 79(3) . 4_645
Ga3 O3 Ga2 93(3) . 4_645
La2 O3 Ga2 144(2) 1_655 4_645
O4 O3 Ga2 112(2) . 4_645
O6 O3 Ga2 45.0(15) . 4_645
La1 O3 Ga2 49.8(12) 2_656 4_645
O5 O3 Ga2 107(2) 2_655 4_645
O1 O3 Ga2 96(2) 1_655 4_645
O2 O3 Ga2 36.4(14) 4_645 4_645
O5 O3 Ga2 58.4(18) . 4_645
O3 O3 Ga2 122(3) 2_655 4_645
O1 O3 Ga2 79(2) . 4_645
O5 O3 Ga2 81.2(18) 1_655 4_645
Ta O3 Ga2 80.4(15) 1_655 4_645
Ga1 O3 Ga2 80.4(15) 1_655 4_645
O1 O3 Ga2 161(2) 2_655 4_645
Ga2 O3 Ga2 149.6(17) 2_655 4_645
O3 O3 Ga2 123.3(19) 2_755 4_645
O7 O3 Ga2 150(2) 2_655 4_645
La2 O3 Ga2 109.4(16) . 4_645
Ga4 O3 Ga2 42.1(8) 3_544 4_645
La1 O3 Ga2 89.4(14) 3_654 4_645
La1 O3 Ga2 45.9(8) 2_556 4_645
Ga4 O3 Ga2 118.2(17) 3_554 4_645
O7 O3 Ga2 126.5(18) . 4_645
Ga4 O3 Ga2 41.1(8) 2_656 4_645
Ga3 O3 Ga2 102.3(16) 1_655 4_645
Ga2 O3 Ga2 96.8(14) 1_655 4_645
O4 O3 Ga2 145.1(18) 2_655 4_645
O7 O3 Ga2 133.9(17) 1_655 4_645
O2 O3 Ga2 22.2(6) 1_545 4_645
O6 O3 Ga2 91.1(14) 2_655 4_645
La1 O3 Ga2 127.4(17) 1_654 4_645
O6 O3 Ga2 101.7(17) 2_755 4_645
O4 O3 Ga2 23.8(10) 4_645 4_645
O1 O3 Ga2 21.8(5) 4_645 4_645
Ga2 O3 Ga1 107(3) . .
Ga3 O3 Ga1 29.0(18) . .
La2 O3 Ga1 142(3) 1_655 .
O4 O3 Ga1 139(3) . .
O6 O3 Ga1 71.1(19) . .
La1 O3 Ga1 113(2) 2_656 .
O5 O3 Ga1 67.3(16) 2_655 .
O1 O3 Ga1 163(3) 1_655 .
O2 O3 Ga1 99(2) 4_645 .
O5 O3 Ga1 15.3(13) . .
O3 O3 Ga1 51.7(19) 2_655 .
O1 O3 Ga1 75.7(16) . .
O5 O3 Ga1 110(2) 1_655 .
Ta O3 Ga1 78.2(13) 1_655 .
Ga1 O3 Ga1 78.2(13) 1_655 .
O1 O3 Ga1 100.1(17) 2_655 .
Ga2 O3 Ga1 79.0(12) 2_655 .
O3 O3 Ga1 120(2) 2_755 .
O7 O3 Ga1 125(2) 2_655 .
La2 O3 Ga1 64.6(10) . .
Ga4 O3 Ga1 44.0(7) 3_544 .
La1 O3 Ga1 150(2) 3_654 .
La1 O3 Ga1 48.6(7) 2_556 .
Ga4 O3 Ga1 121.2(17) 3_554 .
O7 O3 Ga1 100.4(16) . .
Ga4 O3 Ga1 98.2(15) 2_656 .
Ga3 O3 Ga1 120.1(17) 1_655 .
Ga2 O3 Ga1 155(2) 1_655 .
O4 O3 Ga1 84.9(16) 2_655 .
O7 O3 Ga1 156(2) 1_655 .
O2 O3 Ga1 52.0(9) 1_545 .
O6 O3 Ga1 25.8(7) 2_655 .
La1 O3 Ga1 85.1(12) 1_654 .
O6 O3 Ga1 85.0(14) 2_755 .
O4 O3 Ga1 74.2(12) 4_645 .
O1 O3 Ga1 87.7(14) 4_645 .
Ga2 O3 Ga1 70.6(10) 4_645 .
Ga2 O3 Ta 107(3) . .
Ga3 O3 Ta 29.0(18) . .
La2 O3 Ta 142(3) 1_655 .
O4 O3 Ta 139(3) . .
O6 O3 Ta 71.1(19) . .
La1 O3 Ta 113(2) 2_656 .
O5 O3 Ta 67.3(16) 2_655 .
O1 O3 Ta 163(3) 1_655 .
O2 O3 Ta 99(2) 4_645 .
O5 O3 Ta 15.3(13) . .
O3 O3 Ta 51.7(19) 2_655 .
O1 O3 Ta 75.7(16) . .
O5 O3 Ta 110(2) 1_655 .
Ta O3 Ta 78.2(13) 1_655 .
Ga1 O3 Ta 78.2(13) 1_655 .
O1 O3 Ta 100.1(17) 2_655 .
Ga2 O3 Ta 79.0(12) 2_655 .
O3 O3 Ta 120(2) 2_755 .
O7 O3 Ta 125(2) 2_655 .
La2 O3 Ta 64.6(10) . .
Ga4 O3 Ta 44.0(7) 3_544 .
La1 O3 Ta 150(2) 3_654 .
La1 O3 Ta 48.6(7) 2_556 .
Ga4 O3 Ta 121.2(17) 3_554 .
O7 O3 Ta 100.4(16) . .
Ga4 O3 Ta 98.2(15) 2_656 .
Ga3 O3 Ta 120.1(17) 1_655 .
Ga2 O3 Ta 155(2) 1_655 .
O4 O3 Ta 84.9(16) 2_655 .
O7 O3 Ta 156(2) 1_655 .
O2 O3 Ta 52.0(9) 1_545 .
O6 O3 Ta 25.8(7) 2_655 .
La1 O3 Ta 85.1(12) 1_654 .
O6 O3 Ta 85.0(14) 2_755 .
O4 O3 Ta 74.2(12) 4_645 .
O1 O3 Ta 87.7(14) 4_645 .
Ga2 O3 Ta 70.6(10) 4_645 .
Ga1 O3 Ta 0.00(17) . .
Ga2 O3 O7 148(3) . 2_645
Ga3 O3 O7 43(2) . 2_645
La2 O3 O7 113(2) 1_655 2_645
O4 O3 O7 168(3) . 2_645
O6 O3 O7 34.0(16) . 2_645
La1 O3 O7 78.4(18) 2_656 2_645
O5 O3 O7 35.5(15) 2_655 2_645
O1 O3 O7 114(2) 1_655 2_645
O2 O3 O7 106(3) 4_645 2_645
O5 O3 O7 60.6(18) . 2_645
O3 O3 O7 78.0(15) 2_655 2_645
O1 O3 O7 126(2) . 2_645
O5 O3 O7 57.7(15) 1_655 2_645
Ta O3 O7 25.5(8) 1_655 2_645
Ga1 O3 O7 25.5(8) 1_655 2_645
O1 O3 O7 90.2(18) 2_655 2_645
Ga2 O3 O7 91.4(16) 2_655 2_645
O3 O3 O7 75.9(13) 2_755 2_645
O7 O3 O7 139(2) 2_655 2_645
La2 O3 O7 113.4(16) . 2_645
Ga4 O3 O7 31.5(7) 3_544 2_645
La1 O3 O7 142(2) 3_654 2_645
La1 O3 O7 88.4(15) 2_556 2_645
Ga4 O3 O7 168(2) 3_554 2_645
O7 O3 O7 144.5(18) . 2_645
Ga4 O3 O7 112.2(18) 2_656 2_645
Ga3 O3 O7 68.3(14) 1_655 2_645
Ga2 O3 O7 103.1(17) 1_655 2_645
O4 O3 O7 113.4(18) 2_655 2_645
O7 O3 O7 127.4(18) 1_655 2_645
O2 O3 O7 51.8(10) 1_545 2_645
O6 O3 O7 44.2(12) 2_655 2_645
La1 O3 O7 57.2(11) 1_654 2_645
O6 O3 O7 38.7(11) 2_755 2_645
O4 O3 O7 92.3(15) 4_645 2_645
O1 O3 O7 70.2(13) 4_645 2_645
Ga2 O3 O7 71.2(12) 4_645 2_645
Ga1 O3 O7 52.9(10) . 2_645
Ta O3 O7 52.9(10) . 2_645
Ga2 O3 Ga4 147(3) . 4_645
Ga3 O3 Ga4 20.8(19) . 4_645
La2 O3 Ga4 112(2) 1_655 4_645
O4 O3 Ga4 161(2) . 4_645
O6 O3 Ga4 55.6(17) . 4_645
La1 O3 Ga4 101(2) 2_656 4_645
O5 O3 Ga4 28.5(13) 2_655 4_645
O1 O3 Ga4 132(3) 1_655 4_645
O2 O3 Ga4 122(3) 4_645 4_645
O5 O3 Ga4 53.1(16) . 4_645
O3 O3 Ga4 55.6(12) 2_655 4_645
O1 O3 Ga4 115.5(19) . 4_645
O5 O3 Ga4 76.0(17) 1_655 4_645
Ta O3 Ga4 42.3(8) 1_655 4_645
Ga1 O3 Ga4 42.3(8) 1_655 4_645
O1 O3 Ga4 77.4(15) 2_655 4_645
Ga2 O3 Ga4 71.5(12) 2_655 4_645
O3 O3 Ga4 80.6(16) 2_755 4_645
O7 O3 Ga4 124(2) 2_655 4_645
La2 O3 Ga4 92.7(13) . 4_645
Ga4 O3 Ga4 43.6(7) 3_544 4_645
La1 O3 Ga4 163.5(19) 3_654 4_645
La1 O3 Ga4 86.2(12) 2_556 4_645
Ga4 O3 Ga4 145.9(19) 3_554 4_645
O7 O3 Ga4 122.0(18) . 4_645
Ga4 O3 Ga4 125.6(17) 2_656 4_645
Ga3 O3 Ga4 80.6(13) 1_655 4_645
Ga2 O3 Ga4 119.5(17) 1_655 4_645
O4 O3 Ga4 91.6(16) 2_655 4_645
O7 O3 Ga4 128.3(18) 1_655 4_645
O2 O3 Ga4 63.6(10) 1_545 4_645
O6 O3 Ga4 23.1(9) 2_655 4_645
La1 O3 Ga4 49.8(8) 1_654 4_645
O6 O3 Ga4 44.7(11) 2_755 4_645
O4 O3 Ga4 101.8(13) 4_645 4_645
O1 O3 Ga4 90.0(14) 4_645 4_645
Ga2 O3 Ga4 85.6(12) 4_645 4_645
Ga1 O3 Ga4 40.4(6) . 4_645
Ta O3 Ga4 40.4(6) . 4_645
O7 O3 Ga4 22.5(7) 2_645 4_645
Ga2 O3 Ga4 77(3) . 4_655
Ga3 O3 Ga4 95(3) . 4_655
La2 O3 Ga4 50.6(14) 1_655 4_655
O4 O3 Ga4 52.3(12) . 4_655
O6 O3 Ga4 160(3) . 4_655
La1 O3 Ga4 140.6(18) 2_656 4_655
O5 O3 Ga4 95(2) 2_655 4_655
O1 O3 Ga4 90.1(17) 1_655 4_655
O2 O3 Ga4 124(3) 4_645 4_655
O5 O3 Ga4 113(2) . 4_655
O3 O3 Ga4 58.3(11) 2_655 4_655
O1 O3 Ga4 75.5(17) . 4_655
O5 O3 Ga4 123(2) 1_655 4_655
Ta O3 Ga4 125(2) 1_655 4_655
Ga1 O3 Ga4 125(2) 1_655 4_655
O1 O3 Ga4 43.4(11) 2_655 4_655
Ga2 O3 Ga4 37.9(8) 2_655 4_655
O3 O3 Ga4 81.3(14) 2_755 4_655
O7 O3 Ga4 18.7(8) 2_655 4_655
La2 O3 Ga4 50.5(10) . 4_655
Ga4 O3 Ga4 148.8(17) 3_544 4_655
La1 O3 Ga4 81.5(12) 3_654 4_655
La1 O3 Ga4 112.0(17) 2_556 4_655
Ga4 O3 Ga4 39.8(7) 3_554 4_655
O7 O3 Ga4 27.4(8) . 4_655
Ga4 O3 Ga4 117.3(16) 2_656 4_655
Ga3 O3 Ga4 101.2(14) 1_655 4_655
Ga2 O3 Ga4 94.1(12) 1_655 4_655
O4 O3 Ga4 21.8(8) 2_655 4_655
O7 O3 Ga4 52.1(9) 1_655 4_655
O2 O3 Ga4 155.5(17) 1_545 4_655
O6 O3 Ga4 95.3(16) 2_655 4_655
La1 O3 Ga4 76.9(12) 1_654 4_655
O6 O3 Ga4 104.0(17) 2_755 4_655
O4 O3 Ga4 130.1(15) 4_645 4_655
O1 O3 Ga4 160.6(17) 4_645 4_655
Ga2 O3 Ga4 153.9(19) 4_645 4_655
Ga1 O3 Ga4 106.5(14) . 4_655
Ta O3 Ga4 106.5(14) . 4_655
O7 O3 Ga4 128.9(18) 2_645 4_655
Ga4 O3 Ga4 109.4(15) 4_645 4_655
Ga2 O3 O4 107(2) . 2_755
Ga3 O3 O4 103(3) . 2_755
La2 O3 O4 11.9(11) 1_655 2_755
O4 O3 O4 66(2) . 2_755
O6 O3 O4 117(2) . 2_755
La1 O3 O4 101.6(17) 2_656 2_755
O5 O3 O4 73(2) 2_655 2_755
O1 O3 O4 59.3(15) 1_655 2_755
O2 O3 O4 130(2) 4_645 2_755
O5 O3 O4 145(3) . 2_755
O3 O3 O4 83(3) 2_655 2_755
O1 O3 O4 122(2) . 2_755
O5 O3 O4 73.3(14) 1_655 2_755
Ta O3 O4 85.3(13) 1_655 2_755
Ga1 O3 O4 85.3(13) 1_655 2_755
O1 O3 O4 30.8(14) 2_655 2_755
Ga2 O3 O4 55.9(17) 2_655 2_755
O3 O3 O4 33.3(7) 2_755 2_755
O7 O3 O4 41.0(14) 2_655 2_755
La2 O3 O4 98(2) . 2_755
Ga4 O3 O4 135.2(16) 3_544 2_755
La1 O3 O4 77.0(10) 3_654 2_755
La1 O3 O4 161(2) 2_556 2_755
Ga4 O3 O4 71.0(11) 3_554 2_755
O7 O3 O4 73.9(15) . 2_755
Ga4 O3 O4 130.8(14) 2_656 2_755
Ga3 O3 O4 52.0(8) 1_655 2_755
Ga2 O3 O4 55.8(9) 1_655 2_755
O4 O3 O4 63.3(15) 2_655 2_755
O7 O3 O4 28.5(9) 1_655 2_755
O2 O3 O4 151.7(16) 1_545 2_755
O6 O3 O4 105(2) 2_655 2_755
La1 O3 O4 50.6(11) 1_654 2_755
O6 O3 O4 66.4(11) 2_755 2_755
O4 O3 O4 155(2) 4_645 2_755
O1 O3 O4 129.5(17) 4_645 2_755
Ga2 O3 O4 151(2) 4_645 2_755
Ga1 O3 O4 130(2) . 2_755
Ta O3 O4 130(2) . 2_755
O7 O3 O4 104.5(15) 2_645 2_755
Ga4 O3 O4 100.4(15) 4_645 2_755
Ga4 O3 O4 49.3(13) 4_655 2_755
Ga2 O3 O2 16.0(15) . .
Ga3 O3 O2 134(4) . .
La2 O3 O2 82.8(18) 1_655 .
O4 O3 O2 27.0(19) . .
O6 O3 O2 137(3) . .
La1 O3 O2 99.2(19) 2_656 .
O5 O3 O2 157(3) 2_655 .
O1 O3 O2 74.5(18) 1_655 .
O2 O3 O2 62.1(18) 4_645 .
O5 O3 O2 105(2) . .
O3 O3 O2 104(2) 2_655 .
O1 O3 O2 39.9(13) . .
O5 O3 O2 130(2) 1_655 .
Ta O3 O2 163(2) 1_655 .
Ga1 O3 O2 163(2) 1_655 .
O1 O3 O2 103.9(19) 2_655 .
Ga2 O3 O2 97.3(18) 2_655 .
O3 O3 O2 119.7(12) 2_755 .
O7 O3 O2 55.5(12) 2_655 .
La2 O3 O2 62.5(12) . .
Ga4 O3 O2 133(2) 3_544 .
La1 O3 O2 42.2(9) 3_654 .
La1 O3 O2 75.7(14) 2_556 .
Ga4 O3 O2 23.3(6) 3_554 .
O7 O3 O2 40.0(10) . .
Ga4 O3 O2 55.1(10) 2_656 .
Ga3 O3 O2 124.4(15) 1_655 .
Ga2 O3 O2 86.4(13) 1_655 .
O4 O3 O2 73.2(10) 2_655 .
O7 O3 O2 68.2(12) 1_655 .
O2 O3 O2 112.8(18) 1_545 .
O6 O3 O2 131(2) 2_655 .
La1 O3 O2 137.7(19) 1_654 .
O6 O3 O2 157.2(19) 2_755 .
O4 O3 O2 72.6(11) 4_645 .
O1 O3 O2 100.1(17) 4_645 .
Ga2 O3 O2 94.8(16) 4_645 .
Ga1 O3 O2 115.5(17) . .
Ta O3 O2 115.5(17) . .
O7 O3 O2 164(2) 2_645 .
Ga4 O3 O2 153.9(18) 4_645 .
Ga4 O3 O2 62.2(11) 4_655 .
O4 O3 O2 91.7(12) 2_755 .
Ga2 O3 O6 25.0(18) . 4_655
Ga3 O3 O6 119(3) . 4_655
La2 O3 O6 120(2) 1_655 4_655
O4 O3 O6 65(2) . 4_655
O6 O3 O6 100(2) . 4_655
La1 O3 O6 80.1(19) 2_656 4_655
O5 O3 O6 156(2) 2_655 4_655
O1 O3 O6 90(2) 1_655 4_655
O2 O3 O6 31.0(16) 4_645 4_655
O5 O3 O6 76(2) . 4_655
O3 O3 O6 115(4) 2_655 4_655
O1 O3 O6 33.6(17) . 4_655
O5 O3 O6 122(3) 1_655 4_655
Ta O3 O6 135(2) 1_655 4_655
Ga1 O3 O6 135(2) 1_655 4_655
O1 O3 O6 143(2) 2_655 4_655
Ga2 O3 O6 126(2) 2_655 4_655
O3 O3 O6 148(2) 2_755 4_655
O7 O3 O6 96.4(18) 2_655 4_655
La2 O3 O6 73.4(15) . 4_655
Ga4 O3 O6 91.8(16) 3_544 4_655
La1 O3 O6 59.6(12) 3_654 4_655
La1 O3 O6 42.1(10) 2_556 4_655
Ga4 O3 O6 64.0(13) 3_554 4_655
O7 O3 O6 73.0(16) . 4_655
Ga4 O3 O6 22.7(9) 2_656 4_655
Ga3 O3 O6 135.3(19) 1_655 4_655
Ga2 O3 O6 99.9(16) 1_655 4_655
O4 O3 O6 102.3(16) 2_655 4_655
O7 O3 O6 104.0(15) 1_655 4_655
O2 O3 O6 71.8(14) 1_545 4_655
O6 O3 O6 115.5(18) 2_655 4_655
La1 O3 O6 173(2) 1_654 4_655
O6 O3 O6 156(2) 2_755 4_655
O4 O3 O6 31.8(9) 4_645 4_655
O1 O3 O6 66.4(14) 4_645 4_655
Ga2 O3 O6 55.0(12) 4_645 4_655
Ga1 O3 O6 90.5(14) . 4_655
Ta O3 O6 90.5(14) . 4_655
O7 O3 O6 123.3(19) 2_645 4_655
Ga4 O3 O6 127.7(16) 4_645 4_655
Ga4 O3 O6 99.7(17) 4_655 4_655
O4 O3 O6 131.1(13) 2_755 4_655
O2 O3 O6 41.0(10) . 4_655
Ga2 O3 O3 68(2) . 1_455
Ga3 O3 O3 63(3) . 1_455
La2 O3 O3 132.1(17) 1_655 1_455
O4 O3 O3 97(2) . 1_455
O6 O3 O3 106.1(19) . 1_455
La1 O3 O3 128.8(15) 2_656 1_455
O5 O3 O3 103.2(18) 2_655 1_455
O1 O3 O3 147.2(18) 1_655 1_455
O2 O3 O3 86.1(18) 4_645 1_455
O5 O3 O3 37(2) . 1_455
O3 O3 O3 55(3) 2_655 1_455
O1 O3 O3 35.0(16) . 1_455
O5 O3 O3 151.0(14) 1_655 1_455
Ta O3 O3 120.7(10) 1_655 1_455
Ga1 O3 O3 120.7(10) 1_655 1_455
O1 O3 O3 104.6(12) 2_655 1_455
Ga2 O3 O3 77.1(11) 2_655 1_455
O3 O3 O3 149(2) 2_755 1_455
O7 O3 O3 95.9(13) 2_655 1_455
La2 O3 O3 31.1(11) . 1_455
Ga4 O3 O3 78.8(11) 3_544 1_455
La1 O3 O3 113.7(10) 3_654 1_455
La1 O3 O3 34.6(11) 2_556 1_455
Ga4 O3 O3 80.0(9) 3_554 1_455
O7 O3 O3 63.4(10) . 1_455
Ga4 O3 O3 79.9(9) 2_656 1_455
Ga3 O3 O3 161.2(8) 1_655 1_455
Ga2 O3 O3 159.2(10) 1_655 1_455
O4 O3 O3 65.4(12) 2_655 1_455
O7 O3 O3 129.6(10) 1_655 1_455
O2 O3 O3 74.2(11) 1_545 1_455
O6 O3 O3 59.8(12) 2_655 1_455
La1 O3 O3 112.4(8) 1_654 1_455
O6 O3 O3 124.5(11) 2_755 1_455
O4 O3 O3 65.9(14) 4_645 1_455
O1 O3 O3 101.6(9) 4_645 1_455
Ga2 O3 O3 79.8(9) 4_645 1_455
Ga1 O3 O3 42.5(10) . 1_455
Ta O3 O3 42.5(10) . 1_455
O7 O3 O3 95.3(12) 2_645 1_455
Ga4 O3 O3 80.9(9) 4_645 1_455
Ga4 O3 O3 81.5(8) 4_655 1_455
O4 O3 O3 128.7(13) 2_755 1_455
O2 O3 O3 73.5(10) . 1_455
O6 O3 O3 61.2(11) 4_655 1_455
Ga2 O3 O3 112(2) . 1_655
Ga3 O3 O3 117(3) . 1_655
La2 O3 O3 47.9(17) 1_655 1_655
O4 O3 O3 83(2) . 1_655
O6 O3 O3 73.9(19) . 1_655
La1 O3 O3 51.2(15) 2_656 1_655
O5 O3 O3 76.8(18) 2_655 1_655
O1 O3 O3 32.8(18) 1_655 1_655
O2 O3 O3 93.9(18) 4_645 1_655
O5 O3 O3 143(2) . 1_655
O3 O3 O3 125(3) 2_655 1_655
O1 O3 O3 145.0(16) . 1_655
O5 O3 O3 29.0(14) 1_655 1_655
Ta O3 O3 59.3(10) 1_655 1_655
Ga1 O3 O3 59.3(10) 1_655 1_655
O1 O3 O3 75.4(12) 2_655 1_655
Ga2 O3 O3 102.9(11) 2_655 1_655
O3 O3 O3 31(2) 2_755 1_655
O7 O3 O3 84.1(13) 2_655 1_655
La2 O3 O3 148.9(11) . 1_655
Ga4 O3 O3 101.2(11) 3_544 1_655
La1 O3 O3 66.3(10) 3_654 1_655
La1 O3 O3 145.4(11) 2_556 1_655
Ga4 O3 O3 100.0(9) 3_554 1_655
O7 O3 O3 116.6(10) . 1_655
Ga4 O3 O3 100.1(9) 2_656 1_655
Ga3 O3 O3 18.8(8) 1_655 1_655
Ga2 O3 O3 20.8(10) 1_655 1_655
O4 O3 O3 114.6(12) 2_655 1_655
O7 O3 O3 50.4(10) 1_655 1_655
O2 O3 O3 105.8(10) 1_545 1_655
O6 O3 O3 120.2(12) 2_655 1_655
La1 O3 O3 67.6(8) 1_654 1_655
O6 O3 O3 55.5(11) 2_755 1_655
O4 O3 O3 114.1(14) 4_645 1_655
O1 O3 O3 78.4(9) 4_645 1_655
Ga2 O3 O3 100.2(9) 4_645 1_655
Ga1 O3 O3 137.5(10) . 1_655
Ta O3 O3 137.5(10) . 1_655
O7 O3 O3 84.7(12) 2_645 1_655
Ga4 O3 O3 99.1(9) 4_645 1_655
Ga4 O3 O3 98.5(8) 4_655 1_655
O4 O3 O3 51.3(13) 2_755 1_655
O2 O3 O3 106.5(10) . 1_655
O6 O3 O3 118.8(11) 4_655 1_655
O3 O3 O3 180.00(3) 1_455 1_655
Ga2 O3 O7 122(3) . 1_545
Ga3 O3 O7 34(2) . 1_545
La2 O3 O7 140(3) 1_655 1_545
O4 O3 O7 162(3) . 1_545
O6 O3 O7 46.5(17) . 1_545
La1 O3 O7 91.1(19) 2_656 1_545
O5 O3 O7 56.7(17) 2_655 1_545
O1 O3 O7 139(2) 1_655 1_545
O2 O3 O7 95(2) 4_645 1_545
O5 O3 O7 30.2(15) . 1_545
O3 O3 O7 68.9(13) 2_655 1_545
O1 O3 O7 95.9(18) . 1_545
O5 O3 O7 86(2) 1_655 1_545
Ta O3 O7 55.7(11) 1_655 1_545
Ga1 O3 O7 55.7(11) 1_655 1_545
O1 O3 O7 105.0(18) 2_655 1_545
Ga2 O3 O7 92.7(15) 2_655 1_545
O3 O3 O7 105.4(14) 2_755 1_545
O7 O3 O7 145.4(19) 2_655 1_545
La2 O3 O7 89.8(13) . 1_545
Ga4 O3 O7 21.6(7) 3_544 1_545
La1 O3 O7 149(2) 3_654 1_545
La1 O3 O7 59.6(10) 2_556 1_545
Ga4 O3 O7 145.9(18) 3_554 1_545
O7 O3 O7 125.4(19) . 1_545
Ga4 O3 O7 97.5(15) 2_656 1_545
Ga3 O3 O7 98.6(15) 1_655 1_545
Ga2 O3 O7 129.8(18) 1_655 1_545
O4 O3 O7 105.7(17) 2_655 1_545
O7 O3 O7 156(2) 1_655 1_545
O2 O3 O7 37.5(8) 1_545 1_545
O6 O3 O7 32.6(11) 2_655 1_545
La1 O3 O7 78.5(13) 1_654 1_545
O6 O3 O7 67.8(13) 2_755 1_545
O4 O3 O7 73.2(12) 4_645 1_545
O1 O3 O7 70.4(13) 4_645 1_545
Ga2 O3 O7 59.6(10) 4_645 1_545
Ga1 O3 O7 25.2(7) . 1_545
Ta O3 O7 25.2(7) . 1_545
O7 O3 O7 30.5(13) 2_645 1_545
Ga4 O3 O7 28.9(7) 4_645 1_545
Ga4 O3 O7 127.1(16) 4_655 1_545
O4 O3 O7 129.2(16) 2_755 1_545
O2 O3 O7 134.8(18) . 1_545
O6 O3 O7 99.4(15) 4_655 1_545
O3 O3 O7 66.0(10) 1_455 1_545
O3 O3 O7 114.0(10) 1_655 1_545
Ga2 O3 O6 61(2) . 4_755
Ga3 O3 O6 157(4) . 4_755
La2 O3 O6 79.1(15) 1_655 4_755
O4 O3 O6 57.9(18) . 4_755
O6 O3 O6 83.3(18) . 4_755
La1 O3 O6 37.3(11) 2_656 4_755
O5 O3 O6 130(3) 2_655 4_755
O1 O3 O6 31.3(14) 1_655 4_755
O2 O3 O6 41.2(15) 4_645 4_755
O5 O3 O6 125(3) . 4_755
O3 O3 O6 166.0(12) 2_655 4_755
O1 O3 O6 92(2) . 4_755
O5 O3 O6 68.3(16) 1_655 4_755
Ta O3 O6 99.4(18) 1_655 4_755
Ga1 O3 O6 99.4(18) 1_655 4_755
O1 O3 O6 120.7(17) 2_655 4_755
Ga2 O3 O6 141.8(18) 2_655 4_755
O3 O3 O6 87(2) 2_755 4_755
O7 O3 O6 90.1(14) 2_655 4_755
La2 O3 O6 126(2) . 4_755
Ga4 O3 O6 103.0(18) 3_544 4_755
La1 O3 O6 27.3(8) 3_654 4_755
La1 O3 O6 96.8(17) 2_556 4_755
Ga4 O3 O6 75.8(13) 3_554 4_755
O7 O3 O6 99.9(17) . 4_755
Ga4 O3 O6 45.1(10) 2_656 4_755
Ga3 O3 O6 74.2(12) 1_655 4_755
Ga2 O3 O6 39.2(8) 1_655 4_755
O4 O3 O6 128.6(15) 2_655 4_755
O7 O3 O6 65.8(11) 1_655 4_755
O2 O3 O6 88.6(16) 1_545 4_755
O6 O3 O6 157(2) 2_655 4_755
La1 O3 O6 124.5(16) 1_654 4_755
O6 O3 O6 107.8(19) 2_755 4_755
O4 O3 O6 66.2(17) 4_645 4_755
O1 O3 O6 54.1(12) 4_645 4_755
Ga2 O3 O6 68.2(13) 4_645 4_755
Ga1 O3 O6 138.6(19) . 4_755
Ta O3 O6 138.6(19) . 4_755
O7 O3 O6 115.6(19) 2_645 4_755
Ga4 O3 O6 138(2) 4_645 4_755
Ga4 O3 O6 108.0(14) 4_655 4_755
O4 O3 O6 90.0(13) 2_755 4_755
O2 O3 O6 64.1(13) . 4_755
O6 O3 O6 61.8(12) 4_655 4_755
O3 O3 O6 123.0(11) 1_455 4_755
O3 O3 O6 57.0(11) 1_655 4_755
O7 O3 O6 124.4(19) 1_545 4_755
Ga2 O3 O4 84(3) . 4_745
Ga3 O3 O4 128(3) . 4_745
La2 O3 O4 92.6(18) 1_655 4_745
O4 O3 O4 86.6(16) . 4_745
O6 O3 O4 54.6(17) . 4_745
La1 O3 O4 8.5(11) 2_656 4_745
O5 O3 O4 108(2) 2_655 4_745
O1 O3 O4 45.5(14) 1_655 4_745
O2 O3 O4 44.4(18) 4_645 4_745
O5 O3 O4 109(3) . 4_745
O3 O3 O4 164.8(13) 2_655 4_745
O1 O3 O4 108(2) . 4_745
O5 O3 O4 48.0(15) 1_655 4_745
Ta O3 O4 73.6(12) 1_655 4_745
Ga1 O3 O4 73.6(12) 1_655 4_745
O1 O3 O4 127.3(18) 2_655 4_745
Ga2 O3 O4 155(2) 2_655 4_745
O3 O3 O4 82(2) 2_755 4_745
O7 O3 O4 115.6(16) 2_655 4_745
La2 O3 O4 147.8(18) . 4_745
Ga4 O3 O4 76.7(14) 3_544 4_745
La1 O3 O4 56.1(10) 3_654 4_745
La1 O3 O4 93.9(17) 2_556 4_745
Ga4 O3 O4 104.7(12) 3_554 4_745
O7 O3 O4 128.6(14) . 4_745
Ga4 O3 O4 52.1(12) 2_656 4_745
Ga3 O3 O4 62.6(10) 1_655 4_745
Ga2 O3 O4 45.0(9) 1_655 4_745
O4 O3 O4 156.0(18) 2_655 4_745
O7 O3 O4 84.7(13) 1_655 4_745
O2 O3 O4 66.9(13) 1_545 4_745
O6 O3 O4 128.7(18) 2_655 4_745
La1 O3 O4 112.0(13) 1_654 4_745
O6 O3 O4 87.2(14) 2_755 4_745
O4 O3 O4 62.1(17) 4_645 4_745
O1 O3 O4 31.5(9) 4_645 4_745
Ga2 O3 O4 51.8(11) 4_645 4_745
Ga1 O3 O4 118.6(17) . 4_745
Ta O3 O4 118.6(17) . 4_745
O7 O3 O4 86.8(13) 2_645 4_745
Ga4 O3 O4 109.3(13) 4_645 4_745
Ga4 O3 O4 134.3(13) 4_655 4_745
O4 O3 O4 100.3(17) 2_755 4_745
O2 O3 O4 90.9(13) . 4_745
O6 O3 O4 74.5(15) 4_655 4_745
O3 O3 O4 128.0(11) 1_455 4_745
O3 O3 O4 52.0(11) 1_655 4_745
O7 O3 O4 98.2(16) 1_545 4_745
O6 O3 O4 28.9(10) 4_755 4_745
Ga2 O3 O2 124(3) . 3_544
Ga3 O3 O2 40(2) . 3_544
La2 O3 O2 79.0(19) 1_655 3_544
O4 O3 O2 109.8(18) . 3_544
O6 O3 O2 106(2) . 3_544
La1 O3 O2 145(2) 2_656 3_544
O5 O3 O2 45.2(16) 2_655 3_544
O1 O3 O2 127(3) 1_655 3_544
O2 O3 O2 160(2) 4_645 3_544
O5 O3 O2 77(2) . 3_544
O3 O3 O2 19(3) 2_655 3_544
O1 O3 O2 100(2) . 3_544
O5 O3 O2 104(2) 1_655 3_544
Ta O3 O2 79.9(14) 1_655 3_544
Ga1 O3 O2 79.9(14) 1_655 3_544
O1 O3 O2 37.3(10) 2_655 3_544
Ga2 O3 O2 19.8(6) 2_655 3_544
O3 O3 O2 75(2) 2_755 3_544
O7 O3 O2 73.2(15) 2_655 3_544
La2 O3 O2 60.1(12) . 3_544
Ga4 O3 O2 93.5(14) 3_544 3_544
La1 O3 O2 137.4(19) 3_654 3_544
La1 O3 O2 104.0(15) 2_556 3_544
Ga4 O3 O2 95.6(16) 3_554 3_544
O7 O3 O2 74.3(15) . 3_544
Ga4 O3 O2 153.8(19) 2_656 3_544
Ga3 O3 O2 91.7(15) 1_655 3_544
Ga2 O3 O2 120.8(17) 1_655 3_544
O4 O3 O2 41.3(13) 2_655 3_544
O7 O3 O2 92.9(16) 1_655 3_544
O2 O3 O2 110.9(15) 1_545 3_544
O6 O3 O2 41.4(10) 2_655 3_544
La1 O3 O2 40.7(8) 1_654 3_544
O6 O3 O2 64.8(13) 2_755 3_544
O4 O3 O2 135.4(18) 4_645 3_544
O1 O3 O2 141.8(17) 4_645 3_544
Ga2 O3 O2 132.4(15) 4_645 3_544
Ga1 O3 O2 63.1(10) . 3_544
Ta O3 O2 63.1(10) . 3_544
O7 O3 O2 72.5(12) 2_645 3_544
Ga4 O3 O2 51.9(8) 4_645 3_544
Ga4 O3 O2 57.5(10) 4_655 3_544
O4 O3 O2 68.1(17) 2_755 3_544
O2 O3 O2 114.2(19) . 3_544
O6 O3 O2 133(2) 4_655 3_544
O3 O3 O2 73.9(11) 1_455 3_544
O3 O3 O2 106.1(11) 1_655 3_544
O7 O3 O2 73.5(12) 1_545 3_544
O6 O3 O2 158.1(18) 4_755 3_544
O4 O3 O2 152.0(16) 4_745 3_544
Ga2 O3 La1 17.3(15) . 3_554
Ga3 O3 La1 114(3) . 3_554
La2 O3 La1 107(2) 1_655 3_554
O4 O3 La1 53(2) . 3_554
O6 O3 La1 125(2) . 3_554
La1 O3 La1 104(2) 2_656 3_554
O5 O3 La1 152(2) 2_655 3_554
O1 O3 La1 97(2) 1_655 3_554
O2 O3 La1 56.5(18) 4_645 3_554
O5 O3 La1 79.7(19) . 3_554
O3 O3 La1 95(3) 2_655 3_554
O1 O3 La1 15.5(12) . 3_554
O5 O3 La1 145(2) 1_655 3_554
Ta O3 La1 159(2) 1_655 3_554
Ga1 O3 La1 159(2) 1_655 3_554
O1 O3 La1 117.5(19) 2_655 3_554
Ga2 O3 La1 100.2(17) 2_655 3_554
O3 O3 La1 145.2(8) 2_755 3_554
O7 O3 La1 74.8(14) 2_655 3_554
La2 O3 La1 50.7(9) . 3_554
Ga4 O3 La1 109.9(16) 3_544 3_554
La1 O3 La1 63.1(10) 3_654 3_554
La1 O3 La1 50.6(9) 2_556 3_554
Ga4 O3 La1 43.7(7) 3_554 3_554
O7 O3 La1 47.2(9) . 3_554
Ga4 O3 La1 48.2(8) 2_656 3_554
Ga3 O3 La1 148.2(14) 1_655 3_554
Ga2 O3 La1 108.7(13) 1_655 3_554
O4 O3 La1 76.1(10) 2_655 3_554
O7 O3 La1 93.7(13) 1_655 3_554
O2 O3 La1 92.5(14) 1_545 3_554
O6 O3 La1 110.3(15) 2_655 3_554
La1 O3 La1 148.5(18) 1_654 3_554
O6 O3 La1 174.8(18) 2_755 3_554
O4 O3 La1 55.8(7) 4_645 3_554
O1 O3 La1 92.7(14) 4_645 3_554
Ga2 O3 La1 79.6(12) 4_645 3_554
Ga1 O3 La1 90.7(12) . 3_554
Ta O3 La1 90.7(12) . 3_554
O7 O3 La1 138.9(17) 2_645 3_554
Ga4 O3 La1 130.9(14) 4_645 3_554
Ga4 O3 La1 74.4(11) 4_655 3_554
O4 O3 La1 114.8(12) 2_755 3_554
O2 O3 La1 25.8(6) . 3_554
O6 O3 La1 26.3(9) 4_655 3_554
O3 O3 La1 50.6(7) 1_455 3_554
O3 O3 La1 129.4(7) 1_655 3_554
O7 O3 La1 109.1(14) 1_545 3_554
O6 O3 La1 77.4(13) 4_755 3_554
O4 O3 La1 97.4(13) 4_745 3_554
O2 O3 La1 110.6(16) 3_544 3_554
Ga2 O3 O2 115(3) . 1_645
Ga3 O3 O2 97(3) . 1_645
La2 O3 O2 99(2) 1_655 1_645
O4 O3 O2 117(2) . 1_645
O6 O3 O2 26.0(15) . 1_645
La1 O3 O2 24.6(10) 2_656 1_645
O5 O3 O2 76(2) 2_655 1_645
O1 O3 O2 66.4(16) 1_655 1_645
O2 O3 O2 68(2) 4_645 1_645
O5 O3 O2 94(2) . 1_645
O3 O3 O2 131.9(18) 2_655 1_645
O1 O3 O2 130(2) . 1_645
O5 O3 O2 28.3(12) 1_655 1_645
Ta O3 O2 41.6(9) 1_655 1_645
Ga1 O3 O2 41.6(9) 1_655 1_645
O1 O3 O2 114.6(18) 2_655 1_645
Ga2 O3 O2 134.9(19) 2_655 1_645
O3 O3 O2 70.5(14) 2_755 1_645
O7 O3 O2 134.9(18) 2_655 1_645
La2 O3 O2 159.4(18) . 1_645
Ga4 O3 O2 53.3(10) 3_544 1_645
La1 O3 O2 87.6(12) 3_654 1_645
La1 O3 O2 97.7(16) 2_556 1_645
Ga4 O3 O2 136.6(15) 3_554 1_645
O7 O3 O2 160.8(17) . 1_645
Ga4 O3 O2 76.7(13) 2_656 1_645
Ga3 O3 O2 49.6(9) 1_655 1_645
Ga2 O3 O2 59.1(9) 1_655 1_645
O4 O3 O2 158.8(18) 2_655 1_645
O7 O3 O2 100.2(13) 1_655 1_645
O2 O3 O2 54.3(9) 1_545 1_645
O6 O3 O2 98.1(16) 2_655 1_645
La1 O3 O2 86.6(13) 1_654 1_645
O6 O3 O2 58.8(12) 2_755 1_645
O4 O3 O2 74.1(16) 4_645 1_645
O1 O3 O2 33.8(7) 4_645 1_645
Ga2 O3 O2 52.8(9) 4_645 1_645
Ga1 O3 O2 97.0(14) . 1_645
Ta O3 O2 97.0(14) . 1_645
O7 O3 O2 54.4(11) 2_645 1_645
Ga4 O3 O2 76.9(12) 4_645 1_645
Ga4 O3 O2 149.8(15) 4_655 1_645
O4 O3 O2 100.9(13) 2_755 1_645
O2 O3 O2 123.7(17) . 1_645
O6 O3 O2 98.8(17) 4_655 1_645
O3 O3 O2 128.5(8) 1_455 1_645
O3 O3 O2 51.5(8) 1_655 1_645
O7 O3 O2 72.4(13) 1_545 1_645
O6 O3 O2 61.3(12) 4_755 1_645
O4 O3 O2 33.0(7) 4_745 1_645
O2 O3 O2 121.5(16) 3_544 1_645
La1 O3 O2 124.8(15) 3_554 1_645
Ga2 O3 Ga2 124(3) . 2_755
Ga3 O3 Ga2 94(3) . 2_755
La2 O3 Ga2 27.2(11) 1_655 2_755
O4 O3 Ga2 83.6(19) . 2_755
O6 O3 Ga2 97(2) . 2_755
La1 O3 Ga2 90.6(17) 2_656 2_755
O5 O3 Ga2 57.8(17) 2_655 2_755
O1 O3 Ga2 60.2(17) 1_655 2_755
O2 O3 Ga2 132(2) 4_645 2_755
O5 O3 Ga2 138(2) . 2_755
O3 O3 Ga2 86(3) 2_655 2_755
O1 O3 Ga2 142(2) . 2_755
O5 O3 Ga2 55.7(13) 1_655 2_755
Ta O3 Ga2 65.6(12) 1_655 2_755
Ga1 O3 Ga2 65.6(12) 1_655 2_755
O1 O3 Ga2 35.5(9) 2_655 2_755
Ga2 O3 Ga2 62.9(11) 2_655 2_755
O3 O3 Ga2 13.9(9) 2_755 2_755
O7 O3 Ga2 60.9(13) 2_655 2_755
La2 O3 Ga2 113.3(17) . 2_755
Ga4 O3 Ga2 115.9(17) 3_544 2_755
La1 O3 Ga2 86.6(10) 3_654 2_755
La1 O3 Ga2 171.8(17) 2_556 2_755
Ga4 O3 Ga2 90.5(12) 3_554 2_755
O7 O3 Ga2 93.3(14) . 2_755
Ga4 O3 Ga2 136.1(14) 2_656 2_755
Ga3 O3 Ga2 34.5(5) 1_655 2_755
Ga2 O3 Ga2 52.3(7) 1_655 2_755
O4 O3 Ga2 77.5(14) 2_655 2_755
O7 O3 Ga2 42.6(7) 1_655 2_755
O2 O3 Ga2 131.9(17) 1_545 2_755
O6 O3 Ga2 97.6(15) 2_655 2_755
La1 O3 Ga2 38.2(6) 1_654 2_755
O6 O3 Ga2 47.4(9) 2_755 2_755
O4 O3 Ga2 154(2) 4_645 2_755
O1 O3 Ga2 116.1(14) 4_645 2_755
Ga2 O3 Ga2 136.8(17) 4_645 2_755
Ga1 O3 Ga2 123.3(16) . 2_755
Ta O3 Ga2 123.3(16) . 2_755
O7 O3 Ga2 86.1(15) 2_645 2_755
Ga4 O3 Ga2 86.3(13) 4_645 2_755
Ga4 O3 Ga2 67.4(9) 4_655 2_755
O4 O3 Ga2 19.9(6) 2_755 2_755
O2 O3 Ga2 110.0(15) . 2_755
O6 O3 Ga2 145.8(15) 4_655 2_755
O3 O3 Ga2 140.1(8) 1_455 2_755
O3 O3 Ga2 39.9(8) 1_655 2_755
O7 O3 Ga2 113.7(15) 1_545 2_755
O6 O3 Ga2 91.1(11) 4_755 2_755
O4 O3 Ga2 91.9(12) 4_745 2_755
O2 O3 Ga2 68.5(11) 3_544 2_755
La1 O3 Ga2 134.2(14) 3_554 2_755
O2 O3 Ga2 84.0(11) 1_645 2_755
Ga2 O3 Ta 70(2) . 1_665
Ga3 O3 Ta 125(3) . 1_665
La2 O3 Ta 29.6(11) 1_655 1_665
O4 O3 Ta 30.5(13) . 1_665
O6 O3 Ta 145(2) . 1_665
La1 O3 Ta 106.5(15) 2_656 1_665
O5 O3 Ta 108(2) 2_655 1_665
O1 O3 Ta 56.1(14) 1_655 1_665
O2 O3 Ta 105(2) 4_645 1_665
O5 O3 Ta 145(3) . 1_665
O3 O3 Ta 91.3(16) 2_655 1_665
O1 O3 Ta 87.5(18) . 1_665
O5 O3 Ta 99.9(16) 1_655 1_665
Ta O3 Ta 121.4(17) 1_655 1_665
Ga1 O3 Ta 121.4(17) 1_655 1_665
O1 O3 Ta 55.5(12) 2_655 1_665
Ga2 O3 Ta 66.5(11) 2_655 1_665
O3 O3 Ta 68.0(8) 2_755 1_665
O7 O3 Ta 15.5(8) 2_655 1_665
La2 O3 Ta 79.6(13) . 1_665
Ga4 O3 Ta 171.8(19) 3_544 1_665
La1 O3 Ta 51.9(7) 3_654 1_665
La1 O3 Ta 128.0(18) 2_556 1_665
Ga4 O3 Ta 34.4(6) 3_554 1_665
O7 O3 Ta 45.3(9) . 1_665
Ga4 O3 Ta 101.4(13) 2_656 1_665
Ga3 O3 Ta 81.7(10) 1_655 1_665
Ga2 O3 Ta 61.6(8) 1_655 1_665
O4 O3 Ta 55.9(10) 2_655 1_665
O7 O3 Ta 20.9(6) 1_655 1_665
O2 O3 Ta 163.2(17) 1_545 1_665
O6 O3 Ta 126.7(19) 2_655 1_665
La1 O3 Ta 85.7(12) 1_654 1_665
O6 O3 Ta 103.6(14) 2_755 1_665
O4 O3 Ta 124.5(13) 4_645 1_665
O1 O3 Ta 129.9(14) 4_645 1_665
Ga2 O3 Ta 140.9(15) 4_645 1_665
Ga1 O3 Ta 140.6(17) . 1_665
Ta O3 Ta 140.6(17) . 1_665
O7 O3 Ta 141.7(19) 2_645 1_665
Ga4 O3 Ta 132.9(17) 4_645 1_665
Ga4 O3 Ta 34.1(5) 4_655 1_665
O4 O3 Ta 37.3(7) 2_755 1_665
O2 O3 Ta 54.5(9) . 1_665
O6 O3 Ta 94.7(14) 4_655 1_665
O3 O3 Ta 108.7(8) 1_455 1_665
O3 O3 Ta 71.3(8) 1_655 1_665
O7 O3 Ta 159.1(18) 1_545 1_665
O6 O3 Ta 75.9(10) 4_755 1_665
O4 O3 Ta 100.3(11) 4_745 1_665
O2 O3 Ta 85.6(13) 3_544 1_665
La1 O3 Ta 77.9(10) 3_554 1_665
O2 O3 Ta 120.6(12) 1_645 1_665
Ga2 O3 Ta 56.3(7) 2_755 1_665
Ga2 O3 Ga1 70(2) . 1_665
Ga3 O3 Ga1 125(3) . 1_665
La2 O3 Ga1 29.6(11) 1_655 1_665
O4 O3 Ga1 30.5(13) . 1_665
O6 O3 Ga1 145(2) . 1_665
La1 O3 Ga1 106.5(15) 2_656 1_665
O5 O3 Ga1 108(2) 2_655 1_665
O1 O3 Ga1 56.1(14) 1_655 1_665
O2 O3 Ga1 105(2) 4_645 1_665
O5 O3 Ga1 145(3) . 1_665
O3 O3 Ga1 91.3(16) 2_655 1_665
O1 O3 Ga1 87.5(18) . 1_665
O5 O3 Ga1 99.9(16) 1_655 1_665
Ta O3 Ga1 121.4(17) 1_655 1_665
Ga1 O3 Ga1 121.4(17) 1_655 1_665
O1 O3 Ga1 55.5(12) 2_655 1_665
Ga2 O3 Ga1 66.5(11) 2_655 1_665
O3 O3 Ga1 68.0(8) 2_755 1_665
O7 O3 Ga1 15.5(8) 2_655 1_665
La2 O3 Ga1 79.6(13) . 1_665
Ga4 O3 Ga1 171.8(19) 3_544 1_665
La1 O3 Ga1 51.9(7) 3_654 1_665
La1 O3 Ga1 128.0(18) 2_556 1_665
Ga4 O3 Ga1 34.4(6) 3_554 1_665
O7 O3 Ga1 45.3(9) . 1_665
Ga4 O3 Ga1 101.4(13) 2_656 1_665
Ga3 O3 Ga1 81.7(10) 1_655 1_665
Ga2 O3 Ga1 61.6(8) 1_655 1_665
O4 O3 Ga1 55.9(10) 2_655 1_665
O7 O3 Ga1 20.9(6) 1_655 1_665
O2 O3 Ga1 163.2(17) 1_545 1_665
O6 O3 Ga1 126.7(19) 2_655 1_665
La1 O3 Ga1 85.7(12) 1_654 1_665
O6 O3 Ga1 103.6(14) 2_755 1_665
O4 O3 Ga1 124.5(13) 4_645 1_665
O1 O3 Ga1 129.9(14) 4_645 1_665
Ga2 O3 Ga1 140.9(15) 4_645 1_665
Ga1 O3 Ga1 140.6(17) . 1_665
Ta O3 Ga1 140.6(17) . 1_665
O7 O3 Ga1 141.7(19) 2_645 1_665
Ga4 O3 Ga1 132.9(17) 4_645 1_665
Ga4 O3 Ga1 34.1(5) 4_655 1_665
O4 O3 Ga1 37.3(7) 2_755 1_665
O2 O3 Ga1 54.5(9) . 1_665
O6 O3 Ga1 94.7(14) 4_655 1_665
O3 O3 Ga1 108.7(8) 1_455 1_665
O3 O3 Ga1 71.3(8) 1_655 1_665
O7 O3 Ga1 159.1(18) 1_545 1_665
O6 O3 Ga1 75.9(10) 4_755 1_665
O4 O3 Ga1 100.3(11) 4_745 1_665
O2 O3 Ga1 85.6(13) 3_544 1_665
La1 O3 Ga1 77.9(10) 3_554 1_665
O2 O3 Ga1 120.6(12) 1_645 1_665
Ga2 O3 Ga1 56.3(7) 2_755 1_665
Ta O3 Ga1 0.0 1_665 1_665
Ga2 O3 O2 156(3) . 2_645
Ga3 O3 O2 25(2) . 2_645
La2 O3 O2 98(2) 1_655 2_645
O4 O3 O2 149(2) . 2_645
O6 O3 O2 63.4(18) . 2_645
La1 O3 O2 105(2) 2_656 2_645
O5 O3 O2 16.1(14) 2_655 2_645
O1 O3 O2 124(2) 1_655 2_645
O2 O3 O2 134(3) 4_645 2_645
O5 O3 O2 65.2(17) . 2_645
O3 O3 O2 51.7(17) 2_655 2_645
O1 O3 O2 123.4(18) . 2_645
O5 O3 O2 72.9(17) 1_655 2_645
Ta O3 O2 40.8(9) 1_655 2_645
Ga1 O3 O2 40.8(9) 1_655 2_645
O1 O3 O2 64.2(13) 2_655 2_645
Ga2 O3 O2 61.8(11) 2_655 2_645
O3 O3 O2 69.0(16) 2_755 2_645
O7 O3 O2 111.9(17) 2_655 2_645
La2 O3 O2 93.5(12) . 2_645
Ga4 O3 O2 56.1(9) 3_544 2_645
La1 O3 O2 157.6(16) 3_654 2_645
La1 O3 O2 98.9(11) 2_556 2_645
Ga4 O3 O2 138.7(17) 3_554 2_645
O7 O3 O2 117.0(16) . 2_645
Ga4 O3 O2 138.9(16) 2_656 2_645
Ga3 O3 O2 72.7(12) 1_655 2_645
Ga2 O3 O2 112.4(15) 1_655 2_645
O4 O3 O2 84.3(13) 2_655 2_645
O7 O3 O2 114.8(15) 1_655 2_645
O2 O3 O2 76.6(11) 1_545 2_645
O6 O3 O2 28.7(10) 2_655 2_645
La1 O3 O2 36.2(7) 1_654 2_645
O6 O3 O2 36.1(10) 2_755 2_645
O4 O3 O2 115.5(12) 4_645 2_645
O1 O3 O2 99.7(14) 4_645 2_645
Ga2 O3 O2 98.2(12) 4_645 2_645
Ga1 O3 O2 51.3(8) . 2_645
Ta O3 O2 51.3(8) . 2_645
O7 O3 O2 29.6(8) 2_645 2_645
Ga4 O3 O2 13.7(5) 4_645 2_645
Ga4 O3 O2 99.4(13) 4_655 2_645
O4 O3 O2 86.7(13) 2_755 2_645
O2 O3 O2 155.5(17) . 2_645
O6 O3 O2 140.8(14) 4_655 2_645
O3 O3 O2 88.4(7) 1_455 2_645
O3 O3 O2 91.6(7) 1_655 2_645
O7 O3 O2 42.6(8) 1_545 2_645
O6 O3 O2 140.3(18) 4_755 2_645
O4 O3 O2 113.5(12) 4_745 2_645
O2 O3 O2 43.1(7) 3_544 2_645
La1 O3 O2 138.9(12) 3_554 2_645
O2 O3 O2 80.5(12) 1_645 2_645
Ga2 O3 O2 73.4(10) 2_755 2_645
Ta O3 O2 119.6(14) 1_665 2_645
Ga1 O3 O2 119.6(14) 1_665 2_645
Ga2 O3 La1 114(3) . 1_554
Ga3 O3 La1 26(2) . 1_554
La2 O3 La1 103(2) 1_655 1_554
O4 O3 La1 119(2) . 1_554
O6 O3 La1 99(2) . 1_554
La1 O3 La1 146(2) 2_656 1_554
O5 O3 La1 54.8(16) 2_655 1_554
O1 O3 La1 152(3) 1_655 1_554
O2 O3 La1 135(2) 4_645 1_554
O5 O3 La1 53.2(16) . 1_554
O3 O3 La1 12.4(12) 2_655 1_554
O1 O3 La1 83.5(16) . 1_554
O5 O3 La1 117(2) 1_655 1_554
Ta O3 La1 85.0(13) 1_655 1_554
Ga1 O3 La1 85.0(13) 1_655 1_554
O1 O3 La1 61.9(12) 2_655 1_554
Ga2 O3 La1 38.9(7) 2_655 1_554
O3 O3 La1 97(2) 2_755 1_554
O7 O3 La1 89.0(16) 2_655 1_554
La2 O3 La1 49.3(8) . 1_554
Ga4 O3 La1 78.1(11) 3_544 1_554
La1 O3 La1 149.9(18) 3_654 1_554
La1 O3 La1 79.5(10) 2_556 1_554
Ga4 O3 La1 101.0(15) 3_554 1_554
O7 O3 La1 76.7(13) . 1_554
Ga4 O3 La1 130.9(15) 2_656 1_554
Ga3 O3 La1 110.7(15) 1_655 1_554
Ga2 O3 La1 145.0(17) 1_655 1_554
O4 O3 La1 49.5(12) 2_655 1_554
O7 O3 La1 115.4(16) 1_655 1_554
O2 O3 La1 91.2(11) 1_545 1_554
O6 O3 La1 25.2(9) 2_655 1_554
La1 O3 La1 60.2(9) 1_654 1_554
O6 O3 La1 77.2(13) 2_755 1_554
O4 O3 La1 110.7(15) 4_645 1_554
O1 O3 La1 126.4(15) 4_645 1_554
Ga2 O3 La1 110.7(12) 4_645 1_554
Ga1 O3 La1 40.1(6) . 1_554
Ta O3 La1 40.1(6) . 1_554
O7 O3 La1 67.9(11) 2_645 1_554
Ga4 O3 La1 45.5(6) 4_645 1_554
Ga4 O3 La1 70.6(10) 4_655 1_554
O4 O3 La1 92.6(19) 2_755 1_554
O2 O3 La1 111.5(16) . 1_554
O6 O3 La1 113.4(16) 4_655 1_554
O3 O3 La1 52.2(8) 1_455 1_554
O3 O3 La1 127.8(8) 1_655 1_554
O7 O3 La1 56.5(9) 1_545 1_554
O6 O3 La1 175.0(19) 4_755 1_554
O4 O3 La1 153.9(14) 4_745 1_554
O2 O3 La1 24.7(6) 3_544 1_554
La1 O3 La1 97.6(12) 3_554 1_554
O2 O3 La1 122.3(14) 1_645 1_554
Ga2 O3 La1 92.7(12) 2_755 1_554
Ta O3 La1 103.6(13) 1_665 1_554
Ga1 O3 La1 103.6(13) 1_665 1_554
O2 O3 La1 44.3(6) 2_645 1_554
Ga2 O3 O2 93(2) . 4_745
Ga3 O3 O2 133(3) . 4_745
La2 O3 O2 66.1(14) 1_655 4_745
O4 O3 O2 77.2(19) . 4_745
O6 O3 O2 68.1(19) . 4_745
La1 O3 O2 29.2(9) 2_656 4_745
O5 O3 O2 98(2) 2_655 4_745
O1 O3 O2 24.3(11) 1_655 4_745
O2 O3 O2 67.2(16) 4_645 4_745
O5 O3 O2 134(3) . 4_745
O3 O3 O2 151(4) 2_655 4_745
O1 O3 O2 124(2) . 4_745
O5 O3 O2 37.1(12) 1_655 4_745
Ta O3 O2 70.5(13) 1_655 4_745
Ga1 O3 O2 70.5(13) 1_655 4_745
O1 O3 O2 100.8(15) 2_655 4_745
Ga2 O3 O2 128.2(17) 2_655 4_745
O3 O3 O2 57.8(17) 2_755 4_745
O7 O3 O2 94.9(14) 2_655 4_745
La2 O3 O2 154.3(18) . 4_745
Ga4 O3 O2 95.1(16) 3_544 4_745
La1 O3 O2 50.9(8) 3_654 4_745
La1 O3 O2 120.6(18) 2_556 4_745
Ga4 O3 O2 96.8(12) 3_554 4_745
O7 O3 O2 119.8(15) . 4_745
Ga4 O3 O2 73.6(11) 2_656 4_745
Ga3 O3 O2 41.9(7) 1_655 4_745
Ga2 O3 O2 18.9(5) 1_655 4_745
O4 O3 O2 133.5(17) 2_655 4_745
O7 O3 O2 60.8(10) 1_655 4_745
O2 O3 O2 90.9(15) 1_545 4_745
O6 O3 O2 136(2) 2_655 4_745
La1 O3 O2 93.1(13) 1_654 4_745
O6 O3 O2 75.3(14) 2_755 4_745
O4 O3 O2 88.3(19) 4_645 4_745
O1 O3 O2 57.4(10) 4_645 4_745
Ga2 O3 O2 78.5(12) 4_645 4_745
Ga1 O3 O2 139.1(18) . 4_745
Ta O3 O2 139.1(18) . 4_745
O7 O3 O2 92.3(16) 2_645 4_745
Ga4 O3 O2 112.6(16) 4_645 4_745
Ga4 O3 O2 112.9(12) 4_655 4_745
O4 O3 O2 73.3(11) 2_755 4_745
O2 O3 O2 92.9(14) . 4_745
O6 O3 O2 93.4(15) 4_655 4_745
O3 O3 O2 153.4(9) 1_455 4_745
O3 O3 O2 26.6(9) 1_655 4_745
O7 O3 O2 114.5(17) 1_545 4_745
O6 O3 O2 32.7(9) 4_755 4_745
O4 O3 O2 27.1(8) 4_745 4_745
O2 O3 O2 132.6(16) 3_544 4_745
La1 O3 O2 109.8(13) 3_554 4_745
O2 O3 O2 42.2(7) 1_645 4_745
Ga2 O3 O2 65.8(8) 2_755 4_745
Ta O3 O2 79.6(9) 1_665 4_745
Ga1 O3 O2 79.6(9) 1_665 4_745
O2 O3 O2 109.9(14) 2_645 4_745
La1 O3 O2 152.3(16) 1_554 4_745
Ga2 O3 O1 89(3) . 2
Ga3 O3 O1 53(2) . 2
La2 O3 O1 97(2) 1_655 2
O4 O3 O1 93(2) . 2
O6 O3 O1 124(2) . 2
La1 O3 O1 168(2) 2_656 2
O5 O3 O1 80(2) 2_655 2
O1 O3 O1 141(2) 1_655 2
O2 O3 O1 125(2) 4_645 2
O5 O3 O1 62.7(18) . 2
O3 O3 O1 21(2) 2_655 2
O1 O3 O1 62.0(17) . 2
O5 O3 O1 141(2) 1_655 2
Ta O3 O1 112.2(16) 1_655 2
Ga1 O3 O1 112.2(16) 1_655 2
O1 O3 O1 63.9(14) 2_655 2
Ga2 O3 O1 36.4(9) 2_655 2
O3 O3 O1 109(3) 2_755 2
O7 O3 O1 69.7(15) 2_655 2
La2 O3 O1 23.2(7) . 2
Ga4 O3 O1 99.2(13) 3_544 2
La1 O3 O1 123.0(17) 3_654 2
La1 O3 O1 75.0(11) 2_556 2
Ga4 O3 O1 74.2(12) 3_554 2
O7 O3 O1 50.0(11) . 2
Ga4 O3 O1 117.2(15) 2_656 2
Ga3 O3 O1 128.4(17) 1_655 2
Ga2 O3 O1 144.2(18) 1_655 2
O4 O3 O1 29.9(12) 2_655 2
O7 O3 O1 102.8(16) 1_655 2
O2 O3 O1 105.6(14) 1_545 2
O6 O3 O1 51.2(12) 2_655 2
La1 O3 O1 78.2(12) 1_654 2
O6 O3 O1 101.3(16) 2_755 2
O4 O3 O1 106.6(15) 4_645 2
O1 O3 O1 139.6(16) 4_645 2
Ga2 O3 O1 118.3(13) 4_645 2
Ga1 O3 O1 55.5(9) . 2
Ta O3 O1 55.5(9) . 2
O7 O3 O1 95.1(14) 2_645 2
Ga4 O3 O1 72.9(11) 4_645 2
Ga4 O3 O1 51.2(9) 4_655 2
O4 O3 O1 90(2) 2_755 2
O2 O3 O1 84.2(13) . 2
O6 O3 O1 95.3(15) 4_655 2
O3 O3 O1 40.7(9) 1_455 2
O3 O3 O1 139.3(9) 1_655 2
O7 O3 O1 78.3(12) 1_545 2
O6 O3 O1 148.3(18) 4_755 2
O4 O3 O1 168.6(18) 4_745 2
O2 O3 O1 37.5(10) 3_544 2
La1 O3 O1 73.8(10) 3_554 2
O2 O3 O1 149.2(15) 1_645 2
Ga2 O3 O1 99.4(14) 2_755 2
Ta O3 O1 85.2(13) 1_665 2
Ga1 O3 O1 85.2(13) 1_665 2
O2 O3 O1 71.4(10) 2_645 2
La1 O3 O1 27.6(6) 1_554 2
O2 O3 O1 163.0(17) 4_745 2
Ga2 O3 Ga4 130(3) . 3_644
Ga3 O3 Ga4 90(3) . 3_644
La2 O3 Ga4 86.7(18) 1_655 3_644
O4 O3 Ga4 120(2) . 3_644
O6 O3 Ga4 32.9(16) . 3_644
La1 O3 Ga4 38.3(11) 2_656 3_644
O5 O3 Ga4 61.8(18) 2_655 3_644
O1 O3 Ga4 65.7(16) 1_655 3_644
O2 O3 Ga4 86(2) 4_645 3_644
O5 O3 Ga4 102(2) . 3_644
O3 O3 Ga4 120(3) 2_655 3_644
O1 O3 Ga4 148(2) . 3_644
O5 O3 Ga4 13.1(10) 1_655 3_644
Ta O3 Ga4 28.6(7) 1_655 3_644
Ga1 O3 Ga4 28.6(7) 1_655 3_644
O1 O3 Ga4 96.7(16) 2_655 3_644
Ga2 O3 Ga4 117.5(18) 2_655 3_644
O3 O3 Ga4 53.7(10) 2_755 3_644
O7 O3 Ga4 124.4(18) 2_655 3_644
La2 O3 Ga4 162.2(17) . 3_644
Ga4 O3 Ga4 59.7(10) 3_544 3_644
La1 O3 Ga4 94.0(12) 3_654 3_644
La1 O3 Ga4 112.9(16) 2_556 3_644
Ga4 O3 Ga4 139.2(14) 3_554 3_644
O7 O3 Ga4 157.9(16) . 3_644
Ga4 O3 Ga4 94.1(14) 2_656 3_644
Ga3 O3 Ga4 33.8(6) 1_655 3_644
Ga2 O3 Ga4 55.5(8) 1_655 3_644
O4 O3 Ga4 140.8(17) 2_655 3_644
O7 O3 Ga4 91.8(12) 1_655 3_644
O2 O3 Ga4 67.0(11) 1_545 3_644
O6 O3 Ga4 92.6(15) 2_655 3_644
La1 O3 Ga4 69.2(10) 1_654 3_644
O6 O3 Ga4 42.1(10) 2_755 3_644
O4 O3 Ga4 91.9(17) 4_645 3_644
O1 O3 Ga4 51.8(8) 4_645 3_644
Ga2 O3 Ga4 69.8(11) 4_645 3_644
Ga1 O3 Ga4 99.5(13) . 3_644
Ta O3 Ga4 99.5(13) . 3_644
O7 O3 Ga4 49.0(11) 2_645 3_644
Ga4 O3 Ga4 69.6(10) 4_645 3_644
Ga4 O3 Ga4 134.9(15) 4_655 3_644
O4 O3 Ga4 85.9(10) 2_755 3_644
O2 O3 Ga4 134.9(16) . 3_644
O6 O3 Ga4 116.5(18) 4_655 3_644
O3 O3 Ga4 138.6(7) 1_455 3_644
O3 O3 Ga4 41.4(7) 1_655 3_644
O7 O3 Ga4 74.4(12) 1_545 3_644
O6 O3 Ga4 70.8(12) 4_755 3_644
O4 O3 Ga4 45.8(7) 4_745 3_644
O2 O3 Ga4 106.6(14) 3_544 3_644
La1 O3 Ga4 142.1(16) 3_554 3_644
O2 O3 Ga4 18.0(4) 1_645 3_644
Ga2 O3 Ga4 67.6(9) 2_755 3_644
Ta O3 Ga4 112.7(12) 1_665 3_644
Ga1 O3 Ga4 112.7(12) 1_665 3_644
O2 O3 Ga4 69.4(10) 2_645 3_644
La1 O3 Ga4 113.6(13) 1_554 3_644
O2 O3 Ga4 43.4(7) 4_745 3_644
O1 O3 Ga4 140.8(14) 2 3_644
Ga2 O3 O2 63.7(18) . 1_655
Ga3 O3 O2 161(4) . 1_655
La2 O3 O2 47.1(12) 1_655 1_655
O4 O3 O2 34.8(17) . 1_655
O6 O3 O2 110(2) . 1_655
La1 O3 O2 65.5(12) 2_656 1_655
O5 O3 O2 123(2) 2_655 1_655
O1 O3 O2 19.6(12) 1_655 1_655
O2 O3 O2 71.5(15) 4_645 1_655
O5 O3 O2 155(3) . 1_655
O3 O3 O2 133.3(19) 2_655 1_655
O1 O3 O2 95.3(19) . 1_655
O5 O3 O2 75.9(15) 1_655 1_655
Ta O3 O2 109.1(16) 1_655 1_655
Ga1 O3 O2 109.1(16) 1_655 1_655
O1 O3 O2 88.5(15) 2_655 1_655
Ga2 O3 O2 107.2(16) 2_655 1_655
O3 O3 O2 69.9(15) 2_755 1_655
O7 O3 O2 57.1(11) 2_655 1_655
La2 O3 O2 111.8(16) . 1_655
Ga4 O3 O2 135.3(19) 3_544 1_655
La1 O3 O2 19.6(4) 3_654 1_655
La1 O3 O2 121.0(17) 2_556 1_655
Ga4 O3 O2 54.1(8) 3_554 1_655
O7 O3 O2 76.9(12) . 1_655
Ga4 O3 O2 72.1(10) 2_656 1_655
Ga3 O3 O2 68.5(10) 1_655 1_655
Ga2 O3 O2 30.7(6) 1_655 1_655
O4 O3 O2 97.4(13) 2_655 1_655
O7 O3 O2 31.9(8) 1_655 1_655
O2 O3 O2 123.1(17) 1_545 1_655
O6 O3 O2 164(2) 2_655 1_655
La1 O3 O2 105.3(13) 1_654 1_655
O6 O3 O2 104.4(15) 2_755 1_655
O4 O3 O2 96.5(16) 4_645 1_655
O1 O3 O2 88.0(13) 4_645 1_655
Ga2 O3 O2 102.7(14) 4_645 1_655
Ga1 O3 O2 169.6(19) . 1_655
Ta O3 O2 169.6(19) . 1_655
O7 O3 O2 133.7(18) 2_645 1_655
Ga4 O3 O2 149.1(17) 4_645 1_655
Ga4 O3 O2 75.7(10) 4_655 1_655
O4 O3 O2 58.9(9) 2_755 1_655
O2 O3 O2 56.1(8) . 1_655
O6 O3 O2 79.1(12) 4_655 1_655
O3 O3 O2 129.7(9) 1_455 1_655
O3 O3 O2 50.3(9) 1_655 1_655
O7 O3 O2 156.6(19) 1_545 1_655
O6 O3 O2 34.6(8) 4_755 1_655
O4 O3 O2 58.6(10) 4_745 1_655
O2 O3 O2 124.6(17) 3_544 1_655
La1 O3 O2 80.1(10) 3_554 1_655
O2 O3 O2 84.6(11) 1_645 1_655
Ga2 O3 O2 67.1(9) 2_755 1_655
Ta O3 O2 42.0(6) 1_665 1_655
Ga1 O3 O2 42.0(6) 1_665 1_655
O2 O3 O2 138.9(14) 2_645 1_655
La1 O3 O2 145.5(17) 1_554 1_655
O2 O3 O2 42.9(6) 4_745 1_655
O1 O3 O2 125.1(16) 2 1_655
Ga4 O3 O2 85.2(11) 3_644 1_655
Ga2 O3 Ga4 76(2) . 3_654
Ga3 O3 Ga4 144(3) . 3_654
La2 O3 Ga4 29.3(10) 1_655 3_654
O4 O3 Ga4 39.3(18) . 3_654
O6 O3 Ga4 115(2) . 3_654
La1 O3 Ga4 75.8(13) 2_656 3_654
O5 O3 Ga4 108(2) 2_655 3_654
O1 O3 Ga4 25.2(12) 1_655 3_654
O2 O3 Ga4 89.3(17) 4_645 3_654
O5 O3 Ga4 171(3) . 3_654
O3 O3 Ga4 119(2) 2_655 3_654
O1 O3 Ga4 105.0(19) . 3_654
O5 O3 Ga4 73.3(14) 1_655 3_654
Ta O3 Ga4 102.9(14) 1_655 3_654
Ga1 O3 Ga4 102.9(14) 1_655 3_654
O1 O3 Ga4 70.8(12) 2_655 3_654
Ga2 O3 Ga4 91.4(13) 2_655 3_654
O3 O3 Ga4 55.8(11) 2_755 3_654
O7 O3 Ga4 46.5(10) 2_655 3_654
La2 O3 Ga4 109.6(15) . 3_654
Ga4 O3 Ga4 143.1(18) 3_544 3_654
La1 O3 Ga4 36.5(5) 3_654 3_654
La1 O3 Ga4 137.2(16) 2_556 3_654
Ga4 O3 Ga4 55.5(7) 3_554 3_654
O7 O3 Ga4 74.1(11) . 3_654
Ga4 O3 Ga4 89.9(10) 2_656 3_654
Ga3 O3 Ga4 60.0(7) 1_655 3_654
Ga2 O3 Ga4 30.7(5) 1_655 3_654
O4 O3 Ga4 86.4(13) 2_655 3_654
O7 O3 Ga4 14.9(6) 1_655 3_654
O2 O3 Ga4 137.3(16) 1_545 3_654
O6 O3 Ga4 146.4(18) 2_655 3_654
La1 O3 Ga4 88.6(11) 1_654 3_654
O6 O3 Ga4 92.8(13) 2_755 3_654
O4 O3 Ga4 114.3(16) 4_645 3_654
O1 O3 Ga4 101.7(13) 4_645 3_654
Ga2 O3 Ga4 118.9(13) 4_645 3_654
Ga1 O3 Ga4 170.4(18) . 3_654
Ta O3 Ga4 170.4(18) . 3_654
O7 O3 Ga4 128.3(17) 2_645 3_654
Ga4 O3 Ga4 136.3(16) 4_645 3_654
Ga4 O3 Ga4 64.9(8) 4_655 3_654
O4 O3 Ga4 41.0(8) 2_755 3_654
O2 O3 Ga4 65.3(10) . 3_654
O6 O3 Ga4 95.2(13) 4_655 3_654
O3 O3 Ga4 135.4(7) 1_455 3_654
O3 O3 Ga4 44.6(7) 1_655 3_654
O7 O3 Ga4 158.4(17) 1_545 3_654
O6 O3 Ga4 50.9(8) 4_755 3_654
O4 O3 Ga4 70.5(10) 4_745 3_654
O2 O3 Ga4 107.5(15) 3_544 3_654
La1 O3 Ga4 90.9(10) 3_554 3_654
O2 O3 Ga4 89.8(10) 1_645 3_654
Ga2 O3 Ga4 50.6(6) 2_755 3_654
Ta O3 Ga4 31.2(3) 1_665 3_654
Ga1 O3 Ga4 31.2(3) 1_665 3_654
O2 O3 Ga4 123.9(13) 2_645 3_654
La1 O3 Ga4 130.4(15) 1_554 3_654
O2 O3 Ga4 48.4(6) 4_745 3_654
O1 O3 Ga4 116.1(14) 2 3_654
Ga4 O3 Ga4 84.9(9) 3_644 3_654
O2 O3 Ga4 17.9(4) 1_655 3_654
Ga2 O3 La1 111(3) . 4_655
Ga3 O3 La1 84(3) . 4_655
La2 O3 La1 33.4(12) 1_655 4_655
O4 O3 La1 75.4(15) . 4_655
O6 O3 La1 124(2) . 4_655
La1 O3 La1 123.6(19) 2_656 4_655
O5 O3 La1 64.1(18) 2_655 4_655
O1 O3 La1 82.4(18) 1_655 4_655
O2 O3 La1 150(2) 4_645 4_655
O5 O3 La1 123(2) . 4_655
O3 O3 La1 60(3) 2_655 4_655
O1 O3 La1 112(2) . 4_655
O5 O3 La1 88.9(17) 1_655 4_655
Ta O3 La1 88.7(15) 1_655 4_655
Ga1 O3 La1 88.7(15) 1_655 4_655
O1 O3 La1 10.2(8) 2_655 4_655
Ga2 O3 La1 32.4(7) 2_655 4_655
O3 O3 La1 46.9(13) 2_755 4_655
O7 O3 La1 39.7(10) 2_655 4_655
La2 O3 La1 79.5(13) . 4_655
Ga4 O3 La1 130.1(17) 3_544 4_655
La1 O3 La1 94.8(12) 3_654 4_655
La1 O3 La1 142.1(18) 2_556 4_655
Ga4 O3 La1 71.8(11) 3_554 4_655
O7 O3 La1 64.5(12) . 4_655
Ga4 O3 La1 146.8(15) 2_656 4_655
Ga3 O3 La1 68.0(10) 1_655 4_655
Ga2 O3 La1 79.2(10) 1_655 4_655
O4 O3 La1 43.6(11) 2_655 4_655
O7 O3 La1 47.2(8) 1_655 4_655
O2 O3 La1 150.8(16) 1_545 4_655
O6 O3 La1 85.9(14) 2_655 4_655
La1 O3 La1 42.6(7) 1_654 4_655
O6 O3 La1 67.5(12) 2_755 4_655
O4 O3 La1 167.1(15) 4_645 4_655
O1 O3 La1 149.9(16) 4_645 4_655
Ga2 O3 La1 169.0(18) 4_645 4_655
Ga1 O3 La1 109.0(14) . 4_655
Ta O3 La1 109.0(14) . 4_655
O7 O3 La1 99.5(15) 2_645 4_655
Ga4 O3 La1 87.6(12) 4_645 4_655
Ga4 O3 La1 37.1(6) 4_655 4_655
O4 O3 La1 23.5(11) 2_755 4_655
O2 O3 La1 95.1(14) . 4_655
O6 O3 La1 135.5(17) 4_655 4_655
O3 O3 La1 107.5(7) 1_455 4_655
O3 O3 La1 72.5(7) 1_655 4_655
O7 O3 La1 115.2(15) 1_545 4_655
O6 O3 La1 112.4(12) 4_755 4_655
O4 O3 La1 123.4(14) 4_745 4_655
O2 O3 La1 45.9(8) 3_544 4_655
La1 O3 La1 111.4(14) 3_554 4_655
O2 O3 La1 117.1(14) 1_645 4_655
Ga2 O3 La1 33.9(5) 2_755 4_655
Ta O3 La1 45.4(6) 1_665 4_655
Ga1 O3 La1 45.4(6) 1_665 4_655
O2 O3 La1 74.3(10) 2_645 4_655
La1 O3 La1 69.7(9) 1_554 4_655
O2 O3 La1 96.3(11) 4_745 4_655
O1 O3 La1 67.4(11) 2 4_655
Ga4 O3 La1 99.7(12) 3_644 4_655
O2 O3 La1 79.1(10) 1_655 4_655
Ga4 O3 La1 61.7(7) 3_654 4_655
Ga2 O3 O2 94(3) . 2_655
Ga3 O3 O2 84(3) . 2_655
La2 O3 O2 46.0(14) 1_655 2_655
O4 O3 O2 66.6(13) . 2_655
O6 O3 O2 143(2) . 2_655
La1 O3 O2 141.2(19) 2_656 2_655
O5 O3 O2 78(2) 2_655 2_655
O1 O3 O2 92.9(19) 1_655 2_655
O2 O3 O2 141(3) 4_645 2_655
O5 O3 O2 113(2) . 2_655
O3 O3 O2 50.5(17) 2_655 2_655
O1 O3 O2 90.3(19) . 2_655
O5 O3 O2 110.6(19) 1_655 2_655
Ta O3 O2 107.9(17) 1_655 2_655
Ga1 O3 O2 107.9(17) 1_655 2_655
O1 O3 O2 26.3(9) 2_655 2_655
Ga2 O3 O2 24.7(7) 2_655 2_655
O3 O3 O2 68.5(16) 2_755 2_655
O7 O3 O2 29.1(10) 2_655 2_655
La2 O3 O2 58.6(11) . 2_655
Ga4 O3 O2 137.7(16) 3_544 2_655
La1 O3 O2 93.3(13) 3_654 2_655
La1 O3 O2 122.1(17) 2_556 2_655
Ga4 O3 O2 56.7(10) 3_554 2_655
O7 O3 O2 44.0(10) . 2_655
Ga4 O3 O2 134.6(17) 2_656 2_655
Ga3 O3 O2 89.5(13) 1_655 2_655
Ga2 O3 O2 93.4(12) 1_655 2_655
O4 O3 O2 23.0(11) 2_655 2_655
O7 O3 O2 53.8(10) 1_655 2_655
O2 O3 O2 153.8(14) 1_545 2_655
O6 O3 O2 84.9(14) 2_655 2_655
La1 O3 O2 59.5(9) 1_654 2_655
O6 O3 O2 86.8(14) 2_755 2_655
O4 O3 O2 146.2(16) 4_645 2_655
O1 O3 O2 169.5(15) 4_645 2_655
Ga2 O3 O2 168.0(16) 4_645 2_655
Ga1 O3 O2 102.1(13) . 2_655
Ta O3 O2 102.1(13) . 2_655
O7 O3 O2 112.5(16) 2_645 2_655
Ga4 O3 O2 94.9(13) 4_645 2_655
Ga4 O3 O2 17.4(5) 4_655 2_655
O4 O3 O2 40.3(13) 2_755 2_655
O2 O3 O2 79.5(14) . 2_655
O6 O3 O2 116.9(18) 4_655 2_655
O3 O3 O2 88.4(7) 1_455 2_655
O3 O3 O2 91.6(7) 1_655 2_655
O7 O3 O2 117.4(15) 1_545 2_655
O6 O3 O2 117.5(14) 4_755 2_655
O4 O3 O2 138.1(15) 4_745 2_655
O2 O3 O2 44.2(8) 3_544 2_655
La1 O3 O2 91.2(13) 3_554 2_655
O2 O3 O2 138.9(14) 1_645 2_655
Ga2 O3 O2 55.1(8) 2_755 2_655
Ta O3 O2 41.8(7) 1_665 2_655
Ga1 O3 O2 41.8(7) 1_665 2_655
O2 O3 O2 83.6(10) 2_645 2_655
La1 O3 O2 62.6(9) 1_554 2_655
O2 O3 O2 112.1(13) 4_745 2_655
O1 O3 O2 50.9(10) 2 2_655
Ga4 O3 O2 121.6(13) 3_644 2_655
O2 O3 O2 83.0(12) 1_655 2_655
Ga4 O3 O2 68.5(9) 3_654 2_655
La1 O3 O2 21.8(5) 4_655 2_655
Ga2 O3 O2 141(3) . 3_644
Ga3 O3 O2 76(3) . 3_644
La2 O3 O2 43.5(13) 1_655 3_644
O4 O3 O2 100(2) . 3_644
O6 O3 O2 90(2) . 3_644
La1 O3 O2 97.3(18) 2_656 3_644
O5 O3 O2 40.1(15) 2_655 3_644
O1 O3 O2 76.7(19) 1_655 3_644
O2 O3 O2 145(2) 4_645 3_644
O5 O3 O2 120(2) . 3_644
O3 O3 O2 74(3) 2_655 3_644
O1 O3 O2 146(2) . 3_644
O5 O3 O2 56.7(14) 1_655 3_644
Ta O3 O2 54.8(11) 1_655 3_644
Ga1 O3 O2 54.8(11) 1_655 3_644
O1 O3 O2 30.8(10) 2_655 3_644
Ga2 O3 O2 55.2(11) 2_655 3_644
O3 O3 O2 19.8(14) 2_755 3_644
O7 O3 O2 71.2(14) 2_655 3_644
La2 O3 O2 109.1(17) . 3_644
Ga4 O3 O2 102.4(15) 3_544 3_644
La1 O3 O2 104.7(13) 3_654 3_644
La1 O3 O2 153.9(17) 2_556 3_644
Ga4 O3 O2 103.2(14) 3_554 3_644
O7 O3 O2 99.4(16) . 3_644
Ga4 O3 O2 151.1(16) 2_656 3_644
Ga3 O3 O2 38.4(7) 1_655 3_644
Ga2 O3 O2 67.5(10) 1_655 3_644
O4 O3 O2 75.4(15) 2_655 3_644
O7 O3 O2 59.8(10) 1_655 3_644
O2 O3 O2 121.4(16) 1_545 3_644
O6 O3 O2 79.7(14) 2_655 3_644
La1 O3 O2 20.1(5) 1_654 3_644
O6 O3 O2 34.1(8) 2_755 3_644
O4 O3 O2 157.6(19) 4_645 3_644
O1 O3 O2 117.6(15) 4_645 3_644
Ga2 O3 O2 134.1(17) 4_645 3_644
Ga1 O3 O2 105.3(14) . 3_644
Ta O3 O2 105.3(14) . 3_644
O7 O3 O2 71.2(13) 2_645 3_644
Ga4 O3 O2 68.6(11) 4_645 3_644
Ga4 O3 O2 72.0(11) 4_655 3_644
O4 O3 O2 33.4(8) 2_755 3_644
O2 O3 O2 124.9(17) . 3_644
O6 O3 O2 163.7(16) 4_655 3_644
O3 O3 O2 129.0(8) 1_455 3_644
O3 O3 O2 51.0(8) 1_655 3_644
O7 O3 O2 96.7(14) 1_545 3_644
O6 O3 O2 106.6(13) 4_755 3_644
O4 O3 O2 100.9(13) 4_745 3_644
O2 O3 O2 55.0(9) 3_544 3_644
La1 O3 O2 145.7(16) 3_554 3_644
O2 O3 O2 83.8(12) 1_645 3_644
Ga2 O3 O2 18.1(4) 2_755 3_644
Ta O3 O2 70.5(10) 1_665 3_644
Ga1 O3 O2 70.5(10) 1_665 3_644
O2 O3 O2 55.5(9) 2_645 3_644
La1 O3 O2 77.7(11) 1_554 3_644
O2 O3 O2 77.6(11) 4_745 3_644
O1 O3 O2 90.3(14) 2 3_644
Ga4 O3 O2 65.9(9) 3_644 3_644
O2 O3 O2 85.1(11) 1_655 3_644
Ga4 O3 O2 68.7(9) 3_654 3_644
La1 O3 O2 34.9(6) 4_655 3_644
O2 O3 O2 56.2(9) 2_655 3_644
Ga2 O3 O2 52.0(19) . 4_545
Ga3 O3 O2 82(3) . 4_545
La2 O3 O2 142(2) 1_655 4_545
O4 O3 O2 90(3) . 4_545
O6 O3 O2 98(2) . 4_545
La1 O3 O2 106(2) 2_656 4_545
O5 O3 O2 122(2) 2_655 4_545
O1 O3 O2 128(2) 1_655 4_545
O2 O3 O2 61.0(16) 4_645 4_545
O5 O3 O2 42.3(16) . 4_545
O3 O3 O2 80(3) 2_655 4_545
O1 O3 O2 25.5(12) . 4_545
O5 O3 O2 141(2) 1_655 4_545
Ta O3 O2 125.3(17) 1_655 4_545
Ga1 O3 O2 125.3(17) 1_655 4_545
O1 O3 O2 128.4(18) 2_655 4_545
Ga2 O3 O2 101.3(15) 2_655 4_545
O3 O3 O2 174(3) 2_755 4_545
O7 O3 O2 105.2(18) 2_655 4_545
La2 O3 O2 49.7(9) . 4_545
Ga4 O3 O2 75.2(12) 3_544 4_545
La1 O3 O2 96.1(14) 3_654 4_545
La1 O3 O2 16.1(5) 2_556 4_545
Ga4 O3 O2 78.9(12) 3_554 4_545
O7 O3 O2 71.6(12) . 4_545
Ga4 O3 O2 54.9(9) 2_656 4_545
Ga3 O3 O2 162.4(18) 1_655 4_545
Ga2 O3 O2 137.9(16) 1_655 4_545
O4 O3 O2 85.5(13) 2_655 4_545
O7 O3 O2 130.9(16) 1_655 4_545
O2 O3 O2 62.5(10) 1_545 4_545
O6 O3 O2 78.3(12) 2_655 4_545
La1 O3 O2 136.1(13) 1_654 4_545
O6 O3 O2 138.9(15) 2_755 4_545
O4 O3 O2 42.0(10) 4_645 4_545
O1 O3 O2 80.9(12) 4_645 4_545
Ga2 O3 O2 60.2(9) 4_645 4_545
Ga1 O3 O2 54.8(9) . 4_545
Ta O3 O2 54.8(9) . 4_545
O7 O3 O2 101.6(15) 2_645 4_545
Ga4 O3 O2 95.0(11) 4_645 4_545
Ga4 O3 O2 96.3(13) 4_655 4_545
O4 O3 O2 145.4(18) 2_755 4_545
O2 O3 O2 63.4(11) . 4_545
O6 O3 O2 38.0(10) 4_655 4_545
O3 O3 O2 25.2(8) 1_455 4_545
O3 O3 O2 154.8(8) 1_655 4_545
O7 O3 O2 71.4(10) 1_545 4_545
O6 O3 O2 99.0(15) 4_755 4_545
O4 O3 O2 103.6(15) 4_745 4_545
O2 O3 O2 99.0(13) 3_544 4_545
La1 O3 O2 37.6(6) 3_554 4_545
O2 O3 O2 112.8(14) 1_645 4_545
Ga2 O3 O2 163.0(16) 2_755 4_545
Ta O3 O2 112.9(14) 1_665 4_545
Ga1 O3 O2 112.9(14) 1_665 4_545
O2 O3 O2 105.9(11) 2_645 4_545
La1 O3 O2 76.5(9) 1_554 4_545
O2 O3 O2 128.2(15) 4_745 4_545
O1 O3 O2 65.1(9) 2 4_545
Ga4 O3 O2 128.7(15) 3_644 4_545
O2 O3 O2 115.1(13) 1_655 4_545
Ga4 O3 O2 128.3(13) 3_654 4_545
La1 O3 O2 129.1(14) 4_655 4_545
O2 O3 O2 107.9(14) 2_655 4_545
O2 O3 O2 154.0(14) 3_644 4_545
Ga2 O3 La1 110(3) . 3_644
Ga3 O3 La1 86(3) . 3_644
La2 O3 La1 121(2) 1_655 3_644
O4 O3 La1 129(2) . 3_644
O6 O3 La1 13.9(13) . 3_644
La1 O3 La1 35.5(10) 2_656 3_644
O5 O3 La1 79(2) 2_655 3_644
O1 O3 La1 84.9(17) 1_655 3_644
O2 O3 La1 61.5(19) 4_645 3_644
O5 O3 La1 74(2) . 3_644
O3 O3 La1 122.9(6) 2_655 3_644
O1 O3 La1 114(2) . 3_644
O5 O3 La1 48.2(13) 1_655 3_644
Ta O3 La1 47.2(10) 1_655 3_644
Ga1 O3 La1 47.2(10) 1_655 3_644
O1 O3 La1 128.6(19) 2_655 3_644
Ga2 O3 La1 138.8(18) 2_655 3_644
O3 O3 La1 89.4(12) 2_755 3_644
O7 O3 La1 155.9(18) 2_655 3_644
La2 O3 La1 137.8(16) . 3_644
Ga4 O3 La1 34.5(7) 3_544 3_644
La1 O3 La1 98.3(13) 3_654 3_644
La1 O3 La1 77.3(12) 2_556 3_644
Ga4 O3 La1 144.1(16) 3_554 3_644
O7 O3 La1 161.1(19) . 3_644
Ga4 O3 La1 69.1(11) 2_656 3_644
Ga3 O3 La1 69.5(10) 1_655 3_644
Ga2 O3 La1 79.4(11) 1_655 3_644
O4 O3 La1 160.3(15) 2_655 3_644
O7 O3 La1 121.2(14) 1_655 3_644
O2 O3 La1 32.7(7) 1_545 3_644
O6 O3 La1 85.9(14) 2_655 3_644
La1 O3 La1 95.8(13) 1_654 3_644
O6 O3 La1 68.1(13) 2_755 3_644
O4 O3 La1 58.5(13) 4_645 3_644
O1 O3 La1 23.4(6) 4_645 3_644
Ga2 O3 La1 35.1(6) 4_645 3_644
Ga1 O3 La1 78.3(11) . 3_644
Ta O3 La1 78.3(11) . 3_644
O7 O3 La1 47.7(9) 2_645 3_644
Ga4 O3 La1 68.9(10) 4_645 3_644
Ga4 O3 La1 170.7(16) 4_655 3_644
O4 O3 La1 121.5(14) 2_755 3_644
O2 O3 La1 123.4(17) . 3_644
O6 O3 La1 88.1(15) 4_655 3_644
O3 O3 La1 106.9(6) 1_455 3_644
O3 O3 La1 73.1(6) 1_655 3_644
O7 O3 La1 55.6(10) 1_545 3_644
O6 O3 La1 71.1(12) 4_755 3_644
O4 O3 La1 43.0(7) 4_745 3_644
O2 O3 La1 120.2(14) 3_544 3_644
La1 O3 La1 113.9(14) 3_554 3_644
O2 O3 La1 21.6(5) 1_645 3_644
Ga2 O3 La1 103.3(12) 2_755 3_644
Ta O3 La1 140.7(12) 1_665 3_644
Ga1 O3 La1 140.7(12) 1_665 3_644
O2 O3 La1 77.2(10) 2_645 3_644
La1 O3 La1 111.0(11) 1_554 3_644
O2 O3 La1 61.1(9) 4_745 3_644
O1 O3 La1 133.7(13) 2 3_644
Ga4 O3 La1 35.8(5) 3_644 3_644
O2 O3 La1 101.0(12) 1_655 3_644
Ga4 O3 La1 109.5(11) 3_654 3_644
La1 O3 La1 134.0(14) 4_655 3_644
O2 O3 La1 154.9(15) 2_655 3_644
O2 O3 La1 99.1(12) 3_644 3_644
O2 O3 La1 93.0(11) 4_545 3_644
Ga2 O3 O1 32.9(16) . 4_655
Ga3 O3 O1 158(4) . 4_655
La2 O3 O1 67.8(15) 1_655 4_655
O4 O3 O1 17.1(15) . 4_655
O6 O3 O1 126(2) . 4_655
La1 O3 O1 80.7(15) 2_656 4_655
O5 O3 O1 151(2) 2_655 4_655
O1 O3 O1 49.4(14) 1_655 4_655
O2 O3 O1 59.3(16) 4_645 4_655
O5 O3 O1 127(2) . 4_655
O3 O3 O1 122.8(13) 2_655 4_655
O1 O3 O1 63.9(16) . 4_655
O5 O3 O1 105.1(17) 1_655 4_655
Ta O3 O1 138.9(16) 1_655 4_655
Ga1 O3 O1 138.9(16) 1_655 4_655
O1 O3 O1 101.5(17) 2_655 4_655
Ga2 O3 O1 106.9(17) 2_655 4_655
O3 O3 O1 99.5(12) 2_755 4_655
O7 O3 O1 54.8(11) 2_655 4_655
La2 O3 O1 86.0(14) . 4_655
Ga4 O3 O1 137.8(18) 3_544 4_655
La1 O3 O1 17.8(5) 3_654 4_655
La1 O3 O1 94.0(14) 2_556 4_655
Ga4 O3 O1 32.5(7) 3_554 4_655
O7 O3 O1 56.4(11) . 4_655
Ga4 O3 O1 55.5(9) 2_656 4_655
Ga3 O3 O1 100.0(10) 1_655 4_655
Ga2 O3 O1 61.3(8) 1_655 4_655
O4 O3 O1 86.8(11) 2_655 4_655
O7 O3 O1 51.2(9) 1_655 4_655
O2 O3 O1 117.6(16) 1_545 4_655
O6 O3 O1 155.6(19) 2_655 4_655
La1 O3 O1 129.6(14) 1_654 4_655
O6 O3 O1 135.7(14) 2_755 4_655
O4 O3 O1 79.1(12) 4_645 4_655
O1 O3 O1 91.6(14) 4_645 4_655
Ga2 O3 O1 95.7(13) 4_645 4_655
Ga1 O3 O1 139.3(16) . 4_655
Ta O3 O1 139.3(16) . 4_655
O7 O3 O1 159.1(18) 2_645 4_655
Ga4 O3 O1 178.4(18) 4_645 4_655
Ga4 O3 O1 69.1(10) 4_655 4_655
O4 O3 O1 78.9(8) 2_755 4_655
O2 O3 O1 25.1(7) . 4_655
O6 O3 O1 52.8(10) 4_655 4_655
O3 O3 O1 98.4(7) 1_455 4_655
O3 O3 O1 81.6(7) 1_655 4_655
O7 O3 O1 151.9(17) 1_545 4_655
O6 O3 O1 43.5(10) 4_755 4_655
O4 O3 O1 72.3(10) 4_745 4_655
O2 O3 O1 126.6(17) 3_544 4_655
La1 O3 O1 48.6(6) 3_554 4_655
O2 O3 O1 104.7(12) 1_645 4_655
Ga2 O3 O1 93.4(10) 2_755 4_655
Ta O3 O1 45.9(8) 1_665 4_655
Ga1 O3 O1 45.9(8) 1_665 4_655
O2 O3 O1 165.4(15) 2_645 4_655
La1 O3 O1 133.0(16) 1_554 4_655
O2 O3 O1 68.7(9) 4_745 4_655
O1 O3 O1 105.6(14) 2 4_655
Ga4 O3 O1 111.8(11) 3_644 4_655
O2 O3 O1 31.5(5) 1_655 4_655
Ga4 O3 O1 43.7(5) 3_654 4_655
La1 O3 O1 91.3(11) 4_655 4_655
O2 O3 O1 83.6(12) 2_655 4_655
O2 O3 O1 111.0(12) 3_644 4_655
O2 O3 O1 84.9(10) 4_545 4_655
La1 O3 O1 112.7(13) 3_644 4_655
Ga2 O3 O1 69(2) . 4_545
Ga3 O3 O1 79(3) . 4_545
La2 O3 O1 166(2) 1_655 4_545
O4 O3 O1 110(3) . 4_545
O6 O3 O1 68.2(19) . 4_545
La1 O3 O1 81.7(17) 2_656 4_545
O5 O3 O1 111(2) 2_655 4_545
O1 O3 O1 122(2) 1_655 4_545
O2 O3 O1 49.7(16) 4_645 4_545
O5 O3 O1 34.9(17) . 4_545
O3 O3 O1 95(3) 2_655 4_545
O1 O3 O1 53.2(13) . 4_545
O5 O3 O1 111(2) 1_655 4_545
Ta O3 O1 99.4(15) 1_655 4_545
Ga1 O3 O1 99.4(15) 1_655 4_545
O1 O3 O1 148.3(19) 2_655 4_545
Ga2 O3 O1 122.0(16) 2_655 4_545
O3 O3 O1 151.6(12) 2_755 4_545
O7 O3 O1 134(2) 2_655 4_545
La2 O3 O1 77.3(13) . 4_545
Ga4 O3 O1 49.3(10) 3_544 4_545
La1 O3 O1 101.5(14) 3_654 4_545
La1 O3 O1 14.1(6) 2_556 4_545
Ga4 O3 O1 104.4(14) 3_554 4_545
O7 O3 O1 101.2(14) . 4_545
Ga4 O3 O1 48.1(9) 2_656 4_545
Ga3 O3 O1 132.7(17) 1_655 4_545
Ga2 O3 O1 126.3(16) 1_655 4_545
O4 O3 O1 112.8(16) 2_655 4_545
O7 O3 O1 149.2(16) 1_655 4_545
O2 O3 O1 33.2(8) 1_545 4_545
O6 O3 O1 75.6(12) 2_655 4_545
La1 O3 O1 132.2(14) 1_654 4_545
O6 O3 O1 118.0(15) 2_755 4_545
O4 O3 O1 24.4(11) 4_645 4_545
O1 O3 O1 54.2(9) 4_645 4_545
Ga2 O3 O1 32.4(6) 4_645 4_545
Ga1 O3 O1 50.1(9) . 4_545
Ta O3 O1 50.1(9) . 4_545
O7 O3 O1 79.7(13) 2_645 4_545
Ga4 O3 O1 82.4(11) 4_645 4_545
Ga4 O3 O1 126.0(15) 4_655 4_545
O4 O3 O1 175.1(16) 2_755 4_545
O2 O3 O1 84.1(13) . 4_545
O6 O3 O1 45.5(10) 4_655 4_545
O3 O3 O1 47.5(9) 1_455 4_545
O3 O3 O1 132.5(9) 1_655 4_545
O7 O3 O1 53.9(10) 1_545 4_545
O6 O3 O1 90.6(14) 4_755 4_545
O4 O3 O1 82.4(14) 4_745 4_545
O2 O3 O1 111.2(14) 3_544 4_545
La1 O3 O1 60.6(9) 3_554 4_545
O2 O3 O1 83.7(12) 1_645 4_545
Ga2 O3 O1 164.9(16) 2_755 4_545
Ta O3 O1 138.4(15) 1_665 4_545
Ga1 O3 O1 138.4(15) 1_665 4_545
O2 O3 O1 96.0(10) 2_645 4_545
La1 O3 O1 86.6(11) 1_554 4_545
O2 O3 O1 109.5(15) 4_745 4_545
O1 O3 O1 86.9(10) 2 4_545
Ga4 O3 O1 98.9(12) 3_644 4_545
O2 O3 O1 120.2(14) 1_655 4_545
Ga4 O3 O1 137.9(14) 3_654 4_545
La1 O3 O1 154.2(15) 4_655 4_545
O2 O3 O1 135.8(15) 2_655 4_545
O2 O3 O1 150.4(14) 3_644 4_545
O2 O3 O1 29.8(6) 4_545 4_545
La1 O3 O1 63.2(9) 3_644 4_545
O1 O3 O1 98.1(12) 4_655 4_545
Ga2 O3 O3 9.4(11) . 4_655
Ga3 O3 O3 139(4) . 4_655
La2 O3 O3 94.1(12) 1_655 4_655
O4 O3 O3 38.5(13) . 4_655
O6 O3 O3 118(3) . 4_655
La1 O3 O3 83(2) 2_656 4_655
O5 O3 O3 176(3) 2_655 4_655
O1 O3 O3 71.0(16) 1_655 4_655
O2 O3 O3 43(2) 4_645 4_655
O5 O3 O3 100(3) . 4_655
O3 O3 O3 119(3) 2_655 4_655
O1 O3 O3 41.7(16) . 4_655
O5 O3 O3 120(2) 1_655 4_655
Ta O3 O3 148(2) 1_655 4_655
Ga1 O3 O3 148(2) 1_655 4_655
O1 O3 O3 121.8(14) 2_655 4_655
Ga2 O3 O3 116.0(15) 2_655 4_655
O3 O3 O3 126(2) 2_755 4_655
O7 O3 O3 72.9(7) 2_655 4_655
La2 O3 O3 74.9(14) . 4_655
Ga4 O3 O3 117(2) 3_544 4_655
La1 O3 O3 37.7(6) 3_654 4_655
La1 O3 O3 67.1(17) 2_556 4_655
Ga4 O3 O3 41.6(3) 3_554 4_655
O7 O3 O3 58.4(8) . 4_655
Ga4 O3 O3 36.3(12) 2_656 4_655
Ga3 O3 O3 122.4(17) 1_655 4_655
Ga2 O3 O3 82.8(13) 1_655 4_655
O4 O3 O3 91.5(9) 2_655 4_655
O7 O3 O3 77.8(9) 1_655 4_655
O2 O3 O3 96.4(18) 1_545 4_655
O6 O3 O3 136(2) 2_655 4_655
La1 O3 O3 154.5(14) 1_654 4_655
O6 O3 O3 159(2) 2_755 4_655
O4 O3 O3 56.0(12) 4_645 4_655
O1 O3 O3 81.2(17) 4_645 4_655
Ga2 O3 O3 76.9(17) 4_645 4_655
Ga1 O3 O3 114(2) . 4_655
Ta O3 O3 114(2) . 4_655
O7 O3 O3 148(2) 2_645 4_655
Ga4 O3 O3 153(2) 4_645 4_655
Ga4 O3 O3 81.1(6) 4_655 4_655
O4 O3 O3 104.7(9) 2_755 4_655
O2 O3 O3 18.9(6) . 4_655
O6 O3 O3 26.4(13) 4_655 4_655
O3 O3 O3 76.4(12) 1_455 4_655
O3 O3 O3 103.6(12) 1_655 4_655
O7 O3 O3 125.8(19) 1_545 4_655
O6 O3 O3 51.6(13) 4_755 4_655
O4 O3 O3 75.2(13) 4_745 4_655
O2 O3 O3 131.6(18) 3_544 4_655
La1 O3 O3 26.4(7) 3_554 4_655
O2 O3 O3 106.8(17) 1_645 4_655
Ga2 O3 O3 120.2(11) 2_755 4_655
Ta O3 O3 68.9(3) 1_665 4_655
Ga1 O3 O3 68.9(3) 1_665 4_655
O2 O3 O3 164.6(18) 2_645 4_655
La1 O3 O3 123.5(18) 1_554 4_655
O2 O3 O3 83.6(14) 4_745 4_655
O1 O3 O3 97.9(14) 2 4_655
Ga4 O3 O3 120.9(17) 3_644 4_655
O2 O3 O3 56.2(8) 1_655 4_655
Ga4 O3 O3 70.4(8) 3_654 4_655
La1 O3 O3 112.5(8) 4_655 4_655
O2 O3 O3 98.3(9) 2_655 4_655
O2 O3 O3 137.5(13) 3_644 4_655
O2 O3 O3 58.9(14) 4_545 4_655
La1 O3 O3 104.5(16) 3_644 4_655
O1 O3 O3 26.8(7) 4_655 4_655
O1 O3 O3 71.9(15) 4_545 4_655
Ga2 O3 O3 79(3) . 4_645
Ga3 O3 O3 90(2) . 4_645
La2 O3 O3 148(3) 1_655 4_645
O4 O3 O3 114(2) . 4_645
O6 O3 O3 46.1(12) . 4_645
La1 O3 O3 53.4(14) 2_656 4_645
O5 O3 O3 106.1(16) 2_655 4_645
O1 O3 O3 99(2) 1_655 4_645
O2 O3 O3 38(2) 4_645 4_645
O5 O3 O3 54.8(16) . 4_645
O3 O3 O3 119(3) 2_655 4_645
O1 O3 O3 77(2) . 4_645
O5 O3 O3 83.9(17) 1_655 4_645
Ta O3 O3 81.3(9) 1_655 4_645
Ga1 O3 O3 81.3(9) 1_655 4_645
O1 O3 O3 160.7(17) 2_655 4_645
Ga2 O3 O3 146.2(19) 2_655 4_645
O3 O3 O3 126(2) 2_755 4_645
O7 O3 O3 150(2) 2_655 4_645
La2 O3 O3 106.2(19) . 4_645
Ga4 O3 O3 40.6(4) 3_544 4_645
La1 O3 O3 92.0(19) 3_654 4_645
La1 O3 O3 42.7(10) 2_556 4_645
Ga4 O3 O3 118.3(19) 3_554 4_645
O7 O3 O3 125(2) . 4_645
Ga4 O3 O3 42.3(14) 2_656 4_645
Ga3 O3 O3 105.1(16) 1_655 4_645
Ga2 O3 O3 100.4(19) 1_655 4_645
O4 O3 O3 142(2) 2_655 4_645
O7 O3 O3 137(2) 1_655 4_645
O2 O3 O3 20.2(6) 1_545 4_645
O6 O3 O3 88.2(11) 2_655 4_645
La1 O3 O3 127.3(12) 1_654 4_645
O6 O3 O3 102.5(13) 2_755 4_645
O4 O3 O3 22.9(13) 4_645 4_645
O1 O3 O3 25.3(7) 4_645 4_645
Ga2 O3 O3 3.6(5) 4_645 4_645
Ga1 O3 O3 67.3(9) . 4_645
Ta O3 O3 67.3(9) . 4_645
O7 O3 O3 70.6(6) 2_645 4_645
Ga4 O3 O3 83.8(6) 4_645 4_645
Ga4 O3 O3 152(2) 4_655 4_645
O4 O3 O3 155(2) 2_755 4_645
O2 O3 O3 95.0(19) . 4_645
O6 O3 O3 54.6(16) 4_655 4_645
O3 O3 O3 76.4(12) 1_455 4_645
O3 O3 O3 103.6(12) 1_655 4_645
O7 O3 O3 57.2(6) 1_545 4_645
O6 O3 O3 71.5(18) 4_755 4_645
O4 O3 O3 55.4(14) 4_745 4_645
O2 O3 O3 129.5(15) 3_544 4_645
La1 O3 O3 78.5(16) 3_554 4_645
O2 O3 O3 55.6(9) 1_645 4_645
Ga2 O3 O3 139.6(18) 2_755 4_645
Ta O3 O3 143.1(17) 1_665 4_645
Ga1 O3 O3 143.1(17) 1_665 4_645
O2 O3 O3 96.7(7) 2_645 4_645
La1 O3 O3 107.3(12) 1_554 4_645
O2 O3 O3 82.2(16) 4_745 4_645
O1 O3 O3 114.7(16) 2 4_645
Ga4 O3 O3 72.2(10) 3_644 4_645
O2 O3 O3 105.8(18) 1_655 4_645
Ga4 O3 O3 122.3(18) 3_654 4_645
La1 O3 O3 169.8(15) 4_655 4_645
O2 O3 O3 164.8(19) 2_655 4_645
O2 O3 O3 135.6(14) 3_644 4_645
O2 O3 O3 57.3(12) 4_545 4_645
La1 O3 O3 37.0(5) 3_644 4_645
O1 O3 O3 97.4(17) 4_655 4_645
O1 O3 O3 29.0(9) 4_545 4_645
O3 O3 O3 77.4(18) 4_655 4_645
Ga2 O3 O1 164(3) . 3_644
Ga3 O3 O1 52(2) . 3_644
La2 O3 O1 69.8(17) 1_655 3_644
O4 O3 O1 125(2) . 3_644
O6 O3 O1 73.6(18) . 3_644
La1 O3 O1 100.0(18) 2_656 3_644
O5 O3 O1 13.7(14) 2_655 3_644
O1 O3 O1 98(2) 1_655 3_644
O2 O3 O1 147(3) 4_645 3_644
O5 O3 O1 94(2) . 3_644
O3 O3 O1 62(3) 2_655 3_644
O1 O3 O1 144(2) . 3_644
O5 O3 O1 58.7(14) 1_655 3_644
Ta O3 O1 39.2(9) 1_655 3_644
Ga1 O3 O1 39.2(9) 1_655 3_644
O1 O3 O1 44.0(9) 2_655 3_644
Ga2 O3 O1 56.2(11) 2_655 3_644
O3 O3 O1 40.6(15) 2_755 3_644
O7 O3 O1 92.3(16) 2_655 3_644
La2 O3 O1 105.5(15) . 3_644
Ga4 O3 O1 78.7(12) 3_544 3_644
La1 O3 O1 129.7(14) 3_654 3_644
La1 O3 O1 128.1(14) 2_556 3_644
Ga4 O3 O1 124.4(16) 3_554 3_644
O7 O3 O1 112.3(17) . 3_644
Ga4 O3 O1 155.0(17) 2_656 3_644
Ga3 O3 O1 49.6(8) 1_655 3_644
Ga2 O3 O1 87.4(11) 1_655 3_644
O4 O3 O1 80.8(13) 2_655 3_644
O7 O3 O1 86.3(12) 1_655 3_644
O2 O3 O1 99.1(12) 1_545 3_644
O6 O3 O1 55.6(12) 2_655 3_644
La1 O3 O1 10.1(5) 1_654 3_644
O6 O3 O1 20.0(10) 2_755 3_644
O4 O3 O1 139.6(13) 4_645 3_644
O1 O3 O1 109.0(15) 4_645 3_644
Ga2 O3 O1 117.3(14) 4_645 3_644
Ga1 O3 O1 80.1(11) . 3_644
Ta O3 O1 80.1(11) . 3_644
O7 O3 O1 47.3(10) 2_645 3_644
Ga4 O3 O1 42.2(8) 4_645 3_644
Ga4 O3 O1 86.8(12) 4_655 3_644
O4 O3 O1 59.1(10) 2_755 3_644
O2 O3 O1 147.7(17) . 3_644
O6 O3 O1 169.8(15) 4_655 3_644
O3 O3 O1 112.5(6) 1_455 3_644
O3 O3 O1 67.5(6) 1_655 3_644
O7 O3 O1 70.3(11) 1_545 3_644
O6 O3 O1 123.8(14) 4_755 3_644
O4 O3 O1 106.6(10) 4_745 3_644
O2 O3 O1 45.4(9) 3_544 3_644
La1 O3 O1 155.8(15) 3_554 3_644
O2 O3 O1 78.7(10) 1_645 3_644
Ga2 O3 O1 44.3(7) 2_755 3_644
Ta O3 O1 95.1(12) 1_665 3_644
Ga1 O3 O1 95.1(12) 1_665 3_644
O2 O3 O1 29.2(6) 2_645 3_644
La1 O3 O1 61.2(8) 1_554 3_644
O2 O3 O1 91.3(11) 4_745 3_644
O1 O3 O1 82.6(10) 2 3_644
Ga4 O3 O1 62.0(8) 3_644 3_644
O2 O3 O1 110.3(12) 1_655 3_644
Ga4 O3 O1 94.7(10) 3_654 3_644
La1 O3 O1 52.6(8) 4_655 3_644
O2 O3 O1 69.3(10) 2_655 3_644
O2 O3 O1 26.5(6) 3_644 3_644
O2 O3 O1 133.8(11) 4_545 3_644
La1 O3 O1 86.2(10) 3_644 3_644
O1 O3 O1 137.4(13) 4_655 3_644
O1 O3 O1 124.2(13) 4_545 3_644
O3 O3 O1 163.7(14) 4_655 3_644
O3 O3 O1 117.3(9) 4_645 3_644
Ga2 O3 O3 52.4(16) . 4_755
Ga3 O3 O3 176(3) . 4_755
La2 O3 O3 65.7(11) 1_655 4_755
O4 O3 O3 38.3(14) . 4_755
O6 O3 O3 103(2) . 4_755
La1 O3 O3 56.5(16) 2_656 4_755
O5 O3 O3 137(3) 2_655 4_755
O1 O3 O3 27.6(12) 1_655 4_755
O2 O3 O3 53.0(17) 4_645 4_755
O5 O3 O3 136(3) . 4_755
O3 O3 O3 146.0(7) 2_655 4_755
O1 O3 O3 85.1(19) . 4_755
O5 O3 O3 79.9(18) 1_655 4_755
Ta O3 O3 113.4(18) 1_655 4_755
Ga1 O3 O3 113.4(18) 1_655 4_755
O1 O3 O3 106.9(16) 2_655 4_755
Ga2 O3 O3 123.2(13) 2_655 4_755
O3 O3 O3 85.2(19) 2_755 4_755
O7 O3 O3 70.4(8) 2_655 4_755
La2 O3 O3 112.0(13) . 4_755
Ga4 O3 O3 122.9(18) 3_544 4_755
La1 O3 O3 8.3(6) 3_654 4_755
La1 O3 O3 103.7(19) 2_556 4_755
Ga4 O3 O3 57.1(4) 3_554 4_755
O7 O3 O3 81.4(9) . 4_755
Ga4 O3 O3 53.5(11) 2_656 4_755
Ga3 O3 O3 78.9(13) 1_655 4_755
Ga2 O3 O3 39.3(8) 1_655 4_755
O4 O3 O3 108.6(8) 2_655 4_755
O7 O3 O3 50.2(8) 1_655 4_755
O2 O3 O3 107.0(18) 1_545 4_755
O6 O3 O3 176.6(19) 2_655 4_755
La1 O3 O3 122.3(17) 1_654 4_755
O6 O3 O3 115.4(18) 2_755 4_755
O4 O3 O3 77.9(18) 4_645 4_755
O1 O3 O3 73.7(14) 4_645 4_755
Ga2 O3 O3 85.5(15) 4_645 4_755
Ga1 O3 O3 152(2) . 4_755
Ta O3 O3 152(2) . 4_755
O7 O3 O3 133.7(17) 2_645 4_755
Ga4 O3 O3 155.4(17) 4_645 4_755
Ga4 O3 O3 88.0(5) 4_655 4_755
O4 O3 O3 77.5(11) 2_755 4_755
O2 O3 O3 50.0(8) . 4_755
O6 O3 O3 62.8(14) 4_655 4_755
O3 O3 O3 119.9(11) 1_455 4_755
O3 O3 O3 60.1(11) 1_655 4_755
O7 O3 O3 144.0(18) 1_545 4_755
O6 O3 O3 20.0(11) 4_755 4_755
O4 O3 O3 48.4(10) 4_745 4_755
O2 O3 O3 142.0(16) 3_544 4_755
La1 O3 O3 69.6(10) 3_554 4_755
O2 O3 O3 79.5(12) 1_645 4_755
Ga2 O3 O3 84.5(12) 2_755 4_755
Ta O3 O3 56.8(4) 1_665 4_755
Ga1 O3 O3 56.8(4) 1_665 4_755
O2 O3 O3 151.5(17) 2_645 4_755
La1 O3 O3 157.8(12) 1_554 4_755
O2 O3 O3 43.0(10) 4_745 4_755
O1 O3 O3 131.2(11) 2 4_755
Ga4 O3 O3 85.8(12) 3_644 4_755
O2 O3 O3 18.6(6) 1_655 4_755
Ga4 O3 O3 36.5(6) 3_654 4_755
La1 O3 O3 97.3(10) 4_655 4_755
O2 O3 O3 98.5(9) 2_655 4_755
O2 O3 O3 102.3(15) 3_644 4_755
O2 O3 O3 100.4(16) 4_545 4_755
La1 O3 O3 91.0(12) 3_644 4_755
O1 O3 O3 26.0(5) 4_655 4_755
O1 O3 O3 101.7(16) 4_545 4_755
O3 O3 O3 43.5(8) 4_655 4_755
O3 O3 O3 88.4(18) 4_645 4_755
O1 O3 O3 125.8(16) 3_644 4_755
Ga2 O3 O3 96(3) . 4_745
Ga3 O3 O3 109(2) . 4_745
La2 O3 O3 106(2) 1_655 4_745
O4 O3 O3 106(2) . 4_745
O6 O3 O3 35.4(14) . 4_745
La1 O3 O3 12.6(13) 2_656 4_745
O5 O3 O3 94.9(19) 2_655 4_745
O1 O3 O3 63(2) 1_655 4_745
O2 O3 O3 49(2) 4_645 4_745
O5 O3 O3 92.9(19) . 4_745
O3 O3 O3 146.0(7) 2_655 4_745
O1 O3 O3 112(3) . 4_745
O5 O3 O3 44.4(13) 1_655 4_745
Ta O3 O3 60.2(8) 1_655 4_745
Ga1 O3 O3 60.2(8) 1_655 4_745
O1 O3 O3 131(2) 2_655 4_745
Ga2 O3 O3 154(2) 2_655 4_745
O3 O3 O3 85.2(19) 2_755 4_745
O7 O3 O3 134.5(18) 2_655 4_745
La2 O3 O3 149(2) . 4_745
Ga4 O3 O3 57.3(5) 3_544 4_745
La1 O3 O3 75.3(16) 3_654 4_745
La1 O3 O3 85.9(15) 2_556 4_745
Ga4 O3 O3 123.1(17) 3_554 4_745
O7 O3 O3 145.9(19) . 4_745
Ga4 O3 O3 57.6(14) 2_656 4_745
Ga3 O3 O3 64.1(12) 1_655 4_745
Ga2 O3 O3 60.0(14) 1_655 4_745
O4 O3 O3 174.5(19) 2_655 4_745
O7 O3 O3 101.7(17) 1_655 4_745
O2 O3 O3 49.9(8) 1_545 4_745
O6 O3 O3 109.2(11) 2_655 4_745
La1 O3 O3 105.7(15) 1_654 4_745
O6 O3 O3 77.9(13) 2_755 4_745
O4 O3 O3 57.9(18) 4_645 4_745
O1 O3 O3 18.4(5) 4_645 4_745
Ga2 O3 O3 40.1(7) 4_645 4_745
Ga1 O3 O3 100.2(9) . 4_745
Ta O3 O3 100.2(9) . 4_745
O7 O3 O3 68.8(8) 2_645 4_745
Ga4 O3 O3 90.9(6) 4_645 4_745
Ga4 O3 O3 153.2(14) 4_655 4_745
O4 O3 O3 111.3(18) 2_755 4_745
O2 O3 O3 106.1(19) . 4_745
O6 O3 O3 79.9(18) 4_655 4_745
O3 O3 O3 119.9(11) 1_455 4_745
O3 O3 O3 60.1(11) 1_655 4_745
O7 O3 O3 78.8(8) 1_545 4_745
O6 O3 O3 48.0(15) 4_755 4_745
O4 O3 O3 19.6(10) 4_745 4_745
O2 O3 O3 139.7(15) 3_544 4_745
La1 O3 O3 105.8(18) 3_554 4_745
O2 O3 O3 19.1(5) 1_645 4_745
Ga2 O3 O3 97.8(16) 2_755 4_745
Ta O3 O3 119.1(14) 1_665 4_745
Ga1 O3 O3 119.1(14) 1_665 4_745
O2 O3 O3 97.1(9) 2_645 4_745
La1 O3 O3 134.4(8) 1_554 4_745
O2 O3 O3 41.0(12) 4_745 4_745
O1 O3 O3 155.5(13) 2 4_745
Ga4 O3 O3 36.6(6) 3_644 4_745
O2 O3 O3 77.9(14) 1_655 4_745
Ga4 O3 O3 88.4(14) 3_654 4_745
La1 O3 O3 131.6(18) 4_655 4_745
O2 O3 O3 151.7(18) 2_655 4_745
O2 O3 O3 101.0(16) 3_644 4_745
O2 O3 O3 99.2(16) 4_545 4_745
La1 O3 O3 23.4(4) 3_644 4_745
O1 O3 O3 90.7(15) 4_655 4_745
O1 O3 O3 72.5(12) 4_545 4_745
O3 O3 O3 88.4(18) 4_655 4_745
O3 O3 O3 43.5(8) 4_645 4_745
O1 O3 O3 97.9(12) 3_644 4_745
O3 O3 O3 67.8(13) 4_755 4_745
Ga2 O3 O1 133(3) . 3_544
Ga3 O3 O1 17(2) . 3_544
La2 O3 O1 98.6(19) 1_655 3_544
O4 O3 O1 132.5(18) . 3_544
O6 O3 O1 85.4(18) . 3_544
La1 O3 O1 130(2) 2_656 3_544
O5 O3 O1 35.6(15) 2_655 3_544
O1 O3 O1 141(3) 1_655 3_544
O2 O3 O1 143(2) 4_645 3_544
O5 O3 O1 59.0(17) . 3_544
O3 O3 O1 26.5(14) 2_655 3_544
O1 O3 O1 102.2(17) . 3_544
O5 O3 O1 97.2(18) 1_655 3_544
Ta O3 O1 66.2(11) 1_655 3_544
Ga1 O3 O1 66.2(11) 1_655 3_544
O1 O3 O1 57.4(10) 2_655 3_544
Ga2 O3 O1 43.3(9) 2_655 3_544
O3 O3 O1 82(2) 2_755 3_544
O7 O3 O1 96.7(15) 2_655 3_544
La2 O3 O1 68.4(10) . 3_544
Ga4 O3 O1 70.0(10) 3_544 3_544
La1 O3 O1 161.0(17) 3_654 3_544
La1 O3 O1 90.6(11) 2_556 3_544
Ga4 O3 O1 116.3(15) 3_554 3_544
O7 O3 O1 92.9(15) . 3_544
Ga4 O3 O1 141.8(14) 2_656 3_544
Ga3 O3 O1 92.8(12) 1_655 3_544
Ga2 O3 O1 130.5(16) 1_655 3_544
O4 O3 O1 61.8(12) 2_655 3_544
O7 O3 O1 114.1(15) 1_655 3_544
O2 O3 O1 87.5(11) 1_545 3_544
O6 O3 O1 18.9(9) 2_655 3_544
La1 O3 O1 44.6(6) 1_654 3_544
O6 O3 O1 58.1(11) 2_755 3_544
O4 O3 O1 117.8(14) 4_645 3_544
O1 O3 O1 118.7(15) 4_645 3_544
Ga2 O3 O1 109.5(12) 4_645 3_544
Ga1 O3 O1 43.7(7) . 3_544
Ta O3 O1 43.7(7) . 3_544
O7 O3 O1 51.9(10) 2_645 3_544
Ga4 O3 O1 29.8(6) 4_645 3_544
Ga4 O3 O1 80.4(11) 4_655 3_544
O4 O3 O1 86.9(16) 2_755 3_544
O2 O3 O1 130.1(16) . 3_544
O6 O3 O1 129.6(15) 4_655 3_544
O3 O3 O1 69.1(7) 1_455 3_544
O3 O3 O1 110.9(7) 1_655 3_544
O7 O3 O1 50.0(9) 1_545 3_544
O6 O3 O1 165.5(18) 4_755 3_544
O4 O3 O1 138.4(12) 4_745 3_544
O2 O3 O1 23.6(7) 3_544 3_544
La1 O3 O1 116.8(12) 3_554 3_544
O2 O3 O1 105.4(12) 1_645 3_544
Ga2 O3 O1 81.1(10) 2_755 3_544
Ta O3 O1 109.1(13) 1_665 3_544
Ga1 O3 O1 109.1(13) 1_665 3_544
O2 O3 O1 25.4(5) 2_645 3_544
La1 O3 O1 19.3(4) 1_554 3_544
O2 O3 O1 133.4(15) 4_745 3_544
O1 O3 O1 46.0(7) 2 3_544
Ga4 O3 O1 94.8(11) 3_644 3_544
O2 O3 O1 145.7(15) 1_655 3_544
Ga4 O3 O1 127.8(13) 3_654 3_544
La1 O3 O1 67.0(9) 4_655 3_544
O2 O3 O1 67.8(9) 2_655 3_544
O2 O3 O1 64.0(9) 3_644 3_544
O2 O3 O1 91.5(10) 4_545 3_544
La1 O3 O1 98.6(10) 3_644 3_544
O1 O3 O1 148.6(16) 4_655 3_544
O1 O3 O1 93.8(11) 4_545 3_544
O3 O3 O1 142.8(18) 4_655 3_544
O3 O3 O1 106.8(10) 4_645 3_544
O1 O3 O1 43.4(6) 3_644 3_544
O3 O3 O1 164.3(17) 4_755 3_544
O3 O3 O1 120.7(8) 4_745 3_544
Ga2 O3 O2 163(2) . 2_745
Ga3 O3 O2 66(3) . 2_745
La2 O3 O2 70.9(17) 1_655 2_745
O4 O3 O2 126(2) . 2_745
O6 O3 O2 58.1(18) . 2_745
La1 O3 O2 78.1(16) 2_656 2_745
O5 O3 O2 26.4(16) 2_655 2_745
O1 O3 O2 83.8(19) 1_655 2_745
O2 O3 O2 126(2) 4_645 2_745
O5 O3 O2 101(2) . 2_745
O3 O3 O2 84(3) 2_655 2_745
O1 O3 O2 163.8(19) . 2_745
O5 O3 O2 37.1(13) 1_655 2_745
Ta O3 O2 23.0(8) 1_655 2_745
Ga1 O3 O2 23.0(8) 1_655 2_745
O1 O3 O2 59.8(12) 2_655 2_745
Ga2 O3 O2 77.2(13) 2_655 2_745
O3 O3 O2 33.4(8) 2_755 2_745
O7 O3 O2 102.8(16) 2_655 2_745
La2 O3 O2 127.2(15) . 2_745
Ga4 O3 O2 72.1(11) 3_544 2_745
La1 O3 O2 117.3(13) 3_654 2_745
La1 O3 O2 131.0(14) 2_556 2_745
Ga4 O3 O2 134.2(15) 3_554 2_745
O7 O3 O2 130.1(16) . 2_745
Ga4 O3 O2 134.4(16) 2_656 2_745
Ga3 O3 O2 32.2(7) 1_655 2_745
Ga2 O3 O2 71.8(10) 1_655 2_745
O4 O3 O2 101.2(14) 2_655 2_745
O7 O3 O2 84.9(11) 1_655 2_745
O2 O3 O2 89.9(13) 1_545 2_745
O6 O3 O2 69.2(13) 2_655 2_745
La1 O3 O2 28.9(6) 1_654 2_745
O6 O3 O2 4.6(8) 2_755 2_745
O4 O3 O2 126.9(15) 4_645 2_745
O1 O3 O2 90.0(12) 4_645 2_745
Ga2 O3 O2 103.0(13) 4_645 2_745
Ga1 O3 O2 89.6(11) . 2_745
Ta O3 O2 89.6(11) . 2_745
O7 O3 O2 42.6(10) 2_645 2_745
Ga4 O3 O2 49.3(8) 4_645 2_745
Ga4 O3 O2 102.9(12) 4_655 2_745
O4 O3 O2 63.2(7) 2_755 2_745
O2 O3 O2 153.1(14) . 2_745
O6 O3 O2 156.4(18) 4_655 2_745
O3 O3 O2 129.0(5) 1_455 2_745
O3 O3 O2 51.0(5) 1_655 2_745
O7 O3 O2 72.0(11) 1_545 2_745
O6 O3 O2 104.1(13) 4_755 2_745
O4 O3 O2 84.8(9) 4_745 2_745
O2 O3 O2 67.2(11) 3_544 2_745
La1 O3 O2 177.3(15) 3_554 2_745
O2 O3 O2 57.8(9) 1_645 2_745
Ga2 O3 O2 43.9(6) 2_755 2_745
Ta O3 O2 100.1(11) 1_665 2_745
Ga1 O3 O2 100.1(11) 1_665 2_745
O2 O3 O2 40.6(5) 2_645 2_745
La1 O3 O2 80.9(9) 1_554 2_745
O2 O3 O2 71.5(9) 4_745 2_745
O1 O3 O2 104.2(11) 2 2_745
Ga4 O3 O2 40.4(6) 3_644 2_745
O2 O3 O2 99.9(10) 1_655 2_745
Ga4 O3 O2 88.3(9) 3_654 2_745
La1 O3 O2 66.0(8) 4_655 2_745
O2 O3 O2 86.1(10) 2_655 2_745
O2 O3 O2 31.8(5) 3_644 2_745
O2 O3 O2 143.3(12) 4_545 2_745
La1 O3 O2 68.8(8) 3_644 2_745
O1 O3 O2 131.1(10) 4_655 2_745
O1 O3 O2 121.4(12) 4_545 2_745
O3 O3 O2 154.5(16) 4_655 2_745
O3 O3 O2 104.1(10) 4_645 2_745
O1 O3 O2 21.9(5) 3_644 2_745
O3 O3 O2 111.0(14) 4_755 2_745
O3 O3 O2 76.8(11) 4_745 2_745
O1 O3 O2 61.9(7) 3_544 2_745
Ga2 O3 O3 81(2) . 2
Ga3 O3 O3 51(3) . 2
La2 O3 O3 121(2) 1_655 2
O4 O3 O3 102(2) . 2
O6 O3 O3 109.7(19) . 2
La1 O3 O3 144(2) 2_656 2
O5 O3 O3 88(2) 2_655 2
O1 O3 O3 156.3(18) 1_655 2
O2 O3 O3 104(3) 4_645 2
O5 O3 O3 41.2(19) . 2
O3 O3 O3 37(2) 2_655 2
O1 O3 O3 49.2(14) . 2
O5 O3 O3 146.6(18) 1_655 2
Ta O3 O3 112.8(14) 1_655 2
Ga1 O3 O3 112.8(14) 1_655 2
O1 O3 O3 87.5(17) 2_655 2
Ga2 O3 O3 60.0(11) 2_655 2
O3 O3 O3 131(3) 2_755 2
O7 O3 O3 89.3(14) 2_655 2
La2 O3 O3 25.6(10) . 2
Ga4 O3 O3 82.0(11) 3_544 2
La1 O3 O3 125.5(15) 3_654 2
La1 O3 O3 51.2(11) 2_556 2
Ga4 O3 O3 82.8(9) 3_554 2
O7 O3 O3 61.3(10) . 2
Ga4 O3 O3 98.1(18) 2_656 2
Ga3 O3 O3 146(2) 1_655 2
Ga2 O3 O3 165.6(11) 1_655 2
O4 O3 O3 52.6(13) 2_655 2
O7 O3 O3 124.0(13) 1_655 2
O2 O3 O3 83.6(12) 1_545 2
O6 O3 O3 47.7(13) 2_655 2
La1 O3 O3 94.8(16) 1_654 2
O6 O3 O3 110.7(17) 2_755 2
O4 O3 O3 83.3(15) 4_645 2
O1 O3 O3 115.7(16) 4_645 2
Ga2 O3 O3 94.2(14) 4_645 2
Ga1 O3 O3 39.1(10) . 2
Ta O3 O3 39.1(10) . 2
O7 O3 O3 89.4(12) 2_645 2
Ga4 O3 O3 70.6(11) 4_645 2
Ga4 O3 O3 72.1(9) 4_655 2
O4 O3 O3 114(2) 2_755 2
O2 O3 O3 83.3(12) . 2
O6 O3 O3 78.8(16) 4_655 2
O3 O3 O3 18.2(13) 1_455 2
O3 O3 O3 161.8(13) 1_655 2
O7 O3 O3 64.2(11) 1_545 2
O6 O3 O3 140(2) 4_755 2
O4 O3 O3 145(2) 4_745 2
O2 O3 O3 55.7(12) 3_544 2
La1 O3 O3 64.2(10) 3_554 2
O2 O3 O3 135.3(9) 1_645 2
Ga2 O3 O3 122.6(18) 2_755 2
Ta O3 O3 104.1(9) 1_665 2
Ga1 O3 O3 104.1(9) 1_665 2
O2 O3 O3 75.1(11) 2_645 2
La1 O3 O3 34.8(8) 1_554 2
O2 O3 O3 172(2) 4_745 2
O1 O3 O3 24.3(8) 2 2
Ga4 O3 O3 138.0(7) 3_644 2
O2 O3 O3 136.8(10) 1_655 2
Ga4 O3 O3 134.9(8) 3_654 2
La1 O3 O3 91.6(14) 4_655 2
O2 O3 O3 74.8(10) 2_655 2
O2 O3 O3 110.7(18) 3_644 2
O2 O3 O3 43.4(10) 4_545 2
La1 O3 O3 114.8(9) 3_644 2
O1 O3 O3 108.2(11) 4_655 2
O1 O3 O3 62.7(12) 4_545 2
O3 O3 O3 90.6(16) 4_655 2
O3 O3 O3 90.6(16) 4_645 2
O1 O3 O3 95.9(14) 3_644 2
O3 O3 O3 133.0(17) 4_755 2
O3 O3 O3 133.0(17) 4_745 2
O1 O3 O3 53.0(10) 3_544 2
O2 O3 O3 114.7(13) 2_745 2
Ga2 O3 O1 128(3) . 1_645
Ga3 O3 O1 73(3) . 1_645
La2 O3 O1 113(2) 1_655 1_645
O4 O3 O1 141(2) . 1_645
O6 O3 O1 6.5(15) . 1_645
La1 O3 O1 46.9(12) 2_656 1_645
O5 O3 O1 61(2) 2_655 1_645
O1 O3 O1 89.8(17) 1_655 1_645
O2 O3 O1 80(2) 4_645 1_645
O5 O3 O1 74.3(19) . 1_645
O3 O3 O1 109.7(11) 2_655 1_645
O1 O3 O1 128(2) . 1_645
O5 O3 O1 40.4(13) 1_655 1_645
Ta O3 O1 29.4(10) 1_655 1_645
Ga1 O3 O1 29.4(10) 1_655 1_645
O1 O3 O1 111.2(18) 2_655 1_645
Ga2 O3 O1 121.1(17) 2_655 1_645
O3 O3 O1 77.0(9) 2_755 1_645
O7 O3 O1 151.0(19) 2_655 1_645
La2 O3 O1 138.6(14) . 1_645
Ga4 O3 O1 32.2(7) 3_544 1_645
La1 O3 O1 111.1(14) 3_654 1_645
La1 O3 O1 87.8(12) 2_556 1_645
Ga4 O3 O1 159.9(15) 3_554 1_645
O7 O3 O1 174.3(14) . 1_645
Ga4 O3 O1 87.3(13) 2_656 1_645
Ga3 O3 O1 59.7(10) 1_655 1_645
Ga2 O3 O1 81.2(11) 1_655 1_645
O4 O3 O1 144.7(15) 2_655 1_645
O7 O3 O1 119.3(14) 1_655 1_645
O2 O3 O1 41.4(8) 1_545 1_645
O6 O3 O1 74.3(14) 2_655 1_645
La1 O3 O1 77.8(12) 1_654 1_645
O6 O3 O1 50.6(12) 2_755 1_645
O4 O3 O1 75.1(13) 4_645 1_645
O1 O3 O1 41.6(10) 4_645 1_645
Ga2 O3 O1 51.2(8) 4_645 1_645
Ga1 O3 O1 74.0(10) . 1_645
Ta O3 O1 74.0(10) . 1_645
O7 O3 O1 31.8(10) 2_645 1_645
Ga4 O3 O1 54.1(10) 4_645 1_645
Ga4 O3 O1 154.6(16) 4_655 1_645
O4 O3 O1 110.3(12) 2_755 1_645
O2 O3 O1 141.5(17) . 1_645
O6 O3 O1 105.7(15) 4_655 1_645
O3 O3 O1 111.1(6) 1_455 1_645
O3 O3 O1 68.9(6) 1_655 1_645
O7 O3 O1 49.0(10) 1_545 1_645
O6 O3 O1 84.1(13) 4_755 1_645
O4 O3 O1 55.2(8) 4_745 1_645
O2 O3 O1 103.4(14) 3_544 1_645
La1 O3 O1 130.8(14) 3_554 1_645
O2 O3 O1 24.1(6) 1_645 1_645
Ga2 O3 O1 90.7(12) 2_755 1_645
Ta O3 O1 140.2(13) 1_665 1_645
Ga1 O3 O1 140.2(13) 1_665 1_645
O2 O3 O1 60.4(10) 2_645 1_645
La1 O3 O1 99.0(11) 1_554 1_645
O2 O3 O1 65.7(9) 4_745 1_645
O1 O3 O1 125.2(13) 2 1_645
Ga4 O3 O1 27.6(5) 3_644 1_645
O2 O3 O1 108.5(12) 1_655 1_645
Ga4 O3 O1 111.6(11) 3_654 1_645
La1 O3 O1 117.8(13) 4_655 1_645
O2 O3 O1 137.3(15) 2_655 1_645
O2 O3 O1 83.2(11) 3_644 1_645
O2 O3 O1 103.9(11) 4_545 1_645
La1 O3 O1 18.3(5) 3_644 1_645
O1 O3 O1 127.5(11) 4_655 1_645
O1 O3 O1 74.6(9) 4_545 1_645
O3 O3 O1 122.7(16) 4_655 1_645
O3 O3 O1 52.4(5) 4_645 1_645
O1 O3 O1 68.1(9) 3_644 1_645
O3 O3 O1 103.1(12) 4_755 1_645
O3 O3 O1 37.0(5) 4_745 1_645
O1 O3 O1 83.7(10) 3_544 1_645
O2 O3 O1 51.8(8) 2_745 1_645
O3 O3 O1 113.1(6) 2 1_645
Ga2 O3 O1 15.2(19) . 4
Ga3 O3 O1 119(3) . 4
La2 O3 O1 97.5(19) 1_655 4
O4 O3 O1 43(2) . 4
O6 O3 O1 133(2) . 4
La1 O3 O1 106.5(18) 2_656 4
O5 O3 O1 153(3) 2_655 4
O1 O3 O1 90.8(18) 1_655 4
O2 O3 O1 61.5(18) 4_645 4
O5 O3 O1 88(2) . 4
O3 O3 O1 94(3) 2_655 4
O1 O3 O1 22.8(12) . 4
O5 O3 O1 143.8(19) 1_655 4
Ta O3 O1 168(2) 1_655 4
Ga1 O3 O1 168(2) 1_655 4
O1 O3 O1 109.7(18) 2_655 4
Ga2 O3 O1 95.6(16) 2_655 4
O3 O3 O1 135.5(6) 2_755 4
O7 O3 O1 65.3(14) 2_655 4
La2 O3 O1 50.7(11) . 4
Ga4 O3 O1 119.8(15) 3_544 4
La1 O3 O1 57.6(9) 3_654 4
La1 O3 O1 60.4(10) 2_556 4
Ga4 O3 O1 33.9(8) 3_554 4
O7 O3 O1 39.7(11) . 4
Ga4 O3 O1 53.4(9) 2_656 4
Ga3 O3 O1 141.4(12) 1_655 4
Ga2 O3 O1 102.8(11) 1_655 4
O4 O3 O1 70.9(10) 2_655 4
O7 O3 O1 84.1(11) 1_655 4
O2 O3 O1 102.1(13) 1_545 4
O6 O3 O1 115.6(15) 2_655 4
La1 O3 O1 142.6(17) 1_654 4
O6 O3 O1 170.3(18) 2_755 4
O4 O3 O1 64.3(8) 4_645 4
O1 O3 O1 99.1(14) 4_645 4
Ga2 O3 O1 88.1(12) 4_645 4
Ga1 O3 O1 98.4(13) . 4
Ta O3 O1 98.4(13) . 4
O7 O3 O1 148.5(16) 2_645 4
Ga4 O3 O1 137.6(13) 4_645 4
Ga4 O3 O1 66.4(11) 4_655 4
O4 O3 O1 104.9(10) 2_755 4
O2 O3 O1 17.1(7) . 4
O6 O3 O1 33.4(10) 4_655 4
O3 O3 O1 56.8(6) 1_455 4
O3 O3 O1 123.2(6) 1_655 4
O7 O3 O1 118.2(13) 1_545 4
O6 O3 O1 75.7(12) 4_755 4
O4 O3 O1 99.0(10) 4_745 4
O2 O3 O1 108.6(15) 3_544 4
La1 O3 O1 9.9(5) 3_554 4
O2 O3 O1 129.2(13) 1_645 4
Ga2 O3 O1 124.3(12) 2_755 4
Ta O3 O1 68.1(9) 1_665 4
Ga1 O3 O1 68.1(9) 1_665 4
O2 O3 O1 143.1(12) 2_645 4
La1 O3 O1 99.5(12) 1_554 4
O2 O3 O1 107.0(11) 4_745 4
O1 O3 O1 73.7(9) 2 4
Ga4 O3 O1 144.8(13) 3_644 4
O2 O3 O1 73.0(8) 1_655 4
Ga4 O3 O1 82.3(8) 3_654 4
La1 O3 O1 102.8(12) 4_655 4
O2 O3 O1 83.5(12) 2_655 4
O2 O3 O1 136.4(14) 3_644 4
O2 O3 O1 46.9(7) 4_545 4
La1 O3 O1 121.4(13) 3_644 4
O1 O3 O1 41.6(5) 4_655 4
O1 O3 O1 70.5(8) 4_545 4
O3 O3 O1 24.2(7) 4_655 4
O3 O3 O1 87.2(14) 4_645 4
O1 O3 O1 151.6(14) 3_644 4
O3 O3 O1 64.8(8) 4_755 4
O3 O3 O1 110.2(16) 4_745 4
O1 O3 O1 118.9(12) 3_544 4
O2 O3 O1 168.0(12) 2_745 4
O3 O3 O1 68.1(10) 2 4
O1 O3 O1 139.1(12) 1_645 4
Ga2 O4 Ga4 112(4) . 3_554
Ga2 O4 La1 103(3) . 3_654
Ga4 O4 La1 113(3) 3_554 3_654
Ga2 O4 O3 39(2) . .
Ga4 O4 O3 130(4) 3_554 .
La1 O4 O3 113(2) 3_654 .
Ga2 O4 La2 97(2) . 1_655
Ga4 O4 La2 122(3) 3_554 1_655
La1 O4 La2 108(3) 3_654 1_655
O3 O4 La2 58.5(14) . 1_655
Ga2 O4 O2 85(3) . .
Ga4 O4 O2 47.2(15) 3_554 .
La1 O4 O2 83(2) 3_654 .
O3 O4 O2 122(4) . .
La2 O4 O2 168(3) 1_655 .
Ga2 O4 O1 90(2) . 1_655
Ga4 O4 O1 158(3) 3_554 1_655
La1 O4 O1 57(2) 3_654 1_655
O3 O4 O1 68.6(19) . 1_655
La2 O4 O1 54.6(16) 1_655 1_655
O2 O4 O1 137(3) . 1_655
Ga2 O4 O2 28.5(14) . 4_645
Ga4 O4 O2 132(3) 3_554 4_645
La1 O4 O2 76.4(18) 3_654 4_645
O3 O4 O2 47(2) . 4_645
La2 O4 O2 96.5(15) 1_655 4_645
O2 O4 O2 90.7(19) . 4_645
O1 O4 O2 67.3(17) 1_655 4_645
Ga2 O4 O1 28.5(14) . .
Ga4 O4 O1 83(3) 3_554 .
La1 O4 O1 118(2) 3_654 .
O3 O4 O1 59(3) . .
La2 O4 O1 113(2) 1_655 .
O2 O4 O1 64.6(19) . .
O1 O4 O1 118(2) 1_655 .
O2 O4 O1 54.0(14) 4_645 .
Ga2 O4 O1 119(3) . 4_655
Ga4 O4 O1 69.8(18) 3_554 4_655
La1 O4 O1 42.8(12) 3_654 4_655
O3 O4 O1 150(2) . 4_655
La2 O4 O1 135(3) 1_655 4_655
O2 O4 O1 50.6(14) . 4_655
O1 O4 O1 98(2) 1_655 4_655
O2 O4 O1 104(2) 4_645 4_655
O1 O4 O1 111.5(18) . 4_655
Ga2 O4 O2 131(3) . 1_655
Ga4 O4 O2 108(2) 3_554 1_655
La1 O4 O2 32.8(12) 3_654 1_655
O3 O4 O2 121(2) . 1_655
La2 O4 O2 85(2) 1_655 1_655
O2 O4 O2 103(2) . 1_655
O1 O4 O2 52.0(18) 1_655 1_655
O2 O4 O2 102(2) 4_645 1_655
O1 O4 O2 150(3) . 1_655
O1 O4 O2 52.1(11) 4_655 1_655
Ga2 O4 O3 54.0(18) . 2_655
Ga4 O4 O3 99(3) 3_554 2_655
La1 O4 O3 147.4(17) 3_654 2_655
O3 O4 O3 34.4(18) . 2_655
La2 O4 O3 59.5(19) 1_655 2_655
O2 O4 O3 114(2) . 2_655
O1 O4 O3 96(2) 1_655 2_655
O2 O4 O3 75.7(12) 4_645 2_655
O1 O4 O3 55.1(15) . 2_655
O1 O4 O3 164(2) 4_655 2_655
O2 O4 O3 144(2) 1_655 2_655
Ga3 O5 Ga1 106(2) . .
Ga3 O5 Ta 106(2) . .
Ga1 O5 Ta 0.0(4) . .
Ga3 O5 La1 142(3) . 2_556
Ga1 O5 La1 109(2) . 2_556
Ta O5 La1 109(2) . 2_556
Ga3 O5 O2 117(2) . 1_545
Ga1 O5 O2 94.3(15) . 1_545
Ta O5 O2 94.3(15) . 1_545
La1 O5 O2 74.5(14) 2_556 1_545
Ga3 O5 O3 34.7(16) . 2_655
Ga1 O5 O3 92(2) . 2_655
Ta O5 O3 92(2) . 2_655
La1 O5 O3 130(2) 2_556 2_655
O2 O5 O3 151(2) 1_545 2_655
Ga3 O5 O3 37.6(19) . .
Ga1 O5 O3 144(3) . .
Ta O5 O3 144(3) . .
La1 O5 O3 105(3) 2_556 .
O2 O5 O3 105(2) 1_545 .
O3 O5 O3 57(3) 2_655 .
Ga3 O5 O1 89.2(17) . .
Ga1 O5 O1 135(2) . .
Ta O5 O1 135(2) . .
La1 O5 O1 55.3(12) 2_556 .
O2 O5 O1 117(2) 1_545 .
O3 O5 O1 77(2) 2_655 .
O3 O5 O1 61(2) . .
Ga3 O5 O3 119(2) . 1_455
Ga1 O5 O3 77.2(18) . 1_455
Ta O5 O3 77.2(18) . 1_455
La1 O5 O3 58.0(17) 2_556 1_455
O2 O5 O3 124(2) 1_545 1_455
O3 O5 O3 85(3) 2_655 1_455
O3 O5 O3 114(3) . 1_455
O1 O5 O3 58.4(15) . 1_455
Ga3 O5 O2 81.6(18) . 4_645
Ga1 O5 O2 168(2) . 4_645
Ta O5 O2 168(2) . 4_645
La1 O5 O2 66.0(14) 2_556 4_645
O2 O5 O2 74.0(11) 1_545 4_645
O3 O5 O2 100(2) 2_655 4_645
O3 O5 O2 45.1(19) . 4_645
O1 O5 O2 52.6(12) . 4_645
O3 O5 O2 107.2(18) 1_455 4_645
Ga3 O5 O1 159(2) . 4_545
Ga1 O5 O1 92.2(16) . 4_545
Ta O5 O1 92.2(16) . 4_545
La1 O5 O1 29.1(9) 2_556 4_545
O2 O5 O1 50.9(11) 1_545 4_545
O3 O5 O1 157(2) 2_655 4_545
O3 O5 O1 124(2) . 4_545
O1 O5 O1 84.1(13) . 4_545
O3 O5 O1 74.2(17) 1_455 4_545
O2 O5 O1 78.8(13) 4_645 4_545
Ga3 O5 O2 139.9(18) . 4_545
Ga1 O5 O2 96.6(17) . 4_545
Ta O5 O2 96.6(17) . 4_545
La1 O5 O2 22.2(8) 2_556 4_545
O2 O5 O2 93.2(12) 1_545 4_545
O3 O5 O2 114(2) 2_655 4_545
O3 O5 O2 112(2) . 4_545
O1 O5 O2 52.2(10) . 4_545
O3 O5 O2 35.9(15) 1_455 4_545
O2 O5 O2 82.1(12) 4_645 4_545
O1 O5 O2 42.9(9) 4_545 4_545
Ga4 O6 Ta 109(3) 3_544 1_655
Ga4 O6 Ga1 109(3) 3_544 1_655
Ta O6 Ga1 0.0(5) 1_655 1_655
Ga4 O6 La1 142(3) 3_544 2_656
Ta O6 La1 107(3) 1_655 2_656
Ga1 O6 La1 107(3) 1_655 2_656
Ga4 O6 O3 104(3) 3_544 .
Ta O6 O3 86(2) 1_655 .
Ga1 O6 O3 86(2) 1_655 .
La1 O6 O3 64.7(18) 2_656 .
Ga4 O6 O2 36.6(14) 3_544 1_545
Ta O6 O2 143(3) 1_655 1_545
Ga1 O6 O2 143(3) 1_655 1_545
La1 O6 O2 110(2) 2_656 1_545
O3 O6 O2 110(3) . 1_545
Ga4 O6 O1 96(2) 3_544 4_645
Ta O6 O1 150(3) 1_655 4_645
Ga1 O6 O1 150(3) 1_655 4_645
La1 O6 O1 56.0(16) 2_656 4_645
O3 O6 O1 104(3) . 4_645
O2 O6 O1 59.8(13) 1_545 4_645
Ga4 O6 O2 122(2) 3_544 1_645
Ta O6 O2 90(2) 1_655 1_645
Ga1 O6 O2 90(2) 1_655 1_645
La1 O6 O2 71.5(18) 2_656 1_645
O3 O6 O2 133(2) . 1_645
O2 O6 O2 100.7(17) 1_545 1_645
O1 O6 O2 61.8(15) 4_645 1_645
Ga4 O6 O2 102(2) 3_544 4_645
Ta O6 O2 128(2) 1_655 4_645
Ga1 O6 O2 128(2) 1_655 4_645
La1 O6 O2 42.6(12) 2_656 4_645
O3 O6 O2 45.5(18) . 4_645
O2 O6 O2 82.1(14) 1_545 4_645
O1 O6 O2 59.0(16) 4_645 4_645
O2 O6 O2 107.8(19) 1_645 4_645
Ga4 O6 O1 147(3) 3_544 1_655
Ta O6 O1 85(2) 1_655 1_655
Ga1 O6 O1 85(2) 1_655 1_655
La1 O6 O1 27.3(11) 2_656 1_655
O3 O6 O1 45.3(15) . 1_655
O2 O6 O1 130.0(18) 1_545 1_655
O1 O6 O1 82.8(19) 4_645 1_655
O2 O6 O1 87.4(15) 1_645 1_655
O2 O6 O1 49.0(12) 4_645 1_655
Ga4 O6 O3 81(2) 3_544 2_655
Ta O6 O3 72.6(19) 1_655 2_655
Ga1 O6 O3 72.6(19) 1_655 2_655
La1 O6 O3 96.7(19) 2_656 2_655
O3 O6 O3 32(2) . 2_655
O2 O6 O3 104(2) 1_545 2_655
O1 O6 O3 130(2) 4_645 2_655
O2 O6 O3 155(2) 1_645 2_655
O2 O6 O3 72.4(16) 4_645 2_655
O1 O6 O3 74.3(15) 1_655 2_655
Ga4 O6 O3 137(3) 3_544 2_755
Ta O6 O3 38.7(15) 1_655 2_755
Ga1 O6 O3 38.7(15) 1_655 2_755
La1 O6 O3 70.5(17) 2_656 2_755
O3 O6 O3 59(2) . 2_755
O2 O6 O3 168(2) 1_545 2_755
O1 O6 O3 125(2) 4_645 2_755
O2 O6 O3 90.8(16) 1_645 2_755
O2 O6 O3 91.3(17) 4_645 2_755
O1 O6 O3 46.6(14) 1_655 2_755
O3 O6 O3 64.7(12) 2_655 2_755
Ga4 O7 Ta 112(2) 3_554 1_565
Ga4 O7 Ga1 112(2) 3_554 1_565
Ta O7 Ga1 0.0 1_565 1_565
Ga4 O7 La2 132(2) 3_554 .
Ta O7 La2 101(2) 1_565 .
Ga1 O7 La2 101(2) 1_565 .
Ga4 O7 O2 33.1(11) 3_554 .
Ta O7 O2 105.2(17) 1_565 .
Ga1 O7 O2 105.2(17) 1_565 .
La2 O7 O2 105.8(16) . .
Ga4 O7 O1 83.0(17) 3_554 .
Ta O7 O1 123(2) 1_565 .
Ga1 O7 O1 123(2) 1_565 .
La2 O7 O1 49.0(12) . .
O2 O7 O1 58.5(14) . .
Ga4 O7 O3 116(2) 3_554 2_655
Ta O7 O3 132(2) 1_565 2_655
Ga1 O7 O3 132(2) 1_565 2_655
La2 O7 O3 40.4(12) . 2_655
O2 O7 O3 111.6(16) . 2_655
O1 O7 O3 59.9(16) . 2_655
Ga4 O7 O1 159(2) 3_554 2
Ta O7 O1 87.8(17) 1_565 2
Ga1 O7 O1 87.8(17) 1_565 2
La2 O7 O1 30.9(10) . 2
O2 O7 O1 136.5(17) . 2
O1 O7 O1 80(2) . 2
O3 O7 O1 44.5(12) 2_655 2
Ga4 O7 O2 111.6(19) 3_554 2_655
Ta O7 O2 96.4(16) 1_565 2_655
Ga1 O7 O2 96.4(16) 1_565 2_655
La2 O7 O2 97.8(13) . 2_655
O2 O7 O2 143.7(17) . 2_655
O1 O7 O2 129.5(16) . 2_655
O3 O7 O2 70.6(14) 2_655 2_655
O1 O7 O2 71.8(11) 2 2_655
Ga4 O7 O3 79.4(17) 3_554 .
Ta O7 O3 164(2) 1_565 .
Ga1 O7 O3 164(2) 1_565 .
La2 O7 O3 62.7(11) . .
O2 O7 O3 77.5(14) . .
O1 O7 O3 43.9(14) . .
O3 O7 O3 36.9(19) 2_655 .
O1 O7 O3 79.7(13) 2 .
O2 O7 O3 89.7(14) 2_655 .
Ga4 O7 O3 120.1(19) 3_554 1_455
Ta O7 O3 97.5(18) 1_565 1_455
Ga1 O7 O3 97.5(18) 1_565 1_455
La2 O7 O3 17.8(11) . 1_455
O2 O7 O3 90.4(15) . 1_455
O1 O7 O3 38.3(13) . 1_455
O3 O7 O3 54(2) 2_655 1_455
O1 O7 O3 46.4(13) 2 1_455
O2 O7 O3 115.6(14) 2_655 1_455
O3 O7 O3 66.2(11) . 1_455
Ga4 O7 O2 163.3(17) 3_554 2
Ta O7 O2 53.2(12) 1_565 2
Ga1 O7 O2 53.2(12) 1_565 2
La2 O7 O2 63.9(11) . 2
O2 O7 O2 148.8(15) . 2
O1 O7 O2 111.2(15) . 2
O3 O7 O2 80.3(13) 2_655 2
O1 O7 O2 37.9(9) 2 2
O2 O7 O2 66.9(9) 2_655 2
O3 O7 O2 116.9(13) . 2
O3 O7 O2 73.0(12) 1_455 2

loop_
_geom_bond_atom_site_label_1
_geom_bond_atom_site_label_2
_geom_bond_distance
_geom_bond_site_symmetry_2
La1 O6 2.28(6) 2_656
La1 O5 2.25(5) 2_556
La1 O4 2.39(8) 3_445
La1 O1 2.44(6) 3_545
La1 O1 2.55(4) 2_556
La1 O2 2.23(4) 3_545
La1 O3 2.84(8) 2_656
La1 O2 3.54(4) 2_546
La1 Ga2 3.349(9) 3_445
La1 Ga2 3.390(8) 2_656
La1 Ta 3.443(6) 1_556
La1 Ga1 3.443(6) 1_556
La2 O7 2.49(4) .
La2 O7 2.49(4) 2
La2 O3 2.63(7) 2_655
La2 O3 2.63(7) 1_455
La2 O1 2.42(5) .
La2 O1 2.42(5) 2
La2 O4 2.57(6) 2_655
La2 O4 2.57(6) 1_455
La2 Ga2 3.358(7) 2_655
La2 Ga2 3.358(7) 1_455
La2 Ta 3.474(11) 1_565
La2 Ga1 3.474(11) 1_565
Ga1 O6 2.00(5) 2_655
Ga1 O6 2.00(5) 1_455
Ga1 O7 1.98(4) 1_545
Ga1 O7 1.98(4) 2_545
Ga1 O5 1.97(5) .
Ga1 O5 1.97(5) 2
Ga1 La2 3.474(11) 1_545
Ga1 La1 3.443(6) 2_556
Ga1 La1 3.443(6) 1_554
Ga1 O3 3.45(8) 2_655
Ga1 O3 3.45(8) 1_455
Ga1 O2 4.05(4) 1_545
Ta O6 2.00(5) 2_655
Ta O6 2.00(5) 1_455
Ta O7 1.98(4) 1_545
Ta O7 1.98(4) 2_545
Ta O5 1.97(5) .
Ta O5 1.97(5) 2
Ta Ga4 3.122(10) 3_544
Ta Ga4 3.122(10) 4_545
Ta Ga3 3.067(8) .
Ta Ga3 3.067(8) 1_455
Ta Ga4 3.125(9) 4_645
Ta Ga4 3.126(9) 3_444
Ga2 O1 1.72(2) .
Ga2 O4 1.86(6) .
Ga2 O3 1.78(8) .
Ga2 O2 1.82(4) 4_645
Ga2 O1 3.28(2) 1_655
Ga2 La2 3.358(7) 1_655
Ga2 La1 3.349(9) 3_654
Ga2 La1 3.390(8) 2_656
Ga2 O2 2.97(3) .
Ga2 La1 3.450(7) 2_556
Ga2 La1 3.477(8) 3_554
Ga3 O5 1.87(5) 2_655
Ga3 O5 1.87(5) .
Ga3 O3 1.63(6) .
Ga3 O3 1.63(6) 2_655
Ga3 Ta 3.067(8) 1_655
Ga3 O1 3.54(5) .
Ga3 O1 3.54(5) 2_655
Ga3 La2 3.621(8) 1_655
Ga3 O2 4.56(3) 2_645
Ga3 O2 4.56(3) 1_545
Ga4 O2 1.84(3) 3_545
Ga4 O7 1.78(5) 3_545
Ga4 O4 1.88(6) 3_545
Ga4 O6 1.84(7) 3
Ga4 Ta 3.122(10) 3
Ga4 Ta 3.126(9) 3_655
Ga4 O1 3.44(4) 3_545
Ga4 O1 3.54(5) 2_656
Ga4 La1 3.560(10) 1_655
Ga4 O3 3.83(7) 3
Ga4 O3 4.26(7) 3_545
O1 La1 2.44(6) 3_554
O1 La1 2.55(4) 2_556
O1 O4 2.70(8) 1_455
O1 O3 3.10(7) 1_455
O1 O7 3.16(6) .
O1 O2 2.88(5) 4_645
O1 O6 2.83(8) 4_655
O1 O5 3.04(7) .
O1 O2 3.32(5) 4_545
O1 O4 3.11(8) .
O1 O3 2.92(9) .
O1 Ga2 3.28(2) 1_455
O1 O2 3.04(6) .
O1 Ga4 3.44(4) 3_554
O1 O3 3.63(10) 2_655
O1 Ga4 3.54(5) 2_656
O1 O4 3.72(7) 4_645
O1 O6 4.36(8) 1_455
O1 O7 4.19(6) 2
O1 O5 4.15(7) 4
O1 O4 4.40(8) 2_655
O1 Ga4 4.50(4) 3_454
O1 Ga3 4.58(5) 1_455
O1 Ga4 4.58(4) 2_556
O1 Ga1 4.57(5) 1_565
O1 Ta 4.57(5) 1_565
O1 O3 4.55(10) 4_655
O1 Ta 4.66(6) 3
O1 Ga1 4.66(6) 3
O1 O6 4.34(7) 1_465
O1 O7 5.00(7) 4_545
O1 O5 4.75(7) 4_655
O1 O5 4.79(7) 2
O1 O1 4.77(11) 2
O1 La2 4.74(3) 1_655
O1 La1 4.72(4) 3_654
O1 O2 5.48(6) 1_545
O1 Ga2 4.76(6) 2_655
O1 La1 4.83(3) 2_656
O1 O7 4.54(6) 2_655
O1 O1 4.89(6) 4_545
O1 O1 4.89(6) 4
O1 Ga2 4.78(6) 4_655
O1 Ga2 4.91(5) 4_645
O1 O6 5.10(7) .
O1 O1 4.9990(3) 1_655
O1 O1 4.99902(17) 1_455
O1 Ga4 5.12(5) 4_655
O1 Ga4 5.23(5) 3_544
O1 Ga3 5.18(6) 3
O1 O2 4.84(5) 1_455
O1 O3 5.38(9) 2
O1 Ga2 5.64(5) 2
O1 O1 5.56(9) 2_655
O1 Ga2 5.65(5) 4
O1 Ga2 5.76(4) 4_545
O1 O1 5.66(6) 4_645
O1 O1 5.66(6) 4_655
O1 La1 5.78(6) 1_554
O1 La1 5.70(5) 2_566
O1 La2 5.84(5) 3_545
O1 O3 6.30(8) 4_645
O1 O2 6.65(5) 1_445
O1 O2 5.97(6) 3_544
O1 La2 6.27(3) 1_455
O1 La1 6.30(3) 2_456
O1 La1 6.30(3) 3_454
O1 O3 6.04(8) 4
O1 La1 6.32(5) 4
O1 O2 6.54(6) 2_655
O1 O2 6.74(6) 2
O1 O3 6.88(7) 2_755
O1 O3 6.80(10) 3_455
O1 O2 6.71(5) 1_655
O1 O3 6.72(9) 3
O2 Ga4 1.84(3) 3_554
O2 Ga2 1.82(4) 4_655
O2 La1 2.23(4) 3_554
O2 O7 3.05(6) .
O2 O4 2.49(7) .
O2 O5 3.40(6) 1_565
O2 O6 2.95(7) 1_565
O2 O3 2.43(8) 4_655
O2 O4 3.23(6) 4_655
O2 La1 3.54(4) 2_566
O2 O1 2.88(5) 4_655
O2 O1 3.32(5) 4
O2 O6 3.52(8) 1_465
O2 Ta 4.05(4) 1_565
O2 Ga1 4.05(4) 1_565
O2 La1 3.24(4) 3_654
O2 O6 3.29(6) 4_655
O2 O4 3.83(9) 1_455
O2 Ga3 4.56(3) 1_565
O2 O5 3.42(7) 4_655
O2 La1 4.30(4) 2_666
O2 Ga3 3.64(4) 3
O2 O7 4.05(6) 2_655
O2 O2 4.10(2) 4_645
O2 O2 4.10(2) 4_655
O2 La2 4.35(4) 3
O2 Ga4 4.70(3) 2_666
O2 Ga1 4.71(4) 1_665
O2 Ta 4.71(4) 1_665
O2 O3 4.82(9) 1_565
O2 Ga4 4.76(4) 3_454
O2 O5 4.15(6) 4
O2 Ga4 4.99(4) 4_655
O2 O7 4.92(6) 2
O2 Ga2 4.82(4) 4
O2 O6 5.35(7) 2_665
O2 Ga2 5.33(3) 1_565
O2 Ga4 4.10(3) 2_656
O2 O1 5.48(6) 1_565
O2 O5 5.43(6) 2_665
O2 O3 4.63(8) .
O2 O2 4.9990(3) 1_455
O2 O2 4.9990(3) 1_655
O2 O7 5.23(5) 4_655
O2 O7 5.34(6) 1_655
O2 La2 4.97(4) 3_655
O2 La2 5.03(4) 1_655
O2 O3 4.74(9) 3
O2 O1 4.84(5) 1_655
O2 O3 5.92(9) 1_465
O2 Ga1 4.79(3) 3
O2 Ta 4.79(3) 3
O2 Ga2 5.24(4) 1_455
O2 O2 5.51(6) 4_545
O2 O2 5.51(6) 4
O2 O3 5.98(8) 2_665
O2 O3 5.41(7) 4_755
O2 O3 5.77(8) 1_455
O2 La1 5.27(3) 2_556
O2 O3 5.83(9) 2_655
O2 O3 5.86(9) 3_455
O2 O3 5.70(8) 4
O2 O2 6.75(7) 2_655
O2 La2 6.86(3) 1_565
O2 O1 6.65(5) 1_665
O2 O1 5.97(6) 3
O2 La1 5.81(4) 2_656
O2 O1 6.54(6) 2_655
O2 O1 6.74(6) 2
O2 O1 6.71(5) 1_455
O2 O2 7.69(8) 2
O2 O3 7.68(9) 2_765
O2 O1 7.06(6) 3_655
O2 O1 7.97(7) 2_665
O2 O1 8.13(7) 2_565
O2 O3 7.57(8) 2_755
O2 O3 7.90(7) 2_565
O3 La2 2.63(7) 1_655
O3 O4 2.79(8) .
O3 O6 2.94(10) .
O3 La1 2.84(8) 2_656
O3 O5 2.77(9) 2_655
O3 O1 3.10(7) 1_655
O3 O2 2.43(8) 4_645
O3 O5 2.65(8) .
O3 O3 2.60(14) 2_655
O3 O5 3.30(9) 1_655
O3 Ta 3.45(8) 1_655
O3 Ga1 3.45(8) 1_655
O3 O1 3.63(10) 2_655
O3 Ga2 3.60(8) 2_655
O3 O3 4.12(15) 2_755
O3 O7 3.97(8) 2_655
O3 Ga4 3.83(7) 3_544
O3 La1 4.33(7) 3_654
O3 La1 3.90(7) 2_556
O3 Ga4 4.26(7) 3_554
O3 O7 4.21(9) .
O3 Ga4 4.21(8) 2_656
O3 Ga3 4.50(8) 1_655
O3 Ga2 4.63(7) 1_655
O3 O4 4.37(13) 2_655
O3 O7 4.88(7) 1_655
O3 O2 4.82(9) 1_545
O3 O6 4.55(9) 2_655
O3 La1 4.55(8) 1_654
O3 O6 4.78(10) 2_755
O3 O4 4.46(12) 4_645
O3 O1 4.55(10) 4_645
O3 Ga2 4.55(8) 4_645
O3 O7 4.43(8) 2_645
O3 Ga4 4.64(7) 4_645
O3 Ga4 5.00(8) 4_655
O3 O4 5.08(10) 2_755
O3 O6 4.75(10) 4_655
O3 O3 4.99900(17) 1_455
O3 O3 4.9990(2) 1_655
O3 O7 4.64(7) 1_545
O3 O6 4.97(10) 4_755
O3 O4 5.17(13) 4_745
O3 O2 4.74(9) 3_544
O3 La1 5.13(8) 3_554
O3 O2 5.92(9) 1_645
O3 Ga2 5.47(8) 2_755
O3 Ta 5.51(7) 1_665
O3 Ga1 5.51(7) 1_665
O3 O2 5.98(8) 2_645
O3 La1 5.32(7) 1_554
O3 O2 5.41(7) 4_745
O3 O1 5.38(9) 2
O3 Ga4 5.68(8) 3_644
O3 O2 5.77(8) 1_655
O3 Ga4 5.98(6) 3_654
O3 La1 5.93(8) 4_655
O3 O2 5.83(9) 2_655
O3 O2 5.86(9) 3_644
O3 O2 5.70(8) 4_545
O3 La1 5.98(8) 3_644
O3 O1 6.30(8) 4_655
O3 O1 6.04(8) 4_545
O3 O3 6.29(12) 4_655
O3 O3 6.29(12) 4_645
O3 O1 6.80(10) 3_644
O3 O3 7.06(12) 4_755
O3 O3 7.06(12) 4_745
O3 O1 6.72(9) 3_544
O3 O2 7.68(9) 2_745
O3 O3 6.82(14) 2
O3 O1 7.25(9) 1_645
O3 O1 7.45(8) 4
O4 Ga4 1.88(6) 3_554
O4 La1 2.39(8) 3_654
O4 La2 2.57(6) 1_655
O4 O1 2.70(8) 1_655
O4 O2 3.23(6) 4_645
O4 O1 3.72(7) 4_655
O4 O2 3.83(9) 1_655
O4 O3 4.37(13) 2_655
O5 La1 2.25(5) 2_556
O5 O2 3.40(6) 1_545
O5 O3 2.77(9) 2_655
O5 O3 3.30(9) 1_455
O5 O2 3.42(7) 4_645
O5 O1 4.15(7) 4_545
O5 O2 4.15(6) 4_545
O6 Ga4 1.84(7) 3_544
O6 Ta 2.00(5) 1_655
O6 Ga1 2.00(5) 1_655
O6 La1 2.28(6) 2_656
O6 O2 2.95(7) 1_545
O6 O1 2.83(8) 4_645
O6 O2 3.52(8) 1_645
O6 O2 3.29(6) 4_645
O6 O1 4.36(8) 1_655
O6 O3 4.55(9) 2_655
O6 O3 4.78(10) 2_755
O7 Ga4 1.78(5) 3_554
O7 Ta 1.98(4) 1_565
O7 Ga1 1.98(4) 1_565
O7 O3 3.97(8) 2_655
O7 O1 4.19(6) 2
O7 O2 4.05(6) 2_655
O7 O3 4.88(7) 1_455
O7 O2 4.92(6) 2

loop_
_cod_related_suboptimal_struct
2103518
2103519
